data_2312118
loop_
_publ_author_name
'Krawczyk, Monika K.'

_publ_section_title
;
 Unusual flash cooling-induced phase in a crystal of triphenylsilanol.
;
_journal_coeditor_code XK5098
_journal_issue 3
_journal_name_full 'Acta crystallographica Section B, Structural science, crystal engineering and materials'
_journal_page_first 245
_journal_page_last 251
_journal_paper_doi 10.1107/S2052520623004006
_journal_volume 79
_journal_year 2023
_chemical_formula_sum 'C18 H16 O Si'
_chemical_formula_weight 276.40
_space_group_crystal_system triclinic
_space_group_IT_number 1
_space_group_name_Hall 'P 1'
_space_group_name_H-M_alt 'P 1'
_atom_sites_solution_hydrogens geom
_audit_creation_method SHELXL-2014/7
_cell_angle_alpha 114.23(2)
_cell_angle_beta 101.09(2)
_cell_angle_gamma 95.40(2)
_cell_formula_units_Z 32
_cell_length_a 22.151(2)
_cell_length_b 24.498(2)
_cell_length_c 25.108(2)
_cell_measurement_reflns_used 233812
_cell_measurement_temperature 80(2)
_cell_measurement_theta_max 74.0630
_cell_measurement_theta_min 2.0040
_cell_volume 11963(3)
_computing_cell_refinement 'CrysAlisPro 1.171.41.89a (Rigaku OD, 2020)'
_computing_data_collection 'CrysAlisPro 1.171.41.89a (Rigaku OD, 2020)'
_computing_data_reduction 'CrysAlisPro 1.171.41.89a (Rigaku OD, 2020)'
_computing_structure_refinement 'SHELXL-2014/7 (Sheldrick, 2014)'
_diffrn_ambient_temperature 80(2)
_diffrn_measured_fraction_theta_full 0.994
_diffrn_measured_fraction_theta_max 0.958
_diffrn_measurement_device_type 'XtaLAB Synergy R, DW system, HyPix-Arc 150'
_diffrn_radiation_type CuK\a
_diffrn_radiation_wavelength 1.54184
_diffrn_reflns_av_R_equivalents 0.0261
_diffrn_reflns_av_unetI/netI 0.0191
_diffrn_reflns_Laue_measured_fraction_full 0.994
_diffrn_reflns_Laue_measured_fraction_max 0.958
_diffrn_reflns_limit_h_max 27
_diffrn_reflns_limit_h_min -27
_diffrn_reflns_limit_k_max 30
_diffrn_reflns_limit_k_min -30
_diffrn_reflns_limit_l_max 30
_diffrn_reflns_limit_l_min -30
_diffrn_reflns_number 397556
_diffrn_reflns_point_group_measured_fraction_full 0.994
_diffrn_reflns_point_group_measured_fraction_max 0.958
_diffrn_reflns_theta_full 67.000
_diffrn_reflns_theta_max 74.056
_diffrn_reflns_theta_min 1.995
_exptl_absorpt_coefficient_mu 1.311
_exptl_absorpt_correction_T_max 0.925
_exptl_absorpt_correction_T_min 0.829
_exptl_absorpt_correction_type analytical
_exptl_absorpt_process_details
;
CrysAlisPro 1.171.41.89a (Rigaku Oxford Diffraction, 2020)
Analytical numeric absorption correction using a multifaceted crystal
model based on expressions derived by R.C. Clark & J.S. Reid.
(Clark, R. C. & Reid, J. S. (1995). Acta Cryst. A51, 887-897)
Empirical absorption correction using spherical harmonics,
implemented in SCALE3 ABSPACK scaling algorithm.
;
_exptl_crystal_colour colourless
_exptl_crystal_density_diffrn 1.228
_exptl_crystal_description plate
_exptl_crystal_F_000 4672
_exptl_crystal_size_max 0.210
_exptl_crystal_size_mid 0.120
_exptl_crystal_size_min 0.090
_refine_diff_density_max 0.617
_refine_diff_density_min -0.442
_refine_diff_density_rms 0.047
_refine_ls_abs_structure_details
;
 Refined as an inversion twin.
;
_refine_ls_abs_structure_Flack 0.318(9)
_refine_ls_extinction_method none
_refine_ls_goodness_of_fit_ref 1.059
_refine_ls_hydrogen_treatment constr
_refine_ls_matrix_type full
_refine_ls_number_parameters 5781
_refine_ls_number_reflns 87781
_refine_ls_number_restraints 3
_refine_ls_restrained_S_all 1.059
_refine_ls_R_factor_all 0.0420
_refine_ls_R_factor_gt 0.0401
_refine_ls_shift/su_max 0.003
_refine_ls_shift/su_mean 0.000
_refine_ls_structure_factor_coef Fsqd
_refine_ls_weighting_details 'w=1/[\s^2^(Fo^2^)+(0.0708P)^2^+3.6485P] where P=(Fo^2^+2Fc^2^)/3'
_refine_ls_weighting_scheme calc
_refine_ls_wR_factor_gt 0.1127
_refine_ls_wR_factor_ref 0.1139
_reflns_Friedel_coverage 1.000
_reflns_Friedel_fraction_full 0.994
_reflns_Friedel_fraction_max 0.958
_reflns_number_gt 82971
_reflns_number_total 87781
_reflns_threshold_expression 'I > 2\s(I)'
_cod_data_source_file xk5098sup1.cif
_cod_data_source_block phase_II_80K
_cod_depositor_comments 'Adding full bibliography for 2312118--2312124.cif.'
_cod_database_code 2312118
_cod_database_fobs_code 2312118
_publcif_datablock.id {e0f75335-057a-42f0-86fa-b893ff7c9857}

_shelx_shelxl_version_number 2014/7
_shelx_space_group_comment
;
The symmetry employed for this shelxl refinement is uniquely defined
by the following loop, which should always be used as a source of
symmetry information in preference to the above space-group names.
They are only intended as comments.
;
_shelx_estimated_absorpt_t_min 0.770
_shelx_estimated_absorpt_t_max 0.891

loop_
_space_group_symop_operation_xyz
'x, y, z'

loop_
_atom_site_label
_atom_site_type_symbol
_atom_site_fract_x
_atom_site_fract_y
_atom_site_fract_z
_atom_site_U_iso_or_equiv
_atom_site_adp_type
_atom_site_occupancy
_atom_site_site_symmetry_order
_atom_site_calc_flag
_atom_site_refinement_flags_posn
_atom_site_refinement_flags_adp
_atom_site_refinement_flags_occupancy
_atom_site_disorder_assembly
_atom_site_disorder_group
O1 O 1.08259(11) 1.19952(10) 0.92078(10) 0.0199(5) Uani 1 1 d . . . . .
H1 H 1.0691 1.1916 0.9464 0.030 Uiso 1 1 calc R U . . .
Si1 Si 1.08543(4) 1.13576(4) 0.86434(4) 0.01590(17) Uani 1 1 d . . . . .
C1A C 1.15187(15) 1.15140(15) 0.83353(14) 0.0193(6) Uani 1 1 d . . . . .
C2A C 1.17012(16) 1.10272(16) 0.79075(15) 0.0244(7) Uani 1 1 d . . . . .
H2A H 1.1495 1.0623 0.7795 0.029 Uiso 1 1 calc R U . . .
C3A C 1.21740(17) 1.11123(17) 0.76403(16) 0.0286(8) Uani 1 1 d . . . . .
H3A H 1.2291 1.0770 0.7355 0.034 Uiso 1 1 calc R U . . .
C4A C 1.24742(17) 1.16974(18) 0.77918(16) 0.0298(8) Uani 1 1 d . . . . .
H4A H 1.2795 1.1759 0.7608 0.036 Uiso 1 1 calc R U . . .
C5A C 1.23028(19) 1.21924(18) 0.82142(18) 0.0353(9) Uani 1 1 d . . . . .
H5A H 1.2508 1.2595 0.8321 0.042 Uiso 1 1 calc R U . . .
C6A C 1.18321(17) 1.21024(16) 0.84829(16) 0.0271(8) Uani 1 1 d . . . . .
H6A H 1.1721 1.2446 0.8772 0.033 Uiso 1 1 calc R U . . .
C1B C 1.01082(15) 1.10910(14) 0.80415(14) 0.0188(6) Uani 1 1 d . . . . .
C2B C 1.00043(15) 1.05494(15) 0.75160(14) 0.0203(7) Uani 1 1 d . . . . .
H2B H 1.0311 1.0299 0.7475 0.024 Uiso 1 1 calc R U . . .
C3B C 0.94661(16) 1.03672(15) 0.70529(14) 0.0221(7) Uani 1 1 d . . . . .
H3B H 0.9407 0.9995 0.6700 0.027 Uiso 1 1 calc R U . . .
C4B C 0.90163(16) 1.07238(16) 0.71017(15) 0.0249(7) Uani 1 1 d . . . . .
H4B H 0.8647 1.0597 0.6783 0.030 Uiso 1 1 calc R U . . .
C5B C 0.90995(17) 1.12662(16) 0.76137(17) 0.0295(8) Uani 1 1 d . . . . .
H5B H 0.8789 1.1512 0.7647 0.035 Uiso 1 1 calc R U . . .
C6B C 0.96423(16) 1.14504(15) 0.80817(16) 0.0253(7) Uani 1 1 d . . . . .
H6B H 0.9699 1.1824 0.8433 0.030 Uiso 1 1 calc R U . . .
C1C C 1.09956(15) 1.07577(14) 0.89083(13) 0.0169(6) Uani 1 1 d . . . . .
C2C C 1.05670(17) 1.02232(15) 0.87217(15) 0.0239(7) Uani 1 1 d . . . . .
H2C H 1.0168 1.0159 0.8460 0.029 Uiso 1 1 calc R U . . .
C3C C 1.07090(18) 0.97798(15) 0.89091(16) 0.0278(8) Uani 1 1 d . . . . .
H3C H 1.0407 0.9419 0.8776 0.033 Uiso 1 1 calc R U . . .
C4C C 1.12855(18) 0.98604(16) 0.92866(16) 0.0276(8) Uani 1 1 d . . . . .
H4C H 1.1388 0.9549 0.9401 0.033 Uiso 1 1 calc R U . . .
C5C C 1.17195(17) 1.04059(17) 0.95010(18) 0.0304(8) Uani 1 1 d . . . . .
H5C H 1.2109 1.0474 0.9777 0.037 Uiso 1 1 calc R U . . .
C6C C 1.15771(16) 1.08477(16) 0.93077(17) 0.0269(7) Uani 1 1 d . . . . .
H6C H 1.1875 1.1213 0.9447 0.032 Uiso 1 1 calc R U . . .
O2 O 1.08073(11) 1.22156(10) 1.03336(10) 0.0219(5) Uani 1 1 d . . . . .
H2 H 1.1169 1.2368 1.0566 0.033 Uiso 1 1 calc R U . . .
Si2 Si 1.03405(4) 1.20149(4) 1.06850(4) 0.01613(17) Uani 1 1 d . . . . .
C1D C 1.06217(14) 1.14272(14) 1.09126(14) 0.0182(6) Uani 1 1 d . . . . .
C2D C 1.06174(16) 1.08379(15) 1.04831(15) 0.0246(7) Uani 1 1 d . . . . .
H2D H 1.0459 1.0731 1.0066 0.030 Uiso 1 1 calc R U . . .
C3D C 1.08403(17) 1.04063(16) 1.06539(17) 0.0286(8) Uani 1 1 d . . . . .
H3D H 1.0821 1.0005 1.0357 0.034 Uiso 1 1 calc R U . . .
C4D C 1.10907(17) 1.05633(16) 1.12579(17) 0.0273(7) Uani 1 1 d . . . . .
H4D H 1.1249 1.0271 1.1375 0.033 Uiso 1 1 calc R U . . .
C5D C 1.11114(18) 1.11447(17) 1.16925(17) 0.0311(8) Uani 1 1 d . . . . .
H5D H 1.1287 1.1253 1.2107 0.037 Uiso 1 1 calc R U . . .
C6D C 1.08744(17) 1.15691(16) 1.15208(15) 0.0265(7) Uani 1 1 d . . . . .
H6D H 1.0884 1.1965 1.1823 0.032 Uiso 1 1 calc R U . . .
C1E C 1.03086(15) 1.26864(15) 1.13840(14) 0.0200(6) Uani 1 1 d . . . . .
C2E C 0.97837(17) 1.26811(16) 1.16271(15) 0.0253(7) Uani 1 1 d . . . . .
H2E H 0.9431 1.2357 1.1409 0.030 Uiso 1 1 calc R U . . .
C3E C 0.9777(2) 1.31413(17) 1.21785(17) 0.0328(9) Uani 1 1 d . . . . .
H3E H 0.9418 1.3132 1.2333 0.039 Uiso 1 1 calc R U . . .
C4E C 1.0286(2) 1.36114(17) 1.25042(17) 0.0375(10) Uani 1 1 d . . . . .
H4E H 1.0284 1.3919 1.2888 0.045 Uiso 1 1 calc R U . . .
C5E C 1.0804(2) 1.36346(16) 1.22698(17) 0.0351(9) Uani 1 1 d . . . . .
H5E H 1.1153 1.3962 1.2490 0.042 Uiso 1 1 calc R U . . .
C6E C 1.08096(17) 1.31769(15) 1.17122(16) 0.0276(8) Uani 1 1 d . . . . .
H6E H 1.1162 1.3200 1.1553 0.033 Uiso 1 1 calc R U . . .
C1F C 0.95619(15) 1.17128(14) 1.01250(14) 0.0191(6) Uani 1 1 d . . . . .
C2F C 0.9364(2) 1.2000(3) 0.9771(3) 0.0680(17) Uani 1 1 d . . . . .
H2F H 0.9639 1.2337 0.9798 0.082 Uiso 1 1 calc R U . . .
C3F C 0.8773(2) 1.1807(3) 0.9378(3) 0.082(2) Uani 1 1 d . . . . .
H3F H 0.8642 1.2022 0.9150 0.099 Uiso 1 1 calc R U . . .
C4F C 0.83744(17) 1.13058(19) 0.93145(17) 0.0342(9) Uani 1 1 d . . . . .
H4F H 0.7970 1.1172 0.9041 0.041 Uiso 1 1 calc R U . . .
C5F C 0.85624(18) 1.10088(18) 0.96433(19) 0.0402(9) Uani 1 1 d . . . . .
H5F H 0.8291 1.0661 0.9601 0.048 Uiso 1 1 calc R U . . .
C6F C 0.91525(17) 1.12084(17) 1.00460(18) 0.0360(9) Uani 1 1 d . . . . .
H6F H 0.9278 1.0991 1.0273 0.043 Uiso 1 1 calc R U . . .
O3 O 1.19085(11) 1.29371(11) 1.06440(11) 0.0272(5) Uani 1 1 d . . . . .
H3 H 1.1863 1.3091 1.0399 0.041 Uiso 1 1 calc R U . . .
Si3 Si 1.26157(4) 1.32197(4) 1.11084(4) 0.01825(17) Uani 1 1 d . . . . .
C1G C 1.31650(15) 1.34125(15) 1.07065(15) 0.0202(7) Uani 1 1 d . . . . .
C2G C 1.35183(17) 1.39911(16) 1.09005(16) 0.0276(8) Uani 1 1 d . . . . .
H2G H 1.3477 1.4318 1.1255 0.033 Uiso 1 1 calc R U . . .
C3G C 1.39317(17) 1.41001(17) 1.05843(18) 0.0321(8) Uani 1 1 d . . . . .
H3G H 1.4164 1.4500 1.0721 0.038 Uiso 1 1 calc R U . . .
C4G C 1.40023(17) 1.36296(18) 1.00756(17) 0.0301(8) Uani 1 1 d . . . . .
H4G H 1.4289 1.3702 0.9865 0.036 Uiso 1 1 calc R U . . .
C5G C 1.36573(18) 1.30526(17) 0.98713(18) 0.0317(8) Uani 1 1 d . . . . .
H5G H 1.3705 1.2727 0.9519 0.038 Uiso 1 1 calc R U . . .
C6G C 1.32419(18) 1.29471(16) 1.01796(16) 0.0277(8) Uani 1 1 d . . . . .
H6G H 1.3002 1.2548 1.0031 0.033 Uiso 1 1 calc R U . . .
C1H C 1.25835(16) 1.39202(16) 1.17803(16) 0.0247(7) Uani 1 1 d . . . . .
C2H C 1.27461(19) 1.39627(18) 1.23625(17) 0.0373(9) Uani 1 1 d . . . . .
H2H H 1.2877 1.3629 1.2422 0.045 Uiso 1 1 calc R U . . .
C3H C 1.2720(2) 1.44878(19) 1.28581(18) 0.0426(9) Uani 1 1 d . . . . .
H3H H 1.2834 1.4513 1.3253 0.051 Uiso 1 1 calc R U . . .
C4H C 1.2525(2) 1.49733(18) 1.27715(19) 0.0419(10) Uani 1 1 d . . . . .
H4H H 1.2522 1.5340 1.3109 0.050 Uiso 1 1 calc R U . . .
C5H C 1.2340(2) 1.49242(18) 1.2206(2) 0.0432(10) Uani 1 1 d . . . . .
H5H H 1.2191 1.5251 1.2146 0.052 Uiso 1 1 calc R U . . .
C6H C 1.2367(2) 1.43969(18) 1.17090(18) 0.0395(9) Uani 1 1 d . . . . .
H6H H 1.2232 1.4369 1.1314 0.047 Uiso 1 1 calc R U . . .
C1I C 1.28364(15) 1.26046(15) 1.13230(14) 0.0207(7) Uani 1 1 d . . . . .
C2I C 1.34355(15) 1.26703(15) 1.16724(15) 0.0224(7) Uani 1 1 d . . . . .
H2I H 1.3736 1.3031 1.1797 0.027 Uiso 1 1 calc R U . . .
C3I C 1.36015(16) 1.22195(16) 1.18414(16) 0.0248(7) Uani 1 1 d . . . . .
H3I H 1.4010 1.2276 1.2084 0.030 Uiso 1 1 calc R U . . .
C4I C 1.31744(17) 1.16921(16) 1.16572(16) 0.0283(8) Uani 1 1 d . . . . .
H4I H 1.3285 1.1386 1.1777 0.034 Uiso 1 1 calc R U . . .
C5I C 1.25804(18) 1.16066(17) 1.12961(18) 0.0313(8) Uani 1 1 d . . . . .
H5I H 1.2289 1.1238 1.1160 0.038 Uiso 1 1 calc R U . . .
C6I C 1.24129(17) 1.20590(16) 1.11345(16) 0.0271(7) Uani 1 1 d . . . . .
H6I H 1.2004 1.1998 1.0892 0.033 Uiso 1 1 calc R U . . .
O4 O 1.13293(11) 1.31696(10) 0.97497(10) 0.0205(5) Uani 1 1 d . . . . .
H4 H 1.1143 1.2820 0.9484 0.031 Uiso 1 1 calc R U . . .
Si4 Si 1.10864(4) 1.36898(4) 0.95472(4) 0.01604(17) Uani 1 1 d . . . . .
C1J C 1.08966(14) 1.42809(14) 1.02198(15) 0.0195(7) Uani 1 1 d . . . . .
C2J C 1.0724(2) 1.48102(17) 1.02112(19) 0.0382(9) Uani 1 1 d . . . . .
H2J H 1.0730 1.4885 0.9869 0.046 Uiso 1 1 calc R U . . .
C3J C 1.0544(2) 1.52311(17) 1.0693(2) 0.0414(10) Uani 1 1 d . . . . .
H3J H 1.0426 1.5588 1.0677 0.050 Uiso 1 1 calc R U . . .
C4J C 1.05338(17) 1.51342(17) 1.11950(18) 0.0330(9) Uani 1 1 d . . . . .
H4J H 1.0406 1.5420 1.1523 0.040 Uiso 1 1 calc R U . . .
C5J C 1.0711(2) 1.4619(2) 1.12134(18) 0.0425(10) Uani 1 1 d . . . . .
H5J H 1.0718 1.4554 1.1562 0.051 Uiso 1 1 calc R U . . .
C6J C 1.08812(19) 1.41927(17) 1.07289(17) 0.0336(8) Uani 1 1 d . . . . .
H6J H 1.0989 1.3833 1.0746 0.040 Uiso 1 1 calc R U . . .
C1K C 1.03542(15) 1.33442(14) 0.89198(15) 0.0189(6) Uani 1 1 d . . . . .
C2K C 1.03494(16) 1.31682(17) 0.83117(16) 0.0267(7) Uani 1 1 d . . . . .
H2K H 1.0735 1.3220 0.8209 0.032 Uiso 1 1 calc R U . . .
C3K C 0.97970(18) 1.29200(17) 0.78565(17) 0.0311(8) Uani 1 1 d . . . . .
H3K H 0.9805 1.2808 0.7448 0.037 Uiso 1 1 calc R U . . .
C4K C 0.92341(17) 1.28370(15) 0.80023(17) 0.0282(8) Uani 1 1 d . . . . .
H4K H 0.8854 1.2669 0.7693 0.034 Uiso 1 1 calc R U . . .
C5K C 0.92218(16) 1.29968(16) 0.85965(17) 0.0304(8) Uani 1 1 d . . . . .
H5K H 0.8836 1.2936 0.8695 0.036 Uiso 1 1 calc R U . . .
C6K C 0.97797(16) 1.32473(16) 0.90490(16) 0.0255(7) Uani 1 1 d . . . . .
H6K H 0.9769 1.3355 0.9456 0.031 Uiso 1 1 calc R U . . .
C1L C 1.17262(15) 1.39867(15) 0.92906(14) 0.0192(6) Uani 1 1 d . . . . .
C2L C 1.16502(16) 1.43995(16) 0.90438(16) 0.0246(7) Uani 1 1 d . . . . .
H2L H 1.1263 1.4534 0.9003 0.030 Uiso 1 1 calc R U . . .
C3L C 1.21324(16) 1.46201(17) 0.88551(17) 0.0279(8) Uani 1 1 d . . . . .
H3L H 1.2071 1.4898 0.8684 0.034 Uiso 1 1 calc R U . . .
C4L C 1.27008(16) 1.44307(17) 0.89191(16) 0.0272(8) Uani 1 1 d . . . . .
H4L H 1.3032 1.4584 0.8797 0.033 Uiso 1 1 calc R U . . .
C5L C 1.27863(15) 1.40203(16) 0.91600(15) 0.0245(7) Uani 1 1 d . . . . .
H5L H 1.3174 1.3886 0.9197 0.029 Uiso 1 1 calc R U . . .
C6L C 1.23060(15) 1.38017(15) 0.93489(15) 0.0216(7) Uani 1 1 d . . . . .
H6L H 1.2372 1.3524 0.9519 0.026 Uiso 1 1 calc R U . . .
O5 O 0.92276(12) 0.31909(11) 0.57167(10) 0.0256(5) Uani 1 1 d . . . . .
H5 H 0.9180 0.2884 0.5786 0.038 Uiso 1 1 calc R U . . .
Si5 Si 0.90346(4) 0.37676(4) 0.62388(4) 0.01725(17) Uani 1 1 d . . . . .
C1M C 0.87260(15) 0.42762(14) 0.59060(15) 0.0204(7) Uani 1 1 d . . . . .
C2M C 0.88203(18) 0.42445(16) 0.53594(16) 0.0299(8) Uani 1 1 d . . . . .
H2M H 0.9032 0.3943 0.5138 0.036 Uiso 1 1 calc R U . . .
C3M C 0.86131(19) 0.46424(17) 0.51343(17) 0.0355(9) Uani 1 1 d . . . . .
H3M H 0.8683 0.4612 0.4762 0.043 Uiso 1 1 calc R U . . .
C4M C 0.83040(18) 0.50844(17) 0.54514(18) 0.0323(8) Uani 1 1 d . . . . .
H4M H 0.8160 0.5357 0.5297 0.039 Uiso 1 1 calc R U . . .
C5M C 0.82061(18) 0.51277(17) 0.59910(18) 0.0338(9) Uani 1 1 d . . . . .
H5M H 0.7997 0.5432 0.6211 0.041 Uiso 1 1 calc R U . . .
C6M C 0.84139(16) 0.47248(16) 0.62136(17) 0.0268(7) Uani 1 1 d . . . . .
H6M H 0.8341 0.4757 0.6585 0.032 Uiso 1 1 calc R U . . .
C1N C 0.97370(15) 0.41954(14) 0.68843(14) 0.0185(6) Uani 1 1 d . . . . .
C2N C 1.01696(17) 0.38837(16) 0.70648(17) 0.0271(7) Uani 1 1 d . . . . .
H2N H 1.0119 0.3455 0.6838 0.033 Uiso 1 1 calc R U . . .
C3N C 1.06724(17) 0.41932(17) 0.75720(17) 0.0306(8) Uani 1 1 d . . . . .
H3N H 1.0963 0.3975 0.7687 0.037 Uiso 1 1 calc R U . . .
C4N C 1.07502(16) 0.48169(17) 0.79091(17) 0.0276(8) Uani 1 1 d . . . . .
H4N H 1.1087 0.5026 0.8261 0.033 Uiso 1 1 calc R U . . .
C5N C 1.03342(16) 0.51367(16) 0.77312(16) 0.0274(7) Uani 1 1 d . . . . .
H5N H 1.0392 0.5567 0.7955 0.033 Uiso 1 1 calc R U . . .
C6N C 0.98358(16) 0.48276(15) 0.72264(15) 0.0231(7) Uani 1 1 d . . . . .
H6N H 0.9553 0.5051 0.7109 0.028 Uiso 1 1 calc R U . . .
C1O C 0.84186(15) 0.34428(15) 0.64995(15) 0.0200(7) Uani 1 1 d . . . . .
C2O C 0.84580(16) 0.36272(15) 0.71124(15) 0.0232(7) Uani 1 1 d . . . . .
H2O H 0.8804 0.3926 0.7407 0.028 Uiso 1 1 calc R U . . .
C3O C 0.79933(16) 0.33765(17) 0.72970(16) 0.0270(7) Uani 1 1 d . . . . .
H3O H 0.8024 0.3505 0.7715 0.032 Uiso 1 1 calc R U . . .
C4O C 0.74887(16) 0.29421(16) 0.68719(17) 0.0277(8) Uani 1 1 d . . . . .
H4O H 0.7167 0.2780 0.6998 0.033 Uiso 1 1 calc R U . . .
C5O C 0.74501(17) 0.27427(17) 0.62621(17) 0.0337(9) Uani 1 1 d . . . . .
H5O H 0.7110 0.2434 0.5970 0.040 Uiso 1 1 calc R U . . .
C6O C 0.79091(16) 0.29946(17) 0.60769(16) 0.0282(8) Uani 1 1 d . . . . .
H6O H 0.7876 0.2861 0.5658 0.034 Uiso 1 1 calc R U . . .
O6 O 0.88896(11) 0.19923(11) 0.53105(11) 0.0250(5) Uani 1 1 d . . . . .
H6 H 0.8703 0.1854 0.4944 0.037 Uiso 1 1 calc R U . . .
Si6 Si 0.90718(4) 0.14256(4) 0.54628(4) 0.01648(17) Uani 1 1 d . . . . .
C1P C 0.84527(15) 0.11531(15) 0.57603(14) 0.0180(6) Uani 1 1 d . . . . .
C2P C 0.82789(17) 0.15783(16) 0.62456(16) 0.0273(8) Uani 1 1 d . . . . .
H2P H 0.8487 0.1993 0.6425 0.033 Uiso 1 1 calc R U . . .
C3P C 0.78081(18) 0.14094(17) 0.64728(17) 0.0309(8) Uani 1 1 d . . . . .
H3P H 0.7699 0.1707 0.6806 0.037 Uiso 1 1 calc R U . . .
C4P C 0.74967(16) 0.08082(16) 0.62154(16) 0.0256(7) Uani 1 1 d . . . . .
H4P H 0.7171 0.0694 0.6368 0.031 Uiso 1 1 calc R U . . .
C5P C 0.76639(15) 0.03746(16) 0.57334(15) 0.0233(7) Uani 1 1 d . . . . .
H5P H 0.7458 -0.0040 0.5559 0.028 Uiso 1 1 calc R U . . .
C6P C 0.81329(15) 0.05481(15) 0.55054(15) 0.0203(7) Uani 1 1 d . . . . .
H6P H 0.8238 0.0250 0.5170 0.024 Uiso 1 1 calc R U . . .
C1Q C 0.91481(14) 0.07903(15) 0.47594(15) 0.0192(6) Uani 1 1 d . . . . .
C2Q C 0.90516(16) 0.08248(16) 0.42059(15) 0.0240(7) Uani 1 1 d . . . . .
H2Q H 0.8960 0.1189 0.4188 0.029 Uiso 1 1 calc R U . . .
C3Q C 0.90878(17) 0.03322(16) 0.36807(16) 0.0272(7) Uani 1 1 d . . . . .
H3Q H 0.9016 0.0362 0.3309 0.033 Uiso 1 1 calc R U . . .
C4Q C 0.92287(16) -0.02021(15) 0.37024(15) 0.0241(7) Uani 1 1 d . . . . .
H4Q H 0.9254 -0.0537 0.3346 0.029 Uiso 1 1 calc R U . . .
C5Q C 0.93319(15) -0.02417(15) 0.42439(15) 0.0216(7) Uani 1 1 d . . . . .
H5Q H 0.9429 -0.0605 0.4261 0.026 Uiso 1 1 calc R U . . .
C6Q C 0.92940(15) 0.02491(15) 0.47648(15) 0.0211(7) Uani 1 1 d . . . . .
H6Q H 0.9369 0.0216 0.5135 0.025 Uiso 1 1 calc R U . . .
C1R C 0.98287(15) 0.17537(14) 0.60625(15) 0.0191(6) Uani 1 1 d . . . . .
C2R C 0.99717(16) 0.15616(15) 0.65167(15) 0.0221(7) Uani 1 1 d . . . . .
H2R H 0.9673 0.1266 0.6531 0.027 Uiso 1 1 calc R U . . .
C3R C 1.05473(17) 0.17968(16) 0.69516(16) 0.0268(7) Uani 1 1 d . . . . .
H3R H 1.0636 0.1660 0.7257 0.032 Uiso 1 1 calc R U . . .
C4R C 1.09872(15) 0.22266(16) 0.69379(15) 0.0238(7) Uani 1 1 d . . . . .
H4R H 1.1380 0.2383 0.7230 0.029 Uiso 1 1 calc R U . . .
C5R C 1.08517(16) 0.24293(16) 0.64936(16) 0.0263(7) Uani 1 1 d . . . . .
H5R H 1.1151 0.2729 0.6486 0.032 Uiso 1 1 calc R U . . .
C6R C 1.02816(16) 0.21958(15) 0.60612(16) 0.0226(7) Uani 1 1 d . . . . .
H6R H 1.0196 0.2337 0.5759 0.027 Uiso 1 1 calc R U . . .
O7 O 0.83297(12) 0.21105(11) 0.43335(11) 0.0296(6) Uani 1 1 d . . . . .
H7 H 0.8517 0.2417 0.4320 0.044 Uiso 1 1 calc R U . . .
Si7 Si 0.76524(4) 0.18442(4) 0.38251(4) 0.02047(18) Uani 1 1 d . . . . .
C1S C 0.77314(17) 0.12004(15) 0.31288(16) 0.0249(7) Uani 1 1 d . . . . .
C2S C 0.82819(18) 0.12093(17) 0.29334(17) 0.0299(8) Uani 1 1 d . . . . .
H2S H 0.8632 0.1531 0.3176 0.036 Uiso 1 1 calc R U . . .
C3S C 0.8324(2) 0.0753(2) 0.23887(19) 0.0405(10) Uani 1 1 d . . . . .
H3S H 0.8701 0.0766 0.2263 0.049 Uiso 1 1 calc R U . . .
C4S C 0.7822(2) 0.02826(19) 0.20321(19) 0.0454(11) Uani 1 1 d . . . . .
H4S H 0.7847 -0.0023 0.1656 0.055 Uiso 1 1 calc R U . . .
C5S C 0.7276(2) 0.02604(18) 0.2228(2) 0.0453(11) Uani 1 1 d . . . . .
H5S H 0.6934 -0.0070 0.1989 0.054 Uiso 1 1 calc R U . . .
C6S C 0.72269(19) 0.07093(16) 0.27613(17) 0.0322(8) Uani 1 1 d . . . . .
H6S H 0.6849 0.0689 0.2884 0.039 Uiso 1 1 calc R U . . .
C1T C 0.70786(16) 0.15938(15) 0.41753(15) 0.0226(7) Uani 1 1 d . . . . .
C2T C 0.64947(17) 0.17715(18) 0.41587(18) 0.0344(8) Uani 1 1 d . . . . .
H2T H 0.6386 0.2020 0.3962 0.041 Uiso 1 1 calc R U . . .
C3T C 0.60723(18) 0.15893(19) 0.4426(2) 0.0425(10) Uani 1 1 d . . . . .
H3T H 0.5676 0.1708 0.4406 0.051 Uiso 1 1 calc R U . . .
C4T C 0.62285(18) 0.12357(18) 0.47211(18) 0.0319(8) Uani 1 1 d . . . . .
H4T H 0.5935 0.1102 0.4894 0.038 Uiso 1 1 calc R U . . .
C5T C 0.68110(17) 0.10763(18) 0.47647(18) 0.0316(8) Uani 1 1 d . . . . .
H5T H 0.6928 0.0852 0.4987 0.038 Uiso 1 1 calc R U . . .
C6T C 0.72275(16) 0.12445(17) 0.44821(17) 0.0295(8) Uani 1 1 d . . . . .
H6T H 0.7620 0.1118 0.4500 0.035 Uiso 1 1 calc R U . . .
C1U C 0.74147(15) 0.24577(15) 0.36217(16) 0.0228(7) Uani 1 1 d . . . . .
C2U C 0.75846(18) 0.30704(16) 0.40310(17) 0.0360(8) Uani 1 1 d . . . . .
H2U H 0.7841 0.3182 0.4423 0.043 Uiso 1 1 calc R U . . .
C3U C 0.73913(19) 0.35216(17) 0.38837(18) 0.0393(9) Uani 1 1 d . . . . .
H3U H 0.7524 0.3937 0.4171 0.047 Uiso 1 1 calc R U . . .
C4U C 0.70116(19) 0.33754(18) 0.33294(19) 0.0359(9) Uani 1 1 d . . . . .
H4U H 0.6872 0.3687 0.3234 0.043 Uiso 1 1 calc R U . . .
C5U C 0.6831(2) 0.2773(2) 0.29074(19) 0.0446(10) Uani 1 1 d . . . . .
H5U H 0.6571 0.2668 0.2518 0.054 Uiso 1 1 calc R U . . .
C6U C 0.70325(19) 0.23203(18) 0.30549(17) 0.0384(9) Uani 1 1 d . . . . .
H6U H 0.6907 0.1906 0.2762 0.046 Uiso 1 1 calc R U . . .
O8 O 0.93988(12) 0.28808(12) 0.46276(11) 0.0290(5) Uani 1 1 d . . . . .
H8 H 0.9416 0.3159 0.4970 0.043 Uiso 1 1 calc R U . . .
Si8 Si 0.99499(4) 0.30875(4) 0.43542(4) 0.01976(18) Uani 1 1 d . . . . .
C1V C 0.97184(16) 0.36718(15) 0.40995(15) 0.0228(7) Uani 1 1 d . . . . .
C2V C 1.01081(18) 0.42412(16) 0.43029(19) 0.0322(8) Uani 1 1 d . . . . .
H2V H 1.0507 0.4335 0.4576 0.039 Uiso 1 1 calc R U . . .
C3V C 0.99195(18) 0.46696(19) 0.4112(2) 0.0404(10) Uani 1 1 d . . . . .
H3V H 1.0193 0.5050 0.4250 0.048 Uiso 1 1 calc R U . . .
C4V C 0.93395(19) 0.45479(17) 0.37229(18) 0.0345(9) Uani 1 1 d . . . . .
H4V H 0.9214 0.4843 0.3593 0.041 Uiso 1 1 calc R U . . .
C5V C 0.89407(19) 0.39941(17) 0.35220(17) 0.0326(8) Uani 1 1 d . . . . .
H5V H 0.8538 0.3910 0.3259 0.039 Uiso 1 1 calc R U . . .
C6V C 0.91334(18) 0.35612(17) 0.37082(16) 0.0312(8) Uani 1 1 d . . . . .
H6V H 0.8859 0.3180 0.3565 0.037 Uiso 1 1 calc R U . . .
C1W C 1.07090(16) 0.33896(14) 0.49533(16) 0.0233(7) Uani 1 1 d . . . . .
C2W C 1.07361(17) 0.35201(15) 0.55593(15) 0.0261(7) Uani 1 1 d . . . . .
H2W H 1.0359 0.3474 0.5677 0.031 Uiso 1 1 calc R U . . .
C3W C 1.13095(19) 0.37162(16) 0.59888(17) 0.0309(8) Uani 1 1 d . . . . .
H3W H 1.1319 0.3806 0.6396 0.037 Uiso 1 1 calc R U . . .
C4W C 1.18673(17) 0.37819(16) 0.58271(17) 0.0296(8) Uani 1 1 d . . . . .
H4W H 1.2258 0.3903 0.6119 0.036 Uiso 1 1 calc R U . . .
C5W C 1.18484(17) 0.36686(16) 0.52344(17) 0.0291(8) Uani 1 1 d . . . . .
H5W H 1.2226 0.3725 0.5121 0.035 Uiso 1 1 calc R U . . .
C6W C 1.12757(17) 0.34729(15) 0.48081(17) 0.0267(7) Uani 1 1 d . . . . .
H6W H 1.1270 0.3393 0.4403 0.032 Uiso 1 1 calc R U . . .
C1Z C 1.00028(16) 0.23769(15) 0.37058(15) 0.0222(7) Uani 1 1 d . . . . .
C2Z C 1.01450(16) 0.18814(16) 0.38125(16) 0.0257(7) Uani 1 1 d . . . . .
H2Z H 1.0217 0.1917 0.4212 0.031 Uiso 1 1 calc R U . . .
C3Z C 1.01834(18) 0.13407(16) 0.33496(18) 0.0319(8) Uani 1 1 d . . . . .
H3Z H 1.0277 0.1008 0.3432 0.038 Uiso 1 1 calc R U . . .
C4Z C 1.00858(19) 0.12834(17) 0.27659(18) 0.0354(9) Uani 1 1 d . . . . .
H4Z H 1.0116 0.0914 0.2447 0.043 Uiso 1 1 calc R U . . .
C5Z C 0.9945(2) 0.17682(19) 0.26517(18) 0.0377(9) Uani 1 1 d . . . . .
H5Z H 0.9877 0.1730 0.2252 0.045 Uiso 1 1 calc R U . . .
C6Z C 0.99006(18) 0.23100(16) 0.31131(16) 0.0281(8) Uani 1 1 d . . . . .
H6Z H 0.9800 0.2638 0.3026 0.034 Uiso 1 1 calc R U . . .
O9 O 0.68058(11) 0.80943(11) 0.58322(11) 0.0265(5) Uani 1 1 d . . . . .
H9 H 0.6711 0.8283 0.5624 0.040 Uiso 1 1 calc R U . . .
Si9 Si 0.75404(4) 0.83724(4) 0.62400(4) 0.02004(18) Uani 1 1 d . . . . .
C1AA C 0.75740(16) 0.91557(15) 0.68394(15) 0.0226(7) Uani 1 1 d . . . . .
C2AA C 0.70737(17) 0.94505(16) 0.68014(16) 0.0287(8) Uani 1 1 d . . . . .
H2AA H 0.6698 0.9237 0.6493 0.034 Uiso 1 1 calc R U . . .
C3AA C 0.71119(19) 1.00573(17) 0.72092(17) 0.0326(8) Uani 1 1 d . . . . .
H3AA H 0.6764 1.0251 0.7174 0.039 Uiso 1 1 calc R U . . .
C4AA C 0.76494(19) 1.03763(17) 0.76615(17) 0.0324(8) Uani 1 1 d . . . . .
H4AA H 0.7675 1.0789 0.7935 0.039 Uiso 1 1 calc R U . . .
C5AA C 0.81509(18) 1.00927(16) 0.77154(16) 0.0300(8) Uani 1 1 d . . . . .
H5AA H 0.8521 1.0308 0.8031 0.036 Uiso 1 1 calc R U . . .
C6AA C 0.81161(17) 0.94873(15) 0.73064(15) 0.0261(7) Uani 1 1 d . . . . .
H6AA H 0.8466 0.9297 0.7345 0.031 Uiso 1 1 calc R U . . .
C1BA C 0.77505(16) 0.78341(15) 0.65664(15) 0.0232(7) Uani 1 1 d . . . . .
C2BA C 0.73451(18) 0.76692(19) 0.68699(18) 0.0335(8) Uani 1 1 d . . . . .
H2BA H 0.6980 0.7841 0.6910 0.040 Uiso 1 1 calc R U . . .
C3BA C 0.74713(19) 0.7262(2) 0.71100(19) 0.0375(9) Uani 1 1 d . . . . .
H3BA H 0.7188 0.7151 0.7305 0.045 Uiso 1 1 calc R U . . .
C4BA C 0.80092(18) 0.70159(17) 0.70685(17) 0.0311(8) Uani 1 1 d . . . . .
H4BA H 0.8091 0.6731 0.7227 0.037 Uiso 1 1 calc R U . . .
C5BA C 0.84264(18) 0.71885(17) 0.67937(17) 0.0308(8) Uani 1 1 d . . . . .
H5BA H 0.8800 0.7029 0.6772 0.037 Uiso 1 1 calc R U . . .
C6BA C 0.82993(16) 0.75966(16) 0.65489(16) 0.0270(7) Uani 1 1 d . . . . .
H6BA H 0.8592 0.7715 0.6367 0.032 Uiso 1 1 calc R U . . .
C1CA C 0.80587(15) 0.84322(15) 0.57557(15) 0.0211(7) Uani 1 1 d . . . . .
C2CA C 0.81379(18) 0.79096(16) 0.52802(16) 0.0279(8) Uani 1 1 d . . . . .
H2CA H 0.7912 0.7523 0.5198 0.033 Uiso 1 1 calc R U . . .
C3CA C 0.85383(19) 0.79409(17) 0.49243(18) 0.0330(8) Uani 1 1 d . . . . .
H3CA H 0.8590 0.7579 0.4610 0.040 Uiso 1 1 calc R U . . .
C4CA C 0.88624(17) 0.85067(18) 0.50328(16) 0.0296(8) Uani 1 1 d . . . . .
H4CA H 0.9138 0.8531 0.4793 0.035 Uiso 1 1 calc R U . . .
C5CA C 0.87834(17) 0.90316(17) 0.54885(16) 0.0285(8) Uani 1 1 d . . . . .
H5CA H 0.9001 0.9418 0.5560 0.034 Uiso 1 1 calc R U . . .
C6CA C 0.83844(17) 0.89941(16) 0.58435(15) 0.0246(7) Uani 1 1 d . . . . .
H6CA H 0.8331 0.9359 0.6153 0.030 Uiso 1 1 calc R U . . .
O10 O 0.62612(12) 0.82315(11) 0.48530(11) 0.0270(5) Uani 1 1 d . . . . .
H10 H 0.6166 0.7878 0.4569 0.041 Uiso 1 1 calc R U . . .
Si10 Si 0.60303(4) 0.87196(4) 0.45969(4) 0.01996(18) Uani 1 1 d . . . . .
C1DA C 0.58450(15) 0.93470(16) 0.52404(15) 0.0230(7) Uani 1 1 d . . . . .
C2DA C 0.56686(17) 0.92460(18) 0.57033(17) 0.0333(8) Uani 1 1 d . . . . .
H2DA H 0.5662 0.8855 0.5697 0.040 Uiso 1 1 calc R U . . .
C3DA C 0.55032(19) 0.9702(2) 0.61714(19) 0.0417(10) Uani 1 1 d . . . . .
H3DA H 0.5392 0.9622 0.6483 0.050 Uiso 1 1 calc R U . . .
C4DA C 0.54987(18) 1.0268(2) 0.6187(2) 0.0415(10) Uani 1 1 d . . . . .
H4DA H 0.5375 1.0575 0.6502 0.050 Uiso 1 1 calc R U . . .
C5DA C 0.5676(2) 1.03876(19) 0.5740(2) 0.0417(10) Uani 1 1 d . . . . .
H5DA H 0.5678 1.0779 0.5749 0.050 Uiso 1 1 calc R U . . .
C6DA C 0.58497(19) 0.99328(17) 0.52779(18) 0.0344(9) Uani 1 1 d . . . . .
H6DA H 0.5976 1.0023 0.4977 0.041 Uiso 1 1 calc R U . . .
C1EA C 0.53055(15) 0.83173(15) 0.39651(16) 0.0220(7) Uani 1 1 d . . . . .
C2EA C 0.52629(18) 0.82235(17) 0.33744(17) 0.0311(8) Uani 1 1 d . . . . .
H2EA H 0.5614 0.8384 0.3281 0.037 Uiso 1 1 calc R U . . .
C3EA C 0.47227(18) 0.79014(17) 0.29151(18) 0.0339(9) Uani 1 1 d . . . . .
H3EA H 0.4705 0.7848 0.2515 0.041 Uiso 1 1 calc R U . . .
C4EA C 0.42151(18) 0.76604(19) 0.30430(19) 0.0371(9) Uani 1 1 d . . . . .
H4EA H 0.3846 0.7437 0.2730 0.045 Uiso 1 1 calc R U . . .
C5EA C 0.42398(18) 0.7742(2) 0.3629(2) 0.0414(10) Uani 1 1 d . . . . .
H5EA H 0.3889 0.7574 0.3717 0.050 Uiso 1 1 calc R U . . .
C6EA C 0.47761(17) 0.80701(18) 0.40818(18) 0.0335(9) Uani 1 1 d . . . . .
H6EA H 0.4788 0.8130 0.4483 0.040 Uiso 1 1 calc R U . . .
C1FA C 0.66710(16) 0.89893(15) 0.43209(15) 0.0233(7) Uani 1 1 d . . . . .
C2FA C 0.72379(16) 0.87814(15) 0.43743(15) 0.0256(7) Uani 1 1 d . . . . .
H2FA H 0.7295 0.8514 0.4558 0.031 Uiso 1 1 calc R U . . .
C3FA C 0.77178(16) 0.89616(17) 0.41617(16) 0.0288(8) Uani 1 1 d . . . . .
H3FA H 0.8096 0.8811 0.4195 0.035 Uiso 1 1 calc R U . . .
C4FA C 0.76456(17) 0.93595(18) 0.39014(16) 0.0316(8) Uani 1 1 d . . . . .
H4FA H 0.7976 0.9485 0.3760 0.038 Uiso 1 1 calc R U . . .
C5FA C 0.70927(16) 0.95743(18) 0.38474(16) 0.0298(8) Uani 1 1 d . . . . .
H5FA H 0.7043 0.9850 0.3672 0.036 Uiso 1 1 calc R U . . .
C6FA C 0.66071(16) 0.93840(17) 0.40523(16) 0.0267(7) Uani 1 1 d . . . . .
H6FA H 0.6225 0.9527 0.4007 0.032 Uiso 1 1 calc R U . . .
O11 O 0.59080(12) 0.70116(10) 0.43497(11) 0.0270(5) Uani 1 1 d . . . . .
H11 H 0.5768 0.6942 0.4608 0.040 Uiso 1 1 calc R U . . .
Si11 Si 0.59142(4) 0.63649(4) 0.37875(4) 0.02185(19) Uani 1 1 d . . . . .
C1GA C 0.65175(15) 0.65114(15) 0.34098(15) 0.0211(7) Uani 1 1 d . . . . .
C2GA C 0.67928(18) 0.70962(17) 0.35107(17) 0.0332(8) Uani 1 1 d . . . . .
H2GA H 0.6676 0.7443 0.3790 0.040 Uiso 1 1 calc R U . . .
C3GA C 0.7232(2) 0.71779(18) 0.32113(18) 0.0397(10) Uani 1 1 d . . . . .
H3GA H 0.7417 0.7579 0.3291 0.048 Uiso 1 1 calc R U . . .
C4GA C 0.74031(18) 0.66782(18) 0.27955(16) 0.0316(8) Uani 1 1 d . . . . .
H4GA H 0.7702 0.6735 0.2588 0.038 Uiso 1 1 calc R U . . .
C5GA C 0.71353(17) 0.60991(17) 0.26854(16) 0.0295(8) Uani 1 1 d . . . . .
H5GA H 0.7250 0.5755 0.2400 0.035 Uiso 1 1 calc R U . . .
C6GA C 0.67022(17) 0.60162(16) 0.29862(16) 0.0269(7) Uani 1 1 d . . . . .
H6GA H 0.6524 0.5613 0.2905 0.032 Uiso 1 1 calc R U . . .
C1HA C 0.51314(16) 0.60644(15) 0.32385(16) 0.0301(8) Uani 1 1 d . . . . .
C2HA C 0.4587(2) 0.6269(2) 0.3405(2) 0.0548(12) Uani 1 1 d . . . . .
H2HA H 0.4617 0.6551 0.3810 0.066 Uiso 1 1 calc R U . . .
C3HA C 0.4010(2) 0.6059(2) 0.2981(2) 0.0654(14) Uani 1 1 d . . . . .
H3HA H 0.3651 0.6206 0.3096 0.078 Uiso 1 1 calc R U . . .
C4HA C 0.39535(19) 0.5639(2) 0.2396(2) 0.0518(12) Uani 1 1 d . . . . .
H4HA H 0.3553 0.5490 0.2115 0.062 Uiso 1 1 calc R U . . .
C5HA C 0.44691(18) 0.5433(2) 0.22120(19) 0.0445(10) Uani 1 1 d . . . . .
H5HA H 0.4432 0.5156 0.1804 0.053 Uiso 1 1 calc R U . . .
C6HA C 0.50423(17) 0.56363(17) 0.26319(16) 0.0354(8) Uani 1 1 d . . . . .
H6HA H 0.5394 0.5481 0.2507 0.043 Uiso 1 1 calc R U . . .
C1IA C 0.61378(18) 0.58035(16) 0.40826(18) 0.0303(8) Uani 1 1 d . . . . .
C2IA C 0.65553(19) 0.60045(19) 0.4656(2) 0.0441(10) Uani 1 1 d . . . . .
H2IA H 0.6701 0.6429 0.4905 0.053 Uiso 1 1 calc R U . . .
C3IA C 0.6757(2) 0.5584(2) 0.4863(2) 0.0491(10) Uani 1 1 d . . . . .
H3IA H 0.7040 0.5725 0.5249 0.059 Uiso 1 1 calc R U . . .
C4IA C 0.6548(2) 0.4966(2) 0.4507(3) 0.0504(12) Uani 1 1 d . . . . .
H4IA H 0.6688 0.4682 0.4647 0.061 Uiso 1 1 calc R U . . .
C5IA C 0.6150(3) 0.47682(19) 0.3968(2) 0.0558(12) Uani 1 1 d . . . . .
H5IA H 0.6003 0.4342 0.3727 0.067 Uiso 1 1 calc R U . . .
C6IA C 0.5942(2) 0.51799(17) 0.37479(19) 0.0495(11) Uani 1 1 d . . . . .
H6IA H 0.5660 0.5025 0.3360 0.059 Uiso 1 1 calc R U . . .
O12 O 0.57905(12) 0.72071(12) 0.54569(11) 0.0342(6) Uani 1 1 d . . . . .
H12 H 0.6109 0.7421 0.5738 0.051 Uiso 1 1 calc R U . . .
Si12 Si 0.52430(5) 0.70136(4) 0.57387(4) 0.0245(2) Uani 1 1 d . . . . .
C1JA C 0.44744(17) 0.67592(15) 0.51596(15) 0.0264(7) Uani 1 1 d . . . . .
C2JA C 0.41671(19) 0.72021(17) 0.50952(17) 0.0389(8) Uani 1 1 d . . . . .
H2JA H 0.4359 0.7619 0.5336 0.047 Uiso 1 1 calc R U . . .
C3JA C 0.35858(19) 0.70566(18) 0.46893(18) 0.0403(9) Uani 1 1 d . . . . .
H3JA H 0.3383 0.7369 0.4651 0.048 Uiso 1 1 calc R U . . .
C4JA C 0.3303(2) 0.6437(2) 0.4336(2) 0.0449(11) Uani 1 1 d . . . . .
H4JA H 0.2913 0.6326 0.4047 0.054 Uiso 1 1 calc R U . . .
C5JA C 0.3587(2) 0.6001(2) 0.4410(2) 0.0582(13) Uani 1 1 d . . . . .
H5JA H 0.3385 0.5586 0.4185 0.070 Uiso 1 1 calc R U . . .
C6JA C 0.4180(2) 0.61523(18) 0.4816(2) 0.0539(12) Uani 1 1 d . . . . .
H6JA H 0.4379 0.5839 0.4855 0.065 Uiso 1 1 calc R U . . .
C1KA C 0.54216(18) 0.63737(17) 0.59241(16) 0.0305(8) Uani 1 1 d . . . . .
C2KA C 0.49466(19) 0.59529(18) 0.59551(19) 0.0440(9) Uani 1 1 d . . . . .
H2KA H 0.4527 0.6017 0.5903 0.053 Uiso 1 1 calc R U . . .
C3KA C 0.5077(2) 0.54609(19) 0.6057(2) 0.0481(10) Uani 1 1 d . . . . .
H3KA H 0.4751 0.5179 0.6055 0.058 Uiso 1 1 calc R U . . .
C4KA C 0.5699(2) 0.5385(2) 0.6163(2) 0.0481(11) Uani 1 1 d . . . . .
H4KA H 0.5794 0.5052 0.6243 0.058 Uiso 1 1 calc R U . . .
C5KA C 0.6162(2) 0.5769(2) 0.6154(2) 0.0566(12) Uani 1 1 d . . . . .
H5KA H 0.6582 0.5712 0.6233 0.068 Uiso 1 1 calc R U . . .
C6KA C 0.6024(2) 0.6260(2) 0.6027(2) 0.0498(10) Uani 1 1 d . . . . .
H6KA H 0.6357 0.6523 0.6012 0.060 Uiso 1 1 calc R U . . .
C1LA C 0.51910(16) 0.76911(16) 0.64290(15) 0.0234(7) Uani 1 1 d . . . . .
C2LA C 0.46676(17) 0.76729(16) 0.66670(16) 0.0264(7) Uani 1 1 d . . . . .
H2LA H 0.4334 0.7329 0.6459 0.032 Uiso 1 1 calc R U . . .
C3LA C 0.46289(19) 0.81423(17) 0.71947(17) 0.0318(8) Uani 1 1 d . . . . .
H3LA H 0.4268 0.8124 0.7344 0.038 Uiso 1 1 calc R U . . .
C4LA C 0.5118(2) 0.86417(18) 0.75074(17) 0.0341(9) Uani 1 1 d . . . . .
H331 H 0.5101 0.8958 0.7880 0.041 Uiso 1 1 calc R U . . .
C5LA C 0.56333(19) 0.86821(16) 0.72787(17) 0.0320(8) Uani 1 1 d . . . . .
H5LA H 0.5962 0.9031 0.7487 0.038 Uiso 1 1 calc R U . . .
C6LA C 0.56671(16) 0.82064(15) 0.67400(15) 0.0257(7) Uani 1 1 d . . . . .
H6LA H 0.6021 0.8235 0.6584 0.031 Uiso 1 1 calc R U . . .
O13 O 0.38137(12) -0.30256(10) 0.03578(11) 0.0261(5) Uani 1 1 d . . . . .
H13 H 0.3632 -0.3148 -0.0008 0.039 Uiso 1 1 calc R U . . .
Si13 Si 0.39986(4) -0.36074(4) 0.04777(4) 0.01929(18) Uani 1 1 d . . . . .
C1MA C 0.33673(16) -0.39147(15) 0.07355(15) 0.0227(7) Uani 1 1 d . . . . .
C2MA C 0.3081(2) -0.35072(17) 0.11364(18) 0.0375(9) Uani 1 1 d . . . . .
H2MA H 0.3227 -0.3081 0.1290 0.045 Uiso 1 1 calc R U . . .
C3MA C 0.2583(2) -0.37152(18) 0.13147(19) 0.0437(10) Uani 1 1 d . . . . .
H3MA H 0.2390 -0.3430 0.1580 0.052 Uiso 1 1 calc R U . . .
C4MA C 0.23715(19) -0.43295(18) 0.11099(17) 0.0353(9) Uani 1 1 d . . . . .
H4MA H 0.2035 -0.4469 0.1235 0.042 Uiso 1 1 calc R U . . .
C5MA C 0.26532(18) -0.47415(16) 0.07205(16) 0.0283(8) Uani 1 1 d . . . . .
H5MA H 0.2515 -0.5167 0.0582 0.034 Uiso 1 1 calc R U . . .
C6MA C 0.31371(16) -0.45350(15) 0.05315(15) 0.0240(7) Uani 1 1 d . . . . .
H6MA H 0.3318 -0.4825 0.0254 0.029 Uiso 1 1 calc R U . . .
C1NA C 0.47454(17) -0.32953(15) 0.10858(15) 0.0238(7) Uani 1 1 d . . . . .
C2NA C 0.52244(17) -0.28944(18) 0.10669(17) 0.0303(8) Uani 1 1 d . . . . .
H2NA H 0.5161 -0.2776 0.0747 0.036 Uiso 1 1 calc R U . . .
C3NA C 0.57920(18) -0.2665(2) 0.15046(19) 0.0375(9) Uani 1 1 d . . . . .
H3NA H 0.6110 -0.2392 0.1483 0.045 Uiso 1 1 calc R U . . .
C4NA C 0.58951(19) -0.28341(18) 0.19722(17) 0.0372(9) Uani 1 1 d . . . . .
H4NA H 0.6286 -0.2686 0.2266 0.045 Uiso 1 1 calc R U . . .
C5NA C 0.5423(2) -0.32223(18) 0.20082(18) 0.0415(10) Uani 1 1 d . . . . .
H5NA H 0.5486 -0.3330 0.2335 0.050 Uiso 1 1 calc R U . . .
C6NA C 0.48572(19) -0.34539(16) 0.15670(16) 0.0335(9) Uani 1 1 d . . . . .
H6NA H 0.4540 -0.3725 0.1593 0.040 Uiso 1 1 calc R U . . .
C1OA C 0.41060(15) -0.42086(14) -0.02341(15) 0.0197(7) Uani 1 1 d . . . . .
C2OA C 0.42998(15) -0.47400(15) -0.02463(15) 0.0206(7) Uani 1 1 d . . . . .
H2OA H 0.4377 -0.4793 0.0114 0.025 Uiso 1 1 calc R U . . .
C3OA C 0.43819(15) -0.51927(15) -0.07707(15) 0.0216(7) Uani 1 1 d . . . . .
H3OA H 0.4512 -0.5550 -0.0767 0.026 Uiso 1 1 calc R U . . .
C4OA C 0.42748(15) -0.51246(15) -0.12977(15) 0.0228(7) Uani 1 1 d . . . . .
H4OA H 0.4337 -0.5432 -0.1654 0.027 Uiso 1 1 calc R U . . .
C5OA C 0.40760(17) -0.46080(16) -0.13078(16) 0.0259(7) Uani 1 1 d . . . . .
H5OA H 0.3994 -0.4564 -0.1672 0.031 Uiso 1 1 calc R U . . .
C6OA C 0.39969(16) -0.41520(15) -0.07786(15) 0.0233(7) Uani 1 1 d . . . . .
H6OA H 0.3867 -0.3796 -0.0786 0.028 Uiso 1 1 calc R U . . .
O14 O 0.32167(11) -0.28264(11) -0.05572(11) 0.0300(6) Uani 1 1 d . . . . .
H14 H 0.3440 -0.2578 -0.0625 0.045 Uiso 1 1 calc R U . . .
Si14 Si 0.25338(4) -0.30764(4) -0.10522(4) 0.02072(18) Uani 1 1 d . . . . .
C1PA C 0.25859(15) -0.37301(15) -0.17516(16) 0.0216(7) Uani 1 1 d . . . . .
C2PA C 0.20868(16) -0.42333(15) -0.20822(17) 0.0281(8) Uani 1 1 d . . . . .
H2PA H 0.1719 -0.4242 -0.1941 0.034 Uiso 1 1 calc R U . . .
C3PA C 0.21179(17) -0.47105(16) -0.26026(17) 0.0328(8) Uani 1 1 d . . . . .
H3PA H 0.1776 -0.5047 -0.2814 0.039 Uiso 1 1 calc R U . . .
C4PA C 0.26454(19) -0.47049(17) -0.28219(18) 0.0347(9) Uani 1 1 d . . . . .
H4PA H 0.2661 -0.5030 -0.3190 0.042 Uiso 1 1 calc R U . . .
C5PA C 0.31509(18) -0.42219(17) -0.25010(17) 0.0303(8) Uani 1 1 d . . . . .
H5PA H 0.3518 -0.4220 -0.2644 0.036 Uiso 1 1 calc R U . . .
C6PA C 0.31207(16) -0.37423(16) -0.19716(16) 0.0249(7) Uani 1 1 d . . . . .
H6PA H 0.3471 -0.3415 -0.1754 0.030 Uiso 1 1 calc R U . . .
C1QA C 0.19715(16) -0.33376(15) -0.07015(15) 0.0240(7) Uani 1 1 d . . . . .
C2QA C 0.14033(17) -0.31448(17) -0.06741(18) 0.0336(8) Uani 1 1 d . . . . .
H2QA H 0.1299 -0.2855 -0.0820 0.040 Uiso 1 1 calc R U . . .
C3QA C 0.09851(19) -0.33768(19) -0.0433(2) 0.0431(10) Uani 1 1 d . . . . .
H3QA H 0.0594 -0.3248 -0.0423 0.052 Uiso 1 1 calc R U . . .
C4QA C 0.1129(2) -0.37880(17) -0.02102(18) 0.0343(9) Uani 1 1 d . . . . .
H4QA H 0.0838 -0.3947 -0.0052 0.041 Uiso 1 1 calc R U . . .
C5QA C 0.17044(18) -0.39700(18) -0.02177(18) 0.0319(8) Uani 1 1 d . . . . .
H5QA H 0.1813 -0.4245 -0.0054 0.038 Uiso 1 1 calc R U . . .
C6QA C 0.21160(17) -0.37500(18) -0.04633(18) 0.0319(8) Uani 1 1 d . . . . .
H6QA H 0.2506 -0.3881 -0.0471 0.038 Uiso 1 1 calc R U . . .
C1RA C 0.23031(15) -0.24544(15) -0.12457(15) 0.0218(7) Uani 1 1 d . . . . .
C2RA C 0.18699(17) -0.25958(16) -0.17951(16) 0.0309(8) Uani 1 1 d . . . . .
H2RA H 0.1702 -0.3011 -0.2069 0.037 Uiso 1 1 calc R U . . .
C3RA C 0.16832(19) -0.21419(18) -0.19449(17) 0.0345(8) Uani 1 1 d . . . . .
H3RA H 0.1388 -0.2246 -0.2317 0.041 Uiso 1 1 calc R U . . .
C4RA C 0.19281(18) -0.15353(17) -0.15497(17) 0.0306(8) Uani 1 1 d . . . . .
H4RA H 0.1798 -0.1222 -0.1648 0.037 Uiso 1 1 calc R U . . .
C5RA C 0.23580(18) -0.13878(16) -0.10179(17) 0.0343(8) Uani 1 1 d . . . . .
H5RA H 0.2535 -0.0972 -0.0753 0.041 Uiso 1 1 calc R U . . .
C6RA C 0.25371(17) -0.18423(15) -0.08635(16) 0.0296(7) Uani 1 1 d . . . . .
H6RA H 0.2827 -0.1731 -0.0487 0.036 Uiso 1 1 calc R U . . .
O15 O 0.43010(11) -0.21396(13) -0.03804(12) 0.0321(6) Uani 1 1 d . . . . .
H15 H 0.4406 -0.1924 -0.0005 0.048 Uiso 1 1 calc R U . . .
Si15 Si 0.48320(4) -0.19491(4) -0.06837(4) 0.02133(19) Uani 1 1 d . . . . .
C1SA C 0.56084(16) -0.16667(16) -0.01137(15) 0.0246(7) Uani 1 1 d . . . . .
C2SA C 0.61581(16) -0.15945(16) -0.02945(16) 0.0265(7) Uani 1 1 d . . . . .
H2SA H 0.6131 -0.1683 -0.0705 0.032 Uiso 1 1 calc R U . . .
C3SA C 0.67411(17) -0.13960(17) 0.01145(17) 0.0295(8) Uani 1 1 d . . . . .
H3SA H 0.7109 -0.1346 -0.0016 0.035 Uiso 1 1 calc R U . . .
C4SA C 0.67886(17) -0.12687(17) 0.07190(17) 0.0313(8) Uani 1 1 d . . . . .
H4SA H 0.7188 -0.1137 0.1000 0.038 Uiso 1 1 calc R U . . .
C5SA C 0.62513(18) -0.13358(19) 0.09038(17) 0.0339(9) Uani 1 1 d . . . . .
H5SA H 0.6281 -0.1247 0.1315 0.041 Uiso 1 1 calc R U . . .
C6SA C 0.56666(17) -0.15311(18) 0.04955(16) 0.0314(8) Uani 1 1 d . . . . .
H6SA H 0.5301 -0.1574 0.0631 0.038 Uiso 1 1 calc R U . . .
C1TA C 0.48474(15) -0.26561(16) -0.13520(15) 0.0229(7) Uani 1 1 d . . . . .
C2TA C 0.50027(17) -0.31642(18) -0.12754(18) 0.0301(8) Uani 1 1 d . . . . .
H2TA H 0.5094 -0.3144 -0.0881 0.036 Uiso 1 1 calc R U . . .
C3TA C 0.50260(18) -0.36960(18) -0.17600(19) 0.0345(9) Uani 1 1 d . . . . .
H3TA H 0.5126 -0.4038 -0.1699 0.041 Uiso 1 1 calc R U . . .
C4TA C 0.49010(18) -0.37259(17) -0.23383(18) 0.0338(9) Uani 1 1 d . . . . .
H4TA H 0.4924 -0.4086 -0.2672 0.041 Uiso 1 1 calc R U . . .
C5TA C 0.47439(19) -0.32336(17) -0.24254(17) 0.0332(8) Uani 1 1 d . . . . .
H5TA H 0.4654 -0.3257 -0.2820 0.040 Uiso 1 1 calc R U . . .
C6TA C 0.47155(17) -0.27045(16) -0.19405(16) 0.0269(7) Uani 1 1 d . . . . .
H6TA H 0.4605 -0.2368 -0.2008 0.032 Uiso 1 1 calc R U . . .
C1UA C 0.46014(16) -0.13463(16) -0.09136(15) 0.0241(7) Uani 1 1 d . . . . .
C2UA C 0.49993(17) -0.07862(18) -0.07222(18) 0.0331(8) Uani 1 1 d . . . . .
H2UA H 0.5408 -0.0708 -0.0471 0.040 Uiso 1 1 calc R U . . .
C3UA C 0.4812(2) -0.0344(2) -0.0890(2) 0.0425(10) Uani 1 1 d . . . . .
H3UA H 0.5090 0.0033 -0.0753 0.051 Uiso 1 1 calc R U . . .
C4UA C 0.4216(2) -0.04512(19) -0.12584(19) 0.0371(9) Uani 1 1 d . . . . .
H4UA H 0.4089 -0.0152 -0.1380 0.045 Uiso 1 1 calc R U . . .
C5UA C 0.38119(19) -0.09931(19) -0.14452(18) 0.0363(9) Uani 1 1 d . . . . .
H5UA H 0.3402 -0.1064 -0.1692 0.044 Uiso 1 1 calc R U . . .
C6UA C 0.39968(18) -0.14373(18) -0.12769(17) 0.0321(8) Uani 1 1 d . . . . .
H6UA H 0.3711 -0.1809 -0.1409 0.039 Uiso 1 1 calc R U . . .
O16 O 0.42286(11) -0.18433(10) 0.07432(10) 0.0247(5) Uani 1 1 d . . . . .
H16 H 0.4178 -0.2156 0.0803 0.037 Uiso 1 1 calc R U . . .
Si16 Si 0.40299(4) -0.12761(4) 0.12698(4) 0.01713(17) Uani 1 1 d . . . . .
C1VA C 0.34150(15) -0.16085(14) 0.15271(15) 0.0197(7) Uani 1 1 d . . . . .
C2VA C 0.35035(15) -0.15255(14) 0.21240(15) 0.0204(7) Uani 1 1 d . . . . .
H2VA H 0.3886 -0.1292 0.2413 0.025 Uiso 1 1 calc R U . . .
C3VA C 0.30339(16) -0.17833(16) 0.22970(16) 0.0234(7) Uani 1 1 d . . . . .
H3VA H 0.3097 -0.1724 0.2704 0.028 Uiso 1 1 calc R U . . .
C4VA C 0.24737(16) -0.21265(15) 0.18765(16) 0.0244(7) Uani 1 1 d . . . . .
H4VA H 0.2151 -0.2295 0.1997 0.029 Uiso 1 1 calc R U . . .
C5VA C 0.23860(16) -0.22220(16) 0.12812(16) 0.0269(7) Uani 1 1 d . . . . .
H5VA H 0.2007 -0.2464 0.0991 0.032 Uiso 1 1 calc R U . . .
C6VA C 0.28513(15) -0.19634(15) 0.11083(15) 0.0223(7) Uani 1 1 d . . . . .
H6VA H 0.2786 -0.2028 0.0700 0.027 Uiso 1 1 calc R U . . .
C1WA C 0.37102(15) -0.07641(14) 0.09515(15) 0.0207(7) Uani 1 1 d . . . . .
C2WA C 0.38775(17) -0.07137(15) 0.04613(15) 0.0275(7) Uani 1 1 d . . . . .
H2WA H 0.4143 -0.0966 0.0265 0.033 Uiso 1 1 calc R U . . .
C3WA C 0.36631(19) -0.03011(17) 0.02542(17) 0.0337(8) Uani 1 1 d . . . . .
H3WA H 0.3786 -0.0272 -0.0077 0.040 Uiso 1 1 calc R U . . .
C4WA C 0.32721(18) 0.00645(17) 0.05319(18) 0.0341(9) Uani 1 1 d . . . . .
H4WA H 0.3128 0.0348 0.0393 0.041 Uiso 1 1 calc R U . . .
C5WA C 0.30897(17) 0.00201(17) 0.10130(19) 0.0330(8) Uani 1 1 d . . . . .
H5WA H 0.2817 0.0269 0.1200 0.040 Uiso 1 1 calc R U . . .
C6WA C 0.33077(16) -0.03911(15) 0.12230(17) 0.0258(7) Uani 1 1 d . . . . .
H6WA H 0.3182 -0.0418 0.1554 0.031 Uiso 1 1 calc R U . . .
C1ZA C 0.47425(15) -0.08431(15) 0.18998(14) 0.0196(6) Uani 1 1 d . . . . .
C2ZA C 0.52006(17) -0.11403(17) 0.20720(16) 0.0278(8) Uani 1 1 d . . . . .
H2ZA H 0.5148 -0.1571 0.1862 0.033 Uiso 1 1 calc R U . . .
C3ZA C 0.57293(17) -0.08132(19) 0.25446(17) 0.0326(8) Uani 1 1 d . . . . .
H3ZA H 0.6036 -0.1022 0.2651 0.039 Uiso 1 1 calc R U . . .
C4ZA C 0.58121(17) -0.01862(18) 0.28618(17) 0.0309(8) Uani 1 1 d . . . . .
H4ZA H 0.6169 0.0034 0.3191 0.037 Uiso 1 1 calc R U . . .
C5ZA C 0.53705(17) 0.01183(17) 0.26959(17) 0.0293(8) Uani 1 1 d . . . . .
H5ZA H 0.5430 0.0550 0.2904 0.035 Uiso 1 1 calc R U . . .
C6ZA C 0.48407(16) -0.02098(15) 0.22251(15) 0.0241(7) Uani 1 1 d . . . . .
H6ZA H 0.4536 0.0003 0.2122 0.029 Uiso 1 1 calc R U . . .
O17 O -0.08522(11) -0.19856(10) 0.07871(10) 0.0200(5) Uani 1 1 d . . . . .
H17 H -0.0840 -0.1925 0.0483 0.030 Uiso 1 1 calc R U . . .
Si17 Si -0.08812(4) -0.13432(4) 0.13495(4) 0.01541(17) Uani 1 1 d . . . . .
C1AC C -0.15562(14) -0.14974(14) 0.16532(14) 0.0174(6) Uani 1 1 d . . . . .
C2AC C -0.17359(15) -0.10038(15) 0.20825(15) 0.0214(7) Uani 1 1 d . . . . .
H2AC H -0.1527 -0.0600 0.2198 0.026 Uiso 1 1 calc R U . . .
C3AC C -0.22120(16) -0.10933(16) 0.23404(15) 0.0255(7) Uani 1 1 d . . . . .
H3AC H -0.2328 -0.0753 0.2629 0.031 Uiso 1 1 calc R U . . .
C4AC C -0.25201(16) -0.16787(17) 0.21776(17) 0.0283(8) Uani 1 1 d . . . . .
H4AC H -0.2842 -0.1741 0.2360 0.034 Uiso 1 1 calc R U . . .
C5AC C -0.23577(18) -0.21696(17) 0.17505(19) 0.0337(9) Uani 1 1 d . . . . .
H5AC H -0.2571 -0.2572 0.1635 0.040 Uiso 1 1 calc R U . . .
C6AC C -0.18831(17) -0.20792(16) 0.14881(17) 0.0288(8) Uani 1 1 d . . . . .
H6AC H -0.1780 -0.2422 0.1190 0.035 Uiso 1 1 calc R U . . .
C1BC C -0.01379(14) -0.10912(14) 0.19544(14) 0.0171(6) Uani 1 1 d . . . . .
C2BC C -0.00154(15) -0.05194(14) 0.24693(14) 0.0212(7) Uani 1 1 d . . . . .
H2BC H -0.0307 -0.0255 0.2495 0.025 Uiso 1 1 calc R U . . .
C3BC C 0.05191(16) -0.03402(15) 0.29347(15) 0.0237(7) Uani 1 1 d . . . . .
H3BC H 0.0588 0.0041 0.3279 0.028 Uiso 1 1 calc R U . . .
C4BC C 0.09582(15) -0.07185(15) 0.28995(15) 0.0221(7) Uani 1 1 d . . . . .
H4BC H 0.1330 -0.0595 0.3215 0.027 Uiso 1 1 calc R U . . .
C5BC C 0.08445(15) -0.12773(14) 0.23969(15) 0.0209(7) Uani 1 1 d . . . . .
H5BC H 0.1143 -0.1535 0.2368 0.025 Uiso 1 1 calc R U . . .
C6BC C 0.03009(15) -0.14650(14) 0.19359(14) 0.0185(6) Uani 1 1 d . . . . .
H6BC H 0.0227 -0.1855 0.1602 0.022 Uiso 1 1 calc R U . . .
C1CC C -0.10063(15) -0.07439(14) 0.10864(15) 0.0203(7) Uani 1 1 d . . . . .
C2CC C -0.05501(16) -0.02217(15) 0.12560(15) 0.0252(7) Uani 1 1 d . . . . .
H2CC H -0.0146 -0.0176 0.1500 0.030 Uiso 1 1 calc R U . . .
C3CC C -0.06794(19) 0.02275(16) 0.10731(16) 0.0298(8) Uani 1 1 d . . . . .
H3CC H -0.0368 0.0579 0.1194 0.036 Uiso 1 1 calc R U . . .
C4CC C -0.12668(19) 0.01578(18) 0.07133(19) 0.0344(9) Uani 1 1 d . . . . .
H4CC H -0.1364 0.0469 0.0598 0.041 Uiso 1 1 calc R U . . .
C5CC C -0.17043(19) -0.0355(2) 0.0525(2) 0.0479(12) Uani 1 1 d . . . . .
H5CC H -0.2102 -0.0407 0.0267 0.058 Uiso 1 1 calc R U . . .
C6CC C -0.15725(17) -0.08004(19) 0.07076(19) 0.0355(9) Uani 1 1 d . . . . .
H6CC H -0.1883 -0.1158 0.0567 0.043 Uiso 1 1 calc R U . . .
O18 O -0.07824(11) -0.22771(11) -0.03455(10) 0.0234(5) Uani 1 1 d . . . . .
H18 H -0.1128 -0.2484 -0.0586 0.035 Uiso 1 1 calc R U . . .
Si18 Si -0.03258(4) -0.20897(4) -0.07154(4) 0.01853(18) Uani 1 1 d . . . . .
C1DC C -0.06102(15) -0.15070(15) -0.09459(15) 0.0209(7) Uani 1 1 d . . . . .
C2DC C -0.05631(18) -0.09081(16) -0.05158(16) 0.0298(8) Uani 1 1 d . . . . .
H2DC H -0.0368 -0.0793 -0.0104 0.036 Uiso 1 1 calc R U . . .
C3DC C -0.07975(19) -0.04797(17) -0.06829(17) 0.0343(9) Uani 1 1 d . . . . .
H3DC H -0.0757 -0.0074 -0.0385 0.041 Uiso 1 1 calc R U . . .
C4DC C -0.10905(19) -0.06385(19) -0.12826(18) 0.0340(8) Uani 1 1 d . . . . .
H4DC H -0.1250 -0.0344 -0.1395 0.041 Uiso 1 1 calc R U . . .
C5DC C -0.11465(18) -0.12300(18) -0.17133(17) 0.0325(8) Uani 1 1 d . . . . .
H5DC H -0.1351 -0.1346 -0.2123 0.039 Uiso 1 1 calc R U . . .
C6DC C -0.09048(17) -0.16530(17) -0.15460(16) 0.0274(7) Uani 1 1 d . . . . .
H6DC H -0.0940 -0.2055 -0.1848 0.033 Uiso 1 1 calc R U . . .
C1EC C -0.03287(16) -0.27735(15) -0.14188(15) 0.0212(7) Uani 1 1 d . . . . .
C2EC C 0.01480(17) -0.27948(17) -0.17153(17) 0.0279(8) Uani 1 1 d . . . . .
H2EC H 0.0513 -0.2482 -0.1526 0.033 Uiso 1 1 calc R U . . .
C3EC C 0.0099(2) -0.32643(18) -0.22823(17) 0.0324(8) Uani 1 1 d . . . . .
H3EC H 0.0428 -0.3270 -0.2476 0.039 Uiso 1 1 calc R U . . .
C4EC C -0.0429(2) -0.37231(16) -0.25643(17) 0.0327(8) Uani 1 1 d . . . . .
H4EC H -0.0467 -0.4037 -0.2956 0.039 Uiso 1 1 calc R U . . .
C5EC C -0.09006(19) -0.37266(16) -0.22783(16) 0.0311(8) Uani 1 1 d . . . . .
H5EC H -0.1259 -0.4046 -0.2469 0.037 Uiso 1 1 calc R U . . .
C6EC C -0.08484(17) -0.32574(15) -0.17070(16) 0.0252(7) Uani 1 1 d . . . . .
H6EC H -0.1171 -0.3266 -0.1509 0.030 Uiso 1 1 calc R U . . .
C1FC C 0.04595(15) -0.17613(15) -0.01675(15) 0.0210(7) Uani 1 1 d . . . . .
C2FC C 0.05970(15) -0.18300(16) 0.03668(14) 0.0219(7) Uani 1 1 d . . . . .
H2FC H 0.0289 -0.2063 0.0447 0.026 Uiso 1 1 calc R U . . .
C3FC C 0.11749(16) -0.15644(17) 0.07815(15) 0.0273(7) Uani 1 1 d . . . . .
H3FC H 0.1255 -0.1607 0.1147 0.033 Uiso 1 1 calc R U . . .
C4FC C 0.16360(16) -0.12375(16) 0.06667(17) 0.0285(8) Uani 1 1 d . . . . .
H4FC H 0.2033 -0.1058 0.0951 0.034 Uiso 1 1 calc R U . . .
C5FC C 0.15170(16) -0.11727(16) 0.01379(16) 0.0289(8) Uani 1 1 d . . . . .
H5FC H 0.1835 -0.0953 0.0056 0.035 Uiso 1 1 calc R U . . .
C6FC C 0.09357(16) -0.14268(16) -0.02746(16) 0.0284(7) Uani 1 1 d . . . . .
H6FC H 0.0858 -0.1374 -0.0635 0.034 Uiso 1 1 calc R U . . .
O19 O -0.19337(11) -0.29465(12) -0.06577(11) 0.0290(5) Uani 1 1 d . . . . .
H19 H -0.1873 -0.3128 -0.0437 0.043 Uiso 1 1 calc R U . . .
Si19 Si -0.26252(4) -0.32509(4) -0.11417(4) 0.02021(18) Uani 1 1 d . . . . .
C1GC C -0.31900(15) -0.34561(15) -0.07573(15) 0.0204(7) Uani 1 1 d . . . . .
C2GC C -0.35215(17) -0.40526(17) -0.09753(18) 0.0295(8) Uani 1 1 d . . . . .
H2GC H -0.3447 -0.4368 -0.1320 0.035 Uiso 1 1 calc R U . . .
C3GC C -0.39565(18) -0.41900(19) -0.06971(19) 0.0361(9) Uani 1 1 d . . . . .
H3GC H -0.4177 -0.4597 -0.0853 0.043 Uiso 1 1 calc R U . . .
C4GC C -0.40718(18) -0.37392(19) -0.0195(2) 0.0359(9) Uani 1 1 d . . . . .
H4GC H -0.4375 -0.3834 -0.0009 0.043 Uiso 1 1 calc R U . . .
C5GC C -0.37401(19) -0.3146(2) 0.00364(19) 0.0378(9) Uani 1 1 d . . . . .
H5GC H -0.3810 -0.2834 0.0387 0.045 Uiso 1 1 calc R U . . .
C6GC C -0.33030(18) -0.30059(17) -0.02470(17) 0.0299(8) Uani 1 1 d . . . . .
H6GC H -0.3081 -0.2599 -0.0089 0.036 Uiso 1 1 calc R U . . .
C1HC C -0.25573(16) -0.39599(16) -0.17786(16) 0.0242(7) Uani 1 1 d . . . . .
C2HC C -0.2880(2) -0.4171(2) -0.23762(18) 0.0421(10) Uani 1 1 d . . . . .
H2HC H -0.3131 -0.3925 -0.2494 0.050 Uiso 1 1 calc R U . . .
C3HC C -0.2841(2) -0.4745(2) -0.28118(19) 0.0475(11) Uani 1 1 d . . . . .
H3HC H -0.3081 -0.4891 -0.3217 0.057 Uiso 1 1 calc R U . . .
C4HC C -0.2464(2) -0.50972(18) -0.26601(18) 0.0380(9) Uani 1 1 d . . . . .
H4HC H -0.2450 -0.5489 -0.2955 0.046 Uiso 1 1 calc R U . . .
C5HC C -0.21065(19) -0.48804(18) -0.20778(19) 0.0368(9) Uani 1 1 d . . . . .
H5HC H -0.1827 -0.5113 -0.1974 0.044 Uiso 1 1 calc R U . . .
C6HC C -0.21537(19) -0.43290(18) -0.16477(18) 0.0370(9) Uani 1 1 d . . . . .
H6HC H -0.1906 -0.4188 -0.1246 0.044 Uiso 1 1 calc R U . . .
C1IC C -0.28626(15) -0.26609(16) -0.13819(15) 0.0232(7) Uani 1 1 d . . . . .
C2IC C -0.34639(16) -0.27409(16) -0.17371(16) 0.0256(7) Uani 1 1 d . . . . .
H2IC H -0.3760 -0.3102 -0.1855 0.031 Uiso 1 1 calc R U . . .
C3IC C -0.36344(17) -0.23039(17) -0.19202(16) 0.0278(8) Uani 1 1 d . . . . .
H3IC H -0.4041 -0.2375 -0.2172 0.033 Uiso 1 1 calc R U . . .
C4IC C -0.32221(18) -0.17663(17) -0.17420(18) 0.0337(8) Uani 1 1 d . . . . .
H4IC H -0.3343 -0.1468 -0.1868 0.040 Uiso 1 1 calc R U . . .
C5IC C -0.26305(19) -0.16671(18) -0.13780(19) 0.0356(9) Uani 1 1 d . . . . .
H5IC H -0.2346 -0.1295 -0.1248 0.043 Uiso 1 1 calc R U . . .
C6IC C -0.24496(17) -0.21067(16) -0.12014(17) 0.0291(8) Uani 1 1 d . . . . .
H6IC H -0.2040 -0.2033 -0.0954 0.035 Uiso 1 1 calc R U . . .
O20 O -0.13673(11) -0.31580(10) 0.02634(10) 0.0218(5) Uani 1 1 d . . . . .
H20 H -0.1123 -0.2820 0.0478 0.033 Uiso 1 1 calc R U . . .
Si20 Si -0.11174(4) -0.36755(4) 0.04593(4) 0.01626(17) Uani 1 1 d . . . . .
C1JC C -0.09316(15) -0.42574(15) -0.02184(15) 0.0201(7) Uani 1 1 d . . . . .
C2JC C -0.09662(19) -0.48667(16) -0.03286(18) 0.0350(9) Uani 1 1 d . . . . .
H2JC H -0.1125 -0.5005 -0.0071 0.042 Uiso 1 1 calc R U . . .
C3JC C -0.0771(2) -0.52798(17) -0.08149(19) 0.0400(10) Uani 1 1 d . . . . .
H3JC H -0.0797 -0.5693 -0.0882 0.048 Uiso 1 1 calc R U . . .
C4JC C -0.05437(17) -0.50899(18) -0.11901(16) 0.0335(9) Uani 1 1 d . . . . .
H4JC H -0.0409 -0.5371 -0.1516 0.040 Uiso 1 1 calc R U . . .
C5JC C -0.05085(19) -0.44921(19) -0.11002(17) 0.0380(9) Uani 1 1 d . . . . .
H5JC H -0.0353 -0.4362 -0.1364 0.046 Uiso 1 1 calc R U . . .
C6JC C -0.07042(18) -0.40782(17) -0.06162(16) 0.0306(8) Uani 1 1 d . . . . .
H6JC H -0.0682 -0.3668 -0.0557 0.037 Uiso 1 1 calc R U . . .
C1KC C -0.03779(15) -0.33289(14) 0.10840(15) 0.0185(6) Uani 1 1 d . . . . .
C2KC C -0.03650(17) -0.31708(17) 0.16861(16) 0.0280(8) Uani 1 1 d . . . . .
H2KC H -0.0747 -0.3221 0.1795 0.034 Uiso 1 1 calc R U . . .
C3KC C 0.01986(18) -0.29395(17) 0.21321(16) 0.0317(8) Uani 1 1 d . . . . .
H3KC H 0.0197 -0.2832 0.2541 0.038 Uiso 1 1 calc R U . . .
C4KC C 0.07613(17) -0.28647(16) 0.19832(17) 0.0279(8) Uani 1 1 d . . . . .
H4KC H 0.1147 -0.2719 0.2285 0.033 Uiso 1 1 calc R U . . .
C5KC C 0.07552(16) -0.30050(15) 0.13880(17) 0.0266(8) Uani 1 1 d . . . . .
H5KC H 0.1138 -0.2945 0.1284 0.032 Uiso 1 1 calc R U . . .
C6KC C 0.01958(15) -0.32321(14) 0.09442(15) 0.0225(7) Uani 1 1 d . . . . .
H6KC H 0.0200 -0.3324 0.0539 0.027 Uiso 1 1 calc R U . . .
C1LC C -0.17454(15) -0.39842(14) 0.07171(14) 0.0191(6) Uani 1 1 d . . . . .
C2LC C -0.16533(16) -0.43843(16) 0.09861(16) 0.0247(7) Uani 1 1 d . . . . .
H2LC H -0.1260 -0.4505 0.1039 0.030 Uiso 1 1 calc R U . . .
C3LC C -0.21301(16) -0.46032(17) 0.11745(17) 0.0293(8) Uani 1 1 d . . . . .
H3LC H -0.2066 -0.4885 0.1340 0.035 Uiso 1 1 calc R U . . .
C4LC C -0.27032(16) -0.44135(17) 0.11228(16) 0.0265(7) Uani 1 1 d . . . . .
H4LC H -0.3024 -0.4556 0.1263 0.032 Uiso 1 1 calc R U . . .
C5LC C -0.28014(15) -0.40146(16) 0.08646(16) 0.0247(7) Uani 1 1 d . . . . .
H5LC H -0.3191 -0.3884 0.0826 0.030 Uiso 1 1 calc R U . . .
C6LC C -0.23282(15) -0.38053(14) 0.06615(15) 0.0201(6) Uani 1 1 d . . . . .
H6LC H -0.2402 -0.3536 0.0482 0.024 Uiso 1 1 calc R U . . .
O21 O 0.08448(12) 0.68131(10) 0.43072(11) 0.0256(5) Uani 1 1 d . . . . .
H21 H 0.1033 0.7139 0.4329 0.038 Uiso 1 1 calc R U . . .
Si21 Si 0.10183(4) 0.62272(4) 0.37782(4) 0.01751(17) Uani 1 1 d . . . . .
C1MC C 0.13447(15) 0.57391(15) 0.41260(15) 0.0212(7) Uani 1 1 d . . . . .
C2MC C 0.13881(17) 0.58713(17) 0.47297(16) 0.0300(8) Uani 1 1 d . . . . .
H2MC H 0.1269 0.6233 0.4981 0.036 Uiso 1 1 calc R U . . .
C3MC C 0.16005(19) 0.54874(19) 0.49713(19) 0.0379(9) Uani 1 1 d . . . . .
H3MC H 0.1627 0.5589 0.5384 0.045 Uiso 1 1 calc R U . . .
C4MC C 0.17740(18) 0.49591(18) 0.4617(2) 0.0347(9) Uani 1 1 d . . . . .
H4MC H 0.1906 0.4690 0.4781 0.042 Uiso 1 1 calc R U . . .
C5MC C 0.17550(18) 0.48226(17) 0.40204(19) 0.0353(9) Uani 1 1 d . . . . .
H5MC H 0.1887 0.4465 0.3778 0.042 Uiso 1 1 calc R U . . .
C6MC C 0.15434(17) 0.52072(16) 0.37769(17) 0.0281(8) Uani 1 1 d . . . . .
H6MC H 0.1533 0.5110 0.3367 0.034 Uiso 1 1 calc R U . . .
C1NC C 0.02967(15) 0.57926(15) 0.31490(15) 0.0202(7) Uani 1 1 d . . . . .
C2NC C -0.01252(19) 0.61046(17) 0.29590(17) 0.0313(8) Uani 1 1 d . . . . .
H2NC H -0.0060 0.6536 0.3177 0.038 Uiso 1 1 calc R U . . .
C3NC C -0.06316(19) 0.58103(18) 0.24682(18) 0.0339(9) Uani 1 1 d . . . . .
H3NC H -0.0909 0.6037 0.2351 0.041 Uiso 1 1 calc R U . . .
C4NC C -0.07377(16) 0.51813(17) 0.21433(17) 0.0280(8) Uani 1 1 d . . . . .
H4NC H -0.1081 0.4977 0.1797 0.034 Uiso 1 1 calc R U . . .
C5NC C -0.03452(18) 0.48550(16) 0.23235(18) 0.0321(8) Uani 1 1 d . . . . .
H5NC H -0.0422 0.4423 0.2108 0.039 Uiso 1 1 calc R U . . .
C6NC C 0.01700(17) 0.51589(16) 0.28252(18) 0.0294(8) Uani 1 1 d . . . . .
H6NC H 0.0439 0.4929 0.2947 0.035 Uiso 1 1 calc R U . . .
C1OC C 0.15916(15) 0.65384(14) 0.34701(15) 0.0190(6) Uani 1 1 d . . . . .
C2OC C 0.15632(18) 0.62652(17) 0.28527(16) 0.0290(8) Uani 1 1 d . . . . .
H2OC H 0.1245 0.5920 0.2587 0.035 Uiso 1 1 calc R U . . .
C3OC C 0.1994(2) 0.64921(19) 0.26225(18) 0.0360(9) Uani 1 1 d . . . . .
H3OC H 0.1973 0.6296 0.2203 0.043 Uiso 1 1 calc R U . . .
C4OC C 0.24534(17) 0.70026(18) 0.29998(19) 0.0314(8) Uani 1 1 d . . . . .
H4OC H 0.2747 0.7158 0.2841 0.038 Uiso 1 1 calc R U . . .
C5OC C 0.24812(17) 0.72833(17) 0.36065(19) 0.0328(8) Uani 1 1 d . . . . .
H5OC H 0.2792 0.7638 0.3866 0.039 Uiso 1 1 calc R U . . .
C6OC C 0.20588(16) 0.70532(16) 0.38439(16) 0.0270(7) Uani 1 1 d . . . . .
H6OC H 0.2089 0.7249 0.4265 0.032 Uiso 1 1 calc R U . . .
O22 O 0.10707(11) 0.80113(10) 0.46602(11) 0.0232(5) Uani 1 1 d . . . . .
H22 H 0.1397 0.8146 0.4945 0.035 Uiso 1 1 calc R U . . .
Si22 Si 0.08818(4) 0.85656(4) 0.44920(4) 0.01578(17) Uani 1 1 d . . . . .
C1PC C 0.14970(14) 0.88334(14) 0.41918(14) 0.0176(6) Uani 1 1 d . . . . .
C2PC C 0.16356(15) 0.84074(15) 0.36730(15) 0.0201(6) Uani 1 1 d . . . . .
H2PC H 0.1400 0.8002 0.3474 0.024 Uiso 1 1 calc R U . . .
C3PC C 0.21118(15) 0.85696(15) 0.34458(15) 0.0219(7) Uani 1 1 d . . . . .
H3PC H 0.2204 0.8273 0.3099 0.026 Uiso 1 1 calc R U . . .
C4PC C 0.24519(15) 0.91590(15) 0.37214(15) 0.0209(7) Uani 1 1 d . . . . .
H4PC H 0.2770 0.9271 0.3559 0.025 Uiso 1 1 calc R U . . .
C5PC C 0.23272(15) 0.95906(15) 0.42387(15) 0.0215(7) Uani 1 1 d . . . . .
H5PC H 0.2565 0.9995 0.4434 0.026 Uiso 1 1 calc R U . . .
C6PC C 0.18547(15) 0.94272(15) 0.44681(14) 0.0192(6) Uani 1 1 d . . . . .
H6PC H 0.1772 0.9724 0.4820 0.023 Uiso 1 1 calc R U . . .
C1QC C 0.08055(14) 0.92116(14) 0.51944(14) 0.0181(6) Uani 1 1 d . . . . .
C2QC C 0.08806(16) 0.91722(15) 0.57408(15) 0.0231(7) Uani 1 1 d . . . . .
H2QC H 0.0960 0.8804 0.5757 0.028 Uiso 1 1 calc R U . . .
C3QC C 0.08419(17) 0.96643(16) 0.62658(16) 0.0269(8) Uani 1 1 d . . . . .
H3QC H 0.0892 0.9630 0.6634 0.032 Uiso 1 1 calc R U . . .
C4QC C 0.07298(15) 1.01996(15) 0.62445(15) 0.0228(7) Uani 1 1 d . . . . .
H4QC H 0.0707 1.0536 0.6601 0.027 Uiso 1 1 calc R U . . .
C5QC C 0.06500(15) 1.02519(15) 0.57048(15) 0.0208(7) Uani 1 1 d . . . . .
H5QC H 0.0570 1.0621 0.5692 0.025 Uiso 1 1 calc R U . . .
C6QC C 0.06878(14) 0.97600(14) 0.51858(15) 0.0187(6) Uani 1 1 d . . . . .
H6QC H 0.0633 0.9796 0.4818 0.022 Uiso 1 1 calc R U . . .
C1RC C 0.01258(14) 0.82218(14) 0.38943(14) 0.0166(6) Uani 1 1 d . . . . .
C2RC C -0.00397(16) 0.84202(15) 0.34437(15) 0.0223(7) Uani 1 1 d . . . . .
H2RC H 0.0248 0.8726 0.3432 0.027 Uiso 1 1 calc R U . . .
C3RC C -0.06101(16) 0.81829(16) 0.30167(15) 0.0237(7) Uani 1 1 d . . . . .
H3RC H -0.0709 0.8324 0.2716 0.028 Uiso 1 1 calc R U . . .
C4RC C -0.10381(16) 0.77398(16) 0.30281(16) 0.0257(7) Uani 1 1 d . . . . .
H4RC H -0.1432 0.7579 0.2738 0.031 Uiso 1 1 calc R U . . .
C5RC C -0.08862(16) 0.75324(16) 0.34678(16) 0.0260(7) Uani 1 1 d . . . . .
H5RC H -0.1176 0.7227 0.3477 0.031 Uiso 1 1 calc R U . . .
C6RC C -0.03109(15) 0.77714(15) 0.38934(15) 0.0216(7) Uani 1 1 d . . . . .
H6RC H -0.0212 0.7625 0.4190 0.026 Uiso 1 1 calc R U . . .
O23 O 0.16971(11) 0.79631(11) 0.56524(11) 0.0291(6) Uani 1 1 d . . . . .
H23 H 0.1446 0.7765 0.5751 0.044 Uiso 1 1 calc R U . . .
Si23 Si 0.23728(4) 0.82269(4) 0.61698(4) 0.02037(18) Uani 1 1 d . . . . .
C1SC C 0.22776(16) 0.88586(15) 0.68670(15) 0.0216(7) Uani 1 1 d . . . . .
C2SC C 0.17022(17) 0.88649(17) 0.70229(16) 0.0274(7) Uani 1 1 d . . . . .
H2SC H 0.1347 0.8563 0.6751 0.033 Uiso 1 1 calc R U . . .
C3SC C 0.1642(2) 0.93038(18) 0.75663(17) 0.0342(9) Uani 1 1 d . . . . .
H3SC H 0.1247 0.9299 0.7662 0.041 Uiso 1 1 calc R U . . .
C4SC C 0.2152(2) 0.97464(18) 0.79682(17) 0.0363(9) Uani 1 1 d . . . . .
H4SC H 0.2111 1.0043 0.8341 0.044 Uiso 1 1 calc R U . . .
C5SC C 0.2726(2) 0.97560(17) 0.78256(18) 0.0372(9) Uani 1 1 d . . . . .
H5SC H 0.3079 1.0061 0.8099 0.045 Uiso 1 1 calc R U . . .
C6SC C 0.27837(18) 0.93131(16) 0.72761(17) 0.0304(8) Uani 1 1 d . . . . .
H6SC H 0.3178 0.9323 0.7180 0.036 Uiso 1 1 calc R U . . .
C1TC C 0.29542(16) 0.84818(15) 0.58315(15) 0.0224(7) Uani 1 1 d . . . . .
C2TC C 0.35930(16) 0.85481(17) 0.60710(17) 0.0326(8) Uani 1 1 d . . . . .
H2TC H 0.3726 0.8455 0.6402 0.039 Uiso 1 1 calc R U . . .
C3TC C 0.40438(17) 0.87489(18) 0.58369(18) 0.0361(8) Uani 1 1 d . . . . .
H3TC H 0.4477 0.8806 0.6017 0.043 Uiso 1 1 calc R U . . .
C4TC C 0.38536(18) 0.88634(16) 0.53402(17) 0.0297(8) Uani 1 1 d . . . . .
H4TC H 0.4155 0.8971 0.5159 0.036 Uiso 1 1 calc R U . . .
C5TC C 0.32324(18) 0.88202(18) 0.51133(18) 0.0328(8) Uani 1 1 d . . . . .
H5TC H 0.3104 0.8922 0.4788 0.039 Uiso 1 1 calc R U . . .
C6TC C 0.27847(17) 0.86297(17) 0.53499(17) 0.0319(8) Uani 1 1 d . . . . .
H6TC H 0.2354 0.8599 0.5180 0.038 Uiso 1 1 calc R U . . .
C1UC C 0.26274(15) 0.76134(15) 0.63673(16) 0.0229(7) Uani 1 1 d . . . . .
C2UC C 0.27686(18) 0.71033(16) 0.59275(17) 0.0342(8) Uani 1 1 d . . . . .
H2UC H 0.2723 0.7068 0.5530 0.041 Uiso 1 1 calc R U . . .
C3UC C 0.2974(2) 0.66482(18) 0.60656(19) 0.0432(9) Uani 1 1 d . . . . .
H3UC H 0.3072 0.6304 0.5765 0.052 Uiso 1 1 calc R U . . .
C4UC C 0.3036(2) 0.66991(19) 0.6653(2) 0.0422(10) Uani 1 1 d . . . . .
H4UC H 0.3170 0.6385 0.6749 0.051 Uiso 1 1 calc R U . . .
C5UC C 0.2905(2) 0.71979(18) 0.70835(18) 0.0392(9) Uani 1 1 d . . . . .
H5UC H 0.2956 0.7235 0.7482 0.047 Uiso 1 1 calc R U . . .
C6UC C 0.26986(18) 0.76531(16) 0.69464(16) 0.0314(8) Uani 1 1 d . . . . .
H6UC H 0.2604 0.7996 0.7251 0.038 Uiso 1 1 calc R U . . .
O24 O 0.06907(12) 0.71656(12) 0.54097(11) 0.0284(5) Uani 1 1 d . . . . .
H24 H 0.0595 0.6966 0.5032 0.043 Uiso 1 1 calc R U . . .
Si24 Si 0.01509(4) 0.69391(4) 0.56833(4) 0.02025(18) Uani 1 1 d . . . . .
C1VC C 0.04238(16) 0.63842(15) 0.59693(15) 0.0231(7) Uani 1 1 d . . . . .
C2VC C 0.00427(18) 0.58409(17) 0.58310(18) 0.0330(8) Uani 1 1 d . . . . .
H2VC H -0.0372 0.5741 0.5585 0.040 Uiso 1 1 calc R U . . .
C3VC C 0.0261(2) 0.54347(19) 0.6050(2) 0.0438(10) Uani 1 1 d . . . . .
H3VC H -0.0005 0.5061 0.5949 0.053 Uiso 1 1 calc R U . . .
C4VC C 0.08546(19) 0.55749(19) 0.64066(19) 0.0395(9) Uani 1 1 d . . . . .
H4VC H 0.0998 0.5299 0.6556 0.047 Uiso 1 1 calc R U . . .
C5VC C 0.12489(19) 0.61143(19) 0.65529(18) 0.0358(9) Uani 1 1 d . . . . .
H5VC H 0.1663 0.6210 0.6800 0.043 Uiso 1 1 calc R U . . .
C6VC C 0.10317(17) 0.65167(17) 0.63343(15) 0.0277(7) Uani 1 1 d . . . . .
H6VC H 0.1302 0.6889 0.6435 0.033 Uiso 1 1 calc R U . . .
C1WC C -0.06029(16) 0.66057(14) 0.50785(15) 0.0213(7) Uani 1 1 d . . . . .
C2WC C -0.06348(17) 0.64610(16) 0.44731(16) 0.0278(8) Uani 1 1 d . . . . .
H2WC H -0.0258 0.6500 0.4352 0.033 Uiso 1 1 calc R U . . .
C3WC C -0.12114(19) 0.62601(17) 0.40411(17) 0.0334(8) Uani 1 1 d . . . . .
H3WC H -0.1225 0.6166 0.3632 0.040 Uiso 1 1 calc R U . . .
C4WC C -0.17614(19) 0.62003(17) 0.42153(19) 0.0353(9) Uani 1 1 d . . . . .
H4WC H -0.2155 0.6069 0.3926 0.042 Uiso 1 1 calc R U . . .
C5WC C -0.17362(17) 0.63324(17) 0.48133(19) 0.0329(8) Uani 1 1 d . . . . .
H5WC H -0.2114 0.6285 0.4930 0.040 Uiso 1 1 calc R U . . .
C6WC C -0.11679(17) 0.65322(16) 0.52408(17) 0.0275(7) Uani 1 1 d . . . . .
H6WC H -0.1159 0.6621 0.5648 0.033 Uiso 1 1 calc R U . . .
C1ZC C 0.00518(15) 0.76409(15) 0.63126(15) 0.0222(7) Uani 1 1 d . . . . .
C2ZC C -0.00990(16) 0.81345(15) 0.62027(15) 0.0240(7) Uani 1 1 d . . . . .
H2ZC H -0.0144 0.8108 0.5808 0.029 Uiso 1 1 calc R U . . .
C3ZC C -0.01843(17) 0.86606(16) 0.66569(18) 0.0309(8) Uani 1 1 d . . . . .
H3ZC H -0.0287 0.8990 0.6573 0.037 Uiso 1 1 calc R U . . .
C4ZC C -0.01185(19) 0.87051(17) 0.72384(18) 0.0354(9) Uani 1 1 d . . . . .
H4ZC H -0.0178 0.9065 0.7551 0.043 Uiso 1 1 calc R U . . .
C5ZC C 0.0033(2) 0.82289(18) 0.73597(17) 0.0359(9) Uani 1 1 d . . . . .
H5ZC H 0.0078 0.8259 0.7756 0.043 Uiso 1 1 calc R U . . .
C6ZC C 0.01189(18) 0.77014(17) 0.69007(15) 0.0277(8) Uani 1 1 d . . . . .
H6ZC H 0.0226 0.7376 0.6989 0.033 Uiso 1 1 calc R U . . .
O25 O 0.32246(11) 0.18704(10) 0.41840(10) 0.0240(5) Uani 1 1 d . . . . .
H25 H 0.3283 0.1769 0.4469 0.036 Uiso 1 1 calc R U . . .
Si25 Si 0.24938(4) 0.15851(4) 0.37694(4) 0.01806(17) Uani 1 1 d . . . . .
C1AD C 0.24689(16) 0.08015(15) 0.31753(15) 0.0215(7) Uani 1 1 d . . . . .
C2AD C 0.29805(16) 0.05136(15) 0.32085(16) 0.0242(7) Uani 1 1 d . . . . .
H2AD H 0.3352 0.0730 0.3521 0.029 Uiso 1 1 calc R U . . .
C3AD C 0.29578(17) -0.00813(16) 0.27956(16) 0.0261(7) Uani 1 1 d . . . . .
H3AD H 0.3312 -0.0268 0.2824 0.031 Uiso 1 1 calc R U . . .
C4AD C 0.24132(17) -0.04020(15) 0.23394(15) 0.0262(7) Uani 1 1 d . . . . .
H4AD H 0.2394 -0.0811 0.2058 0.031 Uiso 1 1 calc R U . . .
C5AD C 0.19004(17) -0.01270(16) 0.22949(15) 0.0262(7) Uani 1 1 d . . . . .
H5AD H 0.1528 -0.0346 0.1984 0.031 Uiso 1 1 calc R U . . .
C6AD C 0.19311(17) 0.04705(15) 0.27067(15) 0.0243(7) Uani 1 1 d . . . . .
H6AD H 0.1580 0.0659 0.2669 0.029 Uiso 1 1 calc R U . . .
C1BD C 0.22697(15) 0.21042(15) 0.34257(15) 0.0211(7) Uani 1 1 d . . . . .
C2BD C 0.26601(18) 0.22566(18) 0.31068(18) 0.0335(8) Uani 1 1 d . . . . .
H2BD H 0.3031 0.2094 0.3075 0.040 Uiso 1 1 calc R U . . .
C3BD C 0.25168(19) 0.26361(19) 0.28399(19) 0.0367(9) Uani 1 1 d . . . . .
H3BD H 0.2786 0.2728 0.2623 0.044 Uiso 1 1 calc R U . . .
C4BD C 0.19806(18) 0.28842(17) 0.28868(17) 0.0293(8) Uani 1 1 d . . . . .
H4BD H 0.1890 0.3158 0.2716 0.035 Uiso 1 1 calc R U . . .
C5BD C 0.15786(16) 0.27299(16) 0.31850(16) 0.0263(7) Uani 1 1 d . . . . .
H5BD H 0.1206 0.2891 0.3211 0.032 Uiso 1 1 calc R U . . .
C6BD C 0.17204(17) 0.23406(16) 0.34453(16) 0.0262(7) Uani 1 1 d . . . . .
H6BD H 0.1437 0.2232 0.3642 0.031 Uiso 1 1 calc R U . . .
C1CD C 0.19702(15) 0.15275(14) 0.42562(14) 0.0189(6) Uani 1 1 d . . . . .
C2CD C 0.18939(16) 0.20553(15) 0.47269(15) 0.0243(7) Uani 1 1 d . . . . .
H2CD H 0.2117 0.2442 0.4804 0.029 Uiso 1 1 calc R U . . .
C3CD C 0.14982(17) 0.20204(16) 0.50808(16) 0.0271(8) Uani 1 1 d . . . . .
H3CD H 0.1454 0.2382 0.5400 0.033 Uiso 1 1 calc R U . . .
C4CD C 0.11668(17) 0.14612(17) 0.49718(16) 0.0269(7) Uani 1 1 d . . . . .
H4CD H 0.0886 0.1440 0.5208 0.032 Uiso 1 1 calc R U . . .
C5CD C 0.12475(17) 0.09339(16) 0.45172(16) 0.0264(7) Uani 1 1 d . . . . .
H5CD H 0.1031 0.0548 0.4449 0.032 Uiso 1 1 calc R U . . .
C6CD C 0.16439(16) 0.09657(15) 0.41604(15) 0.0219(7) Uani 1 1 d . . . . .
H6CD H 0.1694 0.0601 0.3848 0.026 Uiso 1 1 calc R U . . .
O26 O 0.36659(11) 0.17438(10) 0.51906(11) 0.0239(5) Uani 1 1 d . . . . .
H26 H 0.3973 0.1985 0.5210 0.036 Uiso 1 1 d R U . . .
Si26 Si 0.39303(4) 0.12543(4) 0.54246(4) 0.01752(17) Uani 1 1 d . . . . .
C1DD C 0.41377(15) 0.06546(15) 0.47673(15) 0.0220(7) Uani 1 1 d . . . . .
C2DD C 0.44060(16) 0.08294(17) 0.43854(16) 0.0273(7) Uani 1 1 d . . . . .
H2DD H 0.4453 0.1243 0.4449 0.033 Uiso 1 1 calc R U . . .
C3DD C 0.46042(18) 0.0408(2) 0.39142(18) 0.0378(9) Uani 1 1 d . . . . .
H3DD H 0.4782 0.0535 0.3658 0.045 Uiso 1 1 calc R U . . .
C4DD C 0.45416(18) -0.01925(19) 0.38190(17) 0.0370(9) Uani 1 1 d . . . . .
H4DD H 0.4683 -0.0478 0.3502 0.044 Uiso 1 1 calc R U . . .
C5DD C 0.42750(18) -0.03775(17) 0.41837(19) 0.0359(9) Uani 1 1 d . . . . .
H5DD H 0.4229 -0.0793 0.4114 0.043 Uiso 1 1 calc R U . . .
C6DD C 0.40715(17) 0.00407(16) 0.46557(17) 0.0286(8) Uani 1 1 d . . . . .
H6DD H 0.3886 -0.0093 0.4903 0.034 Uiso 1 1 calc R U . . .
C1ED C 0.46554(15) 0.16633(14) 0.60528(15) 0.0207(7) Uani 1 1 d . . . . .
C2ED C 0.46834(17) 0.17859(17) 0.66537(16) 0.0291(8) Uani 1 1 d . . . . .
H2ED H 0.4320 0.1658 0.6753 0.035 Uiso 1 1 calc R U . . .
C3ED C 0.52336(19) 0.20915(17) 0.71099(17) 0.0325(8) Uani 1 1 d . . . . .
H3ED H 0.5243 0.2168 0.7514 0.039 Uiso 1 1 calc R U . . .
C4ED C 0.57655(17) 0.22840(16) 0.69724(17) 0.0301(8) Uani 1 1 d . . . . .
H4ED H 0.6143 0.2487 0.7281 0.036 Uiso 1 1 calc R U . . .
C5ED C 0.57446(17) 0.21783(18) 0.63813(18) 0.0350(9) Uani 1 1 d . . . . .
H5ED H 0.6107 0.2317 0.6288 0.042 Uiso 1 1 calc R U . . .
C6ED C 0.51994(16) 0.18723(16) 0.59269(16) 0.0281(8) Uani 1 1 d . . . . .
H6ED H 0.5193 0.1803 0.5524 0.034 Uiso 1 1 calc R U . . .
C1FD C 0.33094(15) 0.09455(15) 0.56895(14) 0.0200(6) Uani 1 1 d . . . . .
C2FD C 0.27333(15) 0.11396(15) 0.56616(14) 0.0207(7) Uani 1 1 d . . . . .
H2FD H 0.2662 0.1426 0.5502 0.025 Uiso 1 1 calc R U . . .
C3FD C 0.22642(16) 0.09229(16) 0.58612(16) 0.0268(7) Uani 1 1 d . . . . .
H3FD H 0.1881 0.1068 0.5846 0.032 Uiso 1 1 calc R U . . .
C4FD C 0.23544(16) 0.04958(18) 0.60827(15) 0.0294(8) Uani 1 1 d . . . . .
H4FD H 0.2033 0.0346 0.6218 0.035 Uiso 1 1 calc R U . . .
C5FD C 0.29167(17) 0.02874(18) 0.61065(16) 0.0311(8) Uani 1 1 d . . . . .
H5FD H 0.2974 -0.0014 0.6247 0.037 Uiso 1 1 calc R U . . .
C6FD C 0.33948(16) 0.05180(16) 0.59261(16) 0.0261(7) Uani 1 1 d . . . . .
H6FD H 0.3784 0.0386 0.5962 0.031 Uiso 1 1 calc R U . . .
O27 O 0.40463(11) 0.29450(10) 0.56466(11) 0.0248(5) Uani 1 1 d . . . . .
H27 H 0.4139 0.2992 0.5357 0.037 Uiso 1 1 calc R U . . .
Si27 Si 0.40089(4) 0.36096(4) 0.61724(4) 0.02163(19) Uani 1 1 d . . . . .
C1GD C 0.34282(15) 0.34639(15) 0.65743(15) 0.0199(6) Uani 1 1 d . . . . .
C2GD C 0.30374(17) 0.28952(16) 0.63694(17) 0.0297(8) Uani 1 1 d . . . . .
H2GD H 0.3065 0.2563 0.6012 0.036 Uiso 1 1 calc R U . . .
C3GD C 0.26133(18) 0.28105(17) 0.66798(17) 0.0328(8) Uani 1 1 d . . . . .
H3GD H 0.2367 0.2417 0.6545 0.039 Uiso 1 1 calc R U . . .
C4GD C 0.25451(16) 0.32949(18) 0.71845(16) 0.0288(8) Uani 1 1 d . . . . .
H4GD H 0.2249 0.3236 0.7393 0.035 Uiso 1 1 calc R U . . .
C5GD C 0.29083(18) 0.38627(18) 0.73841(16) 0.0323(8) Uani 1 1 d . . . . .
H5GD H 0.2856 0.4199 0.7725 0.039 Uiso 1 1 calc R U . . .
C6GD C 0.33543(16) 0.39437(16) 0.70849(15) 0.0250(7) Uani 1 1 d . . . . .
H6GD H 0.3612 0.4334 0.7233 0.030 Uiso 1 1 calc R U . . .
C1HD C 0.47936(9) 0.39570(9) 0.67305(10) 0.0243(7) Uani 1 1 d G . . . .
C2HD C 0.51149(10) 0.35842(7) 0.69244(10) 0.0327(8) Uani 1 1 d G . . . .
H2HD H 0.4942 0.3162 0.6764 0.039 Uiso 1 1 calc R U . . .
C3HD C 0.56889(10) 0.38289(9) 0.73521(11) 0.0345(8) Uani 1 1 d G . . . .
H3HD H 0.5909 0.3574 0.7485 0.041 Uiso 1 1 calc R U . . .
C4HD C 0.59415(9) 0.44465(10) 0.75860(11) 0.0360(9) Uani 1 1 d G . . . .
H4HD H 0.6334 0.4614 0.7878 0.043 Uiso 1 1 calc R U . . .
C5HD C 0.56202(12) 0.48194(7) 0.73922(12) 0.0529(12) Uani 1 1 d G . . . .
H5HD H 0.5793 0.5241 0.7552 0.063 Uiso 1 1 calc R U . . .
C6HD C 0.50463(11) 0.45747(9) 0.69644(12) 0.0454(10) Uani 1 1 d G . . . .
H6HD H 0.4827 0.4830 0.6832 0.054 Uiso 1 1 calc R U . . .
C1ID C 0.37359(17) 0.41076(16) 0.58030(18) 0.0291(8) Uani 1 1 d . . . . .
C2ID C 0.36483(19) 0.39204(19) 0.51830(18) 0.0400(9) Uani 1 1 d . . . . .
H2ID H 0.3727 0.3532 0.4941 0.048 Uiso 1 1 calc R U . . .
C3ID C 0.3449(2) 0.4289(2) 0.49089(19) 0.0453(10) Uani 1 1 d . . . . .
H3ID H 0.3394 0.4149 0.4486 0.054 Uiso 1 1 calc R U . . .
C4ID C 0.3332(2) 0.4851(2) 0.5249(2) 0.0440(10) Uani 1 1 d . . . . .
H4ID H 0.3213 0.5112 0.5071 0.053 Uiso 1 1 calc R U . . .
C5ID C 0.3392(2) 0.5024(2) 0.5846(2) 0.0469(10) Uani 1 1 d . . . . .
H5ID H 0.3293 0.5404 0.6082 0.056 Uiso 1 1 calc R U . . .
C6ID C 0.3593(2) 0.46654(19) 0.61224(19) 0.0442(9) Uani 1 1 d . . . . .
H6ID H 0.3634 0.4808 0.6543 0.053 Uiso 1 1 calc R U . . .
O28 O 0.43371(11) 0.26647(11) 0.45800(11) 0.0272(5) Uani 1 1 d . . . . .
H28 H 0.3992 0.2490 0.4323 0.041 Uiso 1 1 calc R U . . .
Si28 Si 0.48446(4) 0.28759(4) 0.42613(4) 0.02360(19) Uani 1 1 d . . . . .
C1JD C 0.56150(17) 0.31671(16) 0.48365(17) 0.0273(7) Uani 1 1 d . . . . .
C2JD C 0.56688(15) 0.32051(16) 0.54163(15) 0.0299(7) Uani 1 1 d . . . . .
H2JD H 0.5320 0.3035 0.5505 0.036 Uiso 1 1 calc R U . . .
C3JD C 0.62287(18) 0.34907(19) 0.58649(17) 0.0400(9) Uani 1 1 d . . . . .
H3JD H 0.6257 0.3521 0.6259 0.048 Uiso 1 1 calc R U . . .
C4JD C 0.67452(19) 0.3731(2) 0.5736(2) 0.0421(10) Uani 1 1 d . . . . .
H4JD H 0.7125 0.3927 0.6043 0.051 Uiso 1 1 calc R U . . .
C5JD C 0.67082(17) 0.36867(18) 0.51663(18) 0.0396(9) Uani 1 1 d . . . . .
H5JD H 0.7064 0.3846 0.5078 0.048 Uiso 1 1 calc R U . . .
C6JD C 0.61547(17) 0.34102(17) 0.47225(17) 0.0355(8) Uani 1 1 d . . . . .
H6JD H 0.6135 0.3382 0.4331 0.043 Uiso 1 1 calc R U . . .
C1KD C 0.46567(18) 0.35221(16) 0.40889(16) 0.0287(8) Uani 1 1 d . . . . .
C2KD C 0.49368(19) 0.41284(17) 0.45136(18) 0.0402(9) Uani 1 1 d . . . . .
H2KD H 0.5215 0.4205 0.4886 0.048 Uiso 1 1 calc R U . . .
C3KD C 0.4805(2) 0.46115(18) 0.4385(2) 0.0462(10) Uani 1 1 d . . . . .
H3KD H 0.5000 0.5017 0.4669 0.055 Uiso 1 1 calc R U . . .
C4KD C 0.4393(2) 0.4510(2) 0.3850(2) 0.0476(11) Uani 1 1 d . . . . .
H4KD H 0.4297 0.4845 0.3772 0.057 Uiso 1 1 calc R U . . .
C5KD C 0.4119(2) 0.3916(2) 0.34261(19) 0.0496(11) Uani 1 1 d . . . . .
H5KD H 0.3840 0.3840 0.3054 0.060 Uiso 1 1 calc R U . . .
C6KD C 0.42563(18) 0.34367(17) 0.35506(16) 0.0363(8) Uani 1 1 d . . . . .
H6KD H 0.4070 0.3032 0.3257 0.044 Uiso 1 1 calc R U . . .
C1LD C 0.48168(16) 0.22137(16) 0.35362(15) 0.0235(7) Uani 1 1 d . . . . .
C2LD C 0.52724(18) 0.21957(18) 0.32088(18) 0.0323(8) Uani 1 1 d . . . . .
H2LD H 0.5629 0.2517 0.3377 0.039 Uiso 1 1 calc R U . . .
C3LD C 0.5210(2) 0.17182(18) 0.26474(18) 0.0369(9) Uani 1 1 d . . . . .
H3LD H 0.5524 0.1715 0.2438 0.044 Uiso 1 1 calc R U . . .
C4LD C 0.4699(2) 0.12490(17) 0.23896(17) 0.0368(9) Uani 1 1 d . . . . .
H4LD H 0.4656 0.0929 0.1999 0.044 Uiso 1 1 calc R U . . .
C5LD C 0.42487(19) 0.12429(17) 0.26993(17) 0.0318(8) Uani 1 1 d . . . . .
H5LD H 0.3896 0.0917 0.2524 0.038 Uiso 1 1 calc R U . . .
C6LD C 0.43114(16) 0.17138(15) 0.32665(15) 0.0241(7) Uani 1 1 d . . . . .
H6LD H 0.4004 0.1698 0.3479 0.029 Uiso 1 1 calc R U . . .
O29 O 0.61064(11) 1.30619(11) 0.96665(11) 0.0247(5) Uani 1 1 d . . . . .
H29 H 0.6410 1.3199 0.9974 0.037 Uiso 1 1 calc R U . . .
Si29 Si 0.59156(4) 1.36257(4) 0.95163(4) 0.01784(17) Uani 1 1 d . . . . .
C1MD C 0.65185(15) 1.39083(15) 0.92155(15) 0.0203(7) Uani 1 1 d . . . . .
C2MD C 0.66534(18) 1.34867(16) 0.86981(16) 0.0320(8) Uani 1 1 d . . . . .
H2MD H 0.6437 1.3075 0.8514 0.038 Uiso 1 1 calc R U . . .
C3MD C 0.70975(18) 1.36598(17) 0.84501(17) 0.0362(9) Uani 1 1 d . . . . .
H3MD H 0.7187 1.3366 0.8101 0.043 Uiso 1 1 calc R U . . .
C4MD C 0.74123(18) 1.42590(17) 0.87080(18) 0.0345(9) Uani 1 1 d . . . . .
H4MD H 0.7711 1.4378 0.8531 0.041 Uiso 1 1 calc R U . . .
C5MD C 0.72911(18) 1.46878(17) 0.92268(17) 0.0308(8) Uani 1 1 d . . . . .
H5MD H 0.7513 1.5098 0.9410 0.037 Uiso 1 1 calc R U . . .
C6MD C 0.68432(16) 1.45119(15) 0.94746(16) 0.0242(7) Uani 1 1 d . . . . .
H6MD H 0.6756 1.4806 0.9825 0.029 Uiso 1 1 calc R U . . .
C1ND C 0.51656(15) 1.32857(14) 0.89088(14) 0.0191(6) Uani 1 1 d . . . . .
C2ND C 0.47260(15) 1.28245(16) 0.88930(16) 0.0238(7) Uani 1 1 d . . . . .
H2ND H 0.4815 1.2676 0.9189 0.029 Uiso 1 1 calc R U . . .
C3ND C 0.41612(16) 1.25803(17) 0.84495(16) 0.0284(8) Uani 1 1 d . . . . .
H3ND H 0.3870 1.2266 0.8444 0.034 Uiso 1 1 calc R U . . .
C4ND C 0.40218(17) 1.27933(17) 0.80167(17) 0.0293(8) Uani 1 1 d . . . . .
H4ND H 0.3635 1.2626 0.7716 0.035 Uiso 1 1 calc R U . . .
C5ND C 0.44430(17) 1.32475(16) 0.80221(16) 0.0281(7) Uani 1 1 d . . . . .
H5ND H 0.4346 1.3397 0.7727 0.034 Uiso 1 1 calc R U . . .
C6ND C 0.50110(17) 1.34878(15) 0.84600(15) 0.0255(7) Uani 1 1 d . . . . .
H6ND H 0.5301 1.3796 0.8455 0.031 Uiso 1 1 calc R U . . .
C1OD C 0.58258(14) 1.42551(15) 1.02248(14) 0.0189(6) Uani 1 1 d . . . . .
C2OD C 0.56904(15) 1.48040(15) 1.02283(15) 0.0212(7) Uani 1 1 d . . . . .
H2OD H 0.5636 1.4853 0.9867 0.025 Uiso 1 1 calc R U . . .
C3OD C 0.56345(15) 1.52808(15) 1.07559(15) 0.0207(7) Uani 1 1 d . . . . .
H3OD H 0.5543 1.5650 1.0752 0.025 Uiso 1 1 calc R U . . .
C4OD C 0.57126(15) 1.52132(16) 1.12859(15) 0.0241(7) Uani 1 1 d . . . . .
H4OD H 0.5674 1.5536 1.1645 0.029 Uiso 1 1 calc R U . . .
C5OD C 0.58468(17) 1.46746(17) 1.12889(16) 0.0276(8) Uani 1 1 d . . . . .
H5OD H 0.5903 1.4629 1.1652 0.033 Uiso 1 1 calc R U . . .
C6OD C 0.59002(16) 1.41967(16) 1.07623(16) 0.0241(7) Uani 1 1 d . . . . .
H6OD H 0.5988 1.3827 1.0770 0.029 Uiso 1 1 calc R U . . .
O30 O 0.67842(12) 1.29815(12) 1.06204(12) 0.0343(6) Uani 1 1 d . . . . .
H30 H 0.6516 1.2822 1.0736 0.051 Uiso 1 1 calc R U . . .
Si30 Si 0.74637(4) 1.32177(4) 1.11294(4) 0.02378(19) Uani 1 1 d . . . . .
C1PD C 0.73827(16) 1.38419(15) 1.18391(16) 0.0241(7) Uani 1 1 d . . . . .
C2PD C 0.78973(17) 1.42826(16) 1.22618(18) 0.0322(8) Uani 1 1 d . . . . .
H2PD H 0.8295 1.4285 1.2172 0.039 Uiso 1 1 calc R U . . .
C3PD C 0.78421(18) 1.47166(16) 1.28089(19) 0.0388(10) Uani 1 1 d . . . . .
H3PD H 0.8200 1.5011 1.3088 0.047 Uiso 1 1 calc R U . . .
C4PD C 0.72698(18) 1.47228(16) 1.29492(18) 0.0330(8) Uani 1 1 d . . . . .
H4PD H 0.7231 1.5018 1.3325 0.040 Uiso 1 1 calc R U . . .
C5PD C 0.67543(18) 1.42954(17) 1.25388(17) 0.0308(8) Uani 1 1 d . . . . .
H5PD H 0.6358 1.4300 1.2632 0.037 Uiso 1 1 calc R U . . .
C6PD C 0.68068(16) 1.38614(17) 1.19948(17) 0.0290(8) Uani 1 1 d . . . . .
H6PD H 0.6446 1.3570 1.1720 0.035 Uiso 1 1 calc R U . . .
C1QD C 0.80393(16) 1.34866(15) 1.07931(16) 0.0253(7) Uani 1 1 d . . . . .
C2QD C 0.86698(18) 1.3438(2) 1.09265(19) 0.0401(9) Uani 1 1 d . . . . .
H2QD H 0.8804 1.3250 1.1181 0.048 Uiso 1 1 calc R U . . .
C3QD C 0.91047(19) 1.3658(2) 1.0694(2) 0.0459(10) Uani 1 1 d . . . . .
H3QD H 0.9533 1.3634 1.0802 0.055 Uiso 1 1 calc R U . . .
C4QD C 0.89132(19) 1.39109(17) 1.03071(18) 0.0353(9) Uani 1 1 d . . . . .
H4QD H 0.9206 1.4047 1.0136 0.042 Uiso 1 1 calc R U . . .
C5QD C 0.8295(2) 1.39656(19) 1.0168(2) 0.0375(9) Uani 1 1 d . . . . .
H5QD H 0.8161 1.4142 0.9903 0.045 Uiso 1 1 calc R U . . .
C6QD C 0.78678(18) 1.37613(18) 1.04168(19) 0.0344(9) Uani 1 1 d . . . . .
H6QD H 0.7446 1.3811 1.0327 0.041 Uiso 1 1 calc R U . . .
C1RD C 0.77005(16) 1.25785(16) 1.12889(16) 0.0248(7) Uani 1 1 d . . . . .
C2RD C 0.7889(2) 1.26321(18) 1.18712(18) 0.0432(10) Uani 1 1 d . . . . .
H2RD H 0.7892 1.3003 1.2205 0.052 Uiso 1 1 calc R U . . .
C3RD C 0.8074(2) 1.21497(19) 1.19697(19) 0.0480(11) Uani 1 1 d . . . . .
H3RD H 0.8207 1.2198 1.2372 0.058 Uiso 1 1 calc R U . . .
C4RD C 0.8070(2) 1.16064(18) 1.1501(2) 0.0382(9) Uani 1 1 d . . . . .
H4RD H 0.8201 1.1279 1.1573 0.046 Uiso 1 1 calc R U . . .
C5RD C 0.7871(2) 1.15433(19) 1.09163(19) 0.0487(11) Uani 1 1 d . . . . .
H5RD H 0.7852 1.1165 1.0584 0.058 Uiso 1 1 calc R U . . .
C6RD C 0.7699(2) 1.20283(19) 1.08135(18) 0.0441(10) Uani 1 1 d . . . . .
H6RD H 0.7579 1.1983 1.0411 0.053 Uiso 1 1 calc R U . . .
O31 O 0.57464(12) 1.22281(13) 1.04323(12) 0.0320(6) Uani 1 1 d . . . . .
H31 H 0.5717 1.1964 1.0080 0.048 Uiso 1 1 calc R U . . .
Si31 Si 0.52119(4) 1.19977(4) 1.07087(4) 0.02195(19) Uani 1 1 d . . . . .
C1SD C 0.44453(15) 1.16742(15) 1.01207(15) 0.0215(7) Uani 1 1 d . . . . .
C2SD C 0.38890(16) 1.16032(16) 1.02927(16) 0.0247(7) Uani 1 1 d . . . . .
H2SD H 0.3908 1.1707 1.0705 0.030 Uiso 1 1 calc R U . . .
C3SD C 0.33113(15) 1.13843(16) 0.98751(16) 0.0258(7) Uani 1 1 d . . . . .
H3SD H 0.2940 1.1337 1.0001 0.031 Uiso 1 1 calc R U . . .
C4SD C 0.32753(17) 1.12337(16) 0.92713(16) 0.0278(8) Uani 1 1 d . . . . .
H4SD H 0.2879 1.1088 0.8985 0.033 Uiso 1 1 calc R U . . .
C5SD C 0.38167(17) 1.12958(17) 0.90862(16) 0.0291(8) Uani 1 1 d . . . . .
H5SD H 0.3793 1.1191 0.8673 0.035 Uiso 1 1 calc R U . . .
C6SD C 0.43973(16) 1.15122(16) 0.95078(15) 0.0259(7) Uani 1 1 d . . . . .
H6SD H 0.4767 1.1551 0.9377 0.031 Uiso 1 1 calc R U . . .
C1TD C 0.51382(15) 1.26961(16) 1.13601(15) 0.0237(7) Uani 1 1 d . . . . .
C2TD C 0.49623(16) 1.31887(17) 1.12655(17) 0.0281(8) Uani 1 1 d . . . . .
H2TD H 0.4884 1.3165 1.0871 0.034 Uiso 1 1 calc R U . . .
C3TD C 0.49008(17) 1.37133(17) 1.17432(19) 0.0330(8) Uani 1 1 d . . . . .
H3TD H 0.4783 1.4045 1.1671 0.040 Uiso 1 1 calc R U . . .
C4TD C 0.50100(18) 1.37554(17) 1.23211(18) 0.0352(9) Uani 1 1 d . . . . .
H4TD H 0.4967 1.4114 1.2645 0.042 Uiso 1 1 calc R U . . .
C5TD C 0.5182(2) 1.32727(19) 1.24244(17) 0.0374(9) Uani 1 1 d . . . . .
H5TD H 0.5255 1.3297 1.2820 0.045 Uiso 1 1 calc R U . . .
C6TD C 0.52489(17) 1.27506(17) 1.19475(16) 0.0278(8) Uani 1 1 d . . . . .
H6TD H 0.5373 1.2423 1.2024 0.033 Uiso 1 1 calc R U . . .
C1UD C 0.54878(16) 1.14208(16) 1.09582(15) 0.0239(7) Uani 1 1 d . . . . .
C2UD C 0.50895(17) 1.08947(18) 1.08552(17) 0.0318(8) Uani 1 1 d . . . . .
H2UD H 0.4659 1.0825 1.0658 0.038 Uiso 1 1 calc R U . . .
C3UD C 0.53102(19) 1.04694(19) 1.10357(18) 0.0367(9) Uani 1 1 d . . . . .
H3UD H 0.5031 1.0112 1.0960 0.044 Uiso 1 1 calc R U . . .
C4UD C 0.5932(2) 1.0564(2) 1.13230(19) 0.0377(9) Uani 1 1 d . . . . .
H4UD H 0.6079 1.0272 1.1447 0.045 Uiso 1 1 calc R U . . .
C5UD C 0.63398(18) 1.1078(2) 1.14311(18) 0.0379(9) Uani 1 1 d . . . . .
H5UD H 0.6770 1.1142 1.1628 0.045 Uiso 1 1 calc R U . . .
C6UD C 0.61187(17) 1.15035(18) 1.12504(16) 0.0316(8) Uani 1 1 d . . . . .
H6UD H 0.6402 1.1859 1.1327 0.038 Uiso 1 1 calc R U . . .
O32 O 0.58721(12) 1.18707(11) 0.93261(11) 0.0260(5) Uani 1 1 d . . . . .
H32 H 0.6022 1.2203 0.9335 0.039 Uiso 1 1 calc R U . . .
Si32 Si 0.60430(4) 1.13039(4) 0.87748(4) 0.01793(17) Uani 1 1 d . . . . .
C1VD C 0.66066(15) 1.16445(14) 0.84806(15) 0.0194(6) Uani 1 1 d . . . . .
C2VD C 0.65269(16) 1.14778(15) 0.78636(15) 0.0229(7) Uani 1 1 d . . . . .
H2VD H 0.6172 1.1181 0.7582 0.027 Uiso 1 1 calc R U . . .
C3VD C 0.69565(16) 1.17379(17) 0.76548(16) 0.0260(7) Uani 1 1 d . . . . .
H3VD H 0.6896 1.1617 0.7234 0.031 Uiso 1 1 calc R U . . .
C4VD C 0.74698(17) 1.21710(18) 0.80598(18) 0.0309(8) Uani 1 1 d . . . . .
H4VD H 0.7767 1.2344 0.7917 0.037 Uiso 1 1 calc R U . . .
C5VD C 0.75546(17) 1.23560(18) 0.86739(18) 0.0366(9) Uani 1 1 d . . . . .
H5VD H 0.7903 1.2663 0.8952 0.044 Uiso 1 1 calc R U . . .
C6VD C 0.71294(16) 1.20929(17) 0.88828(16) 0.0286(8) Uani 1 1 d . . . . .
H6VD H 0.7194 1.2219 0.9305 0.034 Uiso 1 1 calc R U . . .
C1WD C 0.63874(15) 1.07859(15) 0.90707(15) 0.0207(7) Uani 1 1 d . . . . .
C2WD C 0.63181(18) 1.07765(17) 0.96088(16) 0.0322(8) Uani 1 1 d . . . . .
H2WD H 0.6116 1.1067 0.9859 0.039 Uiso 1 1 calc R U . . .
C3WD C 0.6539(2) 1.0351(2) 0.97819(19) 0.0413(10) Uani 1 1 d . . . . .
H3WD H 0.6486 1.0352 1.0149 0.050 Uiso 1 1 calc R U . . .
C4WD C 0.68350(19) 0.99236(18) 0.9428(2) 0.0387(10) Uani 1 1 d . . . . .
H4WD H 0.6972 0.9622 0.9541 0.046 Uiso 1 1 calc R U . . .
C5WD C 0.69305(18) 0.99403(17) 0.89013(19) 0.0339(8) Uani 1 1 d . . . . .
H5WD H 0.7150 0.9660 0.8663 0.041 Uiso 1 1 calc R U . . .
C6WD C 0.67072(16) 1.03617(16) 0.87291(17) 0.0265(7) Uani 1 1 d . . . . .
H6WD H 0.6771 1.0366 0.8367 0.032 Uiso 1 1 calc R U . . .
C1ZD C 0.53100(15) 1.08727(15) 0.81637(15) 0.0205(7) Uani 1 1 d . . . . .
C2ZD C 0.48837(18) 1.11892(18) 0.79826(17) 0.0304(8) Uani 1 1 d . . . . .
H2ZD H 0.4966 1.1623 0.8179 0.037 Uiso 1 1 calc R U . . .
C3ZD C 0.43472(18) 1.08830(19) 0.75238(19) 0.0352(9) Uani 1 1 d . . . . .
H3ZD H 0.4066 1.1106 0.7404 0.042 Uiso 1 1 calc R U . . .
C4ZD C 0.42174(18) 1.0250(2) 0.72357(19) 0.0383(10) Uani 1 1 d . . . . .
H4ZD H 0.3848 1.0040 0.6919 0.046 Uiso 1 1 calc R U . . .
C5ZD C 0.46230(19) 0.99275(19) 0.7408(2) 0.0411(10) Uani 1 1 d . . . . .
H5ZD H 0.4536 0.9494 0.7210 0.049 Uiso 1 1 calc R U . . .
C6ZD C 0.51654(17) 1.02393(16) 0.78768(17) 0.0294(8) Uani 1 1 d . . . . .
H6ZD H 0.5440 1.0014 0.8001 0.035 Uiso 1 1 calc R U . . .

loop_
_atom_site_aniso_label
_atom_site_aniso_U_11
_atom_site_aniso_U_22
_atom_site_aniso_U_33
_atom_site_aniso_U_23
_atom_site_aniso_U_13
_atom_site_aniso_U_12
O1 0.0258(12) 0.0161(10) 0.0152(11) 0.0048(9) 0.0052(9) 0.0022(9)
Si1 0.0172(4) 0.0144(4) 0.0130(4) 0.0048(3) 0.0012(3) 0.0006(3)
C1A 0.0182(15) 0.0206(15) 0.0164(15) 0.0078(13) -0.0002(12) 0.0028(12)
C2A 0.0256(17) 0.0233(16) 0.0190(16) 0.0051(13) 0.0045(14) 0.0030(13)
C3A 0.0267(18) 0.0310(18) 0.0218(17) 0.0048(15) 0.0070(14) 0.0069(15)
C4A 0.0260(18) 0.038(2) 0.0222(17) 0.0104(16) 0.0090(14) 0.0010(15)
C5A 0.038(2) 0.0281(19) 0.036(2) 0.0096(16) 0.0164(18) -0.0035(16)
C6A 0.0285(18) 0.0204(16) 0.0280(18) 0.0054(14) 0.0119(15) -0.0008(14)
C1B 0.0195(15) 0.0187(15) 0.0179(15) 0.0093(13) 0.0024(13) 0.0010(12)
C2B 0.0193(15) 0.0217(16) 0.0205(16) 0.0102(13) 0.0049(13) 0.0025(12)
C3B 0.0244(16) 0.0213(16) 0.0139(15) 0.0051(13) 0.0004(13) -0.0046(13)
C4B 0.0225(16) 0.0279(17) 0.0214(17) 0.0128(14) -0.0021(14) -0.0019(14)
C5B 0.0224(17) 0.0282(18) 0.0328(19) 0.0118(15) -0.0012(15) 0.0059(14)
C6B 0.0262(17) 0.0192(15) 0.0253(17) 0.0066(14) 0.0021(14) 0.0040(13)
C1C 0.0218(15) 0.0171(14) 0.0120(14) 0.0064(12) 0.0048(12) 0.0033(12)
C2C 0.0291(18) 0.0194(16) 0.0183(16) 0.0074(13) -0.0007(14) -0.0006(13)
C3C 0.038(2) 0.0192(16) 0.0242(17) 0.0086(14) 0.0085(15) -0.0004(14)
C4C 0.037(2) 0.0263(17) 0.0300(19) 0.0185(15) 0.0158(16) 0.0129(15)
C5C 0.0230(17) 0.037(2) 0.040(2) 0.0254(17) 0.0060(16) 0.0068(15)
C6C 0.0236(17) 0.0283(17) 0.034(2) 0.0191(16) 0.0075(15) 0.0041(14)
O2 0.0200(11) 0.0237(12) 0.0185(11) 0.0077(10) 0.0043(9) -0.0030(9)
Si2 0.0163(4) 0.0170(4) 0.0140(4) 0.0063(3) 0.0038(3) 0.0006(3)
C1D 0.0168(14) 0.0225(15) 0.0178(15) 0.0111(13) 0.0051(12) 0.0033(12)
C2D 0.0308(17) 0.0232(16) 0.0193(16) 0.0081(13) 0.0077(14) 0.0049(13)
C3D 0.0362(19) 0.0233(17) 0.0292(18) 0.0110(14) 0.0144(16) 0.0096(14)
C4D 0.0306(18) 0.0281(18) 0.0301(19) 0.0183(15) 0.0083(15) 0.0099(14)
C5D 0.035(2) 0.035(2) 0.0261(19) 0.0174(16) 0.0051(16) 0.0061(16)
C6D 0.0298(18) 0.0276(17) 0.0206(17) 0.0097(14) 0.0054(14) 0.0057(14)
C1E 0.0218(16) 0.0218(15) 0.0159(15) 0.0089(13) 0.0016(13) 0.0054(12)
C2E 0.0314(18) 0.0285(17) 0.0219(16) 0.0135(14) 0.0114(14) 0.0107(14)
C3E 0.052(2) 0.0346(19) 0.0277(18) 0.0200(16) 0.0226(17) 0.0262(18)
C4E 0.069(3) 0.0281(19) 0.0189(17) 0.0093(15) 0.0132(18) 0.0271(19)
C5E 0.044(2) 0.0189(16) 0.0280(19) 0.0024(14) -0.0044(16) 0.0080(15)
C6E 0.0319(18) 0.0210(16) 0.0242(17) 0.0058(14) 0.0039(15) 0.0060(14)
C1F 0.0185(15) 0.0191(15) 0.0177(15) 0.0068(12) 0.0042(12) 0.0008(12)
C2F 0.034(2) 0.082(4) 0.103(4) 0.077(4) -0.020(3) -0.017(2)
C3F 0.036(3) 0.124(5) 0.114(5) 0.103(5) -0.025(3) -0.015(3)
C4F 0.0196(17) 0.051(2) 0.0238(18) 0.0145(17) -0.0036(14) -0.0008(16)
C5F 0.0276(18) 0.033(2) 0.050(2) 0.0184(18) -0.0051(17) -0.0086(15)
C6F 0.0275(18) 0.038(2) 0.044(2) 0.0283(18) -0.0055(16) -0.0055(15)
O3 0.0202(12) 0.0328(13) 0.0274(13) 0.0174(11) -0.0019(10) -0.0041(10)
Si3 0.0156(4) 0.0215(4) 0.0176(4) 0.0103(3) 0.0021(3) -0.0002(3)
C1G 0.0192(15) 0.0223(16) 0.0203(16) 0.0117(13) 0.0028(13) 0.0034(13)
C2G 0.0268(17) 0.0266(17) 0.0257(17) 0.0091(14) 0.0078(14) -0.0019(14)
C3G 0.0278(18) 0.0318(19) 0.041(2) 0.0209(17) 0.0107(16) -0.0024(15)
C4G 0.0241(17) 0.044(2) 0.037(2) 0.0276(17) 0.0141(15) 0.0111(15)
C5G 0.0333(19) 0.0327(19) 0.034(2) 0.0147(16) 0.0176(16) 0.0118(15)
C6G 0.0350(19) 0.0216(16) 0.0287(18) 0.0102(14) 0.0138(15) 0.0069(14)
C1H 0.0248(17) 0.0267(17) 0.0242(17) 0.0122(14) 0.0080(14) 0.0033(14)
C2H 0.039(2) 0.040(2) 0.0295(19) 0.0116(16) 0.0081(16) 0.0116(17)
C3H 0.047(2) 0.042(2) 0.0293(19) 0.0064(17) 0.0100(17) 0.0081(18)
C4H 0.041(2) 0.034(2) 0.038(2) 0.0039(17) 0.0125(18) 0.0028(17)
C5H 0.059(3) 0.0266(19) 0.048(2) 0.0165(18) 0.018(2) 0.0148(18)
C6H 0.058(3) 0.037(2) 0.030(2) 0.0184(17) 0.0119(18) 0.0180(19)
C1I 0.0212(16) 0.0237(16) 0.0178(15) 0.0102(13) 0.0047(13) 0.0021(13)
C2I 0.0203(16) 0.0246(16) 0.0234(16) 0.0116(14) 0.0077(13) 0.0006(13)
C3I 0.0232(16) 0.0307(18) 0.0240(17) 0.0146(14) 0.0057(14) 0.0099(14)
C4I 0.0347(19) 0.0282(18) 0.0294(18) 0.0170(15) 0.0120(15) 0.0115(15)
C5I 0.0318(19) 0.0244(17) 0.037(2) 0.0140(16) 0.0090(16) 0.0009(14)
C6I 0.0238(17) 0.0272(17) 0.0299(18) 0.0143(15) 0.0043(14) -0.0003(14)
O4 0.0253(12) 0.0156(10) 0.0204(11) 0.0084(9) 0.0041(9) 0.0031(9)
Si4 0.0171(4) 0.0148(4) 0.0155(4) 0.0067(3) 0.0030(3) 0.0017(3)
C1J 0.0152(14) 0.0174(15) 0.0211(16) 0.0053(13) 0.0027(12) 0.0005(12)
C2J 0.057(3) 0.0255(18) 0.044(2) 0.0188(17) 0.028(2) 0.0172(17)
C3J 0.054(2) 0.0252(18) 0.051(2) 0.0141(17) 0.028(2) 0.0164(17)
C4J 0.0262(18) 0.0296(19) 0.0296(19) -0.0007(16) 0.0080(15) 0.0066(15)
C5J 0.055(3) 0.052(2) 0.030(2) 0.0183(19) 0.0220(19) 0.025(2)
C6J 0.048(2) 0.0305(18) 0.0291(19) 0.0148(15) 0.0144(17) 0.0196(17)
C1K 0.0202(15) 0.0164(14) 0.0194(16) 0.0076(12) 0.0041(13) 0.0040(12)
C2K 0.0221(17) 0.0342(19) 0.0221(17) 0.0123(15) 0.0051(14) -0.0008(14)
C3K 0.0316(19) 0.035(2) 0.0241(18) 0.0147(16) 0.0015(15) -0.0020(16)
C4K 0.0220(17) 0.0211(17) 0.035(2) 0.0110(15) -0.0040(15) 0.0017(13)
C5K 0.0185(16) 0.0269(18) 0.037(2) 0.0055(16) 0.0073(15) 0.0021(14)
C6K 0.0207(16) 0.0279(18) 0.0263(18) 0.0093(15) 0.0086(14) 0.0044(14)
C1L 0.0175(15) 0.0208(15) 0.0147(15) 0.0059(13) 0.0002(12) 0.0006(12)
C2L 0.0201(16) 0.0326(18) 0.0261(18) 0.0180(15) 0.0047(14) 0.0059(14)
C3L 0.0214(17) 0.039(2) 0.0308(19) 0.0243(17) 0.0034(15) 0.0032(15)
C4L 0.0208(16) 0.0357(19) 0.0234(17) 0.0134(15) 0.0050(14) -0.0031(14)
C5L 0.0156(15) 0.0312(18) 0.0222(17) 0.0082(14) 0.0027(13) 0.0054(13)
C6L 0.0236(16) 0.0206(16) 0.0194(16) 0.0073(13) 0.0054(13) 0.0051(13)
O5 0.0339(13) 0.0217(12) 0.0205(12) 0.0063(10) 0.0109(10) 0.0077(10)
Si5 0.0208(4) 0.0159(4) 0.0148(4) 0.0061(3) 0.0058(3) 0.0028(3)
C1M 0.0207(15) 0.0168(15) 0.0197(16) 0.0069(13) 0.0009(13) -0.0014(12)
C2M 0.040(2) 0.0263(17) 0.0235(17) 0.0104(14) 0.0095(15) 0.0058(15)
C3M 0.047(2) 0.036(2) 0.0303(19) 0.0228(17) 0.0074(17) 0.0051(17)
C4M 0.0311(19) 0.0268(18) 0.038(2) 0.0199(16) -0.0032(16) -0.0004(15)
C5M 0.0300(19) 0.0270(18) 0.039(2) 0.0113(17) 0.0034(17) 0.0099(15)
C6M 0.0239(17) 0.0272(17) 0.0272(18) 0.0118(15) 0.0020(14) 0.0052(14)
C1N 0.0183(15) 0.0205(15) 0.0194(15) 0.0105(13) 0.0073(13) 0.0026(12)
C2N 0.0319(19) 0.0208(16) 0.0289(18) 0.0116(15) 0.0049(15) 0.0081(14)
C3N 0.0269(18) 0.0321(19) 0.032(2) 0.0183(16) -0.0026(15) 0.0042(15)
C4N 0.0213(17) 0.0328(19) 0.0287(18) 0.0176(16) 0.0009(14) -0.0032(14)
C5N 0.0237(17) 0.0242(17) 0.0288(18) 0.0096(15) 0.0025(14) -0.0015(14)
C6N 0.0225(16) 0.0226(16) 0.0230(16) 0.0093(14) 0.0047(13) 0.0048(13)
C1O 0.0209(16) 0.0197(15) 0.0218(16) 0.0105(13) 0.0060(13) 0.0067(13)
C2O 0.0210(15) 0.0258(16) 0.0204(16) 0.0082(13) 0.0058(13) 0.0013(13)
C3O 0.0240(16) 0.0399(19) 0.0232(17) 0.0167(15) 0.0118(14) 0.0088(15)
C4O 0.0211(16) 0.0312(18) 0.0358(19) 0.0177(16) 0.0119(15) 0.0032(14)
C5O 0.0238(17) 0.0328(19) 0.0326(19) 0.0061(16) 0.0054(15) -0.0061(14)
C6O 0.0231(17) 0.0343(19) 0.0232(17) 0.0097(15) 0.0062(14) 0.0001(14)
O6 0.0269(12) 0.0275(12) 0.0291(13) 0.0176(11) 0.0119(11) 0.0104(10)
Si6 0.0181(4) 0.0174(4) 0.0152(4) 0.0078(3) 0.0053(3) 0.0038(3)
C1P 0.0181(15) 0.0223(15) 0.0166(15) 0.0110(13) 0.0044(12) 0.0056(12)
C2P 0.0355(19) 0.0216(16) 0.0266(17) 0.0101(14) 0.0143(15) 0.0032(14)
C3P 0.037(2) 0.0296(18) 0.0331(19) 0.0135(16) 0.0226(16) 0.0095(15)
C4P 0.0231(16) 0.0326(18) 0.0275(18) 0.0188(15) 0.0085(14) 0.0042(14)
C5P 0.0199(16) 0.0261(17) 0.0232(17) 0.0134(14) 0.0007(13) -0.0014(13)
C6P 0.0198(15) 0.0204(15) 0.0197(16) 0.0088(13) 0.0029(13) 0.0036(12)
C1Q 0.0160(14) 0.0217(16) 0.0201(16) 0.0089(13) 0.0061(12) 0.0031(12)
C2Q 0.0315(18) 0.0239(16) 0.0215(17) 0.0121(14) 0.0114(14) 0.0082(14)
C3Q 0.0344(19) 0.0294(18) 0.0221(17) 0.0133(15) 0.0108(15) 0.0079(15)
C4Q 0.0273(17) 0.0228(16) 0.0211(17) 0.0067(14) 0.0095(14) 0.0059(14)
C5Q 0.0205(16) 0.0179(15) 0.0239(17) 0.0064(13) 0.0054(13) 0.0061(12)
C6Q 0.0172(15) 0.0267(17) 0.0192(16) 0.0102(14) 0.0030(13) 0.0053(13)
C1R 0.0216(15) 0.0170(15) 0.0197(16) 0.0072(13) 0.0084(13) 0.0060(12)
C2R 0.0224(16) 0.0222(16) 0.0210(16) 0.0100(13) 0.0046(13) 0.0005(13)
C3R 0.0319(18) 0.0280(18) 0.0214(17) 0.0132(14) 0.0032(15) 0.0065(15)
C4R 0.0174(15) 0.0282(17) 0.0208(16) 0.0075(14) 0.0018(13) 0.0040(13)
C5R 0.0237(17) 0.0258(17) 0.0312(19) 0.0131(15) 0.0102(15) 0.0040(14)
C6R 0.0229(16) 0.0261(17) 0.0255(17) 0.0161(14) 0.0089(14) 0.0071(13)
O7 0.0270(13) 0.0273(13) 0.0283(13) 0.0117(11) -0.0040(10) 0.0019(10)
Si7 0.0195(4) 0.0208(4) 0.0201(4) 0.0105(4) 0.0002(3) 0.0016(3)
C1S 0.0288(18) 0.0241(16) 0.0227(17) 0.0137(14) 0.0009(14) 0.0038(14)
C2S 0.0335(19) 0.0321(18) 0.0278(18) 0.0172(15) 0.0050(15) 0.0092(15)
C3S 0.054(3) 0.047(2) 0.038(2) 0.027(2) 0.021(2) 0.029(2)
C4S 0.073(3) 0.036(2) 0.029(2) 0.0130(18) 0.010(2) 0.029(2)
C5S 0.053(3) 0.0219(19) 0.041(2) 0.0054(17) -0.014(2) 0.0082(18)
C6S 0.034(2) 0.0229(17) 0.033(2) 0.0119(16) -0.0036(16) 0.0027(15)
C1T 0.0230(16) 0.0231(16) 0.0211(16) 0.0104(13) 0.0024(13) 0.0045(13)
C2T 0.0315(18) 0.043(2) 0.050(2) 0.0363(19) 0.0150(17) 0.0168(16)
C3T 0.0316(19) 0.052(2) 0.070(3) 0.043(2) 0.027(2) 0.0242(18)
C4T 0.0327(19) 0.0357(19) 0.039(2) 0.0231(17) 0.0177(16) 0.0101(15)
C5T 0.0241(17) 0.040(2) 0.039(2) 0.0275(17) 0.0027(15) 0.0045(15)
C6T 0.0194(16) 0.0375(19) 0.042(2) 0.0283(17) 0.0054(15) 0.0061(14)
C1U 0.0184(15) 0.0257(16) 0.0267(17) 0.0151(14) 0.0037(13) 0.0024(13)
C2U 0.040(2) 0.0294(18) 0.0307(18) 0.0102(15) -0.0015(16) 0.0091(16)
C3U 0.043(2) 0.0253(18) 0.044(2) 0.0123(16) 0.0045(18) 0.0086(16)
C4U 0.038(2) 0.035(2) 0.047(2) 0.0279(19) 0.0122(18) 0.0139(17)
C5U 0.058(3) 0.044(2) 0.035(2) 0.0238(19) -0.0002(19) 0.015(2)
C6U 0.049(2) 0.0316(19) 0.0290(19) 0.0126(16) -0.0024(17) 0.0105(17)
O8 0.0332(13) 0.0328(13) 0.0278(13) 0.0163(11) 0.0159(11) 0.0068(11)
Si8 0.0246(4) 0.0192(4) 0.0174(4) 0.0084(3) 0.0090(4) 0.0036(3)
C1V 0.0255(16) 0.0255(16) 0.0207(16) 0.0109(13) 0.0111(13) 0.0058(13)
C2V 0.0293(18) 0.0266(17) 0.045(2) 0.0206(16) 0.0093(16) 0.0017(14)
C3V 0.0306(19) 0.034(2) 0.065(3) 0.032(2) 0.0097(19) 0.0020(16)
C4V 0.043(2) 0.0343(19) 0.041(2) 0.0272(17) 0.0144(18) 0.0117(17)
C5V 0.038(2) 0.0348(19) 0.0270(18) 0.0166(16) 0.0048(16) 0.0093(16)
C6V 0.039(2) 0.0256(17) 0.0248(17) 0.0085(14) 0.0057(15) 0.0024(15)
C1W 0.0292(17) 0.0164(15) 0.0253(17) 0.0094(13) 0.0096(14) 0.0033(13)
C2W 0.0322(18) 0.0230(16) 0.0226(17) 0.0091(14) 0.0096(14) 0.0016(14)
C3W 0.041(2) 0.0219(17) 0.0238(18) 0.0081(14) 0.0023(16) 0.0007(15)
C4W 0.0285(18) 0.0220(16) 0.0321(19) 0.0099(15) -0.0006(15) 0.0028(14)
C5W 0.0252(17) 0.0243(17) 0.037(2) 0.0133(15) 0.0072(15) 0.0050(13)
C6W 0.0307(18) 0.0242(17) 0.0300(18) 0.0135(15) 0.0137(15) 0.0079(14)
C1Z 0.0248(16) 0.0200(16) 0.0217(16) 0.0083(13) 0.0088(14) 0.0025(13)
C2Z 0.0281(17) 0.0243(17) 0.0240(17) 0.0107(14) 0.0050(14) 0.0038(14)
C3Z 0.036(2) 0.0222(17) 0.033(2) 0.0105(16) 0.0042(17) 0.0058(15)
C4Z 0.043(2) 0.0266(19) 0.0269(19) 0.0019(15) 0.0092(17) 0.0074(16)
C5Z 0.052(3) 0.037(2) 0.0222(19) 0.0096(17) 0.0114(18) 0.0123(19)
C6Z 0.037(2) 0.0255(17) 0.0244(18) 0.0120(15) 0.0116(16) 0.0073(15)
O9 0.0225(12) 0.0281(13) 0.0259(13) 0.0121(10) 0.0003(10) 0.0024(10)
Si9 0.0198(4) 0.0198(4) 0.0179(4) 0.0075(3) 0.0017(3) 0.0019(3)
C1AA 0.0254(16) 0.0245(16) 0.0197(16) 0.0109(14) 0.0077(13) 0.0028(13)
C2AA 0.0299(18) 0.0243(17) 0.0262(18) 0.0070(15) 0.0059(15) 0.0024(14)
C3AA 0.037(2) 0.0297(19) 0.032(2) 0.0120(16) 0.0124(17) 0.0111(16)
C4AA 0.048(2) 0.0242(17) 0.0257(18) 0.0092(15) 0.0158(17) 0.0056(16)
C5AA 0.039(2) 0.0248(17) 0.0209(17) 0.0074(14) 0.0052(15) 0.0015(15)
C6AA 0.0295(18) 0.0248(17) 0.0199(16) 0.0073(14) 0.0043(14) 0.0024(14)
C1BA 0.0246(16) 0.0229(16) 0.0187(16) 0.0085(13) 0.0006(13) 0.0021(13)
C2BA 0.0271(18) 0.047(2) 0.037(2) 0.0254(18) 0.0132(16) 0.0144(16)
C3BA 0.036(2) 0.054(2) 0.040(2) 0.033(2) 0.0178(18) 0.0143(18)
C4BA 0.0349(19) 0.0351(19) 0.0284(19) 0.0180(16) 0.0081(16) 0.0109(16)
C5BA 0.0321(19) 0.036(2) 0.0294(19) 0.0173(16) 0.0084(16) 0.0144(16)
C6BA 0.0239(17) 0.0310(18) 0.0298(18) 0.0157(15) 0.0100(15) 0.0051(14)
C1CA 0.0213(16) 0.0211(16) 0.0193(16) 0.0091(13) 0.0007(13) 0.0039(13)
C2CA 0.0352(19) 0.0211(16) 0.0268(18) 0.0088(14) 0.0099(15) 0.0072(14)
C3CA 0.043(2) 0.0315(19) 0.032(2) 0.0161(16) 0.0164(17) 0.0184(17)
C4CA 0.0297(18) 0.040(2) 0.0257(18) 0.0184(16) 0.0105(15) 0.0111(16)
C5CA 0.0276(18) 0.0330(19) 0.0226(17) 0.0138(15) 0.0016(14) -0.0020(15)
C6CA 0.0280(18) 0.0245(17) 0.0184(16) 0.0086(14) 0.0029(14) 0.0012(14)
O10 0.0294(12) 0.0199(11) 0.0302(13) 0.0138(10) -0.0006(10) 0.0017(10)
Si10 0.0197(4) 0.0171(4) 0.0198(4) 0.0079(3) -0.0006(3) 0.0016(3)
C1DA 0.0167(15) 0.0251(17) 0.0237(17) 0.0098(14) 0.0006(13) 0.0015(13)
C2DA 0.0290(18) 0.0329(19) 0.033(2) 0.0111(16) 0.0065(16) 0.0005(15)
C3DA 0.034(2) 0.054(3) 0.034(2) 0.0139(19) 0.0150(17) 0.0052(18)
C4DA 0.0254(19) 0.042(2) 0.038(2) 0.0000(18) 0.0028(17) 0.0114(17)
C5DA 0.046(2) 0.032(2) 0.043(2) 0.0123(18) 0.0088(19) 0.0150(18)
C6DA 0.043(2) 0.0272(19) 0.032(2) 0.0113(16) 0.0087(17) 0.0093(16)
C1EA 0.0200(16) 0.0178(15) 0.0254(17) 0.0087(13) 0.0009(13) 0.0044(12)
C2EA 0.0327(19) 0.0300(19) 0.0281(19) 0.0161(16) -0.0013(16) -0.0020(15)
C3EA 0.032(2) 0.033(2) 0.030(2) 0.0135(16) -0.0056(16) 0.0013(16)
C4EA 0.0233(18) 0.039(2) 0.037(2) 0.0104(18) -0.0038(16) 0.0039(16)
C5EA 0.0193(18) 0.055(3) 0.043(2) 0.019(2) 0.0033(17) 0.0004(17)
C6EA 0.0229(17) 0.043(2) 0.032(2) 0.0146(17) 0.0062(15) 0.0070(16)
C1FA 0.0232(16) 0.0221(16) 0.0166(15) 0.0050(13) -0.0029(13) 0.0000(13)
C2FA 0.0268(17) 0.0230(16) 0.0225(17) 0.0076(13) 0.0017(14) 0.0048(13)
C3FA 0.0213(16) 0.0376(19) 0.0220(17) 0.0099(15) 0.0003(14) 0.0063(14)
C4FA 0.0206(16) 0.045(2) 0.0247(18) 0.0136(16) 0.0033(14) -0.0002(15)
C5FA 0.0220(17) 0.040(2) 0.0274(18) 0.0198(16) -0.0025(14) -0.0016(14)
C6FA 0.0189(16) 0.0349(19) 0.0276(18) 0.0172(15) 0.0008(14) 0.0053(14)
O11 0.0309(13) 0.0198(11) 0.0267(13) 0.0065(10) 0.0093(11) 0.0021(10)
Si11 0.0230(4) 0.0159(4) 0.0240(5) 0.0052(4) 0.0097(4) 0.0014(3)
C1GA 0.0191(15) 0.0239(16) 0.0186(16) 0.0091(13) 0.0026(13) 0.0024(13)
C2GA 0.038(2) 0.0249(17) 0.0298(18) 0.0051(14) 0.0138(16) -0.0028(15)
C3GA 0.049(2) 0.0306(19) 0.034(2) 0.0090(16) 0.0151(18) -0.0068(17)
C4GA 0.0285(19) 0.041(2) 0.0231(18) 0.0124(16) 0.0078(15) 0.0005(16)
C5GA 0.0304(18) 0.0326(19) 0.0246(17) 0.0099(15) 0.0105(15) 0.0085(15)
C6GA 0.0283(17) 0.0237(16) 0.0276(18) 0.0095(14) 0.0087(14) 0.0043(14)
C1HA 0.0257(17) 0.0234(17) 0.0307(19) 0.0027(15) 0.0091(15) -0.0034(14)
C2HA 0.038(2) 0.052(3) 0.047(2) -0.003(2) 0.0081(19) 0.0092(19)
C3HA 0.036(2) 0.070(3) 0.059(3) 0.001(2) 0.006(2) 0.012(2)
C4HA 0.0271(19) 0.051(3) 0.049(3) 0.001(2) -0.0017(18) -0.0020(18)
C5HA 0.0321(19) 0.049(2) 0.041(2) 0.0124(19) 0.0071(17) -0.0045(17)
C6HA 0.0280(17) 0.042(2) 0.0299(18) 0.0092(16) 0.0110(15) 0.0019(15)
C1IA 0.038(2) 0.0255(17) 0.041(2) 0.0182(16) 0.0290(17) 0.0125(15)
C2IA 0.037(2) 0.038(2) 0.051(3) 0.0198(19) -0.0021(19) 0.0050(17)
C3IA 0.040(2) 0.054(3) 0.059(3) 0.032(2) 0.006(2) 0.012(2)
C4IA 0.047(3) 0.050(3) 0.087(4) 0.048(3) 0.039(3) 0.027(2)
C5IA 0.084(4) 0.027(2) 0.063(3) 0.021(2) 0.028(3) 0.012(2)
C6IA 0.083(3) 0.0261(19) 0.040(2) 0.0152(17) 0.019(2) 0.003(2)
O12 0.0326(13) 0.0330(14) 0.0272(13) 0.0057(11) 0.0093(11) -0.0053(11)
Si12 0.0304(5) 0.0206(4) 0.0169(4) 0.0057(3) 0.0025(4) -0.0005(4)
C1JA 0.0315(18) 0.0219(16) 0.0199(16) 0.0056(13) 0.0049(14) -0.0007(14)
C2JA 0.045(2) 0.0323(19) 0.0342(19) 0.0130(16) 0.0029(17) 0.0045(16)
C3JA 0.041(2) 0.037(2) 0.039(2) 0.0157(17) 0.0018(17) 0.0114(17)
C4JA 0.034(2) 0.047(2) 0.041(2) 0.015(2) -0.0082(18) 0.0083(18)
C5JA 0.049(3) 0.032(2) 0.060(3) 0.004(2) -0.020(2) -0.0003(18)
C6JA 0.045(2) 0.0274(19) 0.067(3) 0.011(2) -0.012(2) 0.0077(17)
C1KA 0.038(2) 0.0279(18) 0.0226(17) 0.0084(14) 0.0069(15) 0.0057(15)
C2KA 0.038(2) 0.039(2) 0.051(2) 0.0206(19) 0.0017(18) 0.0036(17)
C3KA 0.053(3) 0.037(2) 0.050(2) 0.0216(19) 0.000(2) 0.0031(19)
C4KA 0.061(3) 0.049(3) 0.042(2) 0.026(2) 0.011(2) 0.017(2)
C5KA 0.044(2) 0.071(3) 0.072(3) 0.044(3) 0.015(2) 0.023(2)
C6KA 0.037(2) 0.062(3) 0.061(3) 0.038(2) 0.011(2) 0.009(2)
C1LA 0.0246(16) 0.0280(17) 0.0175(16) 0.0123(14) 0.0008(13) 0.0033(13)
C2LA 0.0292(17) 0.0306(17) 0.0231(16) 0.0161(14) 0.0057(14) 0.0049(14)
C3LA 0.042(2) 0.038(2) 0.0293(18) 0.0230(16) 0.0165(16) 0.0174(17)
C4LA 0.052(2) 0.0324(19) 0.0219(17) 0.0119(15) 0.0130(17) 0.0219(18)
C5LA 0.039(2) 0.0233(17) 0.0239(18) 0.0058(14) -0.0028(15) 0.0062(15)
C6LA 0.0260(17) 0.0245(16) 0.0220(17) 0.0071(14) 0.0028(14) 0.0051(14)
O13 0.0327(13) 0.0229(12) 0.0288(13) 0.0152(10) 0.0100(11) 0.0100(10)
Si13 0.0264(4) 0.0165(4) 0.0162(4) 0.0074(3) 0.0064(3) 0.0067(3)
C1MA 0.0303(17) 0.0229(16) 0.0206(16) 0.0123(13) 0.0094(14) 0.0116(13)
C2MA 0.064(3) 0.0252(17) 0.038(2) 0.0182(16) 0.033(2) 0.0170(18)
C3MA 0.068(3) 0.035(2) 0.052(2) 0.0258(19) 0.047(2) 0.025(2)
C4MA 0.049(2) 0.039(2) 0.038(2) 0.0269(17) 0.0285(19) 0.0172(18)
C5MA 0.037(2) 0.0245(17) 0.0252(18) 0.0113(14) 0.0121(15) 0.0047(15)
C6MA 0.0281(17) 0.0241(17) 0.0199(16) 0.0077(14) 0.0093(14) 0.0079(14)
C1NA 0.0342(18) 0.0184(15) 0.0171(16) 0.0049(13) 0.0073(14) 0.0104(14)
C2NA 0.0244(17) 0.042(2) 0.0276(18) 0.0169(16) 0.0068(15) 0.0105(15)
C3NA 0.0268(19) 0.047(2) 0.037(2) 0.0158(18) 0.0083(17) 0.0100(17)
C4NA 0.036(2) 0.036(2) 0.0237(19) 0.0024(16) -0.0067(16) 0.0115(17)
C5NA 0.060(3) 0.031(2) 0.0248(19) 0.0106(16) -0.0057(18) 0.0102(19)
C6NA 0.047(2) 0.0242(17) 0.0237(18) 0.0106(15) -0.0024(16) 0.0028(15)
C1OA 0.0179(15) 0.0200(15) 0.0206(16) 0.0080(13) 0.0063(13) 0.0016(12)
C2OA 0.0176(15) 0.0258(16) 0.0178(16) 0.0094(13) 0.0032(12) 0.0056(12)
C3OA 0.0164(14) 0.0194(15) 0.0266(17) 0.0078(13) 0.0048(13) 0.0052(12)
C4OA 0.0211(15) 0.0246(16) 0.0168(15) 0.0026(13) 0.0070(13) 0.0041(13)
C5OA 0.0299(18) 0.0293(17) 0.0222(17) 0.0142(14) 0.0082(14) 0.0053(14)
C6OA 0.0286(17) 0.0235(16) 0.0206(16) 0.0111(13) 0.0086(14) 0.0058(13)
O14 0.0249(12) 0.0293(13) 0.0296(13) 0.0124(11) -0.0035(10) 0.0018(10)
Si14 0.0169(4) 0.0239(4) 0.0227(4) 0.0136(4) 0.0015(3) 0.0012(3)
C1PA 0.0194(15) 0.0211(15) 0.0282(17) 0.0164(14) 0.0024(13) 0.0029(12)
C2PA 0.0197(16) 0.0231(16) 0.040(2) 0.0150(15) 0.0044(14) 0.0006(13)
C3PA 0.0278(18) 0.0230(17) 0.038(2) 0.0096(15) -0.0008(15) 0.0001(14)
C4PA 0.044(2) 0.0247(17) 0.034(2) 0.0109(15) 0.0087(17) 0.0127(16)
C5PA 0.0309(18) 0.0319(18) 0.0341(19) 0.0191(16) 0.0096(15) 0.0095(15)
C6PA 0.0219(16) 0.0270(16) 0.0259(17) 0.0133(14) 0.0035(13) 0.0015(13)
C1QA 0.0241(16) 0.0262(17) 0.0228(16) 0.0132(14) 0.0038(13) 0.0035(13)
C2QA 0.0339(19) 0.038(2) 0.047(2) 0.0315(18) 0.0180(17) 0.0160(16)
C3QA 0.039(2) 0.047(2) 0.071(3) 0.039(2) 0.036(2) 0.0247(18)
C4QA 0.046(2) 0.0307(18) 0.038(2) 0.0190(16) 0.0281(18) 0.0110(16)
C5QA 0.036(2) 0.034(2) 0.035(2) 0.0232(17) 0.0092(17) 0.0077(16)
C6QA 0.0237(18) 0.038(2) 0.043(2) 0.0273(18) 0.0055(16) 0.0063(15)
C1RA 0.0178(15) 0.0276(17) 0.0225(16) 0.0144(14) 0.0028(13) 0.0045(12)
C2RA 0.0362(19) 0.0275(17) 0.0245(17) 0.0111(14) -0.0008(15) 0.0050(15)
C3RA 0.041(2) 0.037(2) 0.0278(18) 0.0193(16) 0.0014(16) 0.0109(16)
C4RA 0.039(2) 0.0317(18) 0.0336(19) 0.0224(16) 0.0142(16) 0.0137(16)
C5RA 0.038(2) 0.0211(16) 0.039(2) 0.0100(15) 0.0051(16) 0.0052(14)
C6RA 0.0304(18) 0.0275(17) 0.0245(17) 0.0085(14) -0.0001(14) 0.0042(14)
O15 0.0243(12) 0.0544(17) 0.0277(13) 0.0261(13) 0.0110(11) 0.0069(11)
Si15 0.0166(4) 0.0307(5) 0.0174(4) 0.0123(4) 0.0039(3) 0.0006(3)
C1SA 0.0240(17) 0.0265(17) 0.0207(17) 0.0095(14) 0.0037(14) 0.0010(14)
C2SA 0.0235(17) 0.0323(18) 0.0246(17) 0.0126(15) 0.0092(14) 0.0034(14)
C3SA 0.0238(17) 0.0336(19) 0.0281(18) 0.0115(16) 0.0055(15) 0.0027(15)
C4SA 0.0212(17) 0.0342(19) 0.0292(19) 0.0082(16) 0.0004(15) 0.0021(14)
C5SA 0.0317(19) 0.046(2) 0.0186(17) 0.0119(16) 0.0024(15) -0.0003(17)
C6SA 0.0253(18) 0.044(2) 0.0249(18) 0.0153(17) 0.0079(15) -0.0007(16)
C1TA 0.0156(15) 0.0297(18) 0.0239(17) 0.0145(15) 0.0035(13) -0.0031(13)
C2TA 0.0235(17) 0.038(2) 0.032(2) 0.0215(17) 0.0030(15) 0.0013(15)
C3TA 0.0264(18) 0.0313(19) 0.051(2) 0.0253(19) 0.0064(17) 0.0021(15)
C4TA 0.0304(19) 0.0267(18) 0.037(2) 0.0093(16) 0.0070(16) 0.0004(15)
C5TA 0.043(2) 0.0300(19) 0.0230(18) 0.0099(15) 0.0063(16) 0.0043(16)
C6TA 0.0326(19) 0.0255(17) 0.0203(17) 0.0100(14) 0.0026(14) 0.0040(14)
C1UA 0.0231(16) 0.0316(18) 0.0190(16) 0.0117(14) 0.0073(13) 0.0042(14)
C2UA 0.0250(17) 0.039(2) 0.037(2) 0.0207(17) 0.0049(15) 0.0000(15)
C3UA 0.035(2) 0.041(2) 0.056(3) 0.029(2) 0.0068(19) 0.0010(17)
C4UA 0.045(2) 0.040(2) 0.037(2) 0.0248(18) 0.0130(18) 0.0128(18)
C5UA 0.034(2) 0.047(2) 0.034(2) 0.0227(18) 0.0056(16) 0.0128(17)
C6UA 0.0320(19) 0.0348(19) 0.0274(18) 0.0132(16) 0.0046(15) 0.0047(15)
O16 0.0304(12) 0.0213(11) 0.0215(11) 0.0070(10) 0.0097(10) 0.0054(10)
Si16 0.0190(4) 0.0162(4) 0.0161(4) 0.0067(3) 0.0054(3) 0.0026(3)
C1VA 0.0208(16) 0.0154(14) 0.0217(16) 0.0058(12) 0.0064(13) 0.0068(12)
C2VA 0.0166(15) 0.0192(15) 0.0214(16) 0.0058(13) 0.0038(13) 0.0022(12)
C3VA 0.0250(17) 0.0277(17) 0.0219(17) 0.0126(14) 0.0103(14) 0.0083(14)
C4VA 0.0224(16) 0.0240(16) 0.0288(18) 0.0112(14) 0.0119(14) 0.0041(13)
C5VA 0.0203(16) 0.0260(16) 0.0276(17) 0.0081(14) 0.0022(13) -0.0015(13)
C6VA 0.0221(16) 0.0225(15) 0.0211(16) 0.0098(13) 0.0035(13) 0.0016(12)
C1WA 0.0199(15) 0.0165(14) 0.0201(16) 0.0061(13) -0.0009(12) -0.0010(12)
C2WA 0.0361(19) 0.0223(16) 0.0230(16) 0.0100(13) 0.0058(14) 0.0033(14)
C3WA 0.045(2) 0.0272(17) 0.0270(18) 0.0154(15) 0.0020(16) -0.0012(16)
C4WA 0.0331(19) 0.0255(18) 0.039(2) 0.0209(16) -0.0113(16) -0.0020(15)
C5WA 0.0236(17) 0.0247(18) 0.047(2) 0.0153(17) 0.0015(16) 0.0063(14)
C6WA 0.0206(16) 0.0231(16) 0.0306(18) 0.0122(14) 0.0005(14) 0.0011(13)
C1ZA 0.0205(15) 0.0246(16) 0.0181(15) 0.0120(13) 0.0084(13) 0.0046(13)
C2ZA 0.0315(18) 0.0270(17) 0.0270(18) 0.0123(15) 0.0083(15) 0.0104(15)
C3ZA 0.0261(18) 0.045(2) 0.0281(19) 0.0201(17) -0.0001(15) 0.0094(16)
C4ZA 0.0243(17) 0.040(2) 0.0269(18) 0.0175(16) -0.0005(14) -0.0010(15)
C5ZA 0.0254(17) 0.0300(18) 0.0285(18) 0.0129(15) 0.0014(14) -0.0024(14)
C6ZA 0.0228(16) 0.0247(16) 0.0225(16) 0.0098(13) 0.0028(13) 0.0030(13)
O17 0.0223(11) 0.0188(11) 0.0151(11) 0.0049(9) 0.0034(9) 0.0022(9)
Si17 0.0160(4) 0.0140(4) 0.0134(4) 0.0042(3) 0.0026(3) 0.0011(3)
C1AC 0.0153(14) 0.0210(15) 0.0138(14) 0.0069(12) 0.0012(12) 0.0020(12)
C2AC 0.0217(16) 0.0201(16) 0.0182(16) 0.0053(13) 0.0033(13) 0.0028(13)
C3AC 0.0242(17) 0.0312(18) 0.0203(16) 0.0088(14) 0.0077(14) 0.0089(14)
C4AC 0.0214(16) 0.037(2) 0.0300(19) 0.0157(16) 0.0124(15) 0.0063(15)
C5AC 0.0299(19) 0.0269(18) 0.042(2) 0.0113(17) 0.0178(17) -0.0015(15)
C6AC 0.0296(18) 0.0210(16) 0.0318(19) 0.0049(14) 0.0157(16) 0.0014(14)
C1BC 0.0170(14) 0.0165(14) 0.0171(15) 0.0068(12) 0.0054(12) 0.0000(12)
C2BC 0.0216(16) 0.0179(15) 0.0184(16) 0.0037(13) 0.0031(13) 0.0026(12)
C3BC 0.0248(17) 0.0200(16) 0.0212(16) 0.0047(13) 0.0048(14) 0.0031(13)
C4BC 0.0174(15) 0.0238(16) 0.0219(16) 0.0107(14) -0.0010(13) -0.0013(13)
C5BC 0.0219(15) 0.0213(16) 0.0227(16) 0.0116(13) 0.0071(13) 0.0071(13)
C6BC 0.0206(15) 0.0179(15) 0.0155(15) 0.0066(12) 0.0036(12) 0.0016(12)
C1CC 0.0197(15) 0.0199(15) 0.0204(16) 0.0071(13) 0.0063(13) 0.0054(12)
C2CC 0.0254(17) 0.0228(16) 0.0231(17) 0.0095(14) 0.0000(14) 0.0005(13)
C3CC 0.044(2) 0.0207(17) 0.0256(18) 0.0115(14) 0.0092(16) 0.0041(15)
C4CC 0.039(2) 0.040(2) 0.044(2) 0.0300(19) 0.0194(18) 0.0206(18)
C5CC 0.0231(19) 0.073(3) 0.075(3) 0.063(3) 0.005(2) 0.010(2)
C6CC 0.0190(17) 0.046(2) 0.047(2) 0.032(2) -0.0003(17) -0.0026(16)
O18 0.0217(11) 0.0298(13) 0.0190(11) 0.0137(10) 0.0028(9) -0.0031(9)
Si18 0.0187(4) 0.0211(4) 0.0148(4) 0.0089(3) 0.0024(3) -0.0016(3)
C1DC 0.0169(15) 0.0230(16) 0.0204(16) 0.0083(13) 0.0044(13) -0.0011(12)
C2DC 0.039(2) 0.0299(18) 0.0185(16) 0.0100(14) 0.0048(15) 0.0048(15)
C3DC 0.045(2) 0.0265(18) 0.0297(19) 0.0114(16) 0.0069(17) 0.0083(16)
C4DC 0.036(2) 0.041(2) 0.036(2) 0.0259(18) 0.0115(17) 0.0136(17)
C5DC 0.037(2) 0.037(2) 0.0206(18) 0.0128(16) 0.0004(15) 0.0076(16)
C6DC 0.0329(19) 0.0273(17) 0.0191(16) 0.0091(14) 0.0035(14) 0.0051(14)
C1EC 0.0250(16) 0.0222(16) 0.0189(16) 0.0117(13) 0.0047(13) 0.0055(13)
C2EC 0.0300(18) 0.0304(18) 0.0321(19) 0.0207(16) 0.0107(15) 0.0075(14)
C3EC 0.046(2) 0.036(2) 0.033(2) 0.0239(17) 0.0216(17) 0.0200(17)
C4EC 0.055(2) 0.0221(17) 0.0253(18) 0.0126(14) 0.0114(17) 0.0153(16)
C5EC 0.045(2) 0.0214(16) 0.0245(18) 0.0094(14) 0.0049(16) 0.0066(15)
C6EC 0.0271(17) 0.0228(16) 0.0259(17) 0.0120(14) 0.0046(14) 0.0039(13)
C1FC 0.0192(15) 0.0221(16) 0.0220(16) 0.0108(13) 0.0039(13) 0.0027(13)
C2FC 0.0166(14) 0.0344(17) 0.0193(15) 0.0150(13) 0.0072(12) 0.0045(13)
C3FC 0.0215(16) 0.043(2) 0.0185(15) 0.0156(15) 0.0052(13) 0.0035(14)
C4FC 0.0176(16) 0.0299(18) 0.0304(19) 0.0092(15) 0.0009(14) 0.0002(13)
C5FC 0.0207(16) 0.0315(18) 0.0377(19) 0.0219(16) 0.0025(14) -0.0019(13)
C6FC 0.0246(16) 0.0338(18) 0.0306(18) 0.0221(15) 0.0013(14) -0.0035(14)
O19 0.0202(12) 0.0387(14) 0.0265(13) 0.0180(11) -0.0009(10) -0.0045(10)
Si19 0.0167(4) 0.0245(4) 0.0194(4) 0.0115(4) 0.0027(3) -0.0010(3)
C1GC 0.0161(15) 0.0240(16) 0.0227(16) 0.0127(14) 0.0033(13) 0.0023(12)
C2GC 0.0266(18) 0.0266(18) 0.036(2) 0.0143(16) 0.0092(15) 0.0012(14)
C3GC 0.0294(19) 0.038(2) 0.051(2) 0.0292(19) 0.0113(18) 0.0019(16)
C4GC 0.0293(19) 0.051(2) 0.055(2) 0.043(2) 0.0228(18) 0.0171(17)
C5GC 0.043(2) 0.048(2) 0.040(2) 0.0271(19) 0.0243(19) 0.0225(19)
C6GC 0.0320(19) 0.0302(18) 0.0321(19) 0.0164(16) 0.0113(16) 0.0079(15)
C1HC 0.0210(16) 0.0315(18) 0.0226(17) 0.0139(15) 0.0065(14) 0.0053(14)
C2HC 0.046(2) 0.050(2) 0.030(2) 0.0154(18) 0.0055(17) 0.0251(19)
C3HC 0.055(3) 0.050(2) 0.030(2) 0.0099(18) 0.0060(19) 0.022(2)
C4HC 0.049(2) 0.038(2) 0.032(2) 0.0141(17) 0.0185(18) 0.0203(18)
C5HC 0.038(2) 0.035(2) 0.048(2) 0.0266(18) 0.0129(18) 0.0115(16)
C6HC 0.041(2) 0.036(2) 0.034(2) 0.0174(17) 0.0009(17) 0.0102(17)
C1IC 0.0176(15) 0.0284(17) 0.0250(17) 0.0134(14) 0.0062(13) 0.0017(13)
C2IC 0.0212(16) 0.0293(18) 0.0275(18) 0.0134(15) 0.0081(14) 0.0024(14)
C3IC 0.0247(17) 0.0327(18) 0.0282(18) 0.0147(15) 0.0082(14) 0.0071(14)
C4IC 0.036(2) 0.0298(19) 0.041(2) 0.0194(17) 0.0112(17) 0.0105(16)
C5IC 0.037(2) 0.0295(19) 0.042(2) 0.0192(17) 0.0084(18) 0.0016(16)
C6IC 0.0236(17) 0.0297(18) 0.0325(19) 0.0136(16) 0.0053(15) 0.0024(14)
O20 0.0228(11) 0.0167(11) 0.0241(12) 0.0084(9) 0.0048(10) 0.0008(9)
Si20 0.0157(4) 0.0158(4) 0.0172(4) 0.0071(3) 0.0046(3) 0.0020(3)
C1JC 0.0162(15) 0.0217(16) 0.0186(16) 0.0065(13) 0.0026(12) 0.0011(12)
C2JC 0.046(2) 0.0245(17) 0.038(2) 0.0127(16) 0.0195(18) 0.0085(16)
C3JC 0.046(2) 0.0224(17) 0.044(2) 0.0058(16) 0.0156(19) 0.0084(16)
C4JC 0.0270(18) 0.037(2) 0.0199(17) -0.0026(15) 0.0040(15) 0.0087(16)
C5JC 0.042(2) 0.049(2) 0.0257(18) 0.0146(17) 0.0150(17) 0.0171(18)
C6JC 0.040(2) 0.0333(19) 0.0215(17) 0.0115(15) 0.0135(15) 0.0107(16)
C1KC 0.0188(15) 0.0158(14) 0.0207(16) 0.0079(12) 0.0053(13) 0.0026(12)
C2KC 0.0242(17) 0.0325(19) 0.0239(18) 0.0111(15) 0.0051(14) -0.0023(14)
C3KC 0.035(2) 0.036(2) 0.0184(17) 0.0113(15) 0.0010(15) -0.0034(16)
C4KC 0.0226(17) 0.0234(17) 0.0291(19) 0.0088(15) -0.0045(15) 0.0012(14)
C5KC 0.0172(16) 0.0236(17) 0.0335(19) 0.0075(15) 0.0064(14) 0.0029(13)
C6KC 0.0218(16) 0.0182(15) 0.0220(17) 0.0035(13) 0.0067(14) 0.0013(13)
C1LC 0.0188(15) 0.0190(15) 0.0184(16) 0.0076(13) 0.0044(13) 0.0018(12)
C2LC 0.0167(15) 0.0300(18) 0.0293(18) 0.0172(15) 0.0021(14) 0.0009(13)
C3LC 0.0227(17) 0.038(2) 0.032(2) 0.0248(17) 0.0007(15) -0.0004(15)
C4LC 0.0191(16) 0.0370(19) 0.0235(17) 0.0151(15) 0.0050(14) -0.0021(14)
C5LC 0.0164(15) 0.0267(17) 0.0278(18) 0.0097(14) 0.0052(14) 0.0012(13)
C6LC 0.0177(15) 0.0197(15) 0.0225(16) 0.0095(13) 0.0043(13) 0.0020(12)
O21 0.0306(13) 0.0199(11) 0.0240(12) 0.0057(10) 0.0118(10) 0.0039(10)
Si21 0.0206(4) 0.0158(4) 0.0162(4) 0.0064(3) 0.0066(3) 0.0031(3)
C1MC 0.0174(15) 0.0218(16) 0.0225(16) 0.0099(13) 0.0019(13) 0.0005(12)
C2MC 0.0343(19) 0.0327(18) 0.0280(18) 0.0161(15) 0.0106(15) 0.0111(15)
C3MC 0.040(2) 0.048(2) 0.036(2) 0.0263(18) 0.0113(17) 0.0118(18)
C4MC 0.0258(18) 0.036(2) 0.050(2) 0.0303(19) -0.0002(17) 0.0030(15)
C5MC 0.0305(19) 0.0270(19) 0.045(2) 0.0146(17) 0.0038(17) 0.0094(15)
C6MC 0.0299(18) 0.0246(17) 0.0258(18) 0.0071(14) 0.0060(15) 0.0081(14)
C1NC 0.0238(16) 0.0203(16) 0.0185(16) 0.0094(13) 0.0085(13) 0.0036(13)
C2NC 0.038(2) 0.0275(18) 0.0262(19) 0.0119(15) 0.0015(16) 0.0092(16)
C3NC 0.033(2) 0.036(2) 0.035(2) 0.0189(17) 0.0015(17) 0.0129(16)
C4NC 0.0217(17) 0.0337(19) 0.0262(18) 0.0146(15) 0.0002(14) -0.0009(14)
C5NC 0.0299(19) 0.0204(17) 0.037(2) 0.0082(15) -0.0003(16) 0.0002(14)
C6NC 0.0220(17) 0.0219(17) 0.039(2) 0.0125(15) -0.0025(15) 0.0021(13)
C1OC 0.0218(16) 0.0173(15) 0.0214(16) 0.0090(13) 0.0102(13) 0.0073(12)
C2OC 0.0345(19) 0.0303(18) 0.0232(17) 0.0114(15) 0.0119(15) 0.0023(15)
C3OC 0.044(2) 0.040(2) 0.032(2) 0.0192(17) 0.0204(17) 0.0078(17)
C4OC 0.0282(18) 0.038(2) 0.048(2) 0.0305(18) 0.0211(17) 0.0133(16)
C5OC 0.0219(17) 0.0297(18) 0.048(2) 0.0169(17) 0.0141(16) 0.0029(14)
C6OC 0.0253(17) 0.0271(17) 0.0259(17) 0.0091(14) 0.0073(14) 0.0035(14)
O22 0.0234(12) 0.0249(12) 0.0284(13) 0.0176(10) 0.0079(10) 0.0064(9)
Si22 0.0167(4) 0.0160(4) 0.0157(4) 0.0074(3) 0.0056(3) 0.0029(3)
C1PC 0.0171(15) 0.0200(15) 0.0179(15) 0.0102(13) 0.0042(12) 0.0053(12)
C2PC 0.0203(15) 0.0201(15) 0.0202(15) 0.0081(13) 0.0083(13) 0.0028(12)
C3PC 0.0215(15) 0.0272(17) 0.0189(15) 0.0108(13) 0.0067(13) 0.0074(13)
C4PC 0.0165(15) 0.0300(17) 0.0231(16) 0.0167(14) 0.0077(13) 0.0060(13)
C5PC 0.0192(15) 0.0224(16) 0.0222(16) 0.0111(14) 0.0013(13) 0.0019(13)
C6PC 0.0179(15) 0.0226(16) 0.0167(15) 0.0091(13) 0.0023(12) 0.0042(12)
C1QC 0.0142(14) 0.0210(15) 0.0189(15) 0.0082(13) 0.0053(12) 0.0020(12)
C2QC 0.0302(17) 0.0193(15) 0.0245(17) 0.0113(14) 0.0119(14) 0.0078(13)
C3QC 0.0357(19) 0.0310(18) 0.0180(16) 0.0113(14) 0.0122(15) 0.0107(15)
C4QC 0.0211(16) 0.0239(16) 0.0206(16) 0.0053(13) 0.0085(13) 0.0060(13)
C5QC 0.0172(15) 0.0237(16) 0.0233(16) 0.0115(14) 0.0053(13) 0.0067(12)
C6QC 0.0179(15) 0.0220(16) 0.0178(15) 0.0097(13) 0.0057(12) 0.0044(12)
C1RC 0.0166(14) 0.0162(14) 0.0171(15) 0.0057(12) 0.0076(12) 0.0046(12)
C2RC 0.0269(17) 0.0218(16) 0.0212(16) 0.0123(14) 0.0070(14) 0.0039(13)
C3RC 0.0260(17) 0.0259(17) 0.0216(16) 0.0136(14) 0.0046(14) 0.0044(14)
C4RC 0.0220(16) 0.0255(17) 0.0250(18) 0.0096(14) -0.0002(14) 0.0029(13)
C5RC 0.0199(16) 0.0266(17) 0.0313(19) 0.0149(15) 0.0044(14) -0.0023(13)
C6RC 0.0217(16) 0.0252(16) 0.0227(16) 0.0145(14) 0.0070(13) 0.0045(13)
O23 0.0220(12) 0.0283(13) 0.0303(13) 0.0118(11) -0.0034(10) -0.0002(10)
Si23 0.0194(4) 0.0212(4) 0.0192(4) 0.0100(3) 0.0006(3) 0.0013(3)
C1SC 0.0240(16) 0.0207(15) 0.0230(16) 0.0131(13) 0.0035(14) 0.0054(13)
C2SC 0.0287(18) 0.0317(18) 0.0275(18) 0.0178(15) 0.0087(15) 0.0059(14)
C3SC 0.044(2) 0.040(2) 0.0307(19) 0.0231(17) 0.0158(17) 0.0172(18)
C4SC 0.057(3) 0.0295(19) 0.0245(19) 0.0107(16) 0.0112(18) 0.0197(18)
C5SC 0.045(2) 0.0216(18) 0.034(2) 0.0045(16) 0.0016(18) 0.0060(16)
C6SC 0.0292(18) 0.0238(17) 0.033(2) 0.0084(15) 0.0055(16) 0.0054(14)
C1TC 0.0225(16) 0.0214(15) 0.0197(16) 0.0073(13) 0.0027(13) 0.0024(13)
C2TC 0.0266(17) 0.043(2) 0.0324(19) 0.0236(17) 0.0027(15) 0.0042(15)
C3TC 0.0283(18) 0.044(2) 0.042(2) 0.0240(18) 0.0110(16) 0.0101(16)
C4TC 0.0316(18) 0.0292(18) 0.035(2) 0.0171(16) 0.0144(16) 0.0106(15)
C5TC 0.0331(19) 0.038(2) 0.039(2) 0.0286(17) 0.0080(16) 0.0046(16)
C6TC 0.0235(17) 0.041(2) 0.041(2) 0.0286(18) 0.0046(15) 0.0083(15)
C1UC 0.0189(15) 0.0229(16) 0.0242(17) 0.0108(14) 0.0004(13) -0.0004(12)
C2UC 0.044(2) 0.0296(18) 0.0309(18) 0.0149(15) 0.0087(16) 0.0124(16)
C3UC 0.053(2) 0.035(2) 0.047(2) 0.0206(18) 0.014(2) 0.0190(18)
C4UC 0.044(2) 0.037(2) 0.055(3) 0.031(2) 0.005(2) 0.0131(18)
C5UC 0.049(2) 0.037(2) 0.035(2) 0.0236(17) 0.0029(18) 0.0081(18)
C6UC 0.042(2) 0.0283(17) 0.0250(17) 0.0145(14) 0.0052(15) 0.0061(15)
O24 0.0309(13) 0.0341(13) 0.0257(12) 0.0160(11) 0.0144(11) 0.0024(10)
Si24 0.0234(4) 0.0211(4) 0.0167(4) 0.0081(3) 0.0079(3) 0.0017(3)
C1VC 0.0273(17) 0.0258(16) 0.0184(15) 0.0097(13) 0.0104(13) 0.0060(13)
C2VC 0.0293(18) 0.0306(19) 0.040(2) 0.0191(16) 0.0047(16) 0.0031(15)
C3VC 0.044(2) 0.036(2) 0.059(3) 0.032(2) 0.006(2) 0.0033(18)
C4VC 0.039(2) 0.043(2) 0.045(2) 0.0289(19) 0.0075(18) 0.0117(18)
C5VC 0.035(2) 0.046(2) 0.0305(19) 0.0199(17) 0.0076(16) 0.0092(17)
C6VC 0.0298(18) 0.0302(18) 0.0228(17) 0.0129(14) 0.0052(14) 0.0021(14)
C1WC 0.0244(16) 0.0177(15) 0.0227(16) 0.0091(13) 0.0077(13) 0.0030(12)
C2WC 0.0306(18) 0.0230(17) 0.0231(17) 0.0065(14) 0.0042(14) -0.0025(14)
C3WC 0.041(2) 0.0277(18) 0.0224(18) 0.0065(15) 0.0019(16) -0.0013(16)
C4WC 0.0322(19) 0.0246(18) 0.039(2) 0.0118(16) -0.0074(17) 0.0009(15)
C5WC 0.0242(17) 0.0285(18) 0.051(2) 0.0210(17) 0.0106(17) 0.0056(14)
C6WC 0.0286(18) 0.0246(17) 0.0302(18) 0.0130(15) 0.0076(15) 0.0044(14)
C1ZC 0.0210(16) 0.0250(17) 0.0202(16) 0.0090(14) 0.0069(13) 0.0028(13)
C2ZC 0.0251(17) 0.0248(17) 0.0198(16) 0.0097(14) 0.0033(13) 0.0003(13)
C3ZC 0.0297(19) 0.0232(17) 0.035(2) 0.0110(16) 0.0025(16) 0.0043(15)
C4ZC 0.040(2) 0.0272(19) 0.028(2) 0.0016(16) 0.0061(17) 0.0087(16)
C5ZC 0.048(2) 0.036(2) 0.0187(18) 0.0072(16) 0.0079(17) 0.0085(18)
C6ZC 0.0352(19) 0.0305(18) 0.0192(17) 0.0119(15) 0.0083(15) 0.0075(15)
O25 0.0254(12) 0.0232(12) 0.0202(12) 0.0097(10) 0.0000(9) 0.0009(9)
Si25 0.0202(4) 0.0171(4) 0.0151(4) 0.0069(3) 0.0025(3) 0.0009(3)
C1AD 0.0275(17) 0.0195(15) 0.0179(15) 0.0094(13) 0.0053(13) 0.0013(13)
C2AD 0.0248(16) 0.0250(17) 0.0226(17) 0.0104(14) 0.0054(14) 0.0057(13)
C3AD 0.0281(17) 0.0243(17) 0.0264(18) 0.0102(14) 0.0088(14) 0.0070(14)
C4AD 0.0381(19) 0.0205(16) 0.0186(16) 0.0063(13) 0.0097(15) 0.0056(14)
C5AD 0.0322(18) 0.0268(17) 0.0158(16) 0.0090(14) 0.0020(14) -0.0011(14)
C6AD 0.0307(18) 0.0246(16) 0.0202(16) 0.0128(14) 0.0046(14) 0.0072(14)
C1BD 0.0228(16) 0.0212(15) 0.0192(16) 0.0097(13) 0.0040(13) 0.0034(13)
C2BD 0.034(2) 0.044(2) 0.041(2) 0.0293(18) 0.0190(17) 0.0185(17)
C3BD 0.042(2) 0.044(2) 0.044(2) 0.0306(19) 0.0237(19) 0.0170(18)
C4BD 0.036(2) 0.0301(18) 0.0283(18) 0.0189(15) 0.0080(16) 0.0089(15)
C5BD 0.0246(17) 0.0305(18) 0.0293(18) 0.0165(15) 0.0082(15) 0.0118(14)
C6BD 0.0286(18) 0.0299(18) 0.0251(17) 0.0153(15) 0.0096(15) 0.0070(14)
C1CD 0.0202(15) 0.0203(15) 0.0159(15) 0.0095(13) 0.0004(12) 0.0037(12)
C2CD 0.0300(18) 0.0196(16) 0.0224(17) 0.0093(14) 0.0049(14) 0.0042(13)
C3CD 0.0355(19) 0.0250(17) 0.0225(17) 0.0092(14) 0.0111(15) 0.0114(15)
C4CD 0.0266(17) 0.0360(19) 0.0228(17) 0.0161(15) 0.0078(14) 0.0096(15)
C5CD 0.0271(17) 0.0259(17) 0.0268(18) 0.0132(15) 0.0061(15) 0.0010(14)
C6CD 0.0247(16) 0.0202(16) 0.0164(15) 0.0055(13) 0.0024(13) 0.0019(13)
O26 0.0220(11) 0.0236(12) 0.0280(12) 0.0140(10) 0.0051(10) 0.0035(9)
Si26 0.0160(4) 0.0184(4) 0.0170(4) 0.0081(3) 0.0020(3) 0.0009(3)
C1DD 0.0150(15) 0.0249(17) 0.0213(17) 0.0078(14) -0.0002(13) 0.0022(13)
C2DD 0.0256(17) 0.0307(18) 0.0236(17) 0.0093(14) 0.0084(14) 0.0042(14)
C3DD 0.0299(19) 0.050(2) 0.0299(19) 0.0124(18) 0.0116(16) 0.0083(17)
C4DD 0.0254(18) 0.042(2) 0.0258(19) -0.0025(16) 0.0053(15) 0.0092(16)
C5DD 0.0305(19) 0.0230(18) 0.040(2) 0.0027(16) 0.0025(17) 0.0074(15)
C6DD 0.0256(17) 0.0246(17) 0.0318(19) 0.0091(15) 0.0060(15) 0.0053(14)
C1ED 0.0201(16) 0.0170(15) 0.0230(17) 0.0086(13) 0.0021(13) 0.0021(12)
C2ED 0.0255(17) 0.0338(19) 0.0256(18) 0.0146(16) 0.0023(14) -0.0038(15)
C3ED 0.038(2) 0.0319(19) 0.0216(18) 0.0124(15) -0.0030(16) -0.0039(16)
C4ED 0.0206(17) 0.0272(18) 0.031(2) 0.0082(15) -0.0073(15) 0.0015(14)
C5ED 0.0190(17) 0.040(2) 0.035(2) 0.0079(17) 0.0047(15) 0.0014(15)
C6ED 0.0227(17) 0.0307(18) 0.0231(17) 0.0051(15) 0.0055(14) 0.0012(14)
C1FD 0.0175(15) 0.0224(15) 0.0181(15) 0.0090(13) 0.0016(12) 0.0004(12)
C2FD 0.0199(15) 0.0205(15) 0.0184(15) 0.0067(12) 0.0029(12) 0.0009(12)
C3FD 0.0181(15) 0.0319(18) 0.0237(17) 0.0076(14) 0.0037(13) -0.0007(13)
C4FD 0.0224(17) 0.043(2) 0.0183(16) 0.0155(15) -0.0013(13) -0.0085(15)
C5FD 0.0251(17) 0.042(2) 0.0290(18) 0.0252(17) -0.0039(15) -0.0055(15)
C6FD 0.0199(16) 0.0302(18) 0.0262(17) 0.0165(15) -0.0048(14) -0.0026(13)
O27 0.0288(12) 0.0207(11) 0.0235(12) 0.0060(10) 0.0109(10) 0.0075(10)
Si27 0.0256(5) 0.0167(4) 0.0250(5) 0.0088(4) 0.0122(4) 0.0050(3)
C1GD 0.0174(15) 0.0216(16) 0.0201(16) 0.0094(13) 0.0030(13) 0.0038(12)
C2GD 0.0315(18) 0.0218(16) 0.0338(19) 0.0077(14) 0.0156(15) 0.0029(14)
C3GD 0.0323(19) 0.0296(18) 0.036(2) 0.0122(16) 0.0159(16) -0.0010(15)
C4GD 0.0218(17) 0.040(2) 0.0253(18) 0.0153(16) 0.0075(14) -0.0004(15)
C5GD 0.0320(19) 0.037(2) 0.0216(17) 0.0057(15) 0.0119(15) 0.0007(16)
C6GD 0.0241(16) 0.0261(17) 0.0205(16) 0.0070(14) 0.0068(13) -0.0012(13)
C1HD 0.0256(17) 0.0178(15) 0.0274(17) 0.0067(14) 0.0105(14) 0.0020(13)
C2HD 0.041(2) 0.0227(16) 0.0302(18) 0.0138(14) 0.0001(15) -0.0052(14)
C3HD 0.038(2) 0.0289(17) 0.0333(19) 0.0153(15) 0.0010(16) 0.0003(15)
C4HD 0.035(2) 0.0289(18) 0.0317(19) 0.0065(16) -0.0011(16) 0.0015(15)
C5HD 0.057(3) 0.0239(18) 0.059(3) 0.0147(18) -0.016(2) -0.0028(18)
C6HD 0.050(2) 0.0236(18) 0.048(2) 0.0135(17) -0.0119(19) 0.0010(16)
C1ID 0.0289(17) 0.0286(18) 0.038(2) 0.0193(16) 0.0152(16) 0.0084(14)
C2ID 0.046(2) 0.044(2) 0.040(2) 0.0246(18) 0.0146(18) 0.0190(18)
C3ID 0.048(2) 0.064(3) 0.042(2) 0.036(2) 0.0178(19) 0.023(2)
C4ID 0.038(2) 0.051(3) 0.069(3) 0.044(2) 0.021(2) 0.0204(19)
C5ID 0.063(3) 0.046(2) 0.047(2) 0.030(2) 0.018(2) 0.029(2)
C6ID 0.056(3) 0.045(2) 0.043(2) 0.0258(19) 0.017(2) 0.022(2)
O28 0.0273(12) 0.0267(12) 0.0248(12) 0.0096(10) 0.0070(10) -0.0003(10)
Si28 0.0272(5) 0.0226(4) 0.0191(4) 0.0084(4) 0.0060(4) 0.0001(4)
C1JD 0.0303(18) 0.0245(17) 0.0298(18) 0.0133(15) 0.0110(15) 0.0036(14)
C2JD 0.0222(16) 0.0392(19) 0.0296(17) 0.0169(15) 0.0059(14) 0.0045(14)
C3JD 0.0320(19) 0.055(2) 0.0287(18) 0.0180(18) 0.0036(15) 0.0013(17)
C4JD 0.0249(18) 0.047(2) 0.041(2) 0.0129(19) -0.0014(17) -0.0002(17)
C5JD 0.0262(18) 0.041(2) 0.048(2) 0.0194(18) 0.0043(16) -0.0034(15)
C6JD 0.0285(18) 0.041(2) 0.038(2) 0.0207(17) 0.0062(15) -0.0001(15)
C1KD 0.0350(19) 0.0302(18) 0.0227(17) 0.0108(14) 0.0125(15) 0.0085(15)
C2KD 0.045(2) 0.0307(19) 0.040(2) 0.0138(16) 0.0042(17) 0.0080(16)
C3KD 0.050(2) 0.034(2) 0.055(3) 0.0179(19) 0.015(2) 0.0147(18)
C4KD 0.067(3) 0.045(2) 0.047(3) 0.030(2) 0.024(2) 0.024(2)
C5KD 0.070(3) 0.049(2) 0.034(2) 0.0206(19) 0.009(2) 0.030(2)
C6KD 0.041(2) 0.0307(18) 0.0279(18) 0.0074(15) 0.0005(16) 0.0085(16)
C1LD 0.0276(17) 0.0260(16) 0.0213(16) 0.0138(14) 0.0063(14) 0.0083(14)
C2LD 0.0328(19) 0.0362(19) 0.043(2) 0.0288(18) 0.0161(17) 0.0110(16)
C3LD 0.056(3) 0.040(2) 0.039(2) 0.0287(18) 0.032(2) 0.0278(19)
C4LD 0.068(3) 0.0253(18) 0.0278(19) 0.0151(15) 0.0223(19) 0.0219(18)
C5LD 0.043(2) 0.0266(18) 0.0275(18) 0.0113(15) 0.0102(16) 0.0138(16)
C6LD 0.0263(17) 0.0222(16) 0.0237(17) 0.0096(14) 0.0069(14) 0.0057(13)
O29 0.0240(12) 0.0264(12) 0.0274(13) 0.0150(10) 0.0076(10) 0.0052(9)
Si29 0.0196(4) 0.0188(4) 0.0158(4) 0.0077(3) 0.0059(3) 0.0035(3)
C1MD 0.0213(15) 0.0221(16) 0.0189(15) 0.0095(13) 0.0065(13) 0.0055(12)
C2MD 0.039(2) 0.0252(17) 0.0294(18) 0.0063(14) 0.0192(16) 0.0018(15)
C3MD 0.041(2) 0.0299(18) 0.035(2) 0.0064(15) 0.0250(17) 0.0037(16)
C4MD 0.037(2) 0.0354(19) 0.039(2) 0.0194(17) 0.0222(17) 0.0076(16)
C5MD 0.0321(19) 0.0259(18) 0.034(2) 0.0121(16) 0.0133(16) 0.0020(15)
C6MD 0.0280(17) 0.0217(16) 0.0232(17) 0.0088(14) 0.0099(14) 0.0047(14)
C1ND 0.0188(15) 0.0196(15) 0.0181(15) 0.0062(13) 0.0059(12) 0.0073(12)
C2ND 0.0195(16) 0.0326(18) 0.0227(17) 0.0148(14) 0.0070(13) 0.0041(14)
C3ND 0.0217(17) 0.0347(19) 0.0273(18) 0.0128(15) 0.0059(14) 0.0035(14)
C4ND 0.0228(17) 0.0334(19) 0.0253(18) 0.0084(15) 0.0011(14) 0.0078(14)
C5ND 0.0333(18) 0.0288(18) 0.0202(16) 0.0109(14) 0.0001(14) 0.0104(14)
C6ND 0.0334(18) 0.0209(16) 0.0197(16) 0.0077(13) 0.0048(14) 0.0041(13)
C1OD 0.0158(14) 0.0219(15) 0.0166(15) 0.0065(13) 0.0040(12) 0.0017(12)
C2OD 0.0184(15) 0.0255(16) 0.0199(16) 0.0097(13) 0.0056(13) 0.0051(13)
C3OD 0.0180(15) 0.0231(16) 0.0213(16) 0.0092(13) 0.0054(13) 0.0064(12)
C4OD 0.0197(16) 0.0268(17) 0.0210(16) 0.0049(14) 0.0080(13) 0.0031(13)
C5OD 0.0318(18) 0.0354(19) 0.0183(16) 0.0121(15) 0.0117(14) 0.0063(15)
C6OD 0.0282(17) 0.0235(16) 0.0254(17) 0.0137(14) 0.0099(14) 0.0055(13)
O30 0.0238(12) 0.0381(15) 0.0351(14) 0.0171(12) -0.0049(11) -0.0008(11)
Si30 0.0187(4) 0.0274(5) 0.0239(4) 0.0143(4) -0.0022(3) -0.0008(3)
C1PD 0.0227(16) 0.0233(16) 0.0280(17) 0.0159(14) 0.0007(14) 0.0022(13)
C2PD 0.0204(16) 0.0236(17) 0.047(2) 0.0138(16) 0.0012(15) 0.0007(13)
C3PD 0.0319(19) 0.0183(16) 0.048(2) 0.0035(16) -0.0030(17) 0.0034(14)
C4PD 0.036(2) 0.0245(17) 0.036(2) 0.0120(15) 0.0023(16) 0.0104(15)
C5PD 0.0325(19) 0.0332(19) 0.0328(19) 0.0197(16) 0.0098(16) 0.0066(15)
C6PD 0.0222(16) 0.0334(18) 0.0307(18) 0.0180(16) 0.0001(14) -0.0030(14)
C1QD 0.0224(16) 0.0254(16) 0.0244(16) 0.0103(14) 0.0010(13) 0.0006(13)
C2QD 0.0291(19) 0.054(2) 0.050(2) 0.036(2) 0.0089(17) 0.0084(17)
C3QD 0.031(2) 0.061(3) 0.060(3) 0.037(2) 0.0179(19) 0.0155(19)
C4QD 0.043(2) 0.0316(19) 0.041(2) 0.0179(17) 0.0252(18) 0.0120(16)
C5QD 0.041(2) 0.036(2) 0.044(2) 0.0274(19) 0.0094(19) 0.0031(17)
C6QD 0.0280(19) 0.035(2) 0.047(2) 0.0275(19) 0.0055(17) 0.0044(16)
C1RD 0.0216(16) 0.0266(17) 0.0243(17) 0.0114(14) 0.0029(13) 0.0004(13)
C2RD 0.069(3) 0.0274(19) 0.0260(19) 0.0123(16) -0.0028(19) 0.0053(19)
C3RD 0.077(3) 0.036(2) 0.031(2) 0.0202(18) 0.002(2) 0.010(2)
C4RD 0.041(2) 0.033(2) 0.050(2) 0.0241(19) 0.0145(19) 0.0139(17)
C5RD 0.061(3) 0.037(2) 0.040(2) 0.0089(18) 0.006(2) 0.027(2)
C6RD 0.060(3) 0.042(2) 0.0284(19) 0.0134(17) 0.0055(19) 0.025(2)
O31 0.0241(12) 0.0492(16) 0.0263(13) 0.0205(12) 0.0090(10) -0.0003(11)
Si31 0.0170(4) 0.0317(5) 0.0170(4) 0.0114(4) 0.0047(3) -0.0005(4)
C1SD 0.0176(15) 0.0273(17) 0.0200(16) 0.0122(14) 0.0033(13) 0.0012(13)
C2SD 0.0231(16) 0.0292(18) 0.0188(16) 0.0085(14) 0.0051(14) 0.0022(14)
C3SD 0.0156(15) 0.0275(17) 0.0303(18) 0.0091(15) 0.0067(14) 0.0005(13)
C4SD 0.0238(17) 0.0263(17) 0.0237(18) 0.0056(14) -0.0016(14) 0.0015(14)
C5SD 0.0279(18) 0.0343(19) 0.0181(17) 0.0072(15) 0.0030(14) 0.0004(15)
C6SD 0.0215(16) 0.0319(18) 0.0204(17) 0.0095(14) 0.0040(13) -0.0006(14)
C1TD 0.0168(15) 0.0306(18) 0.0214(17) 0.0110(14) 0.0034(13) -0.0018(13)
C2TD 0.0229(17) 0.0353(19) 0.0274(18) 0.0177(16) 0.0027(14) -0.0002(14)
C3TD 0.0246(17) 0.0255(18) 0.046(2) 0.0164(17) 0.0036(16) -0.0013(14)
C4TD 0.0324(19) 0.0257(18) 0.033(2) 0.0033(16) 0.0029(16) -0.0007(15)
C5TD 0.044(2) 0.037(2) 0.0210(18) 0.0057(16) 0.0048(16) 0.0008(17)
C6TD 0.0297(18) 0.0313(18) 0.0250(18) 0.0158(15) 0.0072(15) 0.0010(15)
C1UD 0.0217(16) 0.0336(18) 0.0172(15) 0.0106(14) 0.0080(13) 0.0050(14)
C2UD 0.0251(17) 0.038(2) 0.0324(19) 0.0175(16) 0.0049(15) 0.0047(15)
C3UD 0.036(2) 0.039(2) 0.039(2) 0.0225(18) 0.0080(17) 0.0054(17)
C4UD 0.038(2) 0.045(2) 0.034(2) 0.0220(18) 0.0069(17) 0.0144(18)
C5UD 0.0292(19) 0.048(2) 0.031(2) 0.0158(18) 0.0012(16) 0.0075(17)
C6UD 0.0257(17) 0.040(2) 0.0246(18) 0.0124(16) 0.0019(14) 0.0045(15)
O32 0.0323(13) 0.0206(11) 0.0247(12) 0.0067(10) 0.0134(10) 0.0057(10)
Si32 0.0187(4) 0.0187(4) 0.0169(4) 0.0075(3) 0.0063(3) 0.0033(3)
C1VD 0.0186(15) 0.0186(15) 0.0223(16) 0.0092(13) 0.0079(13) 0.0037(12)
C2VD 0.0216(16) 0.0264(17) 0.0212(16) 0.0102(14) 0.0068(13) 0.0054(13)
C3VD 0.0262(17) 0.0346(19) 0.0233(17) 0.0143(15) 0.0138(14) 0.0100(15)
C4VD 0.0230(17) 0.038(2) 0.039(2) 0.0209(17) 0.0159(16) 0.0048(15)
C5VD 0.0226(17) 0.041(2) 0.037(2) 0.0096(17) 0.0100(15) -0.0069(15)
C6VD 0.0238(17) 0.0349(19) 0.0228(17) 0.0095(15) 0.0060(14) 0.0009(14)
C1WD 0.0179(15) 0.0219(15) 0.0184(15) 0.0085(13) -0.0009(12) -0.0007(12)
C2WD 0.040(2) 0.0329(19) 0.0259(18) 0.0142(15) 0.0102(16) 0.0088(16)
C3WD 0.052(3) 0.045(2) 0.033(2) 0.0257(19) 0.0064(18) 0.0074(19)
C4WD 0.036(2) 0.0280(19) 0.048(2) 0.0207(18) -0.0074(18) 0.0028(16)
C5WD 0.0277(18) 0.0274(18) 0.043(2) 0.0145(17) 0.0034(16) 0.0049(15)
C6WD 0.0232(17) 0.0249(17) 0.0289(18) 0.0096(14) 0.0061(14) 0.0050(14)
C1ZD 0.0188(15) 0.0253(16) 0.0200(16) 0.0114(13) 0.0070(13) 0.0034(13)
C2ZD 0.0325(19) 0.0343(19) 0.0285(19) 0.0184(16) 0.0050(15) 0.0094(15)
C3ZD 0.0274(18) 0.049(2) 0.043(2) 0.033(2) 0.0060(17) 0.0116(17)
C4ZD 0.0236(18) 0.050(2) 0.042(2) 0.031(2) -0.0088(16) -0.0083(16)
C5ZD 0.033(2) 0.033(2) 0.048(2) 0.0206(19) -0.0103(18) -0.0072(16)
C6ZD 0.0242(17) 0.0264(18) 0.0329(19) 0.0143(15) -0.0034(15) -0.0006(14)

loop_
_atom_type_symbol
_atom_type_description
_atom_type_scat_dispersion_real
_atom_type_scat_dispersion_imag
_atom_type_scat_source
C C 0.0181 0.0091 'International Tables Vol C Tables 4.2.6.8 and 6.1.1.4'
H H 0.0000 0.0000 'International Tables Vol C Tables 4.2.6.8 and 6.1.1.4'
O O 0.0492 0.0322 'International Tables Vol C Tables 4.2.6.8 and 6.1.1.4'
Si Si 0.2541 0.3302 'International Tables Vol C Tables 4.2.6.8 and 6.1.1.4'

loop_
_geom_angle_atom_site_label_1
_geom_angle_atom_site_label_2
_geom_angle_atom_site_label_3
_geom_angle
_geom_angle_site_symmetry_1
_geom_angle_site_symmetry_3
_geom_angle_publ_flag
Si1 O1 H1 109.5 . . ?
O1 Si1 C1B 109.87(14) . . ?
O1 Si1 C1A 107.91(14) . . ?
C1B Si1 C1A 109.33(14) . . ?
O1 Si1 C1C 110.53(13) . . ?
C1B Si1 C1C 110.17(14) . . ?
C1A Si1 C1C 108.98(14) . . ?
C2A C1A C6A 116.8(3) . . ?
C2A C1A Si1 119.3(3) . . ?
C6A C1A Si1 123.9(3) . . ?
C3A C2A C1A 122.3(3) . . ?
C3A C2A H2A 118.8 . . ?
C1A C2A H2A 118.8 . . ?
C4A C3A C2A 119.8(3) . . ?
C4A C3A H3A 120.1 . . ?
C2A C3A H3A 120.1 . . ?
C3A C4A C5A 119.4(3) . . ?
C3A C4A H4A 120.3 . . ?
C5A C4A H4A 120.3 . . ?
C4A C5A C6A 120.4(3) . . ?
C4A C5A H5A 119.8 . . ?
C6A C5A H5A 119.8 . . ?
C5A C6A C1A 121.3(3) . . ?
C5A C6A H6A 119.3 . . ?
C1A C6A H6A 119.3 . . ?
C2B C1B C6B 117.2(3) . . ?
C2B C1B Si1 121.5(2) . . ?
C6B C1B Si1 121.1(2) . . ?
C3B C2B C1B 121.7(3) . . ?
C3B C2B H2B 119.1 . . ?
C1B C2B H2B 119.1 . . ?
C4B C3B C2B 120.2(3) . . ?
C4B C3B H3B 119.9 . . ?
C2B C3B H3B 119.9 . . ?
C3B C4B C5B 120.2(3) . . ?
C3B C4B H4B 119.9 . . ?
C5B C4B H4B 119.9 . . ?
C4B C5B C6B 119.7(3) . . ?
C4B C5B H5B 120.2 . . ?
C6B C5B H5B 120.2 . . ?
C5B C6B C1B 121.0(3) . . ?
C5B C6B H6B 119.5 . . ?
C1B C6B H6B 119.5 . . ?
C2C C1C C6C 118.2(3) . . ?
C2C C1C Si1 123.8(3) . . ?
C6C C1C Si1 118.0(2) . . ?
C3C C2C C1C 121.4(3) . . ?
C3C C2C H2C 119.3 . . ?
C1C C2C H2C 119.3 . . ?
C4C C3C C2C 120.4(3) . . ?
C4C C3C H3C 119.8 . . ?
C2C C3C H3C 119.8 . . ?
C3C C4C C5C 119.5(3) . . ?
C3C C4C H4C 120.3 . . ?
C5C C4C H4C 120.3 . . ?
C6C C5C C4C 119.8(3) . . ?
C6C C5C H5C 120.1 . . ?
C4C C5C H5C 120.1 . . ?
C5C C6C C1C 120.6(3) . . ?
C5C C6C H6C 119.7 . . ?
C1C C6C H6C 119.7 . . ?
Si2 O2 H2 109.5 . . ?
O2 Si2 C1F 104.22(13) . . ?
O2 Si2 C1E 110.78(14) . . ?
C1F Si2 C1E 111.13(14) . . ?
O2 Si2 C1D 111.02(13) . . ?
C1F Si2 C1D 111.94(15) . . ?
C1E Si2 C1D 107.79(14) . . ?
C2D C1D C6D 117.3(3) . . ?
C2D C1D Si2 121.6(2) . . ?
C6D C1D Si2 121.1(2) . . ?
C3D C2D C1D 121.4(3) . . ?
C3D C2D H2D 119.3 . . ?
C1D C2D H2D 119.3 . . ?
C4D C3D C2D 119.8(3) . . ?
C4D C3D H3D 120.1 . . ?
C2D C3D H3D 120.1 . . ?
C3D C4D C5D 120.2(3) . . ?
C3D C4D H4D 119.9 . . ?
C5D C4D H4D 119.9 . . ?
C4D C5D C6D 119.8(3) . . ?
C4D C5D H5D 120.1 . . ?
C6D C5D H5D 120.1 . . ?
C5D C6D C1D 121.5(3) . . ?
C5D C6D H6D 119.2 . . ?
C1D C6D H6D 119.2 . . ?
C6E C1E C2E 117.6(3) . . ?
C6E C1E Si2 122.4(3) . . ?
C2E C1E Si2 119.7(3) . . ?
C3E C2E C1E 121.0(4) . . ?
C3E C2E H2E 119.5 . . ?
C1E C2E H2E 119.5 . . ?
C4E C3E C2E 120.4(4) . . ?
C4E C3E H3E 119.8 . . ?
C2E C3E H3E 119.8 . . ?
C3E C4E C5E 119.8(3) . . ?
C3E C4E H4E 120.1 . . ?
C5E C4E H4E 120.1 . . ?
C6E C5E C4E 119.9(4) . . ?
C6E C5E H5E 120.0 . . ?
C4E C5E H5E 120.0 . . ?
C5E C6E C1E 121.2(4) . . ?
C5E C6E H6E 119.4 . . ?
C1E C6E H6E 119.4 . . ?
C2F C1F C6F 116.6(3) . . ?
C2F C1F Si2 120.2(3) . . ?
C6F C1F Si2 123.2(3) . . ?
C1F C2F C3F 121.3(4) . . ?
C1F C2F H2F 119.3 . . ?
C3F C2F H2F 119.3 . . ?
C4F C3F C2F 120.5(4) . . ?
C4F C3F H3F 119.8 . . ?
C2F C3F H3F 119.8 . . ?
C5F C4F C3F 119.3(4) . . ?
C5F C4F H4F 120.4 . . ?
C3F C4F H4F 120.4 . . ?
C4F C5F C6F 120.3(4) . . ?
C4F C5F H5F 119.9 . . ?
C6F C5F H5F 119.9 . . ?
C1F C6F C5F 122.0(3) . . ?
C1F C6F H6F 119.0 . . ?
C5F C6F H6F 119.0 . . ?
Si3 O3 H3 109.5 . . ?
O3 Si3 C1G 108.96(14) . . ?
O3 Si3 C1H 108.97(15) . . ?
C1G Si3 C1H 110.10(15) . . ?
O3 Si3 C1I 105.72(14) . . ?
C1G Si3 C1I 111.33(15) . . ?
C1H Si3 C1I 111.62(15) . . ?
C2G C1G C6G 117.0(3) . . ?
C2G C1G Si3 124.3(3) . . ?
C6G C1G Si3 118.7(3) . . ?
C1G C2G C3G 121.3(3) . . ?
C1G C2G H2G 119.4 . . ?
C3G C2G H2G 119.4 . . ?
C4G C3G C2G 120.0(3) . . ?
C4G C3G H3G 120.0 . . ?
C2G C3G H3G 120.0 . . ?
C3G C4G C5G 120.0(3) . . ?
C3G C4G H4G 120.0 . . ?
C5G C4G H4G 120.0 . . ?
C4G C5G C6G 119.9(3) . . ?
C4G C5G H5G 120.0 . . ?
C6G C5G H5G 120.0 . . ?
C5G C6G C1G 121.7(3) . . ?
C5G C6G H6G 119.1 . . ?
C1G C6G H6G 119.1 . . ?
C6H C1H C2H 117.9(3) . . ?
C6H C1H Si3 120.4(3) . . ?
C2H C1H Si3 121.6(3) . . ?
C3H C2H C1H 120.8(4) . . ?
C3H C2H H2H 119.6 . . ?
C1H C2H H2H 119.6 . . ?
C4H C3H C2H 119.6(4) . . ?
C4H C3H H3H 120.2 . . ?
C2H C3H H3H 120.2 . . ?
C5H C4H C3H 119.8(4) . . ?
C5H C4H H4H 120.1 . . ?
C3H C4H H4H 120.1 . . ?
C4H C5H C6H 120.5(4) . . ?
C4H C5H H5H 119.7 . . ?
C6H C5H H5H 119.7 . . ?
C1H C6H C5H 121.2(4) . . ?
C1H C6H H6H 119.4 . . ?
C5H C6H H6H 119.4 . . ?
C2I C1I C6I 117.4(3) . . ?
C2I C1I Si3 121.0(2) . . ?
C6I C1I Si3 121.6(3) . . ?
C3I C2I C1I 121.4(3) . . ?
C3I C2I H2I 119.3 . . ?
C1I C2I H2I 119.3 . . ?
C4I C3I C2I 119.9(3) . . ?
C4I C3I H3I 120.0 . . ?
C2I C3I H3I 120.0 . . ?
C3I C4I C5I 120.0(3) . . ?
C3I C4I H4I 120.0 . . ?
C5I C4I H4I 120.0 . . ?
C6I C5I C4I 120.1(3) . . ?
C6I C5I H5I 120.0 . . ?
C4I C5I H5I 120.0 . . ?
C5I C6I C1I 121.2(3) . . ?
C5I C6I H6I 119.4 . . ?
C1I C6I H6I 119.4 . . ?
Si4 O4 H4 109.5 . . ?
O4 Si4 C1K 110.32(13) . . ?
O4 Si4 C1L 107.33(14) . . ?
C1K Si4 C1L 110.10(15) . . ?
O4 Si4 C1J 106.72(14) . . ?
C1K Si4 C1J 108.23(14) . . ?
C1L Si4 C1J 114.08(14) . . ?
C6J C1J C2J 117.3(3) . . ?
C6J C1J Si4 121.6(3) . . ?
C2J C1J Si4 121.0(3) . . ?
C3J C2J C1J 121.2(4) . . ?
C3J C2J H2J 119.4 . . ?
C1J C2J H2J 119.4 . . ?
C4J C3J C2J 120.4(4) . . ?
C4J C3J H3J 119.8 . . ?
C2J C3J H3J 119.8 . . ?
C5J C4J C3J 119.0(3) . . ?
C5J C4J H4J 120.5 . . ?
C3J C4J H4J 120.5 . . ?
C4J C5J C6J 120.7(4) . . ?
C4J C5J H5J 119.6 . . ?
C6J C5J H5J 119.6 . . ?
C5J C6J C1J 121.3(3) . . ?
C5J C6J H6J 119.4 . . ?
C1J C6J H6J 119.4 . . ?
C6K C1K C2K 117.2(3) . . ?
C6K C1K Si4 119.7(3) . . ?
C2K C1K Si4 123.1(3) . . ?
C3K C2K C1K 121.8(3) . . ?
C3K C2K H2K 119.1 . . ?
C1K C2K H2K 119.1 . . ?
C4K C3K C2K 119.4(3) . . ?
C4K C3K H3K 120.3 . . ?
C2K C3K H3K 120.3 . . ?
C5K C4K C3K 120.4(3) . . ?
C5K C4K H4K 119.8 . . ?
C3K C4K H4K 119.8 . . ?
C4K C5K C6K 119.5(3) . . ?
C4K C5K H5K 120.2 . . ?
C6K C5K H5K 120.2 . . ?
C5K C6K C1K 121.6(3) . . ?
C5K C6K H6K 119.2 . . ?
C1K C6K H6K 119.2 . . ?
C2L C1L C6L 117.8(3) . . ?
C2L C1L Si4 121.8(2) . . ?
C6L C1L Si4 120.3(3) . . ?
C1L C2L C3L 121.4(3) . . ?
C1L C2L H2L 119.3 . . ?
C3L C2L H2L 119.3 . . ?
C4L C3L C2L 119.6(3) . . ?
C4L C3L H3L 120.2 . . ?
C2L C3L H3L 120.2 . . ?
C5L C4L C3L 120.1(3) . . ?
C5L C4L H4L 119.9 . . ?
C3L C4L H4L 119.9 . . ?
C4L C5L C6L 120.2(3) . . ?
C4L C5L H5L 119.9 . . ?
C6L C5L H5L 119.9 . . ?
C5L C6L C1L 120.9(3) . . ?
C5L C6L H6L 119.6 . . ?
C1L C6L H6L 119.6 . . ?
Si5 O5 H5 109.5 . . ?
O5 Si5 C1N 109.29(14) . . ?
O5 Si5 C1O 107.29(14) . . ?
C1N Si5 C1O 109.59(15) . . ?
O5 Si5 C1M 109.25(14) . . ?
C1N Si5 C1M 110.66(14) . . ?
C1O Si5 C1M 110.69(15) . . ?
C6M C1M C2M 117.1(3) . . ?
C6M C1M Si5 120.5(3) . . ?
C2M C1M Si5 122.4(3) . . ?
C3M C2M C1M 121.6(3) . . ?
C3M C2M H2M 119.2 . . ?
C1M C2M H2M 119.2 . . ?
C2M C3M C4M 120.0(3) . . ?
C2M C3M H3M 120.0 . . ?
C4M C3M H3M 120.0 . . ?
C5M C4M C3M 119.8(3) . . ?
C5M C4M H4M 120.1 . . ?
C3M C4M H4M 120.1 . . ?
C4M C5M C6M 119.9(4) . . ?
C4M C5M H5M 120.0 . . ?
C6M C5M H5M 120.0 . . ?
C1M C6M C5M 121.7(4) . . ?
C1M C6M H6M 119.2 . . ?
C5M C6M H6M 119.2 . . ?
C6N C1N C2N 117.5(3) . . ?
C6N C1N Si5 122.0(2) . . ?
C2N C1N Si5 120.4(3) . . ?
C3N C2N C1N 120.9(3) . . ?
C3N C2N H2N 119.5 . . ?
C1N C2N H2N 119.5 . . ?
C4N C3N C2N 120.2(3) . . ?
C4N C3N H3N 119.9 . . ?
C2N C3N H3N 119.9 . . ?
C3N C4N C5N 119.7(3) . . ?
C3N C4N H4N 120.1 . . ?
C5N C4N H4N 120.1 . . ?
C6N C5N C4N 119.8(3) . . ?
C6N C5N H5N 120.1 . . ?
C4N C5N H5N 120.1 . . ?
C5N C6N C1N 121.7(3) . . ?
C5N C6N H6N 119.1 . . ?
C1N C6N H6N 119.1 . . ?
C2O C1O C6O 118.4(3) . . ?
C2O C1O Si5 121.6(3) . . ?
C6O C1O Si5 120.0(3) . . ?
C3O C2O C1O 120.6(3) . . ?
C3O C2O H2O 119.7 . . ?
C1O C2O H2O 119.7 . . ?
C4O C3O C2O 120.0(3) . . ?
C4O C3O H3O 120.0 . . ?
C2O C3O H3O 120.0 . . ?
C3O C4O C5O 120.1(3) . . ?
C3O C4O H4O 119.9 . . ?
C5O C4O H4O 119.9 . . ?
C4O C5O C6O 120.0(3) . . ?
C4O C5O H5O 120.0 . . ?
C6O C5O H5O 120.0 . . ?
C5O C6O C1O 120.8(3) . . ?
C5O C6O H6O 119.6 . . ?
C1O C6O H6O 119.6 . . ?
Si6 O6 H6 109.5 . . ?
O6 Si6 C1Q 108.93(14) . . ?
O6 Si6 C1R 105.34(14) . . ?
C1Q Si6 C1R 112.37(14) . . ?
O6 Si6 C1P 110.42(13) . . ?
C1Q Si6 C1P 110.05(14) . . ?
C1R Si6 C1P 109.64(14) . . ?
C2P C1P C6P 117.6(3) . . ?
C2P C1P Si6 118.5(2) . . ?
C6P C1P Si6 123.8(2) . . ?
C3P C2P C1P 121.3(3) . . ?
C3P C2P H2P 119.3 . . ?
C1P C2P H2P 119.3 . . ?
C4P C3P C2P 120.3(3) . . ?
C4P C3P H3P 119.9 . . ?
C2P C3P H3P 119.9 . . ?
C3P C4P C5P 119.5(3) . . ?
C3P C4P H4P 120.2 . . ?
C5P C4P H4P 120.2 . . ?
C4P C5P C6P 119.9(3) . . ?
C4P C5P H5P 120.1 . . ?
C6P C5P H5P 120.1 . . ?
C5P C6P C1P 121.4(3) . . ?
C5P C6P H6P 119.3 . . ?
C1P C6P H6P 119.3 . . ?
C6Q C1Q C2Q 117.3(3) . . ?
C6Q C1Q Si6 120.4(2) . . ?
C2Q C1Q Si6 122.3(2) . . ?
C3Q C2Q C1Q 121.1(3) . . ?
C3Q C2Q H2Q 119.5 . . ?
C1Q C2Q H2Q 119.5 . . ?
C4Q C3Q C2Q 120.0(3) . . ?
C4Q C3Q H3Q 120.0 . . ?
C2Q C3Q H3Q 120.0 . . ?
C5Q C4Q C3Q 119.7(3) . . ?
C5Q C4Q H4Q 120.2 . . ?
C3Q C4Q H4Q 120.2 . . ?
C4Q C5Q C6Q 120.1(3) . . ?
C4Q C5Q H5Q 120.0 . . ?
C6Q C5Q H5Q 120.0 . . ?
C5Q C6Q C1Q 121.9(3) . . ?
C5Q C6Q H6Q 119.1 . . ?
C1Q C6Q H6Q 119.1 . . ?
C2R C1R C6R 117.6(3) . . ?
C2R C1R Si6 121.7(2) . . ?
C6R C1R Si6 120.7(3) . . ?
C1R C2R C3R 121.2(3) . . ?
C1R C2R H2R 119.4 . . ?
C3R C2R H2R 119.4 . . ?
C4R C3R C2R 120.2(3) . . ?
C4R C3R H3R 119.9 . . ?
C2R C3R H3R 119.9 . . ?
C3R C4R C5R 119.6(3) . . ?
C3R C4R H4R 120.2 . . ?
C5R C4R H4R 120.2 . . ?
C6R C5R C4R 120.3(3) . . ?
C6R C5R H5R 119.8 . . ?
C4R C5R H5R 119.8 . . ?
C5R C6R C1R 121.1(3) . . ?
C5R C6R H6R 119.4 . . ?
C1R C6R H6R 119.4 . . ?
Si7 O7 H7 109.5 . . ?
O7 Si7 C1U 109.36(14) . . ?
O7 Si7 C1S 109.63(15) . . ?
C1U Si7 C1S 108.17(16) . . ?
O7 Si7 C1T 106.57(15) . . ?
C1U Si7 C1T 111.20(15) . . ?
C1S Si7 C1T 111.88(16) . . ?
C2S C1S C6S 117.7(3) . . ?
C2S C1S Si7 120.9(3) . . ?
C6S C1S Si7 121.2(3) . . ?
C3S C2S C1S 121.0(4) . . ?
C3S C2S H2S 119.5 . . ?
C1S C2S H2S 119.5 . . ?
C4S C3S C2S 120.3(4) . . ?
C4S C3S H3S 119.9 . . ?
C2S C3S H3S 119.9 . . ?
C3S C4S C5S 119.3(4) . . ?
C3S C4S H4S 120.3 . . ?
C5S C4S H4S 120.3 . . ?
C6S C5S C4S 121.0(4) . . ?
C6S C5S H5S 119.5 . . ?
C4S C5S H5S 119.5 . . ?
C5S C6S C1S 120.7(4) . . ?
C5S C6S H6S 119.7 . . ?
C1S C6S H6S 119.7 . . ?
C6T C1T C2T 117.8(3) . . ?
C6T C1T Si7 120.9(3) . . ?
C2T C1T Si7 121.3(3) . . ?
C3T C2T C1T 121.0(3) . . ?
C3T C2T H2T 119.5 . . ?
C1T C2T H2T 119.5 . . ?
C4T C3T C2T 120.1(3) . . ?
C4T C3T H3T 120.0 . . ?
C2T C3T H3T 120.0 . . ?
C3T C4T C5T 119.9(3) . . ?
C3T C4T H4T 120.0 . . ?
C5T C4T H4T 120.0 . . ?
C4T C5T C6T 119.9(3) . . ?
C4T C5T H5T 120.0 . . ?
C6T C5T H5T 120.0 . . ?
C1T C6T C5T 121.2(3) . . ?
C1T C6T H6T 119.4 . . ?
C5T C6T H6T 119.4 . . ?
C2U C1U C6U 116.6(3) . . ?
C2U C1U Si7 122.1(3) . . ?
C6U C1U Si7 121.3(3) . . ?
C3U C2U C1U 121.9(3) . . ?
C3U C2U H2U 119.1 . . ?
C1U C2U H2U 119.1 . . ?
C4U C3U C2U 120.5(4) . . ?
C4U C3U H3U 119.7 . . ?
C2U C3U H3U 119.7 . . ?
C3U C4U C5U 119.7(4) . . ?
C3U C4U H4U 120.1 . . ?
C5U C4U H4U 120.1 . . ?
C4U C5U C6U 119.6(4) . . ?
C4U C5U H5U 120.2 . . ?
C6U C5U H5U 120.2 . . ?
C5U C6U C1U 121.7(4) . . ?
C5U C6U H6U 119.1 . . ?
C1U C6U H6U 119.1 . . ?
Si8 O8 H8 109.5 . . ?
O8 Si8 C1Z 105.46(14) . . ?
O8 Si8 C1V 109.33(14) . . ?
C1Z Si8 C1V 111.17(15) . . ?
O8 Si8 C1W 108.79(15) . . ?
C1Z Si8 C1W 110.25(15) . . ?
C1V Si8 C1W 111.63(15) . . ?
C6V C1V C2V 117.3(3) . . ?
C6V C1V Si8 120.4(3) . . ?
C2V C1V Si8 122.3(3) . . ?
C3V C2V C1V 121.0(4) . . ?
C3V C2V H2V 119.5 . . ?
C1V C2V H2V 119.5 . . ?
C4V C3V C2V 120.6(4) . . ?
C4V C3V H3V 119.7 . . ?
C2V C3V H3V 119.7 . . ?
C3V C4V C5V 119.8(3) . . ?
C3V C4V H4V 120.1 . . ?
C5V C4V H4V 120.1 . . ?
C4V C5V C6V 119.6(4) . . ?
C4V C5V H5V 120.2 . . ?
C6V C5V H5V 120.2 . . ?
C5V C6V C1V 121.7(3) . . ?
C5V C6V H6V 119.1 . . ?
C1V C6V H6V 119.1 . . ?
C6W C1W C2W 117.2(3) . . ?
C6W C1W Si8 120.7(3) . . ?
C2W C1W Si8 122.1(3) . . ?
C3W C2W C1W 120.8(3) . . ?
C3W C2W H2W 119.6 . . ?
C1W C2W H2W 119.6 . . ?
C4W C3W C2W 120.7(3) . . ?
C4W C3W H3W 119.7 . . ?
C2W C3W H3W 119.7 . . ?
C3W C4W C5W 119.3(3) . . ?
C3W C4W H4W 120.4 . . ?
C5W C4W H4W 120.4 . . ?
C6W C5W C4W 119.8(3) . . ?
C6W C5W H5W 120.1 . . ?
C4W C5W H5W 120.1 . . ?
C5W C6W C1W 122.2(3) . . ?
C5W C6W H6W 118.9 . . ?
C1W C6W H6W 118.9 . . ?
C2Z C1Z C6Z 117.9(3) . . ?
C2Z C1Z Si8 118.7(3) . . ?
C6Z C1Z Si8 123.4(3) . . ?
C3Z C2Z C1Z 121.4(3) . . ?
C3Z C2Z H2Z 119.3 . . ?
C1Z C2Z H2Z 119.3 . . ?
C2Z C3Z C4Z 120.0(4) . . ?
C2Z C3Z H3Z 120.0 . . ?
C4Z C3Z H3Z 120.0 . . ?
C5Z C4Z C3Z 119.4(3) . . ?
C5Z C4Z H4Z 120.3 . . ?
C3Z C4Z H4Z 120.3 . . ?
C4Z C5Z C6Z 120.8(4) . . ?
C4Z C5Z H5Z 119.6 . . ?
C6Z C5Z H5Z 119.6 . . ?
C5Z C6Z C1Z 120.4(3) . . ?
C5Z C6Z H6Z 119.8 . . ?
C1Z C6Z H6Z 119.8 . . ?
Si9 O9 H9 109.5 . . ?
O9 Si9 C1CA 110.11(14) . . ?
O9 Si9 C1BA 105.92(14) . . ?
C1CA Si9 C1BA 111.94(15) . . ?
O9 Si9 C1AA 107.99(14) . . ?
C1CA Si9 C1AA 108.71(15) . . ?
C1BA Si9 C1AA 112.07(15) . . ?
C2AA C1AA C6AA 117.4(3) . . ?
C2AA C1AA Si9 120.2(3) . . ?
C6AA C1AA Si9 122.2(3) . . ?
C1AA C2AA C3AA 121.2(3) . . ?
C1AA C2AA H2AA 119.4 . . ?
C3AA C2AA H2AA 119.4 . . ?
C4AA C3AA C2AA 120.5(4) . . ?
C4AA C3AA H3AA 119.7 . . ?
C2AA C3AA H3AA 119.7 . . ?
C3AA C4AA C5AA 119.6(3) . . ?
C3AA C4AA H4AA 120.2 . . ?
C5AA C4AA H4AA 120.2 . . ?
C4AA C5AA C6AA 120.1(3) . . ?
C4AA C5AA H5AA 120.0 . . ?
C6AA C5AA H5AA 120.0 . . ?
C5AA C6AA C1AA 121.2(3) . . ?
C5AA C6AA H6AA 119.4 . . ?
C1AA C6AA H6AA 119.4 . . ?
C6BA C1BA C2BA 117.2(3) . . ?
C6BA C1BA Si9 124.0(3) . . ?
C2BA C1BA Si9 118.7(3) . . ?
C3BA C2BA C1BA 121.2(3) . . ?
C3BA C2BA H2BA 119.4 . . ?
C1BA C2BA H2BA 119.4 . . ?
C2BA C3BA C4BA 120.4(4) . . ?
C2BA C3BA H3BA 119.8 . . ?
C4BA C3BA H3BA 119.8 . . ?
C5BA C4BA C3BA 119.5(4) . . ?
C5BA C4BA H4BA 120.3 . . ?
C3BA C4BA H4BA 120.3 . . ?
C4BA C5BA C6BA 120.2(3) . . ?
C4BA C5BA H5BA 119.9 . . ?
C6BA C5BA H5BA 119.9 . . ?
C5BA C6BA C1BA 121.3(3) . . ?
C5BA C6BA H6BA 119.3 . . ?
C1BA C6BA H6BA 119.3 . . ?
C2CA C1CA C6CA 116.8(3) . . ?
C2CA C1CA Si9 120.9(3) . . ?
C6CA C1CA Si9 122.3(3) . . ?
C3CA C2CA C1CA 121.9(3) . . ?
C3CA C2CA H2CA 119.0 . . ?
C1CA C2CA H2CA 119.0 . . ?
C4CA C3CA C2CA 119.5(3) . . ?
C4CA C3CA H3CA 120.2 . . ?
C2CA C3CA H3CA 120.2 . . ?
C5CA C4CA C3CA 120.0(3) . . ?
C5CA C4CA H4CA 120.0 . . ?
C3CA C4CA H4CA 120.0 . . ?
C4CA C5CA C6CA 119.9(3) . . ?
C4CA C5CA H5CA 120.0 . . ?
C6CA C5CA H5CA 120.0 . . ?
C5CA C6CA C1CA 121.8(3) . . ?
C5CA C6CA H6CA 119.1 . . ?
C1CA C6CA H6CA 119.1 . . ?
Si10 O10 H10 109.5 . . ?
O10 Si10 C1DA 106.03(15) . . ?
O10 Si10 C1EA 108.09(14) . . ?
C1DA Si10 C1EA 110.05(15) . . ?
O10 Si10 C1FA 108.94(15) . . ?
C1DA Si10 C1FA 112.97(15) . . ?
C1EA Si10 C1FA 110.53(15) . . ?
C6DA C1DA C2DA 116.3(3) . . ?
C6DA C1DA Si10 122.5(3) . . ?
C2DA C1DA Si10 121.1(3) . . ?
C3DA C2DA C1DA 121.7(4) . . ?
C3DA C2DA H2DA 119.1 . . ?
C1DA C2DA H2DA 119.1 . . ?
C4DA C3DA C2DA 120.4(4) . . ?
C4DA C3DA H3DA 119.8 . . ?
C2DA C3DA H3DA 119.8 . . ?
C3DA C4DA C5DA 119.6(4) . . ?
C3DA C4DA H4DA 120.2 . . ?
C5DA C4DA H4DA 120.2 . . ?
C4DA C5DA C6DA 119.7(4) . . ?
C4DA C5DA H5DA 120.1 . . ?
C6DA C5DA H5DA 120.1 . . ?
C5DA C6DA C1DA 122.2(4) . . ?
C5DA C6DA H6DA 118.9 . . ?
C1DA C6DA H6DA 118.9 . . ?
C2EA C1EA C6EA 117.1(3) . . ?
C2EA C1EA Si10 124.0(3) . . ?
C6EA C1EA Si10 118.9(3) . . ?
C1EA C2EA C3EA 122.0(4) . . ?
C1EA C2EA H2EA 119.0 . . ?
C3EA C2EA H2EA 119.0 . . ?
C4EA C3EA C2EA 119.5(4) . . ?
C4EA C3EA H3EA 120.2 . . ?
C2EA C3EA H3EA 120.2 . . ?
C3EA C4EA C5EA 120.2(4) . . ?
C3EA C4EA H4EA 119.9 . . ?
C5EA C4EA H4EA 119.9 . . ?
C6EA C5EA C4EA 119.6(4) . . ?
C6EA C5EA H5EA 120.2 . . ?
C4EA C5EA H5EA 120.2 . . ?
C5EA C6EA C1EA 121.6(4) . . ?
C5EA C6EA H6EA 119.2 . . ?
C1EA C6EA H6EA 119.2 . . ?
C6FA C1FA C2FA 117.8(3) . . ?
C6FA C1FA Si10 122.7(3) . . ?
C2FA C1FA Si10 119.5(3) . . ?
C3FA C2FA C1FA 121.0(3) . . ?
C3FA C2FA H2FA 119.5 . . ?
C1FA C2FA H2FA 119.5 . . ?
C4FA C3FA C2FA 120.2(3) . . ?
C4FA C3FA H3FA 119.9 . . ?
C2FA C3FA H3FA 119.9 . . ?
C5FA C4FA C3FA 120.0(3) . . ?
C5FA C4FA H4FA 120.0 . . ?
C3FA C4FA H4FA 120.0 . . ?
C4FA C5FA C6FA 119.7(3) . . ?
C4FA C5FA H5FA 120.2 . . ?
C6FA C5FA H5FA 120.2 . . ?
C1FA C6FA C5FA 121.4(3) . . ?
C1FA C6FA H6FA 119.3 . . ?
C5FA C6FA H6FA 119.3 . . ?
Si11 O11 H11 109.5 . . ?
O11 Si11 C1HA 110.01(15) . . ?
O11 Si11 C1GA 107.98(14) . . ?
C1HA Si11 C1GA 109.66(16) . . ?
O11 Si11 C1IA 109.68(15) . . ?
C1HA Si11 C1IA 110.74(17) . . ?
C1GA Si11 C1IA 108.71(15) . . ?
C2GA C1GA C6GA 116.8(3) . . ?
C2GA C1GA Si11 123.7(3) . . ?
C6GA C1GA Si11 119.5(3) . . ?
C3GA C2GA C1GA 121.3(3) . . ?
C3GA C2GA H2GA 119.4 . . ?
C1GA C2GA H2GA 119.4 . . ?
C2GA C3GA C4GA 120.4(4) . . ?
C2GA C3GA H3GA 119.8 . . ?
C4GA C3GA H3GA 119.8 . . ?
C5GA C4GA C3GA 119.4(3) . . ?
C5GA C4GA H4GA 120.3 . . ?
C3GA C4GA H4GA 120.3 . . ?
C4GA C5GA C6GA 120.4(3) . . ?
C4GA C5GA H5GA 119.8 . . ?
C6GA C5GA H5GA 119.8 . . ?
C5GA C6GA C1GA 121.8(3) . . ?
C5GA C6GA H6GA 119.1 . . ?
C1GA C6GA H6GA 119.1 . . ?
C6HA C1HA C2HA 116.0(3) . . ?
C6HA C1HA Si11 122.6(3) . . ?
C2HA C1HA Si11 121.3(3) . . ?
C3HA C2HA C1HA 120.5(4) . . ?
C3HA C2HA H2HA 119.8 . . ?
C1HA C2HA H2HA 119.8 . . ?
C4HA C3HA C2HA 120.7(4) . . ?
C4HA C3HA H3HA 119.6 . . ?
C2HA C3HA H3HA 119.6 . . ?
C5HA C4HA C3HA 120.9(4) . . ?
C5HA C4HA H4HA 119.6 . . ?
C3HA C4HA H4HA 119.6 . . ?
C4HA C5HA C6HA 118.7(4) . . ?
C4HA C5HA H5HA 120.6 . . ?
C6HA C5HA H5HA 120.6 . . ?
C5HA C6HA C1HA 123.2(3) . . ?
C5HA C6HA H6HA 118.4 . . ?
C1HA C6HA H6HA 118.4 . . ?
C6IA C1IA C2IA 116.4(4) . . ?
C6IA C1IA Si11 123.0(3) . . ?
C2IA C1IA Si11 120.4(3) . . ?
C3IA C2IA C1IA 120.7(4) . . ?
C3IA C2IA H2IA 119.7 . . ?
C1IA C2IA H2IA 119.7 . . ?
C4IA C3IA C2IA 120.3(4) . . ?
C4IA C3IA H3IA 119.8 . . ?
C2IA C3IA H3IA 119.8 . . ?
C5IA C4IA C3IA 119.8(4) . . ?
C5IA C4IA H4IA 120.1 . . ?
C3IA C4IA H4IA 120.1 . . ?
C4IA C5IA C6IA 121.0(4) . . ?
C4IA C5IA H5IA 119.5 . . ?
C6IA C5IA H5IA 119.5 . . ?
C1IA C6IA C5IA 121.7(4) . . ?
C1IA C6IA H6IA 119.2 . . ?
C5IA C6IA H6IA 119.2 . . ?
Si12 O12 H12 109.5 . . ?
O12 Si12 C1KA 109.72(16) . . ?
O12 Si12 C1JA 108.49(15) . . ?
C1KA Si12 C1JA 109.32(17) . . ?
O12 Si12 C1LA 109.71(15) . . ?
C1KA Si12 C1LA 110.81(16) . . ?
C1JA Si12 C1LA 108.75(16) . . ?
C2JA C1JA C6JA 118.2(4) . . ?
C2JA C1JA Si12 118.0(3) . . ?
C6JA C1JA Si12 123.6(3) . . ?
C1JA C2JA C3JA 122.1(4) . . ?
C1JA C2JA H2JA 119.0 . . ?
C3JA C2JA H2JA 119.0 . . ?
C2JA C3JA C4JA 118.6(4) . . ?
C2JA C3JA H3JA 120.7 . . ?
C4JA C3JA H3JA 120.7 . . ?
C5JA C4JA C3JA 119.9(4) . . ?
C5JA C4JA H4JA 120.1 . . ?
C3JA C4JA H4JA 120.1 . . ?
C4JA C5JA C6JA 121.1(4) . . ?
C4JA C5JA H5JA 119.5 . . ?
C6JA C5JA H5JA 119.5 . . ?
C1JA C6JA C5JA 120.0(4) . . ?
C1JA C6JA H6JA 120.0 . . ?
C5JA C6JA H6JA 120.0 . . ?
C6KA C1KA C2KA 115.0(4) . . ?
C6KA C1KA Si12 122.1(3) . . ?
C2KA C1KA Si12 122.8(3) . . ?
C3KA C2KA C1KA 122.4(4) . . ?
C3KA C2KA H2KA 118.8 . . ?
C1KA C2KA H2KA 118.8 . . ?
C2KA C3KA C4KA 118.6(4) . . ?
C2KA C3KA H3KA 120.7 . . ?
C4KA C3KA H3KA 120.7 . . ?
C5KA C4KA C3KA 121.6(4) . . ?
C5KA C4KA H4KA 119.2 . . ?
C3KA C4KA H4KA 119.2 . . ?
C4KA C5KA C6KA 119.7(4) . . ?
C4KA C5KA H5KA 120.2 . . ?
C6KA C5KA H5KA 120.2 . . ?
C1KA C6KA C5KA 122.6(4) . . ?
C1KA C6KA H6KA 118.7 . . ?
C5KA C6KA H6KA 118.7 . . ?
C6LA C1LA C2LA 117.7(3) . . ?
C6LA C1LA Si12 122.7(3) . . ?
C2LA C1LA Si12 119.5(3) . . ?
C3LA C2LA C1LA 121.5(3) . . ?
C3LA C2LA H2LA 119.3 . . ?
C1LA C2LA H2LA 119.3 . . ?
C2LA C3LA C4LA 119.7(4) . . ?
C2LA C3LA H3LA 120.1 . . ?
C4LA C3LA H3LA 120.1 . . ?
C5LA C4LA C3LA 120.3(3) . . ?
C5LA C4LA H331 119.8 . . ?
C3LA C4LA H331 119.8 . . ?
C4LA C5LA C6LA 119.6(4) . . ?
C4LA C5LA H5LA 120.2 . . ?
C6LA C5LA H5LA 120.2 . . ?
C1LA C6LA C5LA 121.0(3) . . ?
C1LA C6LA H6LA 119.5 . . ?
C5LA C6LA H6LA 119.5 . . ?
Si13 O13 H13 109.5 . . ?
O13 Si13 C1NA 105.53(14) . . ?
O13 Si13 C1OA 109.21(14) . . ?
C1NA Si13 C1OA 111.30(15) . . ?
O13 Si13 C1MA 109.75(14) . . ?
C1NA Si13 C1MA 110.29(16) . . ?
C1OA Si13 C1MA 110.62(15) . . ?
C6MA C1MA C2MA 116.8(3) . . ?
C6MA C1MA Si13 124.1(3) . . ?
C2MA C1MA Si13 119.1(3) . . ?
C3MA C2MA C1MA 121.2(3) . . ?
C3MA C2MA H2MA 119.4 . . ?
C1MA C2MA H2MA 119.4 . . ?
C4MA C3MA C2MA 120.6(3) . . ?
C4MA C3MA H3MA 119.7 . . ?
C2MA C3MA H3MA 119.7 . . ?
C3MA C4MA C5MA 119.3(3) . . ?
C3MA C4MA H4MA 120.3 . . ?
C5MA C4MA H4MA 120.3 . . ?
C4MA C5MA C6MA 120.1(3) . . ?
C4MA C5MA H5MA 120.0 . . ?
C6MA C5MA H5MA 120.0 . . ?
C5MA C6MA C1MA 122.0(3) . . ?
C5MA C6MA H6MA 119.0 . . ?
C1MA C6MA H6MA 119.0 . . ?
C2NA C1NA C6NA 117.4(3) . . ?
C2NA C1NA Si13 120.1(3) . . ?
C6NA C1NA Si13 122.6(3) . . ?
C3NA C2NA C1NA 121.5(4) . . ?
C3NA C2NA H2NA 119.2 . . ?
C1NA C2NA H2NA 119.2 . . ?
C4NA C3NA C2NA 120.1(4) . . ?
C4NA C3NA H3NA 119.9 . . ?
C2NA C3NA H3NA 119.9 . . ?
C3NA C4NA C5NA 119.5(4) . . ?
C3NA C4NA H4NA 120.2 . . ?
C5NA C4NA H4NA 120.2 . . ?
C4NA C5NA C6NA 120.1(4) . . ?
C4NA C5NA H5NA 119.9 . . ?
C6NA C5NA H5NA 119.9 . . ?
C5NA C6NA C1NA 121.3(4) . . ?
C5NA C6NA H6NA 119.3 . . ?
C1NA C6NA H6NA 119.3 . . ?
C2OA C1OA C6OA 117.0(3) . . ?
C2OA C1OA Si13 120.8(3) . . ?
C6OA C1OA Si13 122.2(2) . . ?
C3OA C2OA C1OA 121.7(3) . . ?
C3OA C2OA H2OA 119.1 . . ?
C1OA C2OA H2OA 119.1 . . ?
C4OA C3OA C2OA 120.1(3) . . ?
C4OA C3OA H3OA 120.0 . . ?
C2OA C3OA H3OA 120.0 . . ?
C3OA C4OA C5OA 120.1(3) . . ?
C3OA C4OA H4OA 119.9 . . ?
C5OA C4OA H4OA 119.9 . . ?
C4OA C5OA C6OA 119.6(3) . . ?
C4OA C5OA H5OA 120.2 . . ?
C6OA C5OA H5OA 120.2 . . ?
C5OA C6OA C1OA 121.4(3) . . ?
C5OA C6OA H6OA 119.3 . . ?
C1OA C6OA H6OA 119.3 . . ?
Si14 O14 H14 109.5 . . ?
O14 Si14 C1PA 109.66(14) . . ?
O14 Si14 C1QA 106.60(15) . . ?
C1PA Si14 C1QA 109.69(15) . . ?
O14 Si14 C1RA 109.55(14) . . ?
C1PA Si14 C1RA 108.86(15) . . ?
C1QA Si14 C1RA 112.45(15) . . ?
C6PA C1PA C2PA 117.1(3) . . ?
C6PA C1PA Si14 121.5(3) . . ?
C2PA C1PA Si14 121.3(3) . . ?
C3PA C2PA C1PA 121.6(3) . . ?
C3PA C2PA H2PA 119.2 . . ?
C1PA C2PA H2PA 119.2 . . ?
C2PA C3PA C4PA 120.3(3) . . ?
C2PA C3PA H3PA 119.9 . . ?
C4PA C3PA H3PA 119.9 . . ?
C3PA C4PA C5PA 119.6(3) . . ?
C3PA C4PA H4PA 120.2 . . ?
C5PA C4PA H4PA 120.2 . . ?
C6PA C5PA C4PA 120.0(3) . . ?
C6PA C5PA H5PA 120.0 . . ?
C4PA C5PA H5PA 120.0 . . ?
C5PA C6PA C1PA 121.3(3) . . ?
C5PA C6PA H6PA 119.3 . . ?
C1PA C6PA H6PA 119.3 . . ?
C2QA C1QA C6QA 118.2(3) . . ?
C2QA C1QA Si14 122.3(3) . . ?
C6QA C1QA Si14 119.5(3) . . ?
C1QA C2QA C3QA 120.0(3) . . ?
C1QA C2QA H2QA 120.0 . . ?
C3QA C2QA H2QA 120.0 . . ?
C4QA C3QA C2QA 121.0(3) . . ?
C4QA C3QA H3QA 119.5 . . ?
C2QA C3QA H3QA 119.5 . . ?
C3QA C4QA C5QA 119.5(3) . . ?
C3QA C4QA H4QA 120.3 . . ?
C5QA C4QA H4QA 120.3 . . ?
C6QA C5QA C4QA 119.8(4) . . ?
C6QA C5QA H5QA 120.1 . . ?
C4QA C5QA H5QA 120.1 . . ?
C5QA C6QA C1QA 121.4(3) . . ?
C5QA C6QA H6QA 119.3 . . ?
C1QA C6QA H6QA 119.3 . . ?
C6RA C1RA C2RA 117.1(3) . . ?
C6RA C1RA Si14 122.6(3) . . ?
C2RA C1RA Si14 120.3(3) . . ?
C3RA C2RA C1RA 121.4(3) . . ?
C3RA C2RA H2RA 119.3 . . ?
C1RA C2RA H2RA 119.3 . . ?
C4RA C3RA C2RA 119.7(3) . . ?
C4RA C3RA H3RA 120.1 . . ?
C2RA C3RA H3RA 120.1 . . ?
C5RA C4RA C3RA 119.9(3) . . ?
C5RA C4RA H4RA 120.1 . . ?
C3RA C4RA H4RA 120.1 . . ?
C4RA C5RA C6RA 120.4(3) . . ?
C4RA C5RA H5RA 119.8 . . ?
C6RA C5RA H5RA 119.8 . . ?
C1RA C6RA C5RA 121.5(3) . . ?
C1RA C6RA H6RA 119.2 . . ?
C5RA C6RA H6RA 119.2 . . ?
Si15 O15 H15 109.5 . . ?
O15 Si15 C1TA 106.38(15) . . ?
O15 Si15 C1SA 108.42(15) . . ?
C1TA Si15 C1SA 110.57(15) . . ?
O15 Si15 C1UA 109.21(15) . . ?
C1TA Si15 C1UA 111.01(15) . . ?
C1SA Si15 C1UA 111.10(16) . . ?
C2SA C1SA C6SA 117.8(3) . . ?
C2SA C1SA Si15 119.7(3) . . ?
C6SA C1SA Si15 122.5(3) . . ?
C3SA C2SA C1SA 121.2(3) . . ?
C3SA C2SA H2SA 119.4 . . ?
C1SA C2SA H2SA 119.4 . . ?
C2SA C3SA C4SA 120.1(3) . . ?
C2SA C3SA H3SA 120.0 . . ?
C4SA C3SA H3SA 120.0 . . ?
C5SA C4SA C3SA 119.4(3) . . ?
C5SA C4SA H4SA 120.3 . . ?
C3SA C4SA H4SA 120.3 . . ?
C4SA C5SA C6SA 120.6(3) . . ?
C4SA C5SA H5SA 119.7 . . ?
C6SA C5SA H5SA 119.7 . . ?
C5SA C6SA C1SA 121.0(3) . . ?
C5SA C6SA H6SA 119.5 . . ?
C1SA C6SA H6SA 119.5 . . ?
C2TA C1TA C6TA 117.5(3) . . ?
C2TA C1TA Si15 119.8(3) . . ?
C6TA C1TA Si15 122.7(3) . . ?
C3TA C2TA C1TA 121.6(4) . . ?
C3TA C2TA H2TA 119.2 . . ?
C1TA C2TA H2TA 119.2 . . ?
C2TA C3TA C4TA 119.5(4) . . ?
C2TA C3TA H3TA 120.2 . . ?
C4TA C3TA H3TA 120.2 . . ?
C5TA C4TA C3TA 120.0(4) . . ?
C5TA C4TA H4TA 120.0 . . ?
C3TA C4TA H4TA 120.0 . . ?
C4TA C5TA C6TA 120.3(4) . . ?
C4TA C5TA H5TA 119.8 . . ?
C6TA C5TA H5TA 119.8 . . ?
C5TA C6TA C1TA 121.1(3) . . ?
C5TA C6TA H6TA 119.4 . . ?
C1TA C6TA H6TA 119.4 . . ?
C2UA C1UA C6UA 117.1(3) . . ?
C2UA C1UA Si15 122.9(3) . . ?
C6UA C1UA Si15 120.0(3) . . ?
C3UA C2UA C1UA 121.6(4) . . ?
C3UA C2UA H2UA 119.2 . . ?
C1UA C2UA H2UA 119.2 . . ?
C2UA C3UA C4UA 120.0(4) . . ?
C2UA C3UA H3UA 120.0 . . ?
C4UA C3UA H3UA 120.0 . . ?
C5UA C4UA C3UA 119.6(4) . . ?
C5UA C4UA H4UA 120.2 . . ?
C3UA C4UA H4UA 120.2 . . ?
C4UA C5UA C6UA 120.6(4) . . ?
C4UA C5UA H5UA 119.7 . . ?
C6UA C5UA H5UA 119.7 . . ?
C5UA C6UA C1UA 121.1(4) . . ?
C5UA C6UA H6UA 119.5 . . ?
C1UA C6UA H6UA 119.5 . . ?
Si16 O16 H16 109.5 . . ?
O16 Si16 C1ZA 108.34(14) . . ?
O16 Si16 C1WA 109.61(14) . . ?
C1ZA Si16 C1WA 109.76(14) . . ?
O16 Si16 C1VA 107.82(13) . . ?
C1ZA Si16 C1VA 111.38(14) . . ?
C1WA Si16 C1VA 109.88(15) . . ?
C2VA C1VA C6VA 118.5(3) . . ?
C2VA C1VA Si16 122.2(2) . . ?
C6VA C1VA Si16 119.3(3) . . ?
C3VA C2VA C1VA 120.4(3) . . ?
C3VA C2VA H2VA 119.8 . . ?
C1VA C2VA H2VA 119.8 . . ?
C4VA C3VA C2VA 120.2(3) . . ?
C4VA C3VA H3VA 119.9 . . ?
C2VA C3VA H3VA 119.9 . . ?
C5VA C4VA C3VA 119.9(3) . . ?
C5VA C4VA H4VA 120.1 . . ?
C3VA C4VA H4VA 120.1 . . ?
C4VA C5VA C6VA 120.0(3) . . ?
C4VA C5VA H5VA 120.0 . . ?
C6VA C5VA H5VA 120.0 . . ?
C5VA C6VA C1VA 120.9(3) . . ?
C5VA C6VA H6VA 119.5 . . ?
C1VA C6VA H6VA 119.5 . . ?
C2WA C1WA C6WA 117.6(3) . . ?
C2WA C1WA Si16 122.5(3) . . ?
C6WA C1WA Si16 119.8(3) . . ?
C3WA C2WA C1WA 121.5(3) . . ?
C3WA C2WA H2WA 119.2 . . ?
C1WA C2WA H2WA 119.2 . . ?
C4WA C3WA C2WA 119.8(4) . . ?
C4WA C3WA H3WA 120.1 . . ?
C2WA C3WA H3WA 120.1 . . ?
C3WA C4WA C5WA 120.2(3) . . ?
C3WA C4WA H4WA 119.9 . . ?
C5WA C4WA H4WA 119.9 . . ?
C4WA C5WA C6WA 120.0(4) . . ?
C4WA C5WA H5WA 120.0 . . ?
C6WA C5WA H5WA 120.0 . . ?
C5WA C6WA C1WA 120.9(4) . . ?
C5WA C6WA H6WA 119.6 . . ?
C1WA C6WA H6WA 119.6 . . ?
C6ZA C1ZA C2ZA 117.2(3) . . ?
C6ZA C1ZA Si16 121.3(3) . . ?
C2ZA C1ZA Si16 121.4(3) . . ?
C3ZA C2ZA C1ZA 121.0(3) . . ?
C3ZA C2ZA H2ZA 119.5 . . ?
C1ZA C2ZA H2ZA 119.5 . . ?
C4ZA C3ZA C2ZA 120.5(3) . . ?
C4ZA C3ZA H3ZA 119.7 . . ?
C2ZA C3ZA H3ZA 119.7 . . ?
C3ZA C4ZA C5ZA 119.6(3) . . ?
C3ZA C4ZA H4ZA 120.2 . . ?
C5ZA C4ZA H4ZA 120.2 . . ?
C4ZA C5ZA C6ZA 119.8(3) . . ?
C4ZA C5ZA H5ZA 120.1 . . ?
C6ZA C5ZA H5ZA 120.1 . . ?
C5ZA C6ZA C1ZA 121.9(3) . . ?
C5ZA C6ZA H6ZA 119.1 . . ?
C1ZA C6ZA H6ZA 119.1 . . ?
Si17 O17 H17 109.5 . . ?
O17 Si17 C1CC 110.80(13) . . ?
O17 Si17 C1BC 109.10(13) . . ?
C1CC Si17 C1BC 110.60(14) . . ?
O17 Si17 C1AC 107.71(13) . . ?
C1CC Si17 C1AC 109.33(14) . . ?
C1BC Si17 C1AC 109.24(14) . . ?
C6AC C1AC C2AC 117.4(3) . . ?
C6AC C1AC Si17 123.7(2) . . ?
C2AC C1AC Si17 118.9(2) . . ?
C3AC C2AC C1AC 121.3(3) . . ?
C3AC C2AC H2AC 119.4 . . ?
C1AC C2AC H2AC 119.4 . . ?
C2AC C3AC C4AC 120.1(3) . . ?
C2AC C3AC H3AC 120.0 . . ?
C4AC C3AC H3AC 120.0 . . ?
C5AC C4AC C3AC 119.7(3) . . ?
C5AC C4AC H4AC 120.2 . . ?
C3AC C4AC H4AC 120.2 . . ?
C4AC C5AC C6AC 120.3(3) . . ?
C4AC C5AC H5AC 119.9 . . ?
C6AC C5AC H5AC 119.9 . . ?
C5AC C6AC C1AC 121.3(3) . . ?
C5AC C6AC H6AC 119.4 . . ?
C1AC C6AC H6AC 119.4 . . ?
C6BC C1BC C2BC 117.5(3) . . ?
C6BC C1BC Si17 121.7(2) . . ?
C2BC C1BC Si17 120.8(2) . . ?
C3BC C2BC C1BC 121.3(3) . . ?
C3BC C2BC H2BC 119.3 . . ?
C1BC C2BC H2BC 119.3 . . ?
C2BC C3BC C4BC 120.1(3) . . ?
C2BC C3BC H3BC 120.0 . . ?
C4BC C3BC H3BC 120.0 . . ?
C5BC C4BC C3BC 119.1(3) . . ?
C5BC C4BC H4BC 120.5 . . ?
C3BC C4BC H4BC 120.5 . . ?
C6BC C5BC C4BC 121.0(3) . . ?
C6BC C5BC H5BC 119.5 . . ?
C4BC C5BC H5BC 119.5 . . ?
C5BC C6BC C1BC 121.1(3) . . ?
C5BC C6BC H6BC 119.5 . . ?
C1BC C6BC H6BC 119.5 . . ?
C6CC C1CC C2CC 116.8(3) . . ?
C6CC C1CC Si17 119.6(3) . . ?
C2CC C1CC Si17 123.6(3) . . ?
C3CC C2CC C1CC 121.2(3) . . ?
C3CC C2CC H2CC 119.4 . . ?
C1CC C2CC H2CC 119.4 . . ?
C4CC C3CC C2CC 119.3(3) . . ?
C4CC C3CC H3CC 120.4 . . ?
C2CC C3CC H3CC 120.4 . . ?
C5CC C4CC C3CC 120.2(4) . . ?
C5CC C4CC H4CC 119.9 . . ?
C3CC C4CC H4CC 119.9 . . ?
C4CC C5CC C6CC 120.2(4) . . ?
C4CC C5CC H5CC 119.9 . . ?
C6CC C5CC H5CC 119.9 . . ?
C1CC C6CC C5CC 122.2(4) . . ?
C1CC C6CC H6CC 118.9 . . ?
C5CC C6CC H6CC 118.9 . . ?
Si18 O18 H18 109.5 . . ?
O18 Si18 C1FC 104.88(14) . . ?
O18 Si18 C1DC 110.97(14) . . ?
C1FC Si18 C1DC 109.92(15) . . ?
O18 Si18 C1EC 110.14(14) . . ?
C1FC Si18 C1EC 113.57(15) . . ?
C1DC Si18 C1EC 107.40(15) . . ?
C2DC C1DC C6DC 117.2(3) . . ?
C2DC C1DC Si18 120.8(3) . . ?
C6DC C1DC Si18 122.0(3) . . ?
C3DC C2DC C1DC 120.9(3) . . ?
C3DC C2DC H2DC 119.5 . . ?
C1DC C2DC H2DC 119.5 . . ?
C2DC C3DC C4DC 120.6(4) . . ?
C2DC C3DC H3DC 119.7 . . ?
C4DC C3DC H3DC 119.7 . . ?
C5DC C4DC C3DC 119.3(4) . . ?
C5DC C4DC H4DC 120.4 . . ?
C3DC C4DC H4DC 120.4 . . ?
C6DC C5DC C4DC 119.9(3) . . ?
C6DC C5DC H5DC 120.1 . . ?
C4DC C5DC H5DC 120.1 . . ?
C5DC C6DC C1DC 122.1(3) . . ?
C5DC C6DC H6DC 119.0 . . ?
C1DC C6DC H6DC 119.0 . . ?
C2EC C1EC C6EC 117.2(3) . . ?
C2EC C1EC Si18 121.6(3) . . ?
C6EC C1EC Si18 120.7(3) . . ?
C3EC C2EC C1EC 121.3(3) . . ?
C3EC C2EC H2EC 119.3 . . ?
C1EC C2EC H2EC 119.3 . . ?
C4EC C3EC C2EC 120.1(3) . . ?
C4EC C3EC H3EC 120.0 . . ?
C2EC C3EC H3EC 120.0 . . ?
C5EC C4EC C3EC 120.2(3) . . ?
C5EC C4EC H4EC 119.9 . . ?
C3EC C4EC H4EC 119.9 . . ?
C4EC C5EC C6EC 119.6(4) . . ?
C4EC C5EC H5EC 120.2 . . ?
C6EC C5EC H5EC 120.2 . . ?
C5EC C6EC C1EC 121.5(3) . . ?
C5EC C6EC H6EC 119.3 . . ?
C1EC C6EC H6EC 119.3 . . ?
C2FC C1FC C6FC 117.5(3) . . ?
C2FC C1FC Si18 121.6(2) . . ?
C6FC C1FC Si18 120.9(3) . . ?
C3FC C2FC C1FC 121.1(3) . . ?
C3FC C2FC H2FC 119.5 . . ?
C1FC C2FC H2FC 119.5 . . ?
C4FC C3FC C2FC 120.4(3) . . ?
C4FC C3FC H3FC 119.8 . . ?
C2FC C3FC H3FC 119.8 . . ?
C5FC C4FC C3FC 119.7(3) . . ?
C5FC C4FC H4FC 120.1 . . ?
C3FC C4FC H4FC 120.1 . . ?
C4FC C5FC C6FC 120.3(3) . . ?
C4FC C5FC H5FC 119.8 . . ?
C6FC C5FC H5FC 119.8 . . ?
C5FC C6FC C1FC 121.0(3) . . ?
C5FC C6FC H6FC 119.5 . . ?
C1FC C6FC H6FC 119.5 . . ?
Si19 O19 H19 109.5 . . ?
O19 Si19 C1HC 108.63(15) . . ?
O19 Si19 C1IC 106.46(14) . . ?
C1HC Si19 C1IC 113.08(16) . . ?
O19 Si19 C1GC 108.89(14) . . ?
C1HC Si19 C1GC 108.63(15) . . ?
C1IC Si19 C1GC 111.04(15) . . ?
C6GC C1GC C2GC 118.1(3) . . ?
C6GC C1GC Si19 119.9(3) . . ?
C2GC C1GC Si19 122.0(3) . . ?
C3GC C2GC C1GC 121.1(4) . . ?
C3GC C2GC H2GC 119.5 . . ?
C1GC C2GC H2GC 119.5 . . ?
C4GC C3GC C2GC 120.6(4) . . ?
C4GC C3GC H3GC 119.7 . . ?
C2GC C3GC H3GC 119.7 . . ?
C3GC C4GC C5GC 119.4(3) . . ?
C3GC C4GC H4GC 120.3 . . ?
C5GC C4GC H4GC 120.3 . . ?
C4GC C5GC C6GC 120.1(4) . . ?
C4GC C5GC H5GC 120.0 . . ?
C6GC C5GC H5GC 120.0 . . ?
C1GC C6GC C5GC 120.9(4) . . ?
C1GC C6GC H6GC 119.6 . . ?
C5GC C6GC H6GC 119.6 . . ?
C2HC C1HC C6HC 116.3(3) . . ?
C2HC C1HC Si19 125.5(3) . . ?
C6HC C1HC Si19 118.2(3) . . ?
C1HC C2HC C3HC 120.7(4) . . ?
C1HC C2HC H2HC 119.7 . . ?
C3HC C2HC H2HC 119.7 . . ?
C4HC C3HC C2HC 120.9(4) . . ?
C4HC C3HC H3HC 119.5 . . ?
C2HC C3HC H3HC 119.5 . . ?
C3HC C4HC C5HC 119.5(4) . . ?
C3HC C4HC H4HC 120.2 . . ?
C5HC C4HC H4HC 120.2 . . ?
C6HC C5HC C4HC 119.9(4) . . ?
C6HC C5HC H5HC 120.1 . . ?
C4HC C5HC H5HC 120.1 . . ?
C5HC C6HC C1HC 122.5(4) . . ?
C5HC C6HC H6HC 118.7 . . ?
C1HC C6HC H6HC 118.7 . . ?
C2IC C1IC C6IC 117.0(3) . . ?
C2IC C1IC Si19 121.5(3) . . ?
C6IC C1IC Si19 121.5(3) . . ?
C3IC C2IC C1IC 121.2(3) . . ?
C3IC C2IC H2IC 119.4 . . ?
C1IC C2IC H2IC 119.4 . . ?
C4IC C3IC C2IC 120.9(3) . . ?
C4IC C3IC H3IC 119.6 . . ?
C2IC C3IC H3IC 119.6 . . ?
C3IC C4IC C5IC 119.2(4) . . ?
C3IC C4IC H4IC 120.4 . . ?
C5IC C4IC H4IC 120.4 . . ?
C4IC C5IC C6IC 120.4(4) . . ?
C4IC C5IC H5IC 119.8 . . ?
C6IC C5IC H5IC 119.8 . . ?
C5IC C6IC C1IC 121.2(3) . . ?
C5IC C6IC H6IC 119.4 . . ?
C1IC C6IC H6IC 119.4 . . ?
Si20 O20 H20 109.5 . . ?
O20 Si20 C1LC 107.73(14) . . ?
O20 Si20 C1JC 106.42(14) . . ?
C1LC Si20 C1JC 113.88(14) . . ?
O20 Si20 C1KC 110.45(13) . . ?
C1LC Si20 C1KC 110.08(14) . . ?
C1JC Si20 C1KC 108.23(14) . . ?
C2JC C1JC C6JC 117.3(3) . . ?
C2JC C1JC Si20 122.8(3) . . ?
C6JC C1JC Si20 119.8(3) . . ?
C1JC C2JC C3JC 121.1(4) . . ?
C1JC C2JC H2JC 119.5 . . ?
C3JC C2JC H2JC 119.5 . . ?
C4JC C3JC C2JC 120.3(4) . . ?
C4JC C3JC H3JC 119.9 . . ?
C2JC C3JC H3JC 119.9 . . ?
C3JC C4JC C5JC 120.4(3) . . ?
C3JC C4JC H4JC 119.8 . . ?
C5JC C4JC H4JC 119.8 . . ?
C4JC C5JC C6JC 119.5(4) . . ?
C4JC C5JC H5JC 120.2 . . ?
C6JC C5JC H5JC 120.2 . . ?
C1JC C6JC C5JC 121.4(4) . . ?
C1JC C6JC H6JC 119.3 . . ?
C5JC C6JC H6JC 119.3 . . ?
C2KC C1KC C6KC 117.7(3) . . ?
C2KC C1KC Si20 123.0(2) . . ?
C6KC C1KC Si20 119.3(2) . . ?
C1KC C2KC C3KC 121.1(3) . . ?
C1KC C2KC H2KC 119.4 . . ?
C3KC C2KC H2KC 119.4 . . ?
C4KC C3KC C2KC 120.4(3) . . ?
C4KC C3KC H3KC 119.8 . . ?
C2KC C3KC H3KC 119.8 . . ?
C3KC C4KC C5KC 119.2(3) . . ?
C3KC C4KC H4KC 120.4 . . ?
C5KC C4KC H4KC 120.4 . . ?
C6KC C5KC C4KC 120.5(3) . . ?
C6KC C5KC H5KC 119.7 . . ?
C4KC C5KC H5KC 119.7 . . ?
C5KC C6KC C1KC 121.0(3) . . ?
C5KC C6KC H6KC 119.5 . . ?
C1KC C6KC H6KC 119.5 . . ?
C6LC C1LC C2LC 117.7(3) . . ?
C6LC C1LC Si20 119.9(2) . . ?
C2LC C1LC Si20 122.3(2) . . ?
C3LC C2LC C1LC 120.8(3) . . ?
C3LC C2LC H2LC 119.6 . . ?
C1LC C2LC H2LC 119.6 . . ?
C2LC C3LC C4LC 120.6(3) . . ?
C2LC C3LC H3LC 119.7 . . ?
C4LC C3LC H3LC 119.7 . . ?
C5LC C4LC C3LC 119.5(3) . . ?
C5LC C4LC H4LC 120.3 . . ?
C3LC C4LC H4LC 120.3 . . ?
C4LC C5LC C6LC 120.0(3) . . ?
C4LC C5LC H5LC 120.0 . . ?
C6LC C5LC H5LC 120.0 . . ?
C5LC C6LC C1LC 121.3(3) . . ?
C5LC C6LC H6LC 119.3 . . ?
C1LC C6LC H6LC 119.3 . . ?
Si21 O21 H21 109.5 . . ?
O21 Si21 C1OC 107.20(13) . . ?
O21 Si21 C1MC 108.15(14) . . ?
C1OC Si21 C1MC 112.57(15) . . ?
O21 Si21 C1NC 109.55(14) . . ?
C1OC Si21 C1NC 107.91(15) . . ?
C1MC Si21 C1NC 111.35(15) . . ?
C2MC C1MC C6MC 117.1(3) . . ?
C2MC C1MC Si21 122.4(3) . . ?
C6MC C1MC Si21 120.5(3) . . ?
C3MC C2MC C1MC 121.5(3) . . ?
C3MC C2MC H2MC 119.2 . . ?
C1MC C2MC H2MC 119.2 . . ?
C4MC C3MC C2MC 120.5(4) . . ?
C4MC C3MC H3MC 119.8 . . ?
C2MC C3MC H3MC 119.8 . . ?
C3MC C4MC C5MC 119.5(4) . . ?
C3MC C4MC H4MC 120.2 . . ?
C5MC C4MC H4MC 120.2 . . ?
C4MC C5MC C6MC 120.1(4) . . ?
C4MC C5MC H5MC 119.9 . . ?
C6MC C5MC H5MC 119.9 . . ?
C5MC C6MC C1MC 121.1(4) . . ?
C5MC C6MC H6MC 119.4 . . ?
C1MC C6MC H6MC 119.4 . . ?
C6NC C1NC C2NC 116.7(3) . . ?
C6NC C1NC Si21 123.1(3) . . ?
C2NC C1NC Si21 120.1(3) . . ?
C3NC C2NC C1NC 122.3(3) . . ?
C3NC C2NC H2NC 118.9 . . ?
C1NC C2NC H2NC 118.9 . . ?
C2NC C3NC C4NC 119.9(4) . . ?
C2NC C3NC H3NC 120.0 . . ?
C4NC C3NC H3NC 120.0 . . ?
C5NC C4NC C3NC 119.8(3) . . ?
C5NC C4NC H4NC 120.1 . . ?
C3NC C4NC H4NC 120.1 . . ?
C4NC C5NC C6NC 119.9(3) . . ?
C4NC C5NC H5NC 120.0 . . ?
C6NC C5NC H5NC 120.0 . . ?
C1NC C6NC C5NC 121.4(3) . . ?
C1NC C6NC H6NC 119.3 . . ?
C5NC C6NC H6NC 119.3 . . ?
C6OC C1OC C2OC 117.8(3) . . ?
C6OC C1OC Si21 121.4(2) . . ?
C2OC C1OC Si21 120.8(3) . . ?
C3OC C2OC C1OC 121.0(3) . . ?
C3OC C2OC H2OC 119.5 . . ?
C1OC C2OC H2OC 119.5 . . ?
C4OC C3OC C2OC 120.4(4) . . ?
C4OC C3OC H3OC 119.8 . . ?
C2OC C3OC H3OC 119.8 . . ?
C5OC C4OC C3OC 119.4(3) . . ?
C5OC C4OC H4OC 120.3 . . ?
C3OC C4OC H4OC 120.3 . . ?
C4OC C5OC C6OC 120.7(4) . . ?
C4OC C5OC H5OC 119.7 . . ?
C6OC C5OC H5OC 119.7 . . ?
C5OC C6OC C1OC 120.8(3) . . ?
C5OC C6OC H6OC 119.6 . . ?
C1OC C6OC H6OC 119.6 . . ?
Si22 O22 H22 109.5 . . ?
O22 Si22 C1PC 110.47(13) . . ?
O22 Si22 C1RC 105.17(13) . . ?
C1PC Si22 C1RC 110.06(14) . . ?
O22 Si22 C1QC 108.49(14) . . ?
C1PC Si22 C1QC 109.78(14) . . ?
C1RC Si22 C1QC 112.76(13) . . ?
C6PC C1PC C2PC 117.5(3) . . ?
C6PC C1PC Si22 124.2(2) . . ?
C2PC C1PC Si22 118.3(2) . . ?
C3PC C2PC C1PC 121.1(3) . . ?
C3PC C2PC H2PC 119.5 . . ?
C1PC C2PC H2PC 119.5 . . ?
C4PC C3PC C2PC 120.3(3) . . ?
C4PC C3PC H3PC 119.8 . . ?
C2PC C3PC H3PC 119.8 . . ?
C3PC C4PC C5PC 119.9(3) . . ?
C3PC C4PC H4PC 120.1 . . ?
C5PC C4PC H4PC 120.1 . . ?
C6PC C5PC C4PC 119.8(3) . . ?
C6PC C5PC H5PC 120.1 . . ?
C4PC C5PC H5PC 120.1 . . ?
C5PC C6PC C1PC 121.5(3) . . ?
C5PC C6PC H6PC 119.3 . . ?
C1PC C6PC H6PC 119.3 . . ?
C2QC C1QC C6QC 117.9(3) . . ?
C2QC C1QC Si22 121.8(2) . . ?
C6QC C1QC Si22 120.2(2) . . ?
C1QC C2QC C3QC 121.3(3) . . ?
C1QC C2QC H2QC 119.4 . . ?
C3QC C2QC H2QC 119.4 . . ?
C4QC C3QC C2QC 119.5(3) . . ?
C4QC C3QC H3QC 120.2 . . ?
C2QC C3QC H3QC 120.2 . . ?
C3QC C4QC C5QC 120.5(3) . . ?
C3QC C4QC H4QC 119.7 . . ?
C5QC C4QC H4QC 119.7 . . ?
C6QC C5QC C4QC 119.5(3) . . ?
C6QC C5QC H5QC 120.3 . . ?
C4QC C5QC H5QC 120.3 . . ?
C5QC C6QC C1QC 121.3(3) . . ?
C5QC C6QC H6QC 119.4 . . ?
C1QC C6QC H6QC 119.4 . . ?
C6RC C1RC C2RC 117.1(3) . . ?
C6RC C1RC Si22 120.9(2) . . ?
C2RC C1RC Si22 121.9(2) . . ?
C3RC C2RC C1RC 121.8(3) . . ?
C3RC C2RC H2RC 119.1 . . ?
C1RC C2RC H2RC 119.1 . . ?
C2RC C3RC C4RC 120.0(3) . . ?
C2RC C3RC H3RC 120.0 . . ?
C4RC C3RC H3RC 120.0 . . ?
C3RC C4RC C5RC 119.5(3) . . ?
C3RC C4RC H4RC 120.2 . . ?
C5RC C4RC H4RC 120.2 . . ?
C6RC C5RC C4RC 120.1(3) . . ?
C6RC C5RC H5RC 119.9 . . ?
C4RC C5RC H5RC 119.9 . . ?
C5RC C6RC C1RC 121.4(3) . . ?
C5RC C6RC H6RC 119.3 . . ?
C1RC C6RC H6RC 119.3 . . ?
Si23 O23 H23 109.5 . . ?
O23 Si23 C1TC 106.55(15) . . ?
O23 Si23 C1SC 109.19(15) . . ?
C1TC Si23 C1SC 112.74(15) . . ?
O23 Si23 C1UC 110.51(14) . . ?
C1TC Si23 C1UC 109.57(15) . . ?
C1SC Si23 C1UC 108.29(15) . . ?
C6SC C1SC C2SC 117.3(3) . . ?
C6SC C1SC Si23 121.5(3) . . ?
C2SC C1SC Si23 121.0(3) . . ?
C3SC C2SC C1SC 121.3(4) . . ?
C3SC C2SC H2SC 119.3 . . ?
C1SC C2SC H2SC 119.3 . . ?
C4SC C3SC C2SC 120.3(4) . . ?
C4SC C3SC H3SC 119.9 . . ?
C2SC C3SC H3SC 119.9 . . ?
C3SC C4SC C5SC 119.8(4) . . ?
C3SC C4SC H4SC 120.1 . . ?
C5SC C4SC H4SC 120.1 . . ?
C4SC C5SC C6SC 119.6(4) . . ?
C4SC C5SC H5SC 120.2 . . ?
C6SC C5SC H5SC 120.2 . . ?
C1SC C6SC C5SC 121.6(4) . . ?
C1SC C6SC H6SC 119.2 . . ?
C5SC C6SC H6SC 119.2 . . ?
C2TC C1TC C6TC 116.9(3) . . ?
C2TC C1TC Si23 119.9(3) . . ?
C6TC C1TC Si23 123.2(3) . . ?
C1TC C2TC C3TC 121.6(3) . . ?
C1TC C2TC H2TC 119.2 . . ?
C3TC C2TC H2TC 119.2 . . ?
C4TC C3TC C2TC 119.5(3) . . ?
C4TC C3TC H3TC 120.2 . . ?
C2TC C3TC H3TC 120.2 . . ?
C5TC C4TC C3TC 119.5(4) . . ?
C5TC C4TC H4TC 120.3 . . ?
C3TC C4TC H4TC 120.2 . . ?
C4TC C5TC C6TC 121.0(4) . . ?
C4TC C5TC H5TC 119.5 . . ?
C6TC C5TC H5TC 119.5 . . ?
C5TC C6TC C1TC 121.3(3) . . ?
C5TC C6TC H6TC 119.3 . . ?
C1TC C6TC H6TC 119.3 . . ?
C6UC C1UC C2UC 118.4(3) . . ?
C6UC C1UC Si23 122.2(3) . . ?
C2UC C1UC Si23 119.4(3) . . ?
C3UC C2UC C1UC 120.6(3) . . ?
C3UC C2UC H2UC 119.7 . . ?
C1UC C2UC H2UC 119.7 . . ?
C2UC C3UC C4UC 119.6(4) . . ?
C2UC C3UC H3UC 120.2 . . ?
C4UC C3UC H3UC 120.2 . . ?
C5UC C4UC C3UC 119.9(4) . . ?
C5UC C4UC H4UC 120.1 . . ?
C3UC C4UC H4UC 120.1 . . ?
C4UC C5UC C6UC 120.6(4) . . ?
C4UC C5UC H5UC 119.7 . . ?
C6UC C5UC H5UC 119.7 . . ?
C5UC C6UC C1UC 120.8(3) . . ?
C5UC C6UC H6UC 119.6 . . ?
C1UC C6UC H6UC 119.6 . . ?
Si24 O24 H24 109.5 . . ?
O24 Si24 C1ZC 105.95(14) . . ?
O24 Si24 C1WC 108.57(14) . . ?
C1ZC Si24 C1WC 109.03(15) . . ?
O24 Si24 C1VC 109.59(15) . . ?
C1ZC Si24 C1VC 110.77(15) . . ?
C1WC Si24 C1VC 112.69(15) . . ?
C2VC C1VC C6VC 118.0(3) . . ?
C2VC C1VC Si24 122.1(3) . . ?
C6VC C1VC Si24 119.9(3) . . ?
C1VC C2VC C3VC 120.7(4) . . ?
C1VC C2VC H2VC 119.6 . . ?
C3VC C2VC H2VC 119.6 . . ?
C4VC C3VC C2VC 120.2(4) . . ?
C4VC C3VC H3VC 119.9 . . ?
C2VC C3VC H3VC 119.9 . . ?
C3VC C4VC C5VC 120.6(4) . . ?
C3VC C4VC H4VC 119.7 . . ?
C5VC C4VC H4VC 119.7 . . ?
C4VC C5VC C6VC 119.1(4) . . ?
C4VC C5VC H5VC 120.4 . . ?
C6VC C5VC H5VC 120.4 . . ?
C5VC C6VC C1VC 121.3(3) . . ?
C5VC C6VC H6VC 119.3 . . ?
C1VC C6VC H6VC 119.3 . . ?
C2WC C1WC C6WC 118.0(3) . . ?
C2WC C1WC Si24 122.7(3) . . ?
C6WC C1WC Si24 119.1(3) . . ?
C1WC C2WC C3WC 121.2(3) . . ?
C1WC C2WC H2WC 119.4 . . ?
C3WC C2WC H2WC 119.4 . . ?
C4WC C3WC C2WC 119.5(4) . . ?
C4WC C3WC H3WC 120.2 . . ?
C2WC C3WC H3WC 120.2 . . ?
C3WC C4WC C5WC 119.9(4) . . ?
C3WC C4WC H4WC 120.1 . . ?
C5WC C4WC H4WC 120.1 . . ?
C6WC C5WC C4WC 120.7(4) . . ?
C6WC C5WC H5WC 119.6 . . ?
C4WC C5WC H5WC 119.6 . . ?
C5WC C6WC C1WC 120.6(4) . . ?
C5WC C6WC H6WC 119.7 . . ?
C1WC C6WC H6WC 119.7 . . ?
C6ZC C1ZC C2ZC 117.4(3) . . ?
C6ZC C1ZC Si24 122.8(3) . . ?
C2ZC C1ZC Si24 119.7(3) . . ?
C3ZC C2ZC C1ZC 121.4(3) . . ?
C3ZC C2ZC H2ZC 119.3 . . ?
C1ZC C2ZC H2ZC 119.3 . . ?
C2ZC C3ZC C4ZC 119.8(3) . . ?
C2ZC C3ZC H3ZC 120.1 . . ?
C4ZC C3ZC H3ZC 120.1 . . ?
C5ZC C4ZC C3ZC 120.0(3) . . ?
C5ZC C4ZC H4ZC 120.0 . . ?
C3ZC C4ZC H4ZC 120.0 . . ?
C4ZC C5ZC C6ZC 119.9(4) . . ?
C4ZC C5ZC H5ZC 120.1 . . ?
C6ZC C5ZC H5ZC 120.1 . . ?
C5ZC C6ZC C1ZC 121.5(3) . . ?
C5ZC C6ZC H6ZC 119.3 . . ?
C1ZC C6ZC H6ZC 119.3 . . ?
Si25 O25 H25 109.5 . . ?
O25 Si25 C1BD 107.04(14) . . ?
O25 Si25 C1AD 108.14(14) . . ?
C1BD Si25 C1AD 111.22(15) . . ?
O25 Si25 C1CD 109.69(13) . . ?
C1BD Si25 C1CD 111.70(15) . . ?
C1AD Si25 C1CD 108.96(15) . . ?
C2AD C1AD C6AD 117.6(3) . . ?
C2AD C1AD Si25 120.5(3) . . ?
C6AD C1AD Si25 121.8(3) . . ?
C3AD C2AD C1AD 121.5(3) . . ?
C3AD C2AD H2AD 119.3 . . ?
C1AD C2AD H2AD 119.3 . . ?
C2AD C3AD C4AD 119.6(3) . . ?
C2AD C3AD H3AD 120.2 . . ?
C4AD C3AD H3AD 120.2 . . ?
C5AD C4AD C3AD 120.1(3) . . ?
C5AD C4AD H4AD 119.9 . . ?
C3AD C4AD H4AD 119.9 . . ?
C4AD C5AD C6AD 119.8(3) . . ?
C4AD C5AD H5AD 120.1 . . ?
C6AD C5AD H5AD 120.1 . . ?
C5AD C6AD C1AD 121.4(3) . . ?
C5AD C6AD H6AD 119.3 . . ?
C1AD C6AD H6AD 119.3 . . ?
C6BD C1BD C2BD 117.0(3) . . ?
C6BD C1BD Si25 124.0(3) . . ?
C2BD C1BD Si25 119.0(3) . . ?
C3BD C2BD C1BD 121.6(3) . . ?
C3BD C2BD H2BD 119.2 . . ?
C1BD C2BD H2BD 119.2 . . ?
C2BD C3BD C4BD 120.2(4) . . ?
C2BD C3BD H3BD 119.9 . . ?
C4BD C3BD H3BD 119.9 . . ?
C5BD C4BD C3BD 119.5(3) . . ?
C5BD C4BD H4BD 120.2 . . ?
C3BD C4BD H4BD 120.2 . . ?
C4BD C5BD C6BD 120.0(3) . . ?
C4BD C5BD H5BD 120.0 . . ?
C6BD C5BD H5BD 120.0 . . ?
C5BD C6BD C1BD 121.6(3) . . ?
C5BD C6BD H6BD 119.2 . . ?
C1BD C6BD H6BD 119.2 . . ?
C6CD C1CD C2CD 118.2(3) . . ?
C6CD C1CD Si25 121.6(2) . . ?
C2CD C1CD Si25 120.2(2) . . ?
C3CD C2CD C1CD 120.8(3) . . ?
C3CD C2CD H2CD 119.6 . . ?
C1CD C2CD H2CD 119.6 . . ?
C2CD C3CD C4CD 120.4(3) . . ?
C2CD C3CD H3CD 119.8 . . ?
C4CD C3CD H3CD 119.8 . . ?
C5CD C4CD C3CD 119.6(3) . . ?
C5CD C4CD H4CD 120.2 . . ?
C3CD C4CD H4CD 120.2 . . ?
C4CD C5CD C6CD 120.3(3) . . ?
C4CD C5CD H5CD 119.8 . . ?
C6CD C5CD H5CD 119.8 . . ?
C5CD C6CD C1CD 120.7(3) . . ?
C5CD C6CD H6CD 119.6 . . ?
C1CD C6CD H6CD 119.6 . . ?
Si26 O26 H26 108.6 . . ?
O26 Si26 C1FD 108.42(14) . . ?
O26 Si26 C1ED 108.33(14) . . ?
C1FD Si26 C1ED 110.94(15) . . ?
O26 Si26 C1DD 106.38(14) . . ?
C1FD Si26 C1DD 113.28(15) . . ?
C1ED Si26 C1DD 109.28(15) . . ?
C6DD C1DD C2DD 117.6(3) . . ?
C6DD C1DD Si26 123.3(3) . . ?
C2DD C1DD Si26 119.0(3) . . ?
C3DD C2DD C1DD 121.2(4) . . ?
C3DD C2DD H2DD 119.4 . . ?
C1DD C2DD H2DD 119.4 . . ?
C4DD C3DD C2DD 120.0(4) . . ?
C4DD C3DD H3DD 120.0 . . ?
C2DD C3DD H3DD 120.0 . . ?
C5DD C4DD C3DD 120.0(3) . . ?
C5DD C4DD H4DD 120.0 . . ?
C3DD C4DD H4DD 120.0 . . ?
C4DD C5DD C6DD 120.4(4) . . ?
C4DD C5DD H5DD 119.8 . . ?
C6DD C5DD H5DD 119.8 . . ?
C5DD C6DD C1DD 120.7(4) . . ?
C5DD C6DD H6DD 119.6 . . ?
C1DD C6DD H6DD 119.6 . . ?
C2ED C1ED C6ED 117.5(3) . . ?
C2ED C1ED Si26 123.1(3) . . ?
C6ED C1ED Si26 119.4(3) . . ?
C3ED C2ED C1ED 121.4(3) . . ?
C3ED C2ED H2ED 119.3 . . ?
C1ED C2ED H2ED 119.3 . . ?
C4ED C3ED C2ED 119.9(3) . . ?
C4ED C3ED H3ED 120.0 . . ?
C2ED C3ED H3ED 120.0 . . ?
C3ED C4ED C5ED 119.6(3) . . ?
C3ED C4ED H4ED 120.2 . . ?
C5ED C4ED H4ED 120.2 . . ?
C6ED C5ED C4ED 120.6(4) . . ?
C6ED C5ED H5ED 119.7 . . ?
C4ED C5ED H5ED 119.7 . . ?
C5ED C6ED C1ED 120.9(3) . . ?
C5ED C6ED H6ED 119.5 . . ?
C1ED C6ED H6ED 119.5 . . ?
C2FD C1FD C6FD 117.5(3) . . ?
C2FD C1FD Si26 120.1(3) . . ?
C6FD C1FD Si26 122.4(3) . . ?
C3FD C2FD C1FD 121.5(3) . . ?
C3FD C2FD H2FD 119.3 . . ?
C1FD C2FD H2FD 119.3 . . ?
C4FD C3FD C2FD 120.0(3) . . ?
C4FD C3FD H3FD 120.0 . . ?
C2FD C3FD H3FD 120.0 . . ?
C3FD C4FD C5FD 119.7(3) . . ?
C3FD C4FD H4FD 120.1 . . ?
C5FD C4FD H4FD 120.1 . . ?
C6FD C5FD C4FD 120.4(3) . . ?
C6FD C5FD H5FD 119.8 . . ?
C4FD C5FD H5FD 119.8 . . ?
C5FD C6FD C1FD 120.8(3) . . ?
C5FD C6FD H6FD 119.6 . . ?
C1FD C6FD H6FD 119.6 . . ?
Si27 O27 H27 109.5 . . ?
O27 Si27 C1GD 107.26(14) . . ?
O27 Si27 C1HD 109.24(12) . . ?
C1GD Si27 C1HD 108.30(13) . . ?
O27 Si27 C1ID 109.01(15) . . ?
C1GD Si27 C1ID 110.16(15) . . ?
C1HD Si27 C1ID 112.73(14) . . ?
C6GD C1GD C2GD 117.6(3) . . ?
C6GD C1GD Si27 119.2(2) . . ?
C2GD C1GD Si27 123.1(3) . . ?
C3GD C2GD C1GD 121.0(3) . . ?
C3GD C2GD H2GD 119.5 . . ?
C1GD C2GD H2GD 119.5 . . ?
C4GD C3GD C2GD 120.4(3) . . ?
C4GD C3GD H3GD 119.8 . . ?
C2GD C3GD H3GD 119.8 . . ?
C5GD C4GD C3GD 119.8(3) . . ?
C5GD C4GD H4GD 120.1 . . ?
C3GD C4GD H4GD 120.1 . . ?
C4GD C5GD C6GD 119.9(3) . . ?
C4GD C5GD H5GD 120.0 . . ?
C6GD C5GD H5GD 120.0 . . ?
C1GD C6GD C5GD 121.3(3) . . ?
C1GD C6GD H6GD 119.4 . . ?
C5GD C6GD H6GD 119.4 . . ?
C2HD C1HD C6HD 120.0 . . ?
C2HD C1HD Si27 118.28(12) . . ?
C6HD C1HD Si27 121.69(12) . . ?
C1HD C2HD C3HD 120.0 . . ?
C1HD C2HD H2HD 120.0 . . ?
C3HD C2HD H2HD 120.0 . . ?
C4HD C3HD C2HD 120.0 . . ?
C4HD C3HD H3HD 120.0 . . ?
C2HD C3HD H3HD 120.0 . . ?
C5HD C4HD C3HD 120.0 . . ?
C5HD C4HD H4HD 120.0 . . ?
C3HD C4HD H4HD 120.0 . . ?
C4HD C5HD C6HD 120.0 . . ?
C4HD C5HD H5HD 120.0 . . ?
C6HD C5HD H5HD 120.0 . . ?
C5HD C6HD C1HD 120.0 . . ?
C5HD C6HD H6HD 120.0 . . ?
C1HD C6HD H6HD 120.0 . . ?
C6ID C1ID C2ID 116.0(4) . . ?
C6ID C1ID Si27 122.2(3) . . ?
C2ID C1ID Si27 121.7(3) . . ?
C3ID C2ID C1ID 121.9(4) . . ?
C3ID C2ID H2ID 119.1 . . ?
C1ID C2ID H2ID 119.1 . . ?
C4ID C3ID C2ID 120.0(4) . . ?
C4ID C3ID H3ID 120.0 . . ?
C2ID C3ID H3ID 120.0 . . ?
C5ID C4ID C3ID 118.3(4) . . ?
C5ID C4ID H4ID 120.8 . . ?
C3ID C4ID H4ID 120.8 . . ?
C4ID C5ID C6ID 122.1(4) . . ?
C4ID C5ID H5ID 119.0 . . ?
C6ID C5ID H5ID 119.0 . . ?
C1ID C6ID C5ID 121.6(4) . . ?
C1ID C6ID H6ID 119.2 . . ?
C5ID C6ID H6ID 119.2 . . ?
Si28 O28 H28 109.5 . . ?
O28 Si28 C1LD 108.15(14) . . ?
O28 Si28 C1JD 105.97(15) . . ?
C1LD Si28 C1JD 115.91(16) . . ?
O28 Si28 C1KD 112.65(15) . . ?
C1LD Si28 C1KD 107.85(15) . . ?
C1JD Si28 C1KD 106.44(17) . . ?
C2JD C1JD C6JD 117.3(3) . . ?
C2JD C1JD Si28 121.3(3) . . ?
C6JD C1JD Si28 121.2(3) . . ?
C3JD C2JD C1JD 120.8(3) . . ?
C3JD C2JD H2JD 119.6 . . ?
C1JD C2JD H2JD 119.6 . . ?
C4JD C3JD C2JD 120.1(4) . . ?
C4JD C3JD H3JD 120.0 . . ?
C2JD C3JD H3JD 120.0 . . ?
C5JD C4JD C3JD 120.2(4) . . ?
C5JD C4JD H4JD 119.9 . . ?
C3JD C4JD H4JD 119.9 . . ?
C4JD C5JD C6JD 120.0(4) . . ?
C4JD C5JD H5JD 120.0 . . ?
C6JD C5JD H5JD 120.0 . . ?
C5JD C6JD C1JD 121.6(4) . . ?
C5JD C6JD H6JD 119.2 . . ?
C1JD C6JD H6JD 119.2 . . ?
C6KD C1KD C2KD 117.5(3) . . ?
C6KD C1KD Si28 122.8(3) . . ?
C2KD C1KD Si28 119.6(3) . . ?
C3KD C2KD C1KD 119.9(4) . . ?
C3KD C2KD H2KD 120.0 . . ?
C1KD C2KD H2KD 120.0 . . ?
C4KD C3KD C2KD 121.0(4) . . ?
C4KD C3KD H3KD 119.5 . . ?
C2KD C3KD H3KD 119.5 . . ?
C3KD C4KD C5KD 119.6(4) . . ?
C3KD C4KD H4KD 120.2 . . ?
C5KD C4KD H4KD 120.2 . . ?
C6KD C5KD C4KD 119.4(4) . . ?
C6KD C5KD H5KD 120.3 . . ?
C4KD C5KD H5KD 120.3 . . ?
C5KD C6KD C1KD 122.6(4) . . ?
C5KD C6KD H6KD 118.7 . . ?
C1KD C6KD H6KD 118.7 . . ?
C6LD C1LD C2LD 116.2(3) . . ?
C6LD C1LD Si28 120.9(3) . . ?
C2LD C1LD Si28 122.8(3) . . ?
C3LD C2LD C1LD 121.2(4) . . ?
C3LD C2LD H2LD 119.4 . . ?
C1LD C2LD H2LD 119.4 . . ?
C4LD C3LD C2LD 120.9(4) . . ?
C4LD C3LD H3LD 119.5 . . ?
C2LD C3LD H3LD 119.5 . . ?
C3LD C4LD C5LD 119.8(4) . . ?
C3LD C4LD H4LD 120.1 . . ?
C5LD C4LD H4LD 120.1 . . ?
C4LD C5LD C6LD 119.9(4) . . ?
C4LD C5LD H5LD 120.1 . . ?
C6LD C5LD H5LD 120.1 . . ?
C5LD C6LD C1LD 122.0(3) . . ?
C5LD C6LD H6LD 119.0 . . ?
C1LD C6LD H6LD 119.0 . . ?
Si29 O29 H29 109.5 . . ?
O29 Si29 C1MD 111.05(14) . . ?
O29 Si29 C1ND 105.08(14) . . ?
C1MD Si29 C1ND 108.46(15) . . ?
O29 Si29 C1OD 108.72(14) . . ?
C1MD Si29 C1OD 110.68(15) . . ?
C1ND Si29 C1OD 112.75(14) . . ?
C2MD C1MD C6MD 118.2(3) . . ?
C2MD C1MD Si29 117.5(3) . . ?
C6MD C1MD Si29 124.3(2) . . ?
C3MD C2MD C1MD 121.0(3) . . ?
C3MD C2MD H2MD 119.5 . . ?
C1MD C2MD H2MD 119.5 . . ?
C2MD C3MD C4MD 120.3(3) . . ?
C2MD C3MD H3MD 119.8 . . ?
C4MD C3MD H3MD 119.8 . . ?
C3MD C4MD C5MD 120.0(3) . . ?
C3MD C4MD H4MD 120.0 . . ?
C5MD C4MD H4MD 120.0 . . ?
C6MD C5MD C4MD 119.5(3) . . ?
C6MD C5MD H5MD 120.2 . . ?
C4MD C5MD H5MD 120.2 . . ?
C5MD C6MD C1MD 121.0(3) . . ?
C5MD C6MD H6MD 119.5 . . ?
C1MD C6MD H6MD 119.5 . . ?
C2ND C1ND C6ND 117.2(3) . . ?
C2ND C1ND Si29 120.9(3) . . ?
C6ND C1ND Si29 121.9(3) . . ?
C3ND C2ND C1ND 121.0(3) . . ?
C3ND C2ND H2ND 119.5 . . ?
C1ND C2ND H2ND 119.5 . . ?
C4ND C3ND C2ND 120.3(3) . . ?
C4ND C3ND H3ND 119.8 . . ?
C2ND C3ND H3ND 119.8 . . ?
C5ND C4ND C3ND 120.0(3) . . ?
C5ND C4ND H4ND 120.0 . . ?
C3ND C4ND H4ND 120.0 . . ?
C4ND C5ND C6ND 119.9(3) . . ?
C4ND C5ND H5ND 120.1 . . ?
C6ND C5ND H5ND 120.1 . . ?
C5ND C6ND C1ND 121.6(3) . . ?
C5ND C6ND H6ND 119.2 . . ?
C1ND C6ND H6ND 119.2 . . ?
C6OD C1OD C2OD 118.1(3) . . ?
C6OD C1OD Si29 121.4(2) . . ?
C2OD C1OD Si29 120.4(2) . . ?
C3OD C2OD C1OD 121.0(3) . . ?
C3OD C2OD H2OD 119.5 . . ?
C1OD C2OD H2OD 119.5 . . ?
C4OD C3OD C2OD 119.9(3) . . ?
C4OD C3OD H3OD 120.1 . . ?
C2OD C3OD H3OD 120.1 . . ?
C5OD C4OD C3OD 119.7(3) . . ?
C5OD C4OD H4OD 120.1 . . ?
C3OD C4OD H4OD 120.1 . . ?
C4OD C5OD C6OD 120.5(3) . . ?
C4OD C5OD H5OD 119.7 . . ?
C6OD C5OD H5OD 119.7 . . ?
C1OD C6OD C5OD 120.7(3) . . ?
C1OD C6OD H6OD 119.6 . . ?
C5OD C6OD H6OD 119.6 . . ?
Si30 O30 H30 109.5 . . ?
O30 Si30 C1RD 110.35(15) . . ?
O30 Si30 C1PD 108.72(15) . . ?
C1RD Si30 C1PD 109.28(15) . . ?
O30 Si30 C1QD 105.91(15) . . ?
C1RD Si30 C1QD 110.33(16) . . ?
C1PD Si30 C1QD 112.20(16) . . ?
C2PD C1PD C6PD 116.7(3) . . ?
C2PD C1PD Si30 122.0(3) . . ?
C6PD C1PD Si30 121.1(3) . . ?
C3PD C2PD C1PD 121.6(4) . . ?
C3PD C2PD H2PD 119.2 . . ?
C1PD C2PD H2PD 119.2 . . ?
C4PD C3PD C2PD 120.2(3) . . ?
C4PD C3PD H3PD 119.9 . . ?
C2PD C3PD H3PD 119.9 . . ?
C5PD C4PD C3PD 119.3(4) . . ?
C5PD C4PD H4PD 120.4 . . ?
C3PD C4PD H4PD 120.4 . . ?
C4PD C5PD C6PD 120.8(4) . . ?
C4PD C5PD H5PD 119.6 . . ?
C6PD C5PD H5PD 119.6 . . ?
C5PD C6PD C1PD 121.4(3) . . ?
C5PD C6PD H6PD 119.3 . . ?
C1PD C6PD H6PD 119.3 . . ?
C6QD C1QD C2QD 117.0(3) . . ?
C6QD C1QD Si30 121.7(3) . . ?
C2QD C1QD Si30 121.3(3) . . ?
C3QD C2QD C1QD 121.4(4) . . ?
C3QD C2QD H2QD 119.3 . . ?
C1QD C2QD H2QD 119.3 . . ?
C4QD C3QD C2QD 119.9(4) . . ?
C4QD C3QD H3QD 120.0 . . ?
C2QD C3QD H3QD 120.0 . . ?
C3QD C4QD C5QD 119.9(4) . . ?
C3QD C4QD H4QD 120.0 . . ?
C5QD C4QD H4QD 120.0 . . ?
C4QD C5QD C6QD 119.8(4) . . ?
C4QD C5QD H5QD 120.1 . . ?
C6QD C5QD H5QD 120.1 . . ?
C1QD C6QD C5QD 121.9(4) . . ?
C1QD C6QD H6QD 119.0 . . ?
C5QD C6QD H6QD 119.0 . . ?
C6RD C1RD C2RD 117.9(3) . . ?
C6RD C1RD Si30 119.5(3) . . ?
C2RD C1RD Si30 122.6(3) . . ?
C3RD C2RD C1RD 120.7(4) . . ?
C3RD C2RD H2RD 119.7 . . ?
C1RD C2RD H2RD 119.7 . . ?
C4RD C3RD C2RD 121.4(4) . . ?
C4RD C3RD H3RD 119.3 . . ?
C2RD C3RD H3RD 119.3 . . ?
C3RD C4RD C5RD 118.5(4) . . ?
C3RD C4RD H4RD 120.8 . . ?
C5RD C4RD H4RD 120.8 . . ?
C6RD C5RD C4RD 120.5(4) . . ?
C6RD C5RD H5RD 119.7 . . ?
C4RD C5RD H5RD 119.7 . . ?
C1RD C6RD C5RD 121.0(4) . . ?
C1RD C6RD H6RD 119.5 . . ?
C5RD C6RD H6RD 119.5 . . ?
Si31 O31 H31 109.5 . . ?
O31 Si31 C1TD 105.66(15) . . ?
O31 Si31 C1UD 108.77(15) . . ?
C1TD Si31 C1UD 111.42(16) . . ?
O31 Si31 C1SD 109.46(14) . . ?
C1TD Si31 C1SD 109.63(15) . . ?
C1UD Si31 C1SD 111.70(16) . . ?
C2SD C1SD C6SD 117.5(3) . . ?
C2SD C1SD Si31 119.7(3) . . ?
C6SD C1SD Si31 122.8(2) . . ?
C3SD C2SD C1SD 121.5(3) . . ?
C3SD C2SD H2SD 119.3 . . ?
C1SD C2SD H2SD 119.3 . . ?
C2SD C3SD C4SD 119.9(3) . . ?
C2SD C3SD H3SD 120.0 . . ?
C4SD C3SD H3SD 120.0 . . ?
C5SD C4SD C3SD 120.0(3) . . ?
C5SD C4SD H4SD 120.0 . . ?
C3SD C4SD H4SD 120.0 . . ?
C4SD C5SD C6SD 119.8(3) . . ?
C4SD C5SD H5SD 120.1 . . ?
C6SD C5SD H5SD 120.1 . . ?
C5SD C6SD C1SD 121.2(3) . . ?
C5SD C6SD H6SD 119.4 . . ?
C1SD C6SD H6SD 119.4 . . ?
C6TD C1TD C2TD 117.6(3) . . ?
C6TD C1TD Si31 122.7(3) . . ?
C2TD C1TD Si31 119.7(3) . . ?
C3TD C2TD C1TD 120.8(3) . . ?
C3TD C2TD H2TD 119.6 . . ?
C1TD C2TD H2TD 119.6 . . ?
C4TD C3TD C2TD 120.5(4) . . ?
C4TD C3TD H3TD 119.7 . . ?
C2TD C3TD H3TD 119.7 . . ?
C5TD C4TD C3TD 119.6(4) . . ?
C5TD C4TD H4TD 120.2 . . ?
C3TD C4TD H4TD 120.2 . . ?
C4TD C5TD C6TD 119.8(4) . . ?
C4TD C5TD H5TD 120.1 . . ?
C6TD C5TD H5TD 120.1 . . ?
C5TD C6TD C1TD 121.6(4) . . ?
C5TD C6TD H6TD 119.2 . . ?
C1TD C6TD H6TD 119.2 . . ?
C2UD C1UD C6UD 117.3(3) . . ?
C2UD C1UD Si31 122.4(3) . . ?
C6UD C1UD Si31 120.2(3) . . ?
C3UD C2UD C1UD 121.1(4) . . ?
C3UD C2UD H2UD 119.4 . . ?
C1UD C2UD H2UD 119.4 . . ?
C4UD C3UD C2UD 120.2(4) . . ?
C4UD C3UD H3UD 119.9 . . ?
C2UD C3UD H3UD 119.9 . . ?
C3UD C4UD C5UD 120.3(4) . . ?
C3UD C4UD H4UD 119.9 . . ?
C5UD C4UD H4UD 119.9 . . ?
C4UD C5UD C6UD 119.5(4) . . ?
C4UD C5UD H5UD 120.3 . . ?
C6UD C5UD H5UD 120.3 . . ?
C5UD C6UD C1UD 121.6(4) . . ?
C5UD C6UD H6UD 119.2 . . ?
C1UD C6UD H6UD 119.2 . . ?
Si32 O32 H32 109.5 . . ?
O32 Si32 C1VD 107.26(14) . . ?
O32 Si32 C1WD 109.36(14) . . ?
C1VD Si32 C1WD 111.55(15) . . ?
O32 Si32 C1ZD 109.08(14) . . ?
C1VD Si32 C1ZD 109.83(15) . . ?
C1WD Si32 C1ZD 109.70(15) . . ?
C2VD C1VD C6VD 117.5(3) . . ?
C2VD C1VD Si32 122.5(2) . . ?
C6VD C1VD Si32 120.0(3) . . ?
C3VD C2VD C1VD 121.4(3) . . ?
C3VD C2VD H2VD 119.3 . . ?
C1VD C2VD H2VD 119.3 . . ?
C4VD C3VD C2VD 119.8(3) . . ?
C4VD C3VD H3VD 120.1 . . ?
C2VD C3VD H3VD 120.1 . . ?
C3VD C4VD C5VD 120.3(3) . . ?
C3VD C4VD H4VD 119.9 . . ?
C5VD C4VD H4VD 119.9 . . ?
C4VD C5VD C6VD 120.0(3) . . ?
C4VD C5VD H5VD 120.0 . . ?
C6VD C5VD H5VD 120.0 . . ?
C5VD C6VD C1VD 121.0(3) . . ?
C5VD C6VD H6VD 119.5 . . ?
C1VD C6VD H6VD 119.5 . . ?
C2WD C1WD C6WD 117.3(3) . . ?
C2WD C1WD Si32 123.3(3) . . ?
C6WD C1WD Si32 119.2(3) . . ?
C3WD C2WD C1WD 120.9(4) . . ?
C3WD C2WD H2WD 119.5 . . ?
C1WD C2WD H2WD 119.5 . . ?
C2WD C3WD C4WD 120.7(4) . . ?
C2WD C3WD H3WD 119.6 . . ?
C4WD C3WD H3WD 119.6 . . ?
C3WD C4WD C5WD 119.2(4) . . ?
C3WD C4WD H4WD 120.4 . . ?
C5WD C4WD H4WD 120.4 . . ?
C6WD C5WD C4WD 119.8(4) . . ?
C6WD C5WD H5WD 120.1 . . ?
C4WD C5WD H5WD 120.1 . . ?
C5WD C6WD C1WD 121.9(4) . . ?
C5WD C6WD H6WD 119.0 . . ?
C1WD C6WD H6WD 119.0 . . ?
C6ZD C1ZD C2ZD 117.8(3) . . ?
C6ZD C1ZD Si32 122.3(3) . . ?
C2ZD C1ZD Si32 119.9(3) . . ?
C3ZD C2ZD C1ZD 121.1(4) . . ?
C3ZD C2ZD H2ZD 119.4 . . ?
C1ZD C2ZD H2ZD 119.4 . . ?
C2ZD C3ZD C4ZD 120.1(4) . . ?
C2ZD C3ZD H3ZD 119.9 . . ?
C4ZD C3ZD H3ZD 119.9 . . ?
C5ZD C4ZD C3ZD 120.0(4) . . ?
C5ZD C4ZD H4ZD 120.0 . . ?
C3ZD C4ZD H4ZD 120.0 . . ?
C4ZD C5ZD C6ZD 119.7(4) . . ?
C4ZD C5ZD H5ZD 120.1 . . ?
C6ZD C5ZD H5ZD 120.1 . . ?
C1ZD C6ZD C5ZD 121.1(4) . . ?
C1ZD C6ZD H6ZD 119.4 . . ?
C5ZD C6ZD H6ZD 119.4 . . ?

loop_
_geom_bond_atom_site_label_1
_geom_bond_atom_site_label_2
_geom_bond_distance
_geom_bond_site_symmetry_2
_geom_bond_publ_flag
O1 Si1 1.640(2) . ?
O1 H1 0.8400 . ?
Si1 C1B 1.862(3) . ?
Si1 C1A 1.867(3) . ?
Si1 C1C 1.873(3) . ?
C1A C2A 1.395(5) . ?
C1A C6A 1.404(5) . ?
C2A C3A 1.391(5) . ?
C2A H2A 0.9500 . ?
C3A C4A 1.384(5) . ?
C3A H3A 0.9500 . ?
C4A C5A 1.388(5) . ?
C4A H4A 0.9500 . ?
C5A C6A 1.393(5) . ?
C5A H5A 0.9500 . ?
C6A H6A 0.9500 . ?
C1B C2B 1.394(4) . ?
C1B C6B 1.410(5) . ?
C2B C3B 1.383(5) . ?
C2B H2B 0.9500 . ?
C3B C4B 1.376(5) . ?
C3B H3B 0.9500 . ?
C4B C5B 1.383(5) . ?
C4B H4B 0.9500 . ?
C5B C6B 1.396(5) . ?
C5B H5B 0.9500 . ?
C6B H6B 0.9500 . ?
C1C C2C 1.388(4) . ?
C1C C6C 1.408(5) . ?
C2C C3C 1.388(5) . ?
C2C H2C 0.9500 . ?
C3C C4C 1.379(5) . ?
C3C H3C 0.9500 . ?
C4C C5C 1.403(5) . ?
C4C H4C 0.9500 . ?
C5C C6C 1.394(5) . ?
C5C H5C 0.9500 . ?
C6C H6C 0.9500 . ?
O2 Si2 1.643(2) . ?
O2 H2 0.8400 . ?
Si2 C1F 1.863(3) . ?
Si2 C1E 1.869(3) . ?
Si2 C1D 1.869(3) . ?
C1D C2D 1.401(5) . ?
C1D C6D 1.402(5) . ?
C2D C3D 1.391(5) . ?
C2D H2D 0.9500 . ?
C3D C4D 1.383(5) . ?
C3D H3D 0.9500 . ?
C4D C5D 1.383(5) . ?
C4D H4D 0.9500 . ?
C5D C6D 1.388(5) . ?
C5D H5D 0.9500 . ?
C6D H6D 0.9500 . ?
C1E C6E 1.392(5) . ?
C1E C2E 1.415(5) . ?
C2E C3E 1.385(5) . ?
C2E H2E 0.9500 . ?
C3E C4E 1.376(6) . ?
C3E H3E 0.9500 . ?
C4E C5E 1.394(6) . ?
C4E H4E 0.9500 . ?
C5E C6E 1.392(5) . ?
C5E H5E 0.9500 . ?
C6E H6E 0.9500 . ?
C1F C2F 1.377(6) . ?
C1F C6F 1.381(5) . ?
C2F C3F 1.384(6) . ?
C2F H2F 0.9500 . ?
C3F C4F 1.377(6) . ?
C3F H3F 0.9500 . ?
C4F C5F 1.342(6) . ?
C4F H4F 0.9500 . ?
C5F C6F 1.391(5) . ?
C5F H5F 0.9500 . ?
C6F H6F 0.9500 . ?
O3 Si3 1.650(2) . ?
O3 H3 0.8400 . ?
Si3 C1G 1.865(3) . ?
Si3 C1H 1.868(4) . ?
Si3 C1I 1.872(3) . ?
C1G C2G 1.392(5) . ?
C1G C6G 1.402(5) . ?
C2G C3G 1.396(5) . ?
C2G H2G 0.9500 . ?
C3G C4G 1.373(5) . ?
C3G H3G 0.9500 . ?
C4G C5G 1.377(5) . ?
C4G H4G 0.9500 . ?
C5G C6G 1.381(5) . ?
C5G H5G 0.9500 . ?
C6G H6G 0.9500 . ?
C1H C6H 1.368(5) . ?
C1H C2H 1.394(5) . ?
C2H C3H 1.391(5) . ?
C2H H2H 0.9500 . ?
C3H C4H 1.386(6) . ?
C3H H3H 0.9500 . ?
C4H C5H 1.350(6) . ?
C4H H4H 0.9500 . ?
C5H C6H 1.396(5) . ?
C5H H5H 0.9500 . ?
C6H H6H 0.9500 . ?
C1I C2I 1.397(5) . ?
C1I C6I 1.402(5) . ?
C2I C3I 1.392(5) . ?
C2I H2I 0.9500 . ?
C3I C4I 1.375(5) . ?
C3I H3I 0.9500 . ?
C4I C5I 1.389(5) . ?
C4I H4I 0.9500 . ?
C5I C6I 1.385(5) . ?
C5I H5I 0.9500 . ?
C6I H6I 0.9500 . ?
O4 Si4 1.651(2) . ?
O4 H4 0.8400 . ?
Si4 C1K 1.869(3) . ?
Si4 C1L 1.869(3) . ?
Si4 C1J 1.872(3) . ?
C1J C6J 1.387(5) . ?
C1J C2J 1.393(5) . ?
C2J C3J 1.388(5) . ?
C2J H2J 0.9500 . ?
C3J C4J 1.378(6) . ?
C3J H3J 0.9500 . ?
C4J C5J 1.372(6) . ?
C4J H4J 0.9500 . ?
C5J C6J 1.386(5) . ?
C5J H5J 0.9500 . ?
C6J H6J 0.9500 . ?
C1K C6K 1.395(5) . ?
C1K C2K 1.403(5) . ?
C2K C3K 1.387(5) . ?
C2K H2K 0.9500 . ?
C3K C4K 1.385(5) . ?
C3K H3K 0.9500 . ?
C4K C5K 1.385(5) . ?
C4K H4K 0.9500 . ?
C5K C6K 1.393(5) . ?
C5K H5K 0.9500 . ?
C6K H6K 0.9500 . ?
C1L C2L 1.393(5) . ?
C1L C6L 1.403(5) . ?
C2L C3L 1.398(5) . ?
C2L H2L 0.9500 . ?
C3L C4L 1.386(5) . ?
C3L H3L 0.9500 . ?
C4L C5L 1.380(5) . ?
C4L H4L 0.9500 . ?
C5L C6L 1.393(5) . ?
C5L H5L 0.9500 . ?
C6L H6L 0.9500 . ?
O5 Si5 1.645(2) . ?
O5 H5 0.8400 . ?
Si5 C1N 1.864(3) . ?
Si5 C1O 1.868(3) . ?
Si5 C1M 1.874(3) . ?
C1M C6M 1.391(5) . ?
C1M C2M 1.400(5) . ?
C2M C3M 1.385(5) . ?
C2M H2M 0.9500 . ?
C3M C4M 1.385(6) . ?
C3M H3M 0.9500 . ?
C4M C5M 1.376(6) . ?
C4M H4M 0.9500 . ?
C5M C6M 1.392(5) . ?
C5M H5M 0.9500 . ?
C6M H6M 0.9500 . ?
C1N C6N 1.399(4) . ?
C1N C2N 1.401(5) . ?
C2N C3N 1.393(5) . ?
C2N H2N 0.9500 . ?
C3N C4N 1.383(5) . ?
C3N H3N 0.9500 . ?
C4N C5N 1.388(5) . ?
C4N H4N 0.9500 . ?
C5N C6N 1.384(5) . ?
C5N H5N 0.9500 . ?
C6N H6N 0.9500 . ?
C1O C2O 1.397(5) . ?
C1O C6O 1.398(5) . ?
C2O C3O 1.396(5) . ?
C2O H2O 0.9500 . ?
C3O C4O 1.381(5) . ?
C3O H3O 0.9500 . ?
C4O C5O 1.385(5) . ?
C4O H4O 0.9500 . ?
C5O C6O 1.389(5) . ?
C5O H5O 0.9500 . ?
C6O H6O 0.9500 . ?
O6 Si6 1.649(2) . ?
O6 H6 0.8400 . ?
Si6 C1Q 1.865(3) . ?
Si6 C1R 1.872(3) . ?
Si6 C1P 1.875(3) . ?
C1P C2P 1.390(5) . ?
C1P C6P 1.399(4) . ?
C2P C3P 1.388(5) . ?
C2P H2P 0.9500 . ?
C3P C4P 1.385(5) . ?
C3P H3P 0.9500 . ?
C4P C5P 1.386(5) . ?
C4P H4P 0.9500 . ?
C5P C6P 1.390(5) . ?
C5P H5P 0.9500 . ?
C6P H6P 0.9500 . ?
C1Q C6Q 1.399(5) . ?
C1Q C2Q 1.403(5) . ?
C2Q C3Q 1.398(5) . ?
C2Q H2Q 0.9500 . ?
C3Q C4Q 1.394(5) . ?
C3Q H3Q 0.9500 . ?
C4Q C5Q 1.379(5) . ?
C4Q H4Q 0.9500 . ?
C5Q C6Q 1.391(5) . ?
C5Q H5Q 0.9500 . ?
C6Q H6Q 0.9500 . ?
C1R C2R 1.397(5) . ?
C1R C6R 1.407(5) . ?
C2R C3R 1.400(5) . ?
C2R H2R 0.9500 . ?
C3R C4R 1.382(5) . ?
C3R H3R 0.9500 . ?
C4R C5R 1.391(5) . ?
C4R H4R 0.9500 . ?
C5R C6R 1.388(5) . ?
C5R H5R 0.9500 . ?
C6R H6R 0.9500 . ?
O7 Si7 1.643(3) . ?
O7 H7 0.8400 . ?
Si7 C1U 1.864(3) . ?
Si7 C1S 1.866(4) . ?
Si7 C1T 1.868(4) . ?
C1S C2S 1.401(5) . ?
C1S C6S 1.409(5) . ?
C2S C3S 1.394(5) . ?
C2S H2S 0.9500 . ?
C3S C4S 1.376(7) . ?
C3S H3S 0.9500 . ?
C4S C5S 1.394(7) . ?
C4S H4S 0.9500 . ?
C5S C6S 1.373(6) . ?
C5S H5S 0.9500 . ?
C6S H6S 0.9500 . ?
C1T C6T 1.389(5) . ?
C1T C2T 1.401(5) . ?
C2T C3T 1.391(5) . ?
C2T H2T 0.9500 . ?
C3T C4T 1.379(5) . ?
C3T H3T 0.9500 . ?
C4T C5T 1.380(5) . ?
C4T H4T 0.9500 . ?
C5T C6T 1.394(5) . ?
C5T H5T 0.9500 . ?
C6T H6T 0.9500 . ?
C1U C2U 1.389(5) . ?
C1U C6U 1.395(5) . ?
C2U C3U 1.380(5) . ?
C2U H2U 0.9500 . ?
C3U C4U 1.362(6) . ?
C3U H3U 0.9500 . ?
C4U C5U 1.380(6) . ?
C4U H4U 0.9500 . ?
C5U C6U 1.390(5) . ?
C5U H5U 0.9500 . ?
C6U H6U 0.9500 . ?
O8 Si8 1.646(2) . ?
O8 H8 0.8400 . ?
Si8 C1Z 1.865(3) . ?
Si8 C1V 1.867(4) . ?
Si8 C1W 1.875(4) . ?
C1V C6V 1.394(5) . ?
C1V C2V 1.404(5) . ?
C2V C3V 1.387(5) . ?
C2V H2V 0.9500 . ?
C3V C4V 1.378(6) . ?
C3V H3V 0.9500 . ?
C4V C5V 1.385(5) . ?
C4V H4V 0.9500 . ?
C5V C6V 1.393(5) . ?
C5V H5V 0.9500 . ?
C6V H6V 0.9500 . ?
C1W C6W 1.392(5) . ?
C1W C2W 1.408(5) . ?
C2W C3W 1.393(5) . ?
C2W H2W 0.9500 . ?
C3W C4W 1.388(5) . ?
C3W H3W 0.9500 . ?
C4W C5W 1.388(5) . ?
C4W H4W 0.9500 . ?
C5W C6W 1.388(5) . ?
C5W H5W 0.9500 . ?
C6W H6W 0.9500 . ?
C1Z C2Z 1.397(5) . ?
C1Z C6Z 1.399(5) . ?
C2Z C3Z 1.381(5) . ?
C2Z H2Z 0.9500 . ?
C3Z C4Z 1.385(6) . ?
C3Z H3Z 0.9500 . ?
C4Z C5Z 1.380(6) . ?
C4Z H4Z 0.9500 . ?
C5Z C6Z 1.385(5) . ?
C5Z H5Z 0.9500 . ?
C6Z H6Z 0.9500 . ?
O9 Si9 1.655(2) . ?
O9 H9 0.8400 . ?
Si9 C1CA 1.863(4) . ?
Si9 C1BA 1.866(4) . ?
Si9 C1AA 1.874(3) . ?
C1AA C2AA 1.388(5) . ?
C1AA C6AA 1.403(5) . ?
C2AA C3AA 1.400(5) . ?
C2AA H2AA 0.9500 . ?
C3AA C4AA 1.376(6) . ?
C3AA H3AA 0.9500 . ?
C4AA C5AA 1.378(5) . ?
C4AA H4AA 0.9500 . ?
C5AA C6AA 1.399(5) . ?
C5AA H5AA 0.9500 . ?
C6AA H6AA 0.9500 . ?
C1BA C6BA 1.397(5) . ?
C1BA C2BA 1.414(5) . ?
C2BA C3BA 1.384(5) . ?
C2BA H2BA 0.9500 . ?
C3BA C4BA 1.388(5) . ?
C3BA H3BA 0.9500 . ?
C4BA C5BA 1.386(5) . ?
C4BA H4BA 0.9500 . ?
C5BA C6BA 1.395(5) . ?
C5BA H5BA 0.9500 . ?
C6BA H6BA 0.9500 . ?
C1CA C2CA 1.401(5) . ?
C1CA C6CA 1.402(5) . ?
C2CA C3CA 1.393(5) . ?
C2CA H2CA 0.9500 . ?
C3CA C4CA 1.392(5) . ?
C3CA H3CA 0.9500 . ?
C4CA C5CA 1.380(5) . ?
C4CA H4CA 0.9500 . ?
C5CA C6CA 1.392(5) . ?
C5CA H5CA 0.9500 . ?
C6CA H6CA 0.9500 . ?
O10 Si10 1.651(2) . ?
O10 H10 0.8400 . ?
Si10 C1DA 1.865(4) . ?
Si10 C1EA 1.872(3) . ?
Si10 C1FA 1.873(4) . ?
C1DA C6DA 1.398(5) . ?
C1DA C2DA 1.399(5) . ?
C2DA C3DA 1.389(6) . ?
C2DA H2DA 0.9500 . ?
C3DA C4DA 1.370(6) . ?
C3DA H3DA 0.9500 . ?
C4DA C5DA 1.384(7) . ?
C4DA H4DA 0.9500 . ?
C5DA C6DA 1.388(6) . ?
C5DA H5DA 0.9500 . ?
C6DA H6DA 0.9500 . ?
C1EA C2EA 1.387(5) . ?
C1EA C6EA 1.404(5) . ?
C2EA C3EA 1.389(5) . ?
C2EA H2EA 0.9500 . ?
C3EA C4EA 1.373(6) . ?
C3EA H3EA 0.9500 . ?
C4EA C5EA 1.390(6) . ?
C4EA H4EA 0.9500 . ?
C5EA C6EA 1.379(5) . ?
C5EA H5EA 0.9500 . ?
C6EA H6EA 0.9500 . ?
C1FA C6FA 1.391(5) . ?
C1FA C2FA 1.402(5) . ?
C2FA C3FA 1.391(5) . ?
C2FA H2FA 0.9500 . ?
C3FA C4FA 1.384(5) . ?
C3FA H3FA 0.9500 . ?
C4FA C5FA 1.383(5) . ?
C4FA H4FA 0.9500 . ?
C5FA C6FA 1.398(5) . ?
C5FA H5FA 0.9500 . ?
C6FA H6FA 0.9500 . ?
O11 Si11 1.637(2) . ?
O11 H11 0.8400 . ?
Si11 C1HA 1.859(4) . ?
Si11 C1GA 1.868(3) . ?
Si11 C1IA 1.873(4) . ?
C1GA C2GA 1.402(5) . ?
C1GA C6GA 1.404(5) . ?
C2GA C3GA 1.386(5) . ?
C2GA H2GA 0.9500 . ?
C3GA C4GA 1.387(6) . ?
C3GA H3GA 0.9500 . ?
C4GA C5GA 1.377(5) . ?
C4GA H4GA 0.9500 . ?
C5GA C6GA 1.378(5) . ?
C5GA H5GA 0.9500 . ?
C6GA H6GA 0.9500 . ?
C1HA C6HA 1.412(5) . ?
C1HA C2HA 1.421(5) . ?
C2HA C3HA 1.391(6) . ?
C2HA H2HA 0.9500 . ?
C3HA C4HA 1.377(6) . ?
C3HA H3HA 0.9500 . ?
C4HA C5HA 1.376(6) . ?
C4HA H4HA 0.9500 . ?
C5HA C6HA 1.381(5) . ?
C5HA H5HA 0.9500 . ?
C6HA H6HA 0.9500 . ?
C1IA C6IA 1.382(5) . ?
C1IA C2IA 1.412(6) . ?
C2IA C3IA 1.402(6) . ?
C2IA H2IA 0.9500 . ?
C3IA C4IA 1.380(6) . ?
C3IA H3IA 0.9500 . ?
C4IA C5IA 1.329(7) . ?
C4IA H4IA 0.9500 . ?
C5IA C6IA 1.407(6) . ?
C5IA H5IA 0.9500 . ?
C6IA H6IA 0.9500 . ?
O12 Si12 1.641(3) . ?
O12 H12 0.8400 . ?
Si12 C1KA 1.864(4) . ?
Si12 C1JA 1.872(4) . ?
Si12 C1LA 1.877(4) . ?
C1JA C2JA 1.381(5) . ?
C1JA C6JA 1.389(5) . ?
C2JA C3JA 1.391(5) . ?
C2JA H2JA 0.9500 . ?
C3JA C4JA 1.410(6) . ?
C3JA H3JA 0.9500 . ?
C4JA C5JA 1.346(6) . ?
C4JA H4JA 0.9500 . ?
C5JA C6JA 1.409(6) . ?
C5JA H5JA 0.9500 . ?
C6JA H6JA 0.9500 . ?
C1KA C6KA 1.386(6) . ?
C1KA C2KA 1.438(5) . ?
C2KA C3KA 1.375(6) . ?
C2KA H2KA 0.9500 . ?
C3KA C4KA 1.397(6) . ?
C3KA H3KA 0.9500 . ?
C4KA C5KA 1.335(7) . ?
C4KA H4KA 0.9500 . ?
C5KA C6KA 1.409(6) . ?
C5KA H5KA 0.9500 . ?
C6KA H6KA 0.9500 . ?
C1LA C6LA 1.393(5) . ?
C1LA C2LA 1.408(5) . ?
C2LA C3LA 1.377(5) . ?
C2LA H2LA 0.9500 . ?
C3LA C4LA 1.387(6) . ?
C3LA H3LA 0.9500 . ?
C4LA C5LA 1.385(6) . ?
C4LA H331 0.9500 . ?
C5LA C6LA 1.398(5) . ?
C5LA H5LA 0.9500 . ?
C6LA H6LA 0.9500 . ?
O13 Si13 1.645(2) . ?
O13 H13 0.8400 . ?
Si13 C1NA 1.867(4) . ?
Si13 C1OA 1.868(3) . ?
Si13 C1MA 1.868(4) . ?
C1MA C6MA 1.395(5) . ?
C1MA C2MA 1.397(5) . ?
C2MA C3MA 1.394(5) . ?
C2MA H2MA 0.9500 . ?
C3MA C4MA 1.374(5) . ?
C3MA H3MA 0.9500 . ?
C4MA C5MA 1.381(5) . ?
C4MA H4MA 0.9500 . ?
C5MA C6MA 1.386(5) . ?
C5MA H5MA 0.9500 . ?
C6MA H6MA 0.9500 . ?
C1NA C2NA 1.398(5) . ?
C1NA C6NA 1.400(5) . ?
C2NA C3NA 1.390(5) . ?
C2NA H2NA 0.9500 . ?
C3NA C4NA 1.384(6) . ?
C3NA H3NA 0.9500 . ?
C4NA C5NA 1.388(6) . ?
C4NA H4NA 0.9500 . ?
C5NA C6NA 1.391(6) . ?
C5NA H5NA 0.9500 . ?
C6NA H6NA 0.9500 . ?
C1OA C2OA 1.399(5) . ?
C1OA C6OA 1.408(5) . ?
C2OA C3OA 1.389(5) . ?
C2OA H2OA 0.9500 . ?
C3OA C4OA 1.379(5) . ?
C3OA H3OA 0.9500 . ?
C4OA C5OA 1.387(5) . ?
C4OA H4OA 0.9500 . ?
C5OA C6OA 1.397(5) . ?
C5OA H5OA 0.9500 . ?
C6OA H6OA 0.9500 . ?
O14 Si14 1.639(2) . ?
O14 H14 0.8400 . ?
Si14 C1PA 1.862(4) . ?
Si14 C1QA 1.863(4) . ?
Si14 C1RA 1.865(3) . ?
C1PA C6PA 1.398(5) . ?
C1PA C2PA 1.408(5) . ?
C2PA C3PA 1.369(5) . ?
C2PA H2PA 0.9500 . ?
C3PA C4PA 1.385(6) . ?
C3PA H3PA 0.9500 . ?
C4PA C5PA 1.387(5) . ?
C4PA H4PA 0.9500 . ?
C5PA C6PA 1.385(5) . ?
C5PA H5PA 0.9500 . ?
C6PA H6PA 0.9500 . ?
C1QA C2QA 1.390(5) . ?
C1QA C6QA 1.402(5) . ?
C2QA C3QA 1.395(5) . ?
C2QA H2QA 0.9500 . ?
C3QA C4QA 1.373(5) . ?
C3QA H3QA 0.9500 . ?
C4QA C5QA 1.390(5) . ?
C4QA H4QA 0.9500 . ?
C5QA C6QA 1.378(5) . ?
C5QA H5QA 0.9500 . ?
C6QA H6QA 0.9500 . ?
C1RA C6RA 1.386(5) . ?
C1RA C2RA 1.407(5) . ?
C2RA C3RA 1.385(5) . ?
C2RA H2RA 0.9500 . ?
C3RA C4RA 1.385(5) . ?
C3RA H3RA 0.9500 . ?
C4RA C5RA 1.368(5) . ?
C4RA H4RA 0.9500 . ?
C5RA C6RA 1.388(5) . ?
C5RA H5RA 0.9500 . ?
C6RA H6RA 0.9500 . ?
O15 Si15 1.647(2) . ?
O15 H15 0.8400 . ?
Si15 C1TA 1.861(4) . ?
Si15 C1SA 1.871(4) . ?
Si15 C1UA 1.872(4) . ?
C1SA C2SA 1.399(5) . ?
C1SA C6SA 1.402(5) . ?
C2SA C3SA 1.386(5) . ?
C2SA H2SA 0.9500 . ?
C3SA C4SA 1.399(5) . ?
C3SA H3SA 0.9500 . ?
C4SA C5SA 1.377(5) . ?
C4SA H4SA 0.9500 . ?
C5SA C6SA 1.388(5) . ?
C5SA H5SA 0.9500 . ?
C6SA H6SA 0.9500 . ?
C1TA C2TA 1.399(5) . ?
C1TA C6TA 1.402(5) . ?
C2TA C3TA 1.384(6) . ?
C2TA H2TA 0.9500 . ?
C3TA C4TA 1.394(6) . ?
C3TA H3TA 0.9500 . ?
C4TA C5TA 1.375(6) . ?
C4TA H4TA 0.9500 . ?
C5TA C6TA 1.384(5) . ?
C5TA H5TA 0.9500 . ?
C6TA H6TA 0.9500 . ?
C1UA C2UA 1.399(5) . ?
C1UA C6UA 1.408(5) . ?
C2UA C3UA 1.385(6) . ?
C2UA H2UA 0.9500 . ?
C3UA C4UA 1.389(6) . ?
C3UA H3UA 0.9500 . ?
C4UA C5UA 1.374(6) . ?
C4UA H4UA 0.9500 . ?
C5UA C6UA 1.388(6) . ?
C5UA H5UA 0.9500 . ?
C6UA H6UA 0.9500 . ?
O16 Si16 1.644(2) . ?
O16 H16 0.8400 . ?
Si16 C1ZA 1.862(3) . ?
Si16 C1WA 1.867(3) . ?
Si16 C1VA 1.870(3) . ?
C1VA C2VA 1.398(5) . ?
C1VA C6VA 1.400(5) . ?
C2VA C3VA 1.395(5) . ?
C2VA H2VA 0.9500 . ?
C3VA C4VA 1.390(5) . ?
C3VA H3VA 0.9500 . ?
C4VA C5VA 1.385(5) . ?
C4VA H4VA 0.9500 . ?
C5VA C6VA 1.388(5) . ?
C5VA H5VA 0.9500 . ?
C6VA H6VA 0.9500 . ?
C1WA C2WA 1.400(5) . ?
C1WA C6WA 1.404(5) . ?
C2WA C3WA 1.394(5) . ?
C2WA H2WA 0.9500 . ?
C3WA C4WA 1.380(6) . ?
C3WA H3WA 0.9500 . ?
C4WA C5WA 1.386(6) . ?
C4WA H4WA 0.9500 . ?
C5WA C6WA 1.398(5) . ?
C5WA H5WA 0.9500 . ?
C6WA H6WA 0.9500 . ?
C1ZA C6ZA 1.396(5) . ?
C1ZA C2ZA 1.405(5) . ?
C2ZA C3ZA 1.389(5) . ?
C2ZA H2ZA 0.9500 . ?
C3ZA C4ZA 1.383(6) . ?
C3ZA H3ZA 0.9500 . ?
C4ZA C5ZA 1.387(5) . ?
C4ZA H4ZA 0.9500 . ?
C5ZA C6ZA 1.389(5) . ?
C5ZA H5ZA 0.9500 . ?
C6ZA H6ZA 0.9500 . ?
O17 Si17 1.645(2) . ?
O17 H17 0.8400 . ?
Si17 C1CC 1.863(3) . ?
Si17 C1BC 1.864(3) . ?
Si17 C1AC 1.878(3) . ?
C1AC C6AC 1.390(5) . ?
C1AC C2AC 1.403(4) . ?
C2AC C3AC 1.384(5) . ?
C2AC H2AC 0.9500 . ?
C3AC C4AC 1.384(5) . ?
C3AC H3AC 0.9500 . ?
C4AC C5AC 1.377(5) . ?
C4AC H4AC 0.9500 . ?
C5AC C6AC 1.389(5) . ?
C5AC H5AC 0.9500 . ?
C6AC H6AC 0.9500 . ?
C1BC C6BC 1.391(4) . ?
C1BC C2BC 1.419(4) . ?
C2BC C3BC 1.382(5) . ?
C2BC H2BC 0.9500 . ?
C3BC C4BC 1.396(5) . ?
C3BC H3BC 0.9500 . ?
C4BC C5BC 1.387(4) . ?
C4BC H4BC 0.9500 . ?
C5BC C6BC 1.387(5) . ?
C5BC H5BC 0.9500 . ?
C6BC H6BC 0.9500 . ?
C1CC C6CC 1.377(5) . ?
C1CC C2CC 1.408(5) . ?
C2CC C3CC 1.388(5) . ?
C2CC H2CC 0.9500 . ?
C3CC C4CC 1.385(6) . ?
C3CC H3CC 0.9500 . ?
C4CC C5CC 1.360(6) . ?
C4CC H4CC 0.9500 . ?
C5CC C6CC 1.380(6) . ?
C5CC H5CC 0.9500 . ?
C6CC H6CC 0.9500 . ?
O18 Si18 1.649(2) . ?
O18 H18 0.8400 . ?
Si18 C1FC 1.864(3) . ?
Si18 C1DC 1.865(4) . ?
Si18 C1EC 1.868(3) . ?
C1DC C2DC 1.399(5) . ?
C1DC C6DC 1.400(5) . ?
C2DC C3DC 1.388(5) . ?
C2DC H2DC 0.9500 . ?
C3DC C4DC 1.391(6) . ?
C3DC H3DC 0.9500 . ?
C4DC C5DC 1.383(6) . ?
C4DC H4DC 0.9500 . ?
C5DC C6DC 1.383(5) . ?
C5DC H5DC 0.9500 . ?
C6DC H6DC 0.9500 . ?
C1EC C2EC 1.397(5) . ?
C1EC C6EC 1.405(5) . ?
C2EC C3EC 1.391(5) . ?
C2EC H2EC 0.9500 . ?
C3EC C4EC 1.383(6) . ?
C3EC H3EC 0.9500 . ?
C4EC C5EC 1.378(6) . ?
C4EC H4EC 0.9500 . ?
C5EC C6EC 1.396(5) . ?
C5EC H5EC 0.9500 . ?
C6EC H6EC 0.9500 . ?
C1FC C2FC 1.400(5) . ?
C1FC C6FC 1.409(5) . ?
C2FC C3FC 1.386(5) . ?
C2FC H2FC 0.9500 . ?
C3FC C4FC 1.384(5) . ?
C3FC H3FC 0.9500 . ?
C4FC C5FC 1.380(5) . ?
C4FC H4FC 0.9500 . ?
C5FC C6FC 1.387(5) . ?
C5FC H5FC 0.9500 . ?
C6FC H6FC 0.9500 . ?
O19 Si19 1.644(2) . ?
O19 H19 0.8400 . ?
Si19 C1HC 1.860(4) . ?
Si19 C1IC 1.862(4) . ?
Si19 C1GC 1.869(3) . ?
C1GC C6GC 1.391(5) . ?
C1GC C2GC 1.400(5) . ?
C2GC C3GC 1.386(5) . ?
C2GC H2GC 0.9500 . ?
C3GC C4GC 1.382(6) . ?
C3GC H3GC 0.9500 . ?
C4GC C5GC 1.391(6) . ?
C4GC H4GC 0.9500 . ?
C5GC C6GC 1.401(5) . ?
C5GC H5GC 0.9500 . ?
C6GC H6GC 0.9500 . ?
C1HC C2HC 1.383(5) . ?
C1HC C6HC 1.417(5) . ?
C2HC C3HC 1.407(6) . ?
C2HC H2HC 0.9500 . ?
C3HC C4HC 1.367(6) . ?
C3HC H3HC 0.9500 . ?
C4HC C5HC 1.373(6) . ?
C4HC H4HC 0.9500 . ?
C5HC C6HC 1.369(6) . ?
C5HC H5HC 0.9500 . ?
C6HC H6HC 0.9500 . ?
C1IC C2IC 1.399(5) . ?
C1IC C6IC 1.410(5) . ?
C2IC C3IC 1.383(5) . ?
C2IC H2IC 0.9500 . ?
C3IC C4IC 1.379(5) . ?
C3IC H3IC 0.9500 . ?
C4IC C5IC 1.382(6) . ?
C4IC H4IC 0.9500 . ?
C5IC C6IC 1.386(5) . ?
C5IC H5IC 0.9500 . ?
C6IC H6IC 0.9500 . ?
O20 Si20 1.642(2) . ?
O20 H20 0.8400 . ?
Si20 C1LC 1.865(3) . ?
Si20 C1JC 1.867(3) . ?
Si20 C1KC 1.876(3) . ?
C1JC C2JC 1.393(5) . ?
C1JC C6JC 1.398(5) . ?
C2JC C3JC 1.405(5) . ?
C2JC H2JC 0.9500 . ?
C3JC C4JC 1.362(6) . ?
C3JC H3JC 0.9500 . ?
C4JC C5JC 1.379(6) . ?
C4JC H4JC 0.9500 . ?
C5JC C6JC 1.403(5) . ?
C5JC H5JC 0.9500 . ?
C6JC H6JC 0.9500 . ?
C1KC C2KC 1.392(5) . ?
C1KC C6KC 1.406(4) . ?
C2KC C3KC 1.394(5) . ?
C2KC H2KC 0.9500 . ?
C3KC C4KC 1.386(5) . ?
C3KC H3KC 0.9500 . ?
C4KC C5KC 1.386(5) . ?
C4KC H4KC 0.9500 . ?
C5KC C6KC 1.384(5) . ?
C5KC H5KC 0.9500 . ?
C6KC H6KC 0.9500 . ?
C1LC C6LC 1.402(4) . ?
C1LC C2LC 1.410(5) . ?
C2LC C3LC 1.386(5) . ?
C2LC H2LC 0.9500 . ?
C3LC C4LC 1.393(5) . ?
C3LC H3LC 0.9500 . ?
C4LC C5LC 1.389(5) . ?
C4LC H4LC 0.9500 . ?
C5LC C6LC 1.393(5) . ?
C5LC H5LC 0.9500 . ?
C6LC H6LC 0.9500 . ?
O21 Si21 1.646(2) . ?
O21 H21 0.8400 . ?
Si21 C1OC 1.863(3) . ?
Si21 C1MC 1.869(3) . ?
Si21 C1NC 1.874(4) . ?
C1MC C2MC 1.395(5) . ?
C1MC C6MC 1.407(5) . ?
C2MC C3MC 1.384(5) . ?
C2MC H2MC 0.9500 . ?
C3MC C4MC 1.376(6) . ?
C3MC H3MC 0.9500 . ?
C4MC C5MC 1.387(6) . ?
C4MC H4MC 0.9500 . ?
C5MC C6MC 1.388(5) . ?
C5MC H5MC 0.9500 . ?
C6MC H6MC 0.9500 . ?
C1NC C6NC 1.394(5) . ?
C1NC C2NC 1.396(5) . ?
C2NC C3NC 1.372(5) . ?
C2NC H2NC 0.9500 . ?
C3NC C4NC 1.386(5) . ?
C3NC H3NC 0.9500 . ?
C4NC C5NC 1.370(5) . ?
C4NC H4NC 0.9500 . ?
C5NC C6NC 1.400(5) . ?
C5NC H5NC 0.9500 . ?
C6NC H6NC 0.9500 . ?
C1OC C6OC 1.397(5) . ?
C1OC C2OC 1.399(5) . ?
C2OC C3OC 1.389(5) . ?
C2OC H2OC 0.9500 . ?
C3OC C4OC 1.384(6) . ?
C3OC H3OC 0.9500 . ?
C4OC C5OC 1.376(6) . ?
C4OC H4OC 0.9500 . ?
C5OC C6OC 1.393(5) . ?
C5OC H5OC 0.9500 . ?
C6OC H6OC 0.9500 . ?
O22 Si22 1.645(2) . ?
O22 H22 0.8400 . ?
Si22 C1PC 1.868(3) . ?
Si22 C1RC 1.870(3) . ?
Si22 C1QC 1.876(3) . ?
C1PC C6PC 1.403(4) . ?
C1PC C2PC 1.407(4) . ?
C2PC C3PC 1.391(4) . ?
C2PC H2PC 0.9500 . ?
C3PC C4PC 1.380(5) . ?
C3PC H3PC 0.9500 . ?
C4PC C5PC 1.395(5) . ?
C4PC H4PC 0.9500 . ?
C5PC C6PC 1.389(5) . ?
C5PC H5PC 0.9500 . ?
C6PC H6PC 0.9500 . ?
C1QC C2QC 1.394(5) . ?
C1QC C6QC 1.400(4) . ?
C2QC C3QC 1.399(5) . ?
C2QC H2QC 0.9500 . ?
C3QC C4QC 1.378(5) . ?
C3QC H3QC 0.9500 . ?
C4QC C5QC 1.392(5) . ?
C4QC H4QC 0.9500 . ?
C5QC C6QC 1.389(4) . ?
C5QC H5QC 0.9500 . ?
C6QC H6QC 0.9500 . ?
C1RC C6RC 1.396(4) . ?
C1RC C2RC 1.406(5) . ?
C2RC C3RC 1.383(5) . ?
C2RC H2RC 0.9500 . ?
C3RC C4RC 1.386(5) . ?
C3RC H3RC 0.9500 . ?
C4RC C5RC 1.393(5) . ?
C4RC H4RC 0.9500 . ?
C5RC C6RC 1.390(5) . ?
C5RC H5RC 0.9500 . ?
C6RC H6RC 0.9500 . ?
O23 Si23 1.651(3) . ?
O23 H23 0.8400 . ?
Si23 C1TC 1.864(4) . ?
Si23 C1SC 1.867(3) . ?
Si23 C1UC 1.867(4) . ?
C1SC C6SC 1.391(5) . ?
C1SC C2SC 1.403(5) . ?
C2SC C3SC 1.389(5) . ?
C2SC H2SC 0.9500 . ?
C3SC C4SC 1.380(6) . ?
C3SC H3SC 0.9500 . ?
C4SC C5SC 1.386(6) . ?
C4SC H4SC 0.9500 . ?
C5SC C6SC 1.401(5) . ?
C5SC H5SC 0.9500 . ?
C6SC H6SC 0.9500 . ?
C1TC C2TC 1.393(5) . ?
C1TC C6TC 1.395(5) . ?
C2TC C3TC 1.398(5) . ?
C2TC H2TC 0.9500 . ?
C3TC C4TC 1.385(5) . ?
C3TC H3TC 0.9500 . ?
C4TC C5TC 1.360(5) . ?
C4TC H4TC 0.9500 . ?
C5TC C6TC 1.386(5) . ?
C5TC H5TC 0.9500 . ?
C6TC H6TC 0.9500 . ?
C1UC C6UC 1.393(5) . ?
C1UC C2UC 1.397(5) . ?
C2UC C3UC 1.386(5) . ?
C2UC H2UC 0.9500 . ?
C3UC C4UC 1.407(6) . ?
C3UC H3UC 0.9500 . ?
C4UC C5UC 1.359(6) . ?
C4UC H4UC 0.9500 . ?
C5UC C6UC 1.387(5) . ?
C5UC H5UC 0.9500 . ?
C6UC H6UC 0.9500 . ?
O24 Si24 1.647(2) . ?
O24 H24 0.8400 . ?
Si24 C1ZC 1.864(3) . ?
Si24 C1WC 1.874(4) . ?
Si24 C1VC 1.876(4) . ?
C1VC C2VC 1.379(5) . ?
C1VC C6VC 1.399(5) . ?
C2VC C3VC 1.401(6) . ?
C2VC H2VC 0.9500 . ?
C3VC C4VC 1.364(6) . ?
C3VC H3VC 0.9500 . ?
C4VC C5VC 1.380(6) . ?
C4VC H4VC 0.9500 . ?
C5VC C6VC 1.392(5) . ?
C5VC H5VC 0.9500 . ?
C6VC H6VC 0.9500 . ?
C1WC C2WC 1.397(5) . ?
C1WC C6WC 1.407(5) . ?
C2WC C3WC 1.400(5) . ?
C2WC H2WC 0.9500 . ?
C3WC C4WC 1.386(6) . ?
C3WC H3WC 0.9500 . ?
C4WC C5WC 1.388(6) . ?
C4WC H4WC 0.9500 . ?
C5WC C6WC 1.382(5) . ?
C5WC H5WC 0.9500 . ?
C6WC H6WC 0.9500 . ?
C1ZC C6ZC 1.398(5) . ?
C1ZC C2ZC 1.402(5) . ?
C2ZC C3ZC 1.386(5) . ?
C2ZC H2ZC 0.9500 . ?
C3ZC C4ZC 1.396(6) . ?
C3ZC H3ZC 0.9500 . ?
C4ZC C5ZC 1.375(6) . ?
C4ZC H4ZC 0.9500 . ?
C5ZC C6ZC 1.394(5) . ?
C5ZC H5ZC 0.9500 . ?
C6ZC H6ZC 0.9500 . ?
O25 Si25 1.654(2) . ?
O25 H25 0.8400 . ?
Si25 C1BD 1.861(3) . ?
Si25 C1AD 1.874(3) . ?
Si25 C1CD 1.875(3) . ?
C1AD C2AD 1.397(5) . ?
C1AD C6AD 1.399(5) . ?
C2AD C3AD 1.388(5) . ?
C2AD H2AD 0.9500 . ?
C3AD C4AD 1.391(5) . ?
C3AD H3AD 0.9500 . ?
C4AD C5AD 1.383(5) . ?
C4AD H4AD 0.9500 . ?
C5AD C6AD 1.389(5) . ?
C5AD H5AD 0.9500 . ?
C6AD H6AD 0.9500 . ?
C1BD C6BD 1.397(5) . ?
C1BD C2BD 1.407(5) . ?
C2BD C3BD 1.378(5) . ?
C2BD H2BD 0.9500 . ?
C3BD C4BD 1.387(5) . ?
C3BD H3BD 0.9500 . ?
C4BD C5BD 1.386(5) . ?
C4BD H4BD 0.9500 . ?
C5BD C6BD 1.387(5) . ?
C5BD H5BD 0.9500 . ?
C6BD H6BD 0.9500 . ?
C1CD C6CD 1.396(5) . ?
C1CD C2CD 1.400(5) . ?
C2CD C3CD 1.383(5) . ?
C2CD H2CD 0.9500 . ?
C3CD C4CD 1.384(5) . ?
C3CD H3CD 0.9500 . ?
C4CD C5CD 1.384(5) . ?
C4CD H4CD 0.9500 . ?
C5CD C6CD 1.388(5) . ?
C5CD H5CD 0.9500 . ?
C6CD H6CD 0.9500 . ?
O26 Si26 1.644(2) . ?
O26 H26 0.8392 . ?
Si26 C1FD 1.864(3) . ?
Si26 C1ED 1.870(3) . ?
Si26 C1DD 1.876(3) . ?
C1DD C6DD 1.399(5) . ?
C1DD C2DD 1.402(5) . ?
C2DD C3DD 1.393(5) . ?
C2DD H2DD 0.9500 . ?
C3DD C4DD 1.379(6) . ?
C3DD H3DD 0.9500 . ?
C4DD C5DD 1.375(6) . ?
C4DD H4DD 0.9500 . ?
C5DD C6DD 1.398(5) . ?
C5DD H5DD 0.9500 . ?
C6DD H6DD 0.9500 . ?
C1ED C2ED 1.400(5) . ?
C1ED C6ED 1.406(5) . ?
C2ED C3ED 1.395(5) . ?
C2ED H2ED 0.9500 . ?
C3ED C4ED 1.384(6) . ?
C3ED H3ED 0.9500 . ?
C4ED C5ED 1.389(6) . ?
C4ED H4ED 0.9500 . ?
C5ED C6ED 1.386(5) . ?
C5ED H5ED 0.9500 . ?
C6ED H6ED 0.9500 . ?
C1FD C2FD 1.402(5) . ?
C1FD C6FD 1.411(5) . ?
C2FD C3FD 1.388(5) . ?
C2FD H2FD 0.9500 . ?
C3FD C4FD 1.385(5) . ?
C3FD H3FD 0.9500 . ?
C4FD C5FD 1.390(5) . ?
C4FD H4FD 0.9500 . ?
C5FD C6FD 1.388(5) . ?
C5FD H5FD 0.9500 . ?
C6FD H6FD 0.9500 . ?
O27 Si27 1.644(2) . ?
O27 H27 0.8400 . ?
Si27 C1GD 1.873(3) . ?
Si27 C1HD 1.8748(19) . ?
Si27 C1ID 1.888(4) . ?
C1GD C6GD 1.390(5) . ?
C1GD C2GD 1.403(5) . ?
C2GD C3GD 1.382(5) . ?
C2GD H2GD 0.9500 . ?
C3GD C4GD 1.382(5) . ?
C3GD H3GD 0.9500 . ?
C4GD C5GD 1.377(5) . ?
C4GD H4GD 0.9500 . ?
C5GD C6GD 1.397(5) . ?
C5GD H5GD 0.9500 . ?
C6GD H6GD 0.9500 . ?
C1HD C2HD 1.3900 . ?
C1HD C6HD 1.3900 . ?
C2HD C3HD 1.3900 . ?
C2HD H2HD 0.9500 . ?
C3HD C4HD 1.3900 . ?
C3HD H3HD 0.9500 . ?
C4HD C5HD 1.3900 . ?
C4HD H4HD 0.9500 . ?
C5HD C6HD 1.3900 . ?
C5HD H5HD 0.9500 . ?
C6HD H6HD 0.9500 . ?
C1ID C6ID 1.375(5) . ?
C1ID C2ID 1.397(5) . ?
C2ID C3ID 1.396(5) . ?
C2ID H2ID 0.9500 . ?
C3ID C4ID 1.371(6) . ?
C3ID H3ID 0.9500 . ?
C4ID C5ID 1.354(6) . ?
C4ID H4ID 0.9500 . ?
C5ID C6ID 1.380(5) . ?
C5ID H5ID 0.9500 . ?
C6ID H6ID 0.9500 . ?
O28 Si28 1.658(2) . ?
O28 H28 0.8400 . ?
Si28 C1LD 1.861(4) . ?
Si28 C1JD 1.867(4) . ?
Si28 C1KD 1.867(4) . ?
C1JD C2JD 1.401(5) . ?
C1JD C6JD 1.415(5) . ?
C2JD C3JD 1.396(5) . ?
C2JD H2JD 0.9500 . ?
C3JD C4JD 1.391(6) . ?
C3JD H3JD 0.9500 . ?
C4JD C5JD 1.374(6) . ?
C4JD H4JD 0.9500 . ?
C5JD C6JD 1.379(5) . ?
C5JD H5JD 0.9500 . ?
C6JD H6JD 0.9500 . ?
C1KD C6KD 1.389(5) . ?
C1KD C2KD 1.414(5) . ?
C2KD C3KD 1.391(5) . ?
C2KD H2KD 0.9500 . ?
C3KD C4KD 1.382(6) . ?
C3KD H3KD 0.9500 . ?
C4KD C5KD 1.391(6) . ?
C4KD H4KD 0.9500 . ?
C5KD C6KD 1.378(6) . ?
C5KD H5KD 0.9500 . ?
C6KD H6KD 0.9500 . ?
C1LD C6LD 1.408(5) . ?
C1LD C2LD 1.412(5) . ?
C2LD C3LD 1.384(6) . ?
C2LD H2LD 0.9500 . ?
C3LD C4LD 1.372(6) . ?
C3LD H3LD 0.9500 . ?
C4LD C5LD 1.381(6) . ?
C4LD H4LD 0.9500 . ?
C5LD C6LD 1.387(5) . ?
C5LD H5LD 0.9500 . ?
C6LD H6LD 0.9500 . ?
O29 Si29 1.645(2) . ?
O29 H29 0.8400 . ?
Si29 C1MD 1.865(3) . ?
Si29 C1ND 1.871(3) . ?
Si29 C1OD 1.877(3) . ?
C1MD C2MD 1.396(5) . ?
C1MD C6MD 1.399(5) . ?
C2MD C3MD 1.382(5) . ?
C2MD H2MD 0.9500 . ?
C3MD C4MD 1.383(5) . ?
C3MD H3MD 0.9500 . ?
C4MD C5MD 1.392(5) . ?
C4MD H4MD 0.9500 . ?
C5MD C6MD 1.391(5) . ?
C5MD H5MD 0.9500 . ?
C6MD H6MD 0.9500 . ?
C1ND C2ND 1.403(5) . ?
C1ND C6ND 1.405(5) . ?
C2ND C3ND 1.393(5) . ?
C2ND H2ND 0.9500 . ?
C3ND C4ND 1.384(5) . ?
C3ND H3ND 0.9500 . ?
C4ND C5ND 1.377(5) . ?
C4ND H4ND 0.9500 . ?
C5ND C6ND 1.391(5) . ?
C5ND H5ND 0.9500 . ?
C6ND H6ND 0.9500 . ?
C1OD C6OD 1.395(5) . ?
C1OD C2OD 1.402(5) . ?
C2OD C3OD 1.398(4) . ?
C2OD H2OD 0.9500 . ?
C3OD C4OD 1.388(5) . ?
C3OD H3OD 0.9500 . ?
C4OD C5OD 1.382(5) . ?
C4OD H4OD 0.9500 . ?
C5OD C6OD 1.396(5) . ?
C5OD H5OD 0.9500 . ?
C6OD H6OD 0.9500 . ?
O30 Si30 1.650(3) . ?
O30 H30 0.8400 . ?
Si30 C1RD 1.864(4) . ?
Si30 C1PD 1.866(4) . ?
Si30 C1QD 1.867(4) . ?
C1PD C2PD 1.398(5) . ?
C1PD C6PD 1.404(5) . ?
C2PD C3PD 1.387(6) . ?
C2PD H2PD 0.9500 . ?
C3PD C4PD 1.380(6) . ?
C3PD H3PD 0.9500 . ?
C4PD C5PD 1.378(5) . ?
C4PD H4PD 0.9500 . ?
C5PD C6PD 1.379(5) . ?
C5PD H5PD 0.9500 . ?
C6PD H6PD 0.9500 . ?
C1QD C6QD 1.386(5) . ?
C1QD C2QD 1.400(5) . ?
C2QD C3QD 1.392(6) . ?
C2QD H2QD 0.9500 . ?
C3QD C4QD 1.374(6) . ?
C3QD H3QD 0.9500 . ?
C4QD C5QD 1.380(6) . ?
C4QD H4QD 0.9500 . ?
C5QD C6QD 1.389(6) . ?
C5QD H5QD 0.9500 . ?
C6QD H6QD 0.9500 . ?
C1RD C6RD 1.385(5) . ?
C1RD C2RD 1.388(5) . ?
C2RD C3RD 1.385(6) . ?
C2RD H2RD 0.9500 . ?
C3RD C4RD 1.366(6) . ?
C3RD H3RD 0.9500 . ?
C4RD C5RD 1.387(6) . ?
C4RD H4RD 0.9500 . ?
C5RD C6RD 1.387(6) . ?
C5RD H5RD 0.9500 . ?
C6RD H6RD 0.9500 . ?
O31 Si31 1.648(2) . ?
O31 H31 0.8400 . ?
Si31 C1TD 1.867(4) . ?
Si31 C1UD 1.872(4) . ?
Si31 C1SD 1.874(3) . ?
C1SD C2SD 1.400(5) . ?
C1SD C6SD 1.402(5) . ?
C2SD C3SD 1.385(5) . ?
C2SD H2SD 0.9500 . ?
C3SD C4SD 1.389(5) . ?
C3SD H3SD 0.9500 . ?
C4SD C5SD 1.384(5) . ?
C4SD H4SD 0.9500 . ?
C5SD C6SD 1.394(5) . ?
C5SD H5SD 0.9500 . ?
C6SD H6SD 0.9500 . ?
C1TD C6TD 1.395(5) . ?
C1TD C2TD 1.397(5) . ?
C2TD C3TD 1.392(5) . ?
C2TD H2TD 0.9500 . ?
C3TD C4TD 1.383(6) . ?
C3TD H3TD 0.9500 . ?
C4TD C5TD 1.382(6) . ?
C4TD H4TD 0.9500 . ?
C5TD C6TD 1.392(5) . ?
C5TD H5TD 0.9500 . ?
C6TD H6TD 0.9500 . ?
C1UD C2UD 1.390(5) . ?
C1UD C6UD 1.401(5) . ?
C2UD C3UD 1.389(6) . ?
C2UD H2UD 0.9500 . ?
C3UD C4UD 1.374(6) . ?
C3UD H3UD 0.9500 . ?
C4UD C5UD 1.375(6) . ?
C4UD H4UD 0.9500 . ?
C5UD C6UD 1.389(6) . ?
C5UD H5UD 0.9500 . ?
C6UD H6UD 0.9500 . ?
O32 Si32 1.646(2) . ?
O32 H32 0.8400 . ?
Si32 C1VD 1.861(3) . ?
Si32 C1WD 1.866(3) . ?
Si32 C1ZD 1.870(3) . ?
C1VD C2VD 1.400(5) . ?
C1VD C6VD 1.403(5) . ?
C2VD C3VD 1.392(5) . ?
C2VD H2VD 0.9500 . ?
C3VD C4VD 1.377(5) . ?
C3VD H3VD 0.9500 . ?
C4VD C5VD 1.385(5) . ?
C4VD H4VD 0.9500 . ?
C5VD C6VD 1.389(5) . ?
C5VD H5VD 0.9500 . ?
C6VD H6VD 0.9500 . ?
C1WD C2WD 1.398(5) . ?
C1WD C6WD 1.400(5) . ?
C2WD C3WD 1.378(6) . ?
C2WD H2WD 0.9500 . ?
C3WD C4WD 1.382(6) . ?
C3WD H3WD 0.9500 . ?
C4WD C5WD 1.394(6) . ?
C4WD H4WD 0.9500 . ?
C5WD C6WD 1.370(5) . ?
C5WD H5WD 0.9500 . ?
C6WD H6WD 0.9500 . ?
C1ZD C6ZD 1.389(5) . ?
C1ZD C2ZD 1.400(5) . ?
C2ZD C3ZD 1.378(6) . ?
C2ZD H2ZD 0.9500 . ?
C3ZD C4ZD 1.387(6) . ?
C3ZD H3ZD 0.9500 . ?
C4ZD C5ZD 1.373(6) . ?
C4ZD H4ZD 0.9500 . ?
C5ZD C6ZD 1.399(5) . ?
C5ZD H5ZD 0.9500 . ?
C6ZD H6ZD 0.9500 . ?

loop_
_geom_hbond_atom_site_label_D
_geom_hbond_atom_site_label_H
_geom_hbond_atom_site_label_A
_geom_hbond_distance_DH
_geom_hbond_distance_HA
_geom_hbond_distance_DA
_geom_hbond_angle_DHA
_geom_hbond_site_symmetry_A
O1 H1 O2 0.84 1.95 2.661(3) 141.6 .
O2 H2 O3 0.84 1.97 2.647(3) 136.7 .
O3 H3 O4 0.84 1.91 2.663(3) 148.6 .
O4 H4 O1 0.84 1.86 2.640(3) 154.1 .
O5 H5 O6 0.84 1.98 2.657(3) 137.3 .
O6 H6 O7 0.84 1.96 2.668(3) 142.1 .
O7 H7 O8 0.84 2.00 2.657(4) 134.9 .
O8 H8 O5 0.84 1.97 2.636(3) 135.3 .
O9 H9 O10 0.84 1.95 2.688(3) 146.6 .
O10 H10 O11 0.84 1.96 2.687(3) 145.0 .
O11 H11 O12 0.84 1.94 2.689(4) 147.2 .
O12 H12 O9 0.84 2.05 2.693(3) 132.4 .
O13 H13 O14 0.84 1.98 2.672(3) 139.5 .
O14 H14 O15 0.84 1.95 2.648(4) 140.4 .
O15 H15 O16 0.84 1.93 2.651(3) 143.6 .
O16 H16 O13 0.84 1.95 2.651(3) 139.7 .
O17 H17 O18 0.84 1.93 2.673(3) 146.3 .
O18 H18 O19 0.84 1.96 2.683(3) 143.9 .
O19 H19 O20 0.84 1.93 2.680(3) 148.3 .
O20 H20 O17 0.84 1.85 2.643(3) 156.5 .
O21 H21 O22 0.84 1.94 2.659(3) 143.5 .
O22 H22 O23 0.84 2.01 2.662(3) 133.5 .
O23 H23 O24 0.84 1.91 2.615(3) 140.9 .
O24 H24 O21 0.84 1.90 2.642(3) 146.0 .
O25 H25 O26 0.84 1.88 2.681(3) 160.3 .
O26 H26 O27 0.84 2.12 2.660(3) 121.7 .
O27 H27 O28 0.84 1.94 2.701(3) 150.6 .
O28 H28 O25 0.84 2.04 2.723(3) 137.9 .
O29 H29 O30 0.84 1.97 2.663(4) 139.1 .
O30 H30 O31 0.84 1.93 2.642(4) 141.8 .
O31 H31 O32 0.84 1.91 2.628(3) 142.2 .
O32 H32 O29 0.84 1.89 2.648(3) 149.1 .

loop_
_geom_torsion_atom_site_label_1
_geom_torsion_atom_site_label_2
_geom_torsion_atom_site_label_3
_geom_torsion_atom_site_label_4
_geom_torsion
_geom_torsion_site_symmetry_1
_geom_torsion_site_symmetry_2
_geom_torsion_site_symmetry_3
_geom_torsion_site_symmetry_4
_geom_torsion_publ_flag
O1 Si1 C1A C2A 170.9(3) . . . . ?
C1B Si1 C1A C2A -69.7(3) . . . . ?
C1C Si1 C1A C2A 50.8(3) . . . . ?
O1 Si1 C1A C6A -12.8(3) . . . . ?
C1B Si1 C1A C6A 106.6(3) . . . . ?
C1C Si1 C1A C6A -132.9(3) . . . . ?
C6A C1A C2A C3A 0.6(5) . . . . ?
Si1 C1A C2A C3A 177.2(3) . . . . ?
C1A C2A C3A C4A -0.9(6) . . . . ?
C2A C3A C4A C5A 0.7(6) . . . . ?
C3A C4A C5A C6A -0.1(6) . . . . ?
C4A C5A C6A C1A -0.1(6) . . . . ?
C2A C1A C6A C5A -0.1(5) . . . . ?
Si1 C1A C6A C5A -176.5(3) . . . . ?
O1 Si1 C1B C2B -178.5(3) . . . . ?
C1A Si1 C1B C2B 63.3(3) . . . . ?
C1C Si1 C1B C2B -56.5(3) . . . . ?
O1 Si1 C1B C6B 5.8(3) . . . . ?
C1A Si1 C1B C6B -112.5(3) . . . . ?
C1C Si1 C1B C6B 127.8(3) . . . . ?
C6B C1B C2B C3B -0.4(5) . . . . ?
Si1 C1B C2B C3B -176.3(3) . . . . ?
C1B C2B C3B C4B 0.2(5) . . . . ?
C2B C3B C4B C5B 0.0(5) . . . . ?
C3B C4B C5B C6B 0.0(5) . . . . ?
C4B C5B C6B C1B -0.1(6) . . . . ?
C2B C1B C6B C5B 0.3(5) . . . . ?
Si1 C1B C6B C5B 176.2(3) . . . . ?
O1 Si1 C1C C2C 115.4(3) . . . . ?
C1B Si1 C1C C2C -6.2(3) . . . . ?
C1A Si1 C1C C2C -126.2(3) . . . . ?
O1 Si1 C1C C6C -66.3(3) . . . . ?
C1B Si1 C1C C6C 172.0(2) . . . . ?
C1A Si1 C1C C6C 52.1(3) . . . . ?
C6C C1C C2C C3C -1.6(5) . . . . ?
Si1 C1C C2C C3C 176.7(3) . . . . ?
C1C C2C C3C C4C -0.2(5) . . . . ?
C2C C3C C4C C5C 2.6(5) . . . . ?
C3C C4C C5C C6C -3.1(5) . . . . ?
C4C C5C C6C C1C 1.3(5) . . . . ?
C2C C1C C6C C5C 1.0(5) . . . . ?
Si1 C1C C6C C5C -177.4(3) . . . . ?
O2 Si2 C1D C2D -67.1(3) . . . . ?
C1F Si2 C1D C2D 48.9(3) . . . . ?
C1E Si2 C1D C2D 171.4(3) . . . . ?
O2 Si2 C1D C6D 109.7(3) . . . . ?
C1F Si2 C1D C6D -134.3(3) . . . . ?
C1E Si2 C1D C6D -11.8(3) . . . . ?
C6D C1D C2D C3D 1.6(5) . . . . ?
Si2 C1D C2D C3D 178.5(3) . . . . ?
C1D C2D C3D C4D -2.1(5) . . . . ?
C2D C3D C4D C5D 1.0(6) . . . . ?
C3D C4D C5D C6D 0.6(6) . . . . ?
C4D C5D C6D C1D -1.1(6) . . . . ?
C2D C1D C6D C5D 0.0(5) . . . . ?
Si2 C1D C6D C5D -176.9(3) . . . . ?
O2 Si2 C1E C6E -29.5(3) . . . . ?
C1F Si2 C1E C6E -144.9(3) . . . . ?
C1D Si2 C1E C6E 92.1(3) . . . . ?
O2 Si2 C1E C2E 156.4(3) . . . . ?
C1F Si2 C1E C2E 41.0(3) . . . . ?
C1D Si2 C1E C2E -82.0(3) . . . . ?
C6E C1E C2E C3E -1.4(5) . . . . ?
Si2 C1E C2E C3E 172.9(3) . . . . ?
C1E C2E C3E C4E -0.7(5) . . . . ?
C2E C3E C4E C5E 1.9(6) . . . . ?
C3E C4E C5E C6E -1.1(6) . . . . ?
C4E C5E C6E C1E -1.0(6) . . . . ?
C2E C1E C6E C5E 2.2(5) . . . . ?
Si2 C1E C6E C5E -172.0(3) . . . . ?
O2 Si2 C1F C2F -40.4(4) . . . . ?
C1E Si2 C1F C2F 79.0(4) . . . . ?
C1D Si2 C1F C2F -160.4(4) . . . . ?
O2 Si2 C1F C6F 140.7(3) . . . . ?
C1E Si2 C1F C6F -99.9(3) . . . . ?
C1D Si2 C1F C6F 20.6(4) . . . . ?
C6F C1F C2F C3F 2.9(8) . . . . ?
Si2 C1F C2F C3F -176.1(5) . . . . ?
C1F C2F C3F C4F -2.4(10) . . . . ?
C2F C3F C4F C5F 0.6(9) . . . . ?
C3F C4F C5F C6F 0.4(7) . . . . ?
C2F C1F C6F C5F -1.9(6) . . . . ?
Si2 C1F C6F C5F 177.1(3) . . . . ?
C4F C5F C6F C1F 0.2(7) . . . . ?
O3 Si3 C1G C2G 122.2(3) . . . . ?
C1H Si3 C1G C2G 2.7(3) . . . . ?
C1I Si3 C1G C2G -121.6(3) . . . . ?
O3 Si3 C1G C6G -59.1(3) . . . . ?
C1H Si3 C1G C6G -178.5(3) . . . . ?
C1I Si3 C1G C6G 57.1(3) . . . . ?
C6G C1G C2G C3G -0.2(5) . . . . ?
Si3 C1G C2G C3G 178.5(3) . . . . ?
C1G C2G C3G C4G -0.9(6) . . . . ?
C2G C3G C4G C5G 1.1(6) . . . . ?
C3G C4G C5G C6G -0.2(6) . . . . ?
C4G C5G C6G C1G -1.0(6) . . . . ?
C2G C1G C6G C5G 1.2(5) . . . . ?
Si3 C1G C6G C5G -177.7(3) . . . . ?
O3 Si3 C1H C6H -56.7(3) . . . . ?
C1G Si3 C1H C6H 62.8(3) . . . . ?
C1I Si3 C1H C6H -173.1(3) . . . . ?
O3 Si3 C1H C2H 119.9(3) . . . . ?
C1G Si3 C1H C2H -120.7(3) . . . . ?
C1I Si3 C1H C2H 3.5(4) . . . . ?
C6H C1H C2H C3H -3.3(6) . . . . ?
Si3 C1H C2H C3H 180.0(3) . . . . ?
C1H C2H C3H C4H 0.4(6) . . . . ?
C2H C3H C4H C5H 2.5(6) . . . . ?
C3H C4H C5H C6H -2.5(7) . . . . ?
C2H C1H C6H C5H 3.4(6) . . . . ?
Si3 C1H C6H C5H -179.9(3) . . . . ?
C4H C5H C6H C1H -0.5(7) . . . . ?
O3 Si3 C1I C2I 174.1(3) . . . . ?
C1G Si3 C1I C2I 56.0(3) . . . . ?
C1H Si3 C1I C2I -67.5(3) . . . . ?
O3 Si3 C1I C6I -5.0(3) . . . . ?
C1G Si3 C1I C6I -123.2(3) . . . . ?
C1H Si3 C1I C6I 113.3(3) . . . . ?
C6I C1I C2I C3I -1.7(5) . . . . ?
Si3 C1I C2I C3I 179.1(3) . . . . ?
C1I C2I C3I C4I 0.9(5) . . . . ?
C2I C3I C4I C5I 0.8(5) . . . . ?
C3I C4I C5I C6I -1.7(5) . . . . ?
C4I C5I C6I C1I 0.8(6) . . . . ?
C2I C1I C6I C5I 0.9(5) . . . . ?
Si3 C1I C6I C5I -179.9(3) . . . . ?
O4 Si4 C1J C6J -9.4(3) . . . . ?
C1K Si4 C1J C6J 109.3(3) . . . . ?
C1L Si4 C1J C6J -127.8(3) . . . . ?
O4 Si4 C1J C2J 174.9(3) . . . . ?
C1K Si4 C1J C2J -66.4(3) . . . . ?
C1L Si4 C1J C2J 56.6(3) . . . . ?
C6J C1J C2J C3J -0.1(6) . . . . ?
Si4 C1J C2J C3J 175.8(3) . . . . ?
C1J C2J C3J C4J 0.3(7) . . . . ?
C2J C3J C4J C5J 0.7(6) . . . . ?
C3J C4J C5J C6J -1.8(6) . . . . ?
C4J C5J C6J C1J 2.1(7) . . . . ?
C2J C1J C6J C5J -1.1(6) . . . . ?
Si4 C1J C6J C5J -176.9(3) . . . . ?
O4 Si4 C1K C6K 79.3(3) . . . . ?
C1L Si4 C1K C6K -162.4(3) . . . . ?
C1J Si4 C1K C6K -37.1(3) . . . . ?
O4 Si4 C1K C2K -100.2(3) . . . . ?
C1L Si4 C1K C2K 18.1(3) . . . . ?
C1J Si4 C1K C2K 143.4(3) . . . . ?
C6K C1K C2K C3K 1.4(5) . . . . ?
Si4 C1K C2K C3K -179.1(3) . . . . ?
C1K C2K C3K C4K -0.6(6) . . . . ?
C2K C3K C4K C5K -0.4(6) . . . . ?
C3K C4K C5K C6K 0.6(5) . . . . ?
C4K C5K C6K C1K 0.2(5) . . . . ?
C2K C1K C6K C5K -1.1(5) . . . . ?
Si4 C1K C6K C5K 179.3(3) . . . . ?
O4 Si4 C1L C2L 174.8(3) . . . . ?
C1K Si4 C1L C2L 54.7(3) . . . . ?
C1J Si4 C1L C2L -67.2(3) . . . . ?
O4 Si4 C1L C6L -5.9(3) . . . . ?
C1K Si4 C1L C6L -126.0(3) . . . . ?
C1J Si4 C1L C6L 112.1(3) . . . . ?
C6L C1L C2L C3L 0.5(5) . . . . ?
Si4 C1L C2L C3L 179.8(3) . . . . ?
C1L C2L C3L C4L -0.6(6) . . . . ?
C2L C3L C4L C5L 0.9(5) . . . . ?
C3L C4L C5L C6L -1.0(5) . . . . ?
C4L C5L C6L C1L 0.9(5) . . . . ?
C2L C1L C6L C5L -0.6(5) . . . . ?
Si4 C1L C6L C5L -179.9(2) . . . . ?
O5 Si5 C1M C6M 166.9(3) . . . . ?
C1N Si5 C1M C6M -72.7(3) . . . . ?
C1O Si5 C1M C6M 49.0(3) . . . . ?
O5 Si5 C1M C2M -16.1(3) . . . . ?
C1N Si5 C1M C2M 104.3(3) . . . . ?
C1O Si5 C1M C2M -134.0(3) . . . . ?
C6M C1M C2M C3M 0.1(5) . . . . ?
Si5 C1M C2M C3M -177.1(3) . . . . ?
C1M C2M C3M C4M -0.1(6) . . . . ?
C2M C3M C4M C5M 0.2(6) . . . . ?
C3M C4M C5M C6M -0.5(6) . . . . ?
C2M C1M C6M C5M -0.3(5) . . . . ?
Si5 C1M C6M C5M 176.9(3) . . . . ?
C4M C5M C6M C1M 0.5(6) . . . . ?
O5 Si5 C1N C6N 146.5(3) . . . . ?
C1O Si5 C1N C6N -96.2(3) . . . . ?
C1M Si5 C1N C6N 26.1(3) . . . . ?
O5 Si5 C1N C2N -37.2(3) . . . . ?
C1O Si5 C1N C2N 80.1(3) . . . . ?
C1M Si5 C1N C2N -157.6(3) . . . . ?
C6N C1N C2N C3N 1.0(5) . . . . ?
Si5 C1N C2N C3N -175.5(3) . . . . ?
C1N C2N C3N C4N 0.4(6) . . . . ?
C2N C3N C4N C5N -1.7(6) . . . . ?
C3N C4N C5N C6N 1.6(5) . . . . ?
C4N C5N C6N C1N -0.1(5) . . . . ?
C2N C1N C6N C5N -1.1(5) . . . . ?
Si5 C1N C6N C5N 175.3(3) . . . . ?
O5 Si5 C1O C2O 131.4(3) . . . . ?
C1N Si5 C1O C2O 12.9(3) . . . . ?
C1M Si5 C1O C2O -109.5(3) . . . . ?
O5 Si5 C1O C6O -47.2(3) . . . . ?
C1N Si5 C1O C6O -165.8(3) . . . . ?
C1M Si5 C1O C6O 71.9(3) . . . . ?
C6O C1O C2O C3O -1.1(5) . . . . ?
Si5 C1O C2O C3O -179.7(3) . . . . ?
C1O C2O C3O C4O 0.0(5) . . . . ?
C2O C3O C4O C5O 1.6(6) . . . . ?
C3O C4O C5O C6O -2.1(6) . . . . ?
C4O C5O C6O C1O 1.0(6) . . . . ?
C2O C1O C6O C5O 0.6(5) . . . . ?
Si5 C1O C6O C5O 179.3(3) . . . . ?
O6 Si6 C1P C2P -52.7(3) . . . . ?
C1Q Si6 C1P C2P -173.0(3) . . . . ?
C1R Si6 C1P C2P 62.9(3) . . . . ?
O6 Si6 C1P C6P 124.3(3) . . . . ?
C1Q Si6 C1P C6P 4.0(3) . . . . ?
C1R Si6 C1P C6P -120.1(3) . . . . ?
C6P C1P C2P C3P 0.4(5) . . . . ?
Si6 C1P C2P C3P 177.7(3) . . . . ?
C1P C2P C3P C4P -0.4(6) . . . . ?
C2P C3P C4P C5P 0.8(6) . . . . ?
C3P C4P C5P C6P -1.2(5) . . . . ?
C4P C5P C6P C1P 1.3(5) . . . . ?
C2P C1P C6P C5P -0.9(5) . . . . ?
Si6 C1P C6P C5P -178.0(3) . . . . ?
O6 Si6 C1Q C6Q -179.3(2) . . . . ?
C1R Si6 C1Q C6Q 64.4(3) . . . . ?
C1P Si6 C1Q C6Q -58.1(3) . . . . ?
O6 Si6 C1Q C2Q -0.6(3) . . . . ?
C1R Si6 C1Q C2Q -116.9(3) . . . . ?
C1P Si6 C1Q C2Q 120.6(3) . . . . ?
C6Q C1Q C2Q C3Q 1.3(5) . . . . ?
Si6 C1Q C2Q C3Q -177.5(3) . . . . ?
C1Q C2Q C3Q C4Q -0.7(5) . . . . ?
C2Q C3Q C4Q C5Q 0.0(5) . . . . ?
C3Q C4Q C5Q C6Q 0.1(5) . . . . ?
C4Q C5Q C6Q C1Q 0.5(5) . . . . ?
C2Q C1Q C6Q C5Q -1.2(5) . . . . ?
Si6 C1Q C6Q C5Q 177.6(2) . . . . ?
O6 Si6 C1R C2R 146.1(3) . . . . ?
C1Q Si6 C1R C2R -95.5(3) . . . . ?
C1P Si6 C1R C2R 27.3(3) . . . . ?
O6 Si6 C1R C6R -35.4(3) . . . . ?
C1Q Si6 C1R C6R 83.1(3) . . . . ?
C1P Si6 C1R C6R -154.2(3) . . . . ?
C6R C1R C2R C3R -0.6(5) . . . . ?
Si6 C1R C2R C3R 178.0(3) . . . . ?
C1R C2R C3R C4R 0.0(5) . . . . ?
C2R C3R C4R C5R 0.7(5) . . . . ?
C3R C4R C5R C6R -0.9(5) . . . . ?
C4R C5R C6R C1R 0.3(5) . . . . ?
C2R C1R C6R C5R 0.4(5) . . . . ?
Si6 C1R C6R C5R -178.1(3) . . . . ?
O7 Si7 C1S C2S -36.3(3) . . . . ?
C1U Si7 C1S C2S 82.8(3) . . . . ?
C1T Si7 C1S C2S -154.3(3) . . . . ?
O7 Si7 C1S C6S 147.8(3) . . . . ?
C1U Si7 C1S C6S -93.0(3) . . . . ?
C1T Si7 C1S C6S 29.8(3) . . . . ?
C6S C1S C2S C3S 1.1(5) . . . . ?
Si7 C1S C2S C3S -174.9(3) . . . . ?
C1S C2S C3S C4S 0.0(6) . . . . ?
C2S C3S C4S C5S -1.5(6) . . . . ?
C3S C4S C5S C6S 2.0(6) . . . . ?
C4S C5S C6S C1S -0.9(6) . . . . ?
C2S C1S C6S C5S -0.6(5) . . . . ?
Si7 C1S C6S C5S 175.4(3) . . . . ?
O7 Si7 C1T C6T -46.4(3) . . . . ?
C1U Si7 C1T C6T -165.5(3) . . . . ?
C1S Si7 C1T C6T 73.4(3) . . . . ?
O7 Si7 C1T C2T 131.0(3) . . . . ?
C1U Si7 C1T C2T 11.9(4) . . . . ?
C1S Si7 C1T C2T -109.2(3) . . . . ?
C6T C1T C2T C3T -1.8(6) . . . . ?
Si7 C1T C2T C3T -179.3(3) . . . . ?
C1T C2T C3T C4T 0.9(7) . . . . ?
C2T C3T C4T C5T 1.7(7) . . . . ?
C3T C4T C5T C6T -3.5(6) . . . . ?
C2T C1T C6T C5T -0.1(6) . . . . ?
Si7 C1T C6T C5T 177.5(3) . . . . ?
C4T C5T C6T C1T 2.7(6) . . . . ?
O7 Si7 C1U C2U -30.5(3) . . . . ?
C1S Si7 C1U C2U -149.8(3) . . . . ?
C1T Si7 C1U C2U 86.9(3) . . . . ?
O7 Si7 C1U C6U 152.3(3) . . . . ?
C1S Si7 C1U C6U 32.9(3) . . . . ?
C1T Si7 C1U C6U -90.3(3) . . . . ?
C6U C1U C2U C3U -0.6(6) . . . . ?
Si7 C1U C2U C3U -178.0(3) . . . . ?
C1U C2U C3U C4U 1.5(6) . . . . ?
C2U C3U C4U C5U -1.5(6) . . . . ?
C3U C4U C5U C6U 0.8(7) . . . . ?
C4U C5U C6U C1U 0.0(7) . . . . ?
C2U C1U C6U C5U -0.1(6) . . . . ?
Si7 C1U C6U C5U 177.3(3) . . . . ?
O8 Si8 C1V C6V -52.1(3) . . . . ?
C1Z Si8 C1V C6V 64.0(3) . . . . ?
C1W Si8 C1V C6V -172.5(3) . . . . ?
O8 Si8 C1V C2V 125.9(3) . . . . ?
C1Z Si8 C1V C2V -118.1(3) . . . . ?
C1W Si8 C1V C2V 5.5(3) . . . . ?
C6V C1V C2V C3V -1.1(5) . . . . ?
Si8 C1V C2V C3V -179.1(3) . . . . ?
C1V C2V C3V C4V 0.9(6) . . . . ?
C2V C3V C4V C5V 0.1(6) . . . . ?
C3V C4V C5V C6V -0.9(6) . . . . ?
C4V C5V C6V C1V 0.7(6) . . . . ?
C2V C1V C6V C5V 0.3(5) . . . . ?
Si8 C1V C6V C5V 178.4(3) . . . . ?
O8 Si8 C1W C6W 166.0(3) . . . . ?
C1Z Si8 C1W C6W 50.8(3) . . . . ?
C1V Si8 C1W C6W -73.3(3) . . . . ?
O8 Si8 C1W C2W -11.6(3) . . . . ?
C1Z Si8 C1W C2W -126.8(3) . . . . ?
C1V Si8 C1W C2W 109.1(3) . . . . ?
C6W C1W C2W C3W -0.8(5) . . . . ?
Si8 C1W C2W C3W 176.9(3) . . . . ?
C1W C2W C3W C4W -0.6(5) . . . . ?
C2W C3W C4W C5W 2.0(5) . . . . ?
C3W C4W C5W C6W -2.1(5) . . . . ?
C4W C5W C6W C1W 0.6(5) . . . . ?
C2W C1W C6W C5W 0.8(5) . . . . ?
Si8 C1W C6W C5W -176.9(3) . . . . ?
O8 Si8 C1Z C2Z -58.9(3) . . . . ?
C1V Si8 C1Z C2Z -177.3(3) . . . . ?
C1W Si8 C1Z C2Z 58.3(3) . . . . ?
O8 Si8 C1Z C6Z 120.4(3) . . . . ?
C1V Si8 C1Z C6Z 2.0(4) . . . . ?
C1W Si8 C1Z C6Z -122.3(3) . . . . ?
C6Z C1Z C2Z C3Z -0.1(5) . . . . ?
Si8 C1Z C2Z C3Z 179.2(3) . . . . ?
C1Z C2Z C3Z C4Z 0.6(6) . . . . ?
C2Z C3Z C4Z C5Z -0.6(6) . . . . ?
C3Z C4Z C5Z C6Z 0.1(6) . . . . ?
C4Z C5Z C6Z C1Z 0.4(6) . . . . ?
C2Z C1Z C6Z C5Z -0.4(5) . . . . ?
Si8 C1Z C6Z C5Z -179.7(3) . . . . ?
O9 Si9 C1AA C2AA -13.9(3) . . . . ?
C1CA Si9 C1AA C2AA 105.6(3) . . . . ?
C1BA Si9 C1AA C2AA -130.2(3) . . . . ?
O9 Si9 C1AA C6AA 172.2(3) . . . . ?
C1CA Si9 C1AA C6AA -68.4(3) . . . . ?
C1BA Si9 C1AA C6AA 55.9(3) . . . . ?
C6AA C1AA C2AA C3AA 0.7(5) . . . . ?
Si9 C1AA C2AA C3AA -173.6(3) . . . . ?
C1AA C2AA C3AA C4AA -0.3(6) . . . . ?
C2AA C3AA C4AA C5AA -0.6(6) . . . . ?
C3AA C4AA C5AA C6AA 1.0(6) . . . . ?
C4AA C5AA C6AA C1AA -0.6(5) . . . . ?
C2AA C1AA C6AA C5AA -0.3(5) . . . . ?
Si9 C1AA C6AA C5AA 173.8(3) . . . . ?
O9 Si9 C1BA C6BA 131.6(3) . . . . ?
C1CA Si9 C1BA C6BA 11.6(3) . . . . ?
C1AA Si9 C1BA C6BA -110.8(3) . . . . ?
O9 Si9 C1BA C2BA -50.7(3) . . . . ?
C1CA Si9 C1BA C2BA -170.7(3) . . . . ?
C1AA Si9 C1BA C2BA 66.8(3) . . . . ?
C6BA C1BA C2BA C3BA -3.5(6) . . . . ?
Si9 C1BA C2BA C3BA 178.7(3) . . . . ?
C1BA C2BA C3BA C4BA 1.4(6) . . . . ?
C2BA C3BA C4BA C5BA 1.1(6) . . . . ?
C3BA C4BA C5BA C6BA -1.4(6) . . . . ?
C4BA C5BA C6BA C1BA -0.8(6) . . . . ?
C2BA C1BA C6BA C5BA 3.2(5) . . . . ?
Si9 C1BA C6BA C5BA -179.1(3) . . . . ?
O9 Si9 C1CA C2CA -63.9(3) . . . . ?
C1BA Si9 C1CA C2CA 53.6(3) . . . . ?
C1AA Si9 C1CA C2CA 178.0(3) . . . . ?
O9 Si9 C1CA C6CA 115.8(3) . . . . ?
C1BA Si9 C1CA C6CA -126.6(3) . . . . ?
C1AA Si9 C1CA C6CA -2.3(3) . . . . ?
C6CA C1CA C2CA C3CA 2.4(5) . . . . ?
Si9 C1CA C2CA C3CA -177.9(3) . . . . ?
C1CA C2CA C3CA C4CA -1.3(6) . . . . ?
C2CA C3CA C4CA C5CA -0.3(6) . . . . ?
C3CA C4CA C5CA C6CA 0.7(6) . . . . ?
C4CA C5CA C6CA C1CA 0.5(5) . . . . ?
C2CA C1CA C6CA C5CA -2.0(5) . . . . ?
Si9 C1CA C6CA C5CA 178.3(3) . . . . ?
O10 Si10 C1DA C6DA 156.8(3) . . . . ?
C1EA Si10 C1DA C6DA -86.6(3) . . . . ?
C1FA Si10 C1DA C6DA 37.5(4) . . . . ?
O10 Si10 C1DA C2DA -25.8(3) . . . . ?
C1EA Si10 C1DA C2DA 90.9(3) . . . . ?
C1FA Si10 C1DA C2DA -145.0(3) . . . . ?
C6DA C1DA C2DA C3DA 0.4(5) . . . . ?
Si10 C1DA C2DA C3DA -177.2(3) . . . . ?
C1DA C2DA C3DA C4DA 1.1(6) . . . . ?
C2DA C3DA C4DA C5DA -1.6(6) . . . . ?
C3DA C4DA C5DA C6DA 0.6(6) . . . . ?
C4DA C5DA C6DA C1DA 1.0(6) . . . . ?
C2DA C1DA C6DA C5DA -1.5(6) . . . . ?
Si10 C1DA C6DA C5DA 176.1(3) . . . . ?
O10 Si10 C1EA C2EA -117.7(3) . . . . ?
C1DA Si10 C1EA C2EA 126.9(3) . . . . ?
C1FA Si10 C1EA C2EA 1.5(3) . . . . ?
O10 Si10 C1EA C6EA 59.5(3) . . . . ?
C1DA Si10 C1EA C6EA -55.8(3) . . . . ?
C1FA Si10 C1EA C6EA 178.7(3) . . . . ?
C6EA C1EA C2EA C3EA 0.2(5) . . . . ?
Si10 C1EA C2EA C3EA 177.4(3) . . . . ?
C1EA C2EA C3EA C4EA -0.8(6) . . . . ?
C2EA C3EA C4EA C5EA 0.5(6) . . . . ?
C3EA C4EA C5EA C6EA 0.3(6) . . . . ?
C4EA C5EA C6EA C1EA -1.0(6) . . . . ?
C2EA C1EA C6EA C5EA 0.7(6) . . . . ?
Si10 C1EA C6EA C5EA -176.7(3) . . . . ?
O10 Si10 C1FA C6FA 177.0(3) . . . . ?
C1DA Si10 C1FA C6FA -65.4(3) . . . . ?
C1EA Si10 C1FA C6FA 58.4(3) . . . . ?
O10 Si10 C1FA C2FA -1.9(3) . . . . ?
C1DA Si10 C1FA C2FA 115.7(3) . . . . ?
C1EA Si10 C1FA C2FA -120.5(3) . . . . ?
C6FA C1FA C2FA C3FA -0.4(5) . . . . ?
Si10 C1FA C2FA C3FA 178.5(3) . . . . ?
C1FA C2FA C3FA C4FA 1.1(5) . . . . ?
C2FA C3FA C4FA C5FA -0.6(5) . . . . ?
C3FA C4FA C5FA C6FA -0.5(6) . . . . ?
C2FA C1FA C6FA C5FA -0.7(5) . . . . ?
Si10 C1FA C6FA C5FA -179.6(3) . . . . ?
C4FA C5FA C6FA C1FA 1.2(6) . . . . ?
O11 Si11 C1GA C2GA -13.8(4) . . . . ?
C1HA Si11 C1GA C2GA 106.1(3) . . . . ?
C1IA Si11 C1GA C2GA -132.7(3) . . . . ?
O11 Si11 C1GA C6GA 168.1(3) . . . . ?
C1HA Si11 C1GA C6GA -72.1(3) . . . . ?
C1IA Si11 C1GA C6GA 49.1(3) . . . . ?
C6GA C1GA C2GA C3GA -0.9(6) . . . . ?
Si11 C1GA C2GA C3GA -179.1(3) . . . . ?
C1GA C2GA C3GA C4GA 0.9(6) . . . . ?
C2GA C3GA C4GA C5GA -0.4(6) . . . . ?
C3GA C4GA C5GA C6GA -0.1(6) . . . . ?
C4GA C5GA C6GA C1GA 0.2(6) . . . . ?
C2GA C1GA C6GA C5GA 0.3(5) . . . . ?
Si11 C1GA C6GA C5GA 178.6(3) . . . . ?
O11 Si11 C1HA C6HA 159.0(3) . . . . ?
C1GA Si11 C1HA C6HA 40.4(4) . . . . ?
C1IA Si11 C1HA C6HA -79.6(3) . . . . ?
O11 Si11 C1HA C2HA -19.2(4) . . . . ?
C1GA Si11 C1HA C2HA -137.9(4) . . . . ?
C1IA Si11 C1HA C2HA 102.2(4) . . . . ?
C6HA C1HA C2HA C3HA -1.2(7) . . . . ?
Si11 C1HA C2HA C3HA 177.1(4) . . . . ?
C1HA C2HA C3HA C4HA 1.5(8) . . . . ?
C2HA C3HA C4HA C5HA -2.1(9) . . . . ?
C3HA C4HA C5HA C6HA 2.5(8) . . . . ?
C4HA C5HA C6HA C1HA -2.4(7) . . . . ?
C2HA C1HA C6HA C5HA 1.7(6) . . . . ?
Si11 C1HA C6HA C5HA -176.6(3) . . . . ?
O11 Si11 C1IA C6IA 151.9(3) . . . . ?
C1HA Si11 C1IA C6IA 30.3(4) . . . . ?
C1GA Si11 C1IA C6IA -90.2(4) . . . . ?
O11 Si11 C1IA C2IA -32.1(3) . . . . ?
C1HA Si11 C1IA C2IA -153.7(3) . . . . ?
C1GA Si11 C1IA C2IA 85.7(3) . . . . ?
C6IA C1IA C2IA C3IA 0.5(6) . . . . ?
Si11 C1IA C2IA C3IA -175.7(3) . . . . ?
C1IA C2IA C3IA C4IA -0.3(7) . . . . ?
C2IA C3IA C4IA C5IA -0.4(7) . . . . ?
C3IA C4IA C5IA C6IA 0.8(7) . . . . ?
C2IA C1IA C6IA C5IA -0.2(6) . . . . ?
Si11 C1IA C6IA C5IA 175.9(3) . . . . ?
C4IA C5IA C6IA C1IA -0.5(7) . . . . ?
O12 Si12 C1JA C2JA -79.7(3) . . . . ?
C1KA Si12 C1JA C2JA 160.7(3) . . . . ?
C1LA Si12 C1JA C2JA 39.6(3) . . . . ?
O12 Si12 C1JA C6JA 104.1(4) . . . . ?
C1KA Si12 C1JA C6JA -15.6(4) . . . . ?
C1LA Si12 C1JA C6JA -136.7(4) . . . . ?
C6JA C1JA C2JA C3JA -1.7(6) . . . . ?
Si12 C1JA C2JA C3JA -178.1(3) . . . . ?
C1JA C2JA C3JA C4JA 0.3(6) . . . . ?
C2JA C3JA C4JA C5JA 2.1(7) . . . . ?
C3JA C4JA C5JA C6JA -3.1(8) . . . . ?
C2JA C1JA C6JA C5JA 0.7(7) . . . . ?
Si12 C1JA C6JA C5JA 176.9(4) . . . . ?
C4JA C5JA C6JA C1JA 1.7(8) . . . . ?
O12 Si12 C1KA C6KA 22.8(4) . . . . ?
C1JA Si12 C1KA C6KA 141.7(3) . . . . ?
C1LA Si12 C1KA C6KA -98.5(4) . . . . ?
O12 Si12 C1KA C2KA -155.5(3) . . . . ?
C1JA Si12 C1KA C2KA -36.7(4) . . . . ?
C1LA Si12 C1KA C2KA 83.2(3) . . . . ?
C6KA C1KA C2KA C3KA -2.4(6) . . . . ?
Si12 C1KA C2KA C3KA 176.0(3) . . . . ?
C1KA C2KA C3KA C4KA 3.2(7) . . . . ?
C2KA C3KA C4KA C5KA -1.5(7) . . . . ?
C3KA C4KA C5KA C6KA -0.8(8) . . . . ?
C2KA C1KA C6KA C5KA -0.1(6) . . . . ?
Si12 C1KA C6KA C5KA -178.5(4) . . . . ?
C4KA C5KA C6KA C1KA 1.6(8) . . . . ?
O12 Si12 C1LA C6LA -17.6(3) . . . . ?
C1KA Si12 C1LA C6LA 103.7(3) . . . . ?
C1JA Si12 C1LA C6LA -136.1(3) . . . . ?
O12 Si12 C1LA C2LA 165.9(3) . . . . ?
C1KA Si12 C1LA C2LA -72.8(3) . . . . ?
C1JA Si12 C1LA C2LA 47.3(3) . . . . ?
C6LA C1LA C2LA C3LA -1.1(5) . . . . ?
Si12 C1LA C2LA C3LA 175.7(3) . . . . ?
C1LA C2LA C3LA C4LA -1.1(5) . . . . ?
C2LA C3LA C4LA C5LA 2.7(6) . . . . ?
C3LA C4LA C5LA C6LA -2.1(6) . . . . ?
C2LA C1LA C6LA C5LA 1.6(5) . . . . ?
Si12 C1LA C6LA C5LA -175.0(3) . . . . ?
C4LA C5LA C6LA C1LA -0.1(5) . . . . ?
O13 Si13 C1MA C6MA 137.4(3) . . . . ?
C1NA Si13 C1MA C6MA -106.7(3) . . . . ?
C1OA Si13 C1MA C6MA 16.8(3) . . . . ?
O13 Si13 C1MA C2MA -39.5(3) . . . . ?
C1NA Si13 C1MA C2MA 76.3(3) . . . . ?
C1OA Si13 C1MA C2MA -160.1(3) . . . . ?
C6MA C1MA C2MA C3MA -0.8(6) . . . . ?
Si13 C1MA C2MA C3MA 176.3(3) . . . . ?
C1MA C2MA C3MA C4MA 1.5(7) . . . . ?
C2MA C3MA C4MA C5MA -0.5(7) . . . . ?
C3MA C4MA C5MA C6MA -1.1(6) . . . . ?
C4MA C5MA C6MA C1MA 1.8(6) . . . . ?
C2MA C1MA C6MA C5MA -0.8(5) . . . . ?
Si13 C1MA C6MA C5MA -177.8(3) . . . . ?
O13 Si13 C1NA C2NA -43.5(3) . . . . ?
C1OA Si13 C1NA C2NA 74.9(3) . . . . ?
C1MA Si13 C1NA C2NA -162.0(3) . . . . ?
O13 Si13 C1NA C6NA 137.6(3) . . . . ?
C1OA Si13 C1NA C6NA -104.1(3) . . . . ?
C1MA Si13 C1NA C6NA 19.1(3) . . . . ?
C6NA C1NA C2NA C3NA 0.5(5) . . . . ?
Si13 C1NA C2NA C3NA -178.4(3) . . . . ?
C1NA C2NA C3NA C4NA 0.3(6) . . . . ?
C2NA C3NA C4NA C5NA -1.5(6) . . . . ?
C3NA C4NA C5NA C6NA 1.9(6) . . . . ?
C4NA C5NA C6NA C1NA -1.2(6) . . . . ?
C2NA C1NA C6NA C5NA -0.1(5) . . . . ?
Si13 C1NA C6NA C5NA 178.9(3) . . . . ?
O13 Si13 C1OA C2OA 176.5(2) . . . . ?
C1NA Si13 C1OA C2OA 60.3(3) . . . . ?
C1MA Si13 C1OA C2OA -62.7(3) . . . . ?
O13 Si13 C1OA C6OA -3.7(3) . . . . ?
C1NA Si13 C1OA C6OA -119.8(3) . . . . ?
C1MA Si13 C1OA C6OA 117.2(3) . . . . ?
C6OA C1OA C2OA C3OA 0.0(5) . . . . ?
Si13 C1OA C2OA C3OA 179.9(2) . . . . ?
C1OA C2OA C3OA C4OA 0.3(5) . . . . ?
C2OA C3OA C4OA C5OA -0.9(5) . . . . ?
C3OA C4OA C5OA C6OA 1.2(5) . . . . ?
C4OA C5OA C6OA C1OA -0.9(5) . . . . ?
C2OA C1OA C6OA C5OA 0.3(5) . . . . ?
Si13 C1OA C6OA C5OA -179.6(3) . . . . ?
O14 Si14 C1PA C6PA -37.6(3) . . . . ?
C1QA Si14 C1PA C6PA -154.3(3) . . . . ?
C1RA Si14 C1PA C6PA 82.3(3) . . . . ?
O14 Si14 C1PA C2PA 142.6(3) . . . . ?
C1QA Si14 C1PA C2PA 25.8(3) . . . . ?
C1RA Si14 C1PA C2PA -97.6(3) . . . . ?
C6PA C1PA C2PA C3PA -1.0(5) . . . . ?
Si14 C1PA C2PA C3PA 178.8(3) . . . . ?
C1PA C2PA C3PA C4PA -0.8(6) . . . . ?
C2PA C3PA C4PA C5PA 2.1(6) . . . . ?
C3PA C4PA C5PA C6PA -1.5(6) . . . . ?
C4PA C5PA C6PA C1PA -0.4(5) . . . . ?
C2PA C1PA C6PA C5PA 1.7(5) . . . . ?
Si14 C1PA C6PA C5PA -178.2(3) . . . . ?
O14 Si14 C1QA C2QA 128.7(3) . . . . ?
C1PA Si14 C1QA C2QA -112.6(3) . . . . ?
C1RA Si14 C1QA C2QA 8.6(4) . . . . ?
O14 Si14 C1QA C6QA -52.3(3) . . . . ?
C1PA Si14 C1QA C6QA 66.4(3) . . . . ?
C1RA Si14 C1QA C6QA -172.3(3) . . . . ?
C6QA C1QA C2QA C3QA -2.1(6) . . . . ?
Si14 C1QA C2QA C3QA 176.9(3) . . . . ?
C1QA C2QA C3QA C4QA 1.2(7) . . . . ?
C2QA C3QA C4QA C5QA 0.8(7) . . . . ?
C3QA C4QA C5QA C6QA -1.8(6) . . . . ?
C4QA C5QA C6QA C1QA 0.8(6) . . . . ?
C2QA C1QA C6QA C5QA 1.2(6) . . . . ?
Si14 C1QA C6QA C5QA -177.9(3) . . . . ?
O14 Si14 C1RA C6RA -23.5(3) . . . . ?
C1PA Si14 C1RA C6RA -143.4(3) . . . . ?
C1QA Si14 C1RA C6RA 94.8(3) . . . . ?
O14 Si14 C1RA C2RA 157.2(3) . . . . ?
C1PA Si14 C1RA C2RA 37.3(3) . . . . ?
C1QA Si14 C1RA C2RA -84.4(3) . . . . ?
C6RA C1RA C2RA C3RA -0.4(5) . . . . ?
Si14 C1RA C2RA C3RA 178.9(3) . . . . ?
C1RA C2RA C3RA C4RA 0.3(6) . . . . ?
C2RA C3RA C4RA C5RA 0.8(6) . . . . ?
C3RA C4RA C5RA C6RA -1.9(6) . . . . ?
C2RA C1RA C6RA C5RA -0.7(5) . . . . ?
Si14 C1RA C6RA C5RA 180.0(3) . . . . ?
C4RA C5RA C6RA C1RA 1.9(6) . . . . ?
O15 Si15 C1SA C2SA 166.9(3) . . . . ?
C1TA Si15 C1SA C2SA 50.6(3) . . . . ?
C1UA Si15 C1SA C2SA -73.1(3) . . . . ?
O15 Si15 C1SA C6SA -12.1(4) . . . . ?
C1TA Si15 C1SA C6SA -128.3(3) . . . . ?
C1UA Si15 C1SA C6SA 108.0(3) . . . . ?
C6SA C1SA C2SA C3SA 0.1(5) . . . . ?
Si15 C1SA C2SA C3SA -178.9(3) . . . . ?
C1SA C2SA C3SA C4SA 0.5(6) . . . . ?
C2SA C3SA C4SA C5SA -0.8(6) . . . . ?
C3SA C4SA C5SA C6SA 0.4(6) . . . . ?
C4SA C5SA C6SA C1SA 0.2(6) . . . . ?
C2SA C1SA C6SA C5SA -0.4(6) . . . . ?
Si15 C1SA C6SA C5SA 178.5(3) . . . . ?
O15 Si15 C1TA C2TA -60.6(3) . . . . ?
C1SA Si15 C1TA C2TA 56.9(3) . . . . ?
C1UA Si15 C1TA C2TA -179.3(3) . . . . ?
O15 Si15 C1TA C6TA 120.2(3) . . . . ?
C1SA Si15 C1TA C6TA -122.3(3) . . . . ?
C1UA Si15 C1TA C6TA 1.5(3) . . . . ?
C6TA C1TA C2TA C3TA 0.0(5) . . . . ?
Si15 C1TA C2TA C3TA -179.3(3) . . . . ?
C1TA C2TA C3TA C4TA 0.9(5) . . . . ?
C2TA C3TA C4TA C5TA -1.3(6) . . . . ?
C3TA C4TA C5TA C6TA 0.7(6) . . . . ?
C4TA C5TA C6TA C1TA 0.2(6) . . . . ?
C2TA C1TA C6TA C5TA -0.6(5) . . . . ?
Si15 C1TA C6TA C5TA 178.7(3) . . . . ?
O15 Si15 C1UA C2UA 125.7(3) . . . . ?
C1TA Si15 C1UA C2UA -117.4(3) . . . . ?
C1SA Si15 C1UA C2UA 6.1(4) . . . . ?
O15 Si15 C1UA C6UA -52.0(3) . . . . ?
C1TA Si15 C1UA C6UA 65.0(3) . . . . ?
C1SA Si15 C1UA C6UA -171.5(3) . . . . ?
C6UA C1UA C2UA C3UA -1.0(6) . . . . ?
Si15 C1UA C2UA C3UA -178.7(3) . . . . ?
C1UA C2UA C3UA C4UA -0.2(6) . . . . ?
C2UA C3UA C4UA C5UA 1.2(6) . . . . ?
C3UA C4UA C5UA C6UA -1.0(6) . . . . ?
C4UA C5UA C6UA C1UA -0.2(6) . . . . ?
C2UA C1UA C6UA C5UA 1.2(5) . . . . ?
Si15 C1UA C6UA C5UA 179.0(3) . . . . ?
O16 Si16 C1VA C2VA 119.0(3) . . . . ?
C1ZA Si16 C1VA C2VA 0.2(3) . . . . ?
C1WA Si16 C1VA C2VA -121.6(3) . . . . ?
O16 Si16 C1VA C6VA -59.6(3) . . . . ?
C1ZA Si16 C1VA C6VA -178.4(2) . . . . ?
C1WA Si16 C1VA C6VA 59.8(3) . . . . ?
C6VA C1VA C2VA C3VA -1.1(5) . . . . ?
Si16 C1VA C2VA C3VA -179.7(2) . . . . ?
C1VA C2VA C3VA C4VA 0.2(5) . . . . ?
C2VA C3VA C4VA C5VA 1.2(5) . . . . ?
C3VA C4VA C5VA C6VA -1.5(5) . . . . ?
C4VA C5VA C6VA C1VA 0.5(5) . . . . ?
C2VA C1VA C6VA C5VA 0.8(5) . . . . ?
Si16 C1VA C6VA C5VA 179.5(3) . . . . ?
O16 Si16 C1WA C2WA -26.2(3) . . . . ?
C1ZA Si16 C1WA C2WA 92.7(3) . . . . ?
C1VA Si16 C1WA C2WA -144.5(3) . . . . ?
O16 Si16 C1WA C6WA 156.7(3) . . . . ?
C1ZA Si16 C1WA C6WA -84.4(3) . . . . ?
C1VA Si16 C1WA C6WA 38.4(3) . . . . ?
C6WA C1WA C2WA C3WA 1.1(5) . . . . ?
Si16 C1WA C2WA C3WA -176.0(3) . . . . ?
C1WA C2WA C3WA C4WA -0.6(5) . . . . ?
C2WA C3WA C4WA C5WA -0.4(6) . . . . ?
C3WA C4WA C5WA C6WA 0.7(6) . . . . ?
C4WA C5WA C6WA C1WA -0.2(5) . . . . ?
C2WA C1WA C6WA C5WA -0.7(5) . . . . ?
Si16 C1WA C6WA C5WA 176.5(3) . . . . ?
O16 Si16 C1ZA C6ZA 144.0(3) . . . . ?
C1WA Si16 C1ZA C6ZA 24.4(3) . . . . ?
C1VA Si16 C1ZA C6ZA -97.5(3) . . . . ?
O16 Si16 C1ZA C2ZA -36.7(3) . . . . ?
C1WA Si16 C1ZA C2ZA -156.3(3) . . . . ?
C1VA Si16 C1ZA C2ZA 81.8(3) . . . . ?
C6ZA C1ZA C2ZA C3ZA -0.4(5) . . . . ?
Si16 C1ZA C2ZA C3ZA -179.7(3) . . . . ?
C1ZA C2ZA C3ZA C4ZA 0.8(6) . . . . ?
C2ZA C3ZA C4ZA C5ZA -1.6(6) . . . . ?
C3ZA C4ZA C5ZA C6ZA 1.9(6) . . . . ?
C4ZA C5ZA C6ZA C1ZA -1.5(5) . . . . ?
C2ZA C1ZA C6ZA C5ZA 0.7(5) . . . . ?
Si16 C1ZA C6ZA C5ZA -180.0(3) . . . . ?
O17 Si17 C1AC C6AC 10.4(3) . . . . ?
C1CC Si17 C1AC C6AC 130.8(3) . . . . ?
C1BC Si17 C1AC C6AC -108.0(3) . . . . ?
O17 Si17 C1AC C2AC -171.3(2) . . . . ?
C1CC Si17 C1AC C2AC -50.9(3) . . . . ?
C1BC Si17 C1AC C2AC 70.3(3) . . . . ?
C6AC C1AC C2AC C3AC 1.2(5) . . . . ?
Si17 C1AC C2AC C3AC -177.2(3) . . . . ?
C1AC C2AC C3AC C4AC 0.2(5) . . . . ?
C2AC C3AC C4AC C5AC -1.1(6) . . . . ?
C3AC C4AC C5AC C6AC 0.6(6) . . . . ?
C4AC C5AC C6AC C1AC 0.9(6) . . . . ?
C2AC C1AC C6AC C5AC -1.8(5) . . . . ?
Si17 C1AC C6AC C5AC 176.6(3) . . . . ?
O17 Si17 C1BC C6BC -9.1(3) . . . . ?
C1CC Si17 C1BC C6BC -131.3(3) . . . . ?
C1AC Si17 C1BC C6BC 108.4(3) . . . . ?
O17 Si17 C1BC C2BC 174.2(2) . . . . ?
C1CC Si17 C1BC C2BC 52.1(3) . . . . ?
C1AC Si17 C1BC C2BC -68.3(3) . . . . ?
C6BC C1BC C2BC C3BC 0.0(5) . . . . ?
Si17 C1BC C2BC C3BC 176.8(3) . . . . ?
C1BC C2BC C3BC C4BC 1.3(5) . . . . ?
C2BC C3BC C4BC C5BC -1.0(5) . . . . ?
C3BC C4BC C5BC C6BC -0.6(5) . . . . ?
C4BC C5BC C6BC C1BC 2.0(5) . . . . ?
C2BC C1BC C6BC C5BC -1.6(5) . . . . ?
Si17 C1BC C6BC C5BC -178.4(2) . . . . ?
O17 Si17 C1CC C6CC 68.7(3) . . . . ?
C1BC Si17 C1CC C6CC -170.2(3) . . . . ?
C1AC Si17 C1CC C6CC -49.9(3) . . . . ?
O17 Si17 C1CC C2CC -111.7(3) . . . . ?
C1BC Si17 C1CC C2CC 9.4(3) . . . . ?
C1AC Si17 C1CC C2CC 129.7(3) . . . . ?
C6CC C1CC C2CC C3CC 3.2(5) . . . . ?
Si17 C1CC C2CC C3CC -176.5(3) . . . . ?
C1CC C2CC C3CC C4CC -0.5(5) . . . . ?
C2CC C3CC C4CC C5CC -2.2(6) . . . . ?
C3CC C4CC C5CC C6CC 2.1(7) . . . . ?
C2CC C1CC C6CC C5CC -3.3(6) . . . . ?
Si17 C1CC C6CC C5CC 176.4(4) . . . . ?
C4CC C5CC C6CC C1CC 0.7(7) . . . . ?
O18 Si18 C1DC C2DC 70.2(3) . . . . ?
C1FC Si18 C1DC C2DC -45.3(3) . . . . ?
C1EC Si18 C1DC C2DC -169.3(3) . . . . ?
O18 Si18 C1DC C6DC -106.7(3) . . . . ?
C1FC Si18 C1DC C6DC 137.8(3) . . . . ?
C1EC Si18 C1DC C6DC 13.8(3) . . . . ?
C6DC C1DC C2DC C3DC -0.3(5) . . . . ?
Si18 C1DC C2DC C3DC -177.4(3) . . . . ?
C1DC C2DC C3DC C4DC 0.6(6) . . . . ?
C2DC C3DC C4DC C5DC 0.0(6) . . . . ?
C3DC C4DC C5DC C6DC -0.9(6) . . . . ?
C4DC C5DC C6DC C1DC 1.2(6) . . . . ?
C2DC C1DC C6DC C5DC -0.6(5) . . . . ?
Si18 C1DC C6DC C5DC 176.4(3) . . . . ?
O18 Si18 C1EC C2EC -160.1(3) . . . . ?
C1FC Si18 C1EC C2EC -42.8(3) . . . . ?
C1DC Si18 C1EC C2EC 78.9(3) . . . . ?
O18 Si18 C1EC C6EC 27.3(3) . . . . ?
C1FC Si18 C1EC C6EC 144.6(3) . . . . ?
C1DC Si18 C1EC C6EC -93.7(3) . . . . ?
C6EC C1EC C2EC C3EC 2.3(5) . . . . ?
Si18 C1EC C2EC C3EC -170.5(3) . . . . ?
C1EC C2EC C3EC C4EC -0.1(5) . . . . ?
C2EC C3EC C4EC C5EC -1.8(6) . . . . ?
C3EC C4EC C5EC C6EC 1.3(6) . . . . ?
C4EC C5EC C6EC C1EC 1.1(5) . . . . ?
C2EC C1EC C6EC C5EC -2.8(5) . . . . ?
Si18 C1EC C6EC C5EC 170.1(3) . . . . ?
O18 Si18 C1FC C2FC 13.6(3) . . . . ?
C1DC Si18 C1FC C2FC 132.9(3) . . . . ?
C1EC Si18 C1FC C2FC -106.7(3) . . . . ?
O18 Si18 C1FC C6FC -165.7(3) . . . . ?
C1DC Si18 C1FC C6FC -46.3(3) . . . . ?
C1EC Si18 C1FC C6FC 74.0(3) . . . . ?
C6FC C1FC C2FC C3FC 1.7(5) . . . . ?
Si18 C1FC C2FC C3FC -177.6(3) . . . . ?
C1FC C2FC C3FC C4FC -1.7(5) . . . . ?
C2FC C3FC C4FC C5FC 0.4(5) . . . . ?
C3FC C4FC C5FC C6FC 0.8(5) . . . . ?
C4FC C5FC C6FC C1FC -0.8(5) . . . . ?
C2FC C1FC C6FC C5FC -0.4(5) . . . . ?
Si18 C1FC C6FC C5FC 178.8(3) . . . . ?
O19 Si19 C1GC C6GC 59.1(3) . . . . ?
C1HC Si19 C1GC C6GC 177.3(3) . . . . ?
C1IC Si19 C1GC C6GC -57.8(3) . . . . ?
O19 Si19 C1GC C2GC -122.5(3) . . . . ?
C1HC Si19 C1GC C2GC -4.4(3) . . . . ?
C1IC Si19 C1GC C2GC 120.6(3) . . . . ?
C6GC C1GC C2GC C3GC 1.0(5) . . . . ?
Si19 C1GC C2GC C3GC -177.4(3) . . . . ?
C1GC C2GC C3GC C4GC -0.2(6) . . . . ?
C2GC C3GC C4GC C5GC -0.9(6) . . . . ?
C3GC C4GC C5GC C6GC 1.3(6) . . . . ?
C2GC C1GC C6GC C5GC -0.6(5) . . . . ?
Si19 C1GC C6GC C5GC 177.8(3) . . . . ?
C4GC C5GC C6GC C1GC -0.5(6) . . . . ?
O19 Si19 C1HC C2HC -144.7(3) . . . . ?
C1IC Si19 C1HC C2HC -26.8(4) . . . . ?
C1GC Si19 C1HC C2HC 97.0(4) . . . . ?
O19 Si19 C1HC C6HC 36.8(3) . . . . ?
C1IC Si19 C1HC C6HC 154.8(3) . . . . ?
C1GC Si19 C1HC C6HC -81.5(3) . . . . ?
C6HC C1HC C2HC C3HC 5.1(6) . . . . ?
Si19 C1HC C2HC C3HC -173.4(3) . . . . ?
C1HC C2HC C3HC C4HC -2.7(7) . . . . ?
C2HC C3HC C4HC C5HC -1.7(7) . . . . ?
C3HC C4HC C5HC C6HC 3.3(6) . . . . ?
C4HC C5HC C6HC C1HC -0.8(6) . . . . ?
C2HC C1HC C6HC C5HC -3.4(6) . . . . ?
Si19 C1HC C6HC C5HC 175.2(3) . . . . ?
O19 Si19 C1IC C2IC -171.9(3) . . . . ?
C1HC Si19 C1IC C2IC 68.8(3) . . . . ?
C1GC Si19 C1IC C2IC -53.6(3) . . . . ?
O19 Si19 C1IC C6IC 6.4(3) . . . . ?
C1HC Si19 C1IC C6IC -112.8(3) . . . . ?
C1GC Si19 C1IC C6IC 124.8(3) . . . . ?
C6IC C1IC C2IC C3IC 2.4(5) . . . . ?
Si19 C1IC C2IC C3IC -179.2(3) . . . . ?
C1IC C2IC C3IC C4IC -2.1(5) . . . . ?
C2IC C3IC C4IC C5IC 0.3(6) . . . . ?
C3IC C4IC C5IC C6IC 1.0(6) . . . . ?
C4IC C5IC C6IC C1IC -0.6(6) . . . . ?
C2IC C1IC C6IC C5IC -1.1(5) . . . . ?
Si19 C1IC C6IC C5IC -179.5(3) . . . . ?
O20 Si20 C1JC C2JC -151.8(3) . . . . ?
C1LC Si20 C1JC C2JC -33.3(3) . . . . ?
C1KC Si20 C1JC C2JC 89.5(3) . . . . ?
O20 Si20 C1JC C6JC 32.9(3) . . . . ?
C1LC Si20 C1JC C6JC 151.5(3) . . . . ?
C1KC Si20 C1JC C6JC -85.8(3) . . . . ?
C6JC C1JC C2JC C3JC 1.0(6) . . . . ?
Si20 C1JC C2JC C3JC -174.4(3) . . . . ?
C1JC C2JC C3JC C4JC -0.2(6) . . . . ?
C2JC C3JC C4JC C5JC -0.5(6) . . . . ?
C3JC C4JC C5JC C6JC 0.4(6) . . . . ?
C2JC C1JC C6JC C5JC -1.1(5) . . . . ?
Si20 C1JC C6JC C5JC 174.4(3) . . . . ?
C4JC C5JC C6JC C1JC 0.4(6) . . . . ?
O20 Si20 C1KC C2KC 101.6(3) . . . . ?
C1LC Si20 C1KC C2KC -17.2(3) . . . . ?
C1JC Si20 C1KC C2KC -142.3(3) . . . . ?
O20 Si20 C1KC C6KC -79.7(3) . . . . ?
C1LC Si20 C1KC C6KC 161.5(2) . . . . ?
C1JC Si20 C1KC C6KC 36.5(3) . . . . ?
C6KC C1KC C2KC C3KC -1.6(5) . . . . ?
Si20 C1KC C2KC C3KC 177.1(3) . . . . ?
C1KC C2KC C3KC C4KC -0.3(6) . . . . ?
C2KC C3KC C4KC C5KC 2.0(6) . . . . ?
C3KC C4KC C5KC C6KC -1.7(5) . . . . ?
C4KC C5KC C6KC C1KC -0.3(5) . . . . ?
C2KC C1KC C6KC C5KC 1.9(5) . . . . ?
Si20 C1KC C6KC C5KC -176.9(3) . . . . ?
O20 Si20 C1LC C6LC 6.1(3) . . . . ?
C1JC Si20 C1LC C6LC -111.7(3) . . . . ?
C1KC Si20 C1LC C6LC 126.6(3) . . . . ?
O20 Si20 C1LC C2LC -172.1(3) . . . . ?
C1JC Si20 C1LC C2LC 70.1(3) . . . . ?
C1KC Si20 C1LC C2LC -51.6(3) . . . . ?
C6LC C1LC C2LC C3LC 1.5(5) . . . . ?
Si20 C1LC C2LC C3LC 179.8(3) . . . . ?
C1LC C2LC C3LC C4LC -2.5(6) . . . . ?
C2LC C3LC C4LC C5LC 1.8(5) . . . . ?
C3LC C4LC C5LC C6LC -0.2(5) . . . . ?
C4LC C5LC C6LC C1LC -0.7(5) . . . . ?
C2LC C1LC C6LC C5LC 0.0(5) . . . . ?
Si20 C1LC C6LC C5LC -178.2(3) . . . . ?
O21 Si21 C1MC C2MC 2.7(3) . . . . ?
C1OC Si21 C1MC C2MC 120.9(3) . . . . ?
C1NC Si21 C1MC C2MC -117.7(3) . . . . ?
O21 Si21 C1MC C6MC -179.0(3) . . . . ?
C1OC Si21 C1MC C6MC -60.8(3) . . . . ?
C1NC Si21 C1MC C6MC 60.6(3) . . . . ?
C6MC C1MC C2MC C3MC -1.8(5) . . . . ?
Si21 C1MC C2MC C3MC 176.6(3) . . . . ?
C1MC C2MC C3MC C4MC -0.2(6) . . . . ?
C2MC C3MC C4MC C5MC 2.2(6) . . . . ?
C3MC C4MC C5MC C6MC -2.0(6) . . . . ?
C4MC C5MC C6MC C1MC 0.0(6) . . . . ?
C2MC C1MC C6MC C5MC 1.9(5) . . . . ?
Si21 C1MC C6MC C5MC -176.5(3) . . . . ?
O21 Si21 C1NC C6NC -143.9(3) . . . . ?
C1OC Si21 C1NC C6NC 99.7(3) . . . . ?
C1MC Si21 C1NC C6NC -24.3(3) . . . . ?
O21 Si21 C1NC C2NC 40.2(3) . . . . ?
C1OC Si21 C1NC C2NC -76.2(3) . . . . ?
C1MC Si21 C1NC C2NC 159.8(3) . . . . ?
C6NC C1NC C2NC C3NC -1.8(6) . . . . ?
Si21 C1NC C2NC C3NC 174.4(3) . . . . ?
C1NC C2NC C3NC C4NC 0.1(6) . . . . ?
C2NC C3NC C4NC C5NC 1.7(6) . . . . ?
C3NC C4NC C5NC C6NC -1.6(6) . . . . ?
C2NC C1NC C6NC C5NC 1.9(5) . . . . ?
Si21 C1NC C6NC C5NC -174.2(3) . . . . ?
C4NC C5NC C6NC C1NC -0.2(6) . . . . ?
O21 Si21 C1OC C6OC 37.7(3) . . . . ?
C1MC Si21 C1OC C6OC -81.1(3) . . . . ?
C1NC Si21 C1OC C6OC 155.6(3) . . . . ?
O21 Si21 C1OC C2OC -141.7(3) . . . . ?
C1MC Si21 C1OC C2OC 99.5(3) . . . . ?
C1NC Si21 C1OC C2OC -23.8(3) . . . . ?
C6OC C1OC C2OC C3OC 1.3(5) . . . . ?
Si21 C1OC C2OC C3OC -179.3(3) . . . . ?
C1OC C2OC C3OC C4OC -1.3(6) . . . . ?
C2OC C3OC C4OC C5OC 0.1(6) . . . . ?
C3OC C4OC C5OC C6OC 1.0(6) . . . . ?
C4OC C5OC C6OC C1OC -1.0(6) . . . . ?
C2OC C1OC C6OC C5OC -0.1(5) . . . . ?
Si21 C1OC C6OC C5OC -179.5(3) . . . . ?
O22 Si22 C1PC C6PC -118.0(3) . . . . ?
C1RC Si22 C1PC C6PC 126.3(3) . . . . ?
C1QC Si22 C1PC C6PC 1.6(3) . . . . ?
O22 Si22 C1PC C2PC 58.6(3) . . . . ?
C1RC Si22 C1PC C2PC -57.1(3) . . . . ?
C1QC Si22 C1PC C2PC 178.2(2) . . . . ?
C6PC C1PC C2PC C3PC 0.3(5) . . . . ?
Si22 C1PC C2PC C3PC -176.5(3) . . . . ?
C1PC C2PC C3PC C4PC -1.2(5) . . . . ?
C2PC C3PC C4PC C5PC 1.5(5) . . . . ?
C3PC C4PC C5PC C6PC -1.0(5) . . . . ?
C4PC C5PC C6PC C1PC 0.2(5) . . . . ?
C2PC C1PC C6PC C5PC 0.1(5) . . . . ?
Si22 C1PC C6PC C5PC 176.8(2) . . . . ?
O22 Si22 C1QC C2QC -2.4(3) . . . . ?
C1PC Si22 C1QC C2QC -123.2(3) . . . . ?
C1RC Si22 C1QC C2QC 113.7(3) . . . . ?
O22 Si22 C1QC C6QC 175.8(2) . . . . ?
C1PC Si22 C1QC C6QC 55.0(3) . . . . ?
C1RC Si22 C1QC C6QC -68.2(3) . . . . ?
C6QC C1QC C2QC C3QC -0.2(5) . . . . ?
Si22 C1QC C2QC C3QC 178.0(3) . . . . ?
C1QC C2QC C3QC C4QC -0.3(5) . . . . ?
C2QC C3QC C4QC C5QC 0.5(5) . . . . ?
C3QC C4QC C5QC C6QC -0.4(5) . . . . ?
C4QC C5QC C6QC C1QC -0.1(5) . . . . ?
C2QC C1QC C6QC C5QC 0.3(5) . . . . ?
Si22 C1QC C6QC C5QC -177.8(2) . . . . ?
O22 Si22 C1RC C6RC 33.3(3) . . . . ?
C1PC Si22 C1RC C6RC 152.3(3) . . . . ?
C1QC Si22 C1RC C6RC -84.8(3) . . . . ?
O22 Si22 C1RC C2RC -149.4(3) . . . . ?
C1PC Si22 C1RC C2RC -30.4(3) . . . . ?
C1QC Si22 C1RC C2RC 92.6(3) . . . . ?
C6RC C1RC C2RC C3RC 0.1(5) . . . . ?
Si22 C1RC C2RC C3RC -177.3(3) . . . . ?
C1RC C2RC C3RC C4RC 0.4(5) . . . . ?
C2RC C3RC C4RC C5RC -0.6(5) . . . . ?
C3RC C4RC C5RC C6RC 0.4(5) . . . . ?
C4RC C5RC C6RC C1RC 0.2(5) . . . . ?
C2RC C1RC C6RC C5RC -0.4(5) . . . . ?
Si22 C1RC C6RC C5RC 177.0(3) . . . . ?
O23 Si23 C1SC C6SC -154.6(3) . . . . ?
C1TC Si23 C1SC C6SC -36.3(3) . . . . ?
C1UC Si23 C1SC C6SC 85.1(3) . . . . ?
O23 Si23 C1SC C2SC 30.7(3) . . . . ?
C1TC Si23 C1SC C2SC 148.9(3) . . . . ?
C1UC Si23 C1SC C2SC -89.7(3) . . . . ?
C6SC C1SC C2SC C3SC -0.6(5) . . . . ?
Si23 C1SC C2SC C3SC 174.3(3) . . . . ?
C1SC C2SC C3SC C4SC -0.1(6) . . . . ?
C2SC C3SC C4SC C5SC 0.6(6) . . . . ?
C3SC C4SC C5SC C6SC -0.5(6) . . . . ?
C2SC C1SC C6SC C5SC 0.8(5) . . . . ?
Si23 C1SC C6SC C5SC -174.1(3) . . . . ?
C4SC C5SC C6SC C1SC -0.3(6) . . . . ?
O23 Si23 C1TC C2TC -160.0(3) . . . . ?
C1SC Si23 C1TC C2TC 80.2(3) . . . . ?
C1UC Si23 C1TC C2TC -40.5(3) . . . . ?
O23 Si23 C1TC C6TC 21.8(3) . . . . ?
C1SC Si23 C1TC C6TC -98.0(3) . . . . ?
C1UC Si23 C1TC C6TC 141.3(3) . . . . ?
C6TC C1TC C2TC C3TC -0.5(5) . . . . ?
Si23 C1TC C2TC C3TC -178.8(3) . . . . ?
C1TC C2TC C3TC C4TC -2.5(6) . . . . ?
C2TC C3TC C4TC C5TC 4.6(6) . . . . ?
C3TC C4TC C5TC C6TC -3.7(6) . . . . ?
C4TC C5TC C6TC C1TC 0.7(6) . . . . ?
C2TC C1TC C6TC C5TC 1.4(5) . . . . ?
Si23 C1TC C6TC C5TC 179.7(3) . . . . ?
O23 Si23 C1UC C6UC -117.4(3) . . . . ?
C1TC Si23 C1UC C6UC 125.5(3) . . . . ?
C1SC Si23 C1UC C6UC 2.1(3) . . . . ?
O23 Si23 C1UC C2UC 64.3(3) . . . . ?
C1TC Si23 C1UC C2UC -52.8(3) . . . . ?
C1SC Si23 C1UC C2UC -176.1(3) . . . . ?
C6UC C1UC C2UC C3UC 0.0(6) . . . . ?
Si23 C1UC C2UC C3UC 178.4(3) . . . . ?
C1UC C2UC C3UC C4UC 0.5(6) . . . . ?
C2UC C3UC C4UC C5UC -1.1(7) . . . . ?
C3UC C4UC C5UC C6UC 1.3(7) . . . . ?
C4UC C5UC C6UC C1UC -0.8(6) . . . . ?
C2UC C1UC C6UC C5UC 0.1(5) . . . . ?
Si23 C1UC C6UC C5UC -178.2(3) . . . . ?
O24 Si24 C1VC C2VC -133.1(3) . . . . ?
C1ZC Si24 C1VC C2VC 110.4(3) . . . . ?
C1WC Si24 C1VC C2VC -12.1(3) . . . . ?
O24 Si24 C1VC C6VC 46.8(3) . . . . ?
C1ZC Si24 C1VC C6VC -69.7(3) . . . . ?
C1WC Si24 C1VC C6VC 167.8(3) . . . . ?
C6VC C1VC C2VC C3VC -0.1(6) . . . . ?
Si24 C1VC C2VC C3VC 179.8(3) . . . . ?
C1VC C2VC C3VC C4VC 0.4(7) . . . . ?
C2VC C3VC C4VC C5VC -0.5(7) . . . . ?
C3VC C4VC C5VC C6VC 0.4(6) . . . . ?
C4VC C5VC C6VC C1VC -0.1(6) . . . . ?
C2VC C1VC C6VC C5VC 0.0(5) . . . . ?
Si24 C1VC C6VC C5VC -179.9(3) . . . . ?
O24 Si24 C1WC C2WC 12.9(3) . . . . ?
C1ZC Si24 C1WC C2WC 127.9(3) . . . . ?
C1VC Si24 C1WC C2WC -108.7(3) . . . . ?
O24 Si24 C1WC C6WC -162.9(3) . . . . ?
C1ZC Si24 C1WC C6WC -47.9(3) . . . . ?
C1VC Si24 C1WC C6WC 75.5(3) . . . . ?
C6WC C1WC C2WC C3WC 1.2(5) . . . . ?
Si24 C1WC C2WC C3WC -174.6(3) . . . . ?
C1WC C2WC C3WC C4WC -0.3(6) . . . . ?
C2WC C3WC C4WC C5WC -0.8(6) . . . . ?
C3WC C4WC C5WC C6WC 0.9(6) . . . . ?
C4WC C5WC C6WC C1WC 0.0(5) . . . . ?
C2WC C1WC C6WC C5WC -1.1(5) . . . . ?
Si24 C1WC C6WC C5WC 175.0(3) . . . . ?
O24 Si24 C1ZC C6ZC -124.3(3) . . . . ?
C1WC Si24 C1ZC C6ZC 119.0(3) . . . . ?
C1VC Si24 C1ZC C6ZC -5.6(3) . . . . ?
O24 Si24 C1ZC C2ZC 55.9(3) . . . . ?
C1WC Si24 C1ZC C2ZC -60.8(3) . . . . ?
C1VC Si24 C1ZC C2ZC 174.7(3) . . . . ?
C6ZC C1ZC C2ZC C3ZC -0.6(5) . . . . ?
Si24 C1ZC C2ZC C3ZC 179.2(3) . . . . ?
C1ZC C2ZC C3ZC C4ZC 0.1(5) . . . . ?
C2ZC C3ZC C4ZC C5ZC 0.2(6) . . . . ?
C3ZC C4ZC C5ZC C6ZC -0.1(6) . . . . ?
C4ZC C5ZC C6ZC C1ZC -0.4(6) . . . . ?
C2ZC C1ZC C6ZC C5ZC 0.7(5) . . . . ?
Si24 C1ZC C6ZC C5ZC -179.0(3) . . . . ?
O25 Si25 C1AD C2AD 11.9(3) . . . . ?
C1BD Si25 C1AD C2AD 129.2(3) . . . . ?
C1CD Si25 C1AD C2AD -107.2(3) . . . . ?
O25 Si25 C1AD C6AD -171.9(3) . . . . ?
C1BD Si25 C1AD C6AD -54.7(3) . . . . ?
C1CD Si25 C1AD C6AD 68.9(3) . . . . ?
C6AD C1AD C2AD C3AD -0.5(5) . . . . ?
Si25 C1AD C2AD C3AD 175.8(3) . . . . ?
C1AD C2AD C3AD C4AD -0.4(5) . . . . ?
C2AD C3AD C4AD C5AD 0.6(5) . . . . ?
C3AD C4AD C5AD C6AD 0.1(5) . . . . ?
C4AD C5AD C6AD C1AD -1.0(5) . . . . ?
C2AD C1AD C6AD C5AD 1.2(5) . . . . ?
Si25 C1AD C6AD C5AD -175.1(3) . . . . ?
O25 Si25 C1BD C6BD -130.0(3) . . . . ?
C1AD Si25 C1BD C6BD 112.1(3) . . . . ?
C1CD Si25 C1BD C6BD -9.9(3) . . . . ?
O25 Si25 C1BD C2BD 52.3(3) . . . . ?
C1AD Si25 C1BD C2BD -65.6(3) . . . . ?
C1CD Si25 C1BD C2BD 172.4(3) . . . . ?
C6BD C1BD C2BD C3BD 1.8(6) . . . . ?
Si25 C1BD C2BD C3BD 179.6(3) . . . . ?
C1BD C2BD C3BD C4BD 0.7(6) . . . . ?
C2BD C3BD C4BD C5BD -2.3(6) . . . . ?
C3BD C4BD C5BD C6BD 1.4(6) . . . . ?
C4BD C5BD C6BD C1BD 1.2(5) . . . . ?
C2BD C1BD C6BD C5BD -2.7(5) . . . . ?
Si25 C1BD C6BD C5BD 179.5(3) . . . . ?
O25 Si25 C1CD C6CD -117.0(3) . . . . ?
C1BD Si25 C1CD C6CD 124.4(3) . . . . ?
C1AD Si25 C1CD C6CD 1.2(3) . . . . ?
O25 Si25 C1CD C2CD 63.5(3) . . . . ?
C1BD Si25 C1CD C2CD -55.0(3) . . . . ?
C1AD Si25 C1CD C2CD -178.3(3) . . . . ?
C6CD C1CD C2CD C3CD -1.0(5) . . . . ?
Si25 C1CD C2CD C3CD 178.5(3) . . . . ?
C1CD C2CD C3CD C4CD -0.5(5) . . . . ?
C2CD C3CD C4CD C5CD 1.9(5) . . . . ?
C3CD C4CD C5CD C6CD -1.9(5) . . . . ?
C4CD C5CD C6CD C1CD 0.5(5) . . . . ?
C2CD C1CD C6CD C5CD 1.0(5) . . . . ?
Si25 C1CD C6CD C5CD -178.5(3) . . . . ?
O26 Si26 C1DD C6DD -146.3(3) . . . . ?
C1FD Si26 C1DD C6DD -27.3(3) . . . . ?
C1ED Si26 C1DD C6DD 96.9(3) . . . . ?
O26 Si26 C1DD C2DD 37.5(3) . . . . ?
C1FD Si26 C1DD C2DD 156.5(3) . . . . ?
C1ED Si26 C1DD C2DD -79.3(3) . . . . ?
C6DD C1DD C2DD C3DD -0.5(5) . . . . ?
Si26 C1DD C2DD C3DD 175.9(3) . . . . ?
C1DD C2DD C3DD C4DD -0.4(6) . . . . ?
C2DD C3DD C4DD C5DD 1.0(6) . . . . ?
C3DD C4DD C5DD C6DD -0.6(6) . . . . ?
C4DD C5DD C6DD C1DD -0.3(6) . . . . ?
C2DD C1DD C6DD C5DD 0.8(5) . . . . ?
Si26 C1DD C6DD C5DD -175.4(3) . . . . ?
O26 Si26 C1ED C2ED 110.8(3) . . . . ?
C1FD Si26 C1ED C2ED -8.1(3) . . . . ?
C1DD Si26 C1ED C2ED -133.7(3) . . . . ?
O26 Si26 C1ED C6ED -67.8(3) . . . . ?
C1FD Si26 C1ED C6ED 173.3(3) . . . . ?
C1DD Si26 C1ED C6ED 47.7(3) . . . . ?
C6ED C1ED C2ED C3ED -1.4(5) . . . . ?
Si26 C1ED C2ED C3ED 179.9(3) . . . . ?
C1ED C2ED C3ED C4ED 0.4(6) . . . . ?
C2ED C3ED C4ED C5ED 0.9(6) . . . . ?
C3ED C4ED C5ED C6ED -1.2(6) . . . . ?
C4ED C5ED C6ED C1ED 0.2(6) . . . . ?
C2ED C1ED C6ED C5ED 1.1(5) . . . . ?
Si26 C1ED C6ED C5ED 179.8(3) . . . . ?
O26 Si26 C1FD C2FD 0.4(3) . . . . ?
C1ED Si26 C1FD C2FD 119.2(3) . . . . ?
C1DD Si26 C1FD C2FD -117.4(3) . . . . ?
O26 Si26 C1FD C6FD -179.2(3) . . . . ?
C1ED Si26 C1FD C6FD -60.4(3) . . . . ?
C1DD Si26 C1FD C6FD 63.0(3) . . . . ?
C6FD C1FD C2FD C3FD 0.3(5) . . . . ?
Si26 C1FD C2FD C3FD -179.3(3) . . . . ?
C1FD C2FD C3FD C4FD -1.4(5) . . . . ?
C2FD C3FD C4FD C5FD 0.3(5) . . . . ?
C3FD C4FD C5FD C6FD 1.9(5) . . . . ?
C4FD C5FD C6FD C1FD -3.0(5) . . . . ?
C2FD C1FD C6FD C5FD 1.9(5) . . . . ?
Si26 C1FD C6FD C5FD -178.5(3) . . . . ?
O27 Si27 C1GD C6GD 173.2(3) . . . . ?
C1HD Si27 C1GD C6GD 55.4(3) . . . . ?
C1ID Si27 C1GD C6GD -68.3(3) . . . . ?
O27 Si27 C1GD C2GD -9.8(3) . . . . ?
C1HD Si27 C1GD C2GD -127.6(3) . . . . ?
C1ID Si27 C1GD C2GD 108.7(3) . . . . ?
C6GD C1GD C2GD C3GD -2.7(5) . . . . ?
Si27 C1GD C2GD C3GD -179.6(3) . . . . ?
C1GD C2GD C3GD C4GD 3.1(6) . . . . ?
C2GD C3GD C4GD C5GD -1.0(6) . . . . ?
C3GD C4GD C5GD C6GD -1.5(6) . . . . ?
C2GD C1GD C6GD C5GD 0.1(5) . . . . ?
Si27 C1GD C6GD C5GD 177.2(3) . . . . ?
C4GD C5GD C6GD C1GD 2.0(6) . . . . ?
O27 Si27 C1HD C2HD -43.44(18) . . . . ?
C1GD Si27 C1HD C2HD 73.07(18) . . . . ?
C1ID Si27 C1HD C2HD -164.79(17) . . . . ?
O27 Si27 C1HD C6HD 138.62(16) . . . . ?
C1GD Si27 C1HD C6HD -104.87(18) . . . . ?
C1ID Si27 C1HD C6HD 17.3(2) . . . . ?
C6HD C1HD C2HD C3HD 0.0 . . . . ?
Si27 C1HD C2HD C3HD -177.97(18) . . . . ?
C1HD C2HD C3HD C4HD 0.0 . . . . ?
C2HD C3HD C4HD C5HD 0.0 . . . . ?
C3HD C4HD C5HD C6HD 0.0 . . . . ?
C4HD C5HD C6HD C1HD 0.0 . . . . ?
C2HD C1HD C6HD C5HD 0.0 . . . . ?
Si27 C1HD C6HD C5HD 177.90(19) . . . . ?
O27 Si27 C1ID C6ID 172.6(3) . . . . ?
C1GD Si27 C1ID C6ID 55.2(4) . . . . ?
C1HD Si27 C1ID C6ID -65.9(4) . . . . ?
O27 Si27 C1ID C2ID -5.3(4) . . . . ?
C1GD Si27 C1ID C2ID -122.8(3) . . . . ?
C1HD Si27 C1ID C2ID 116.2(3) . . . . ?
C6ID C1ID C2ID C3ID 2.2(6) . . . . ?
Si27 C1ID C2ID C3ID -179.7(3) . . . . ?
C1ID C2ID C3ID C4ID -0.1(6) . . . . ?
C2ID C3ID C4ID C5ID -2.5(7) . . . . ?
C3ID C4ID C5ID C6ID 3.1(7) . . . . ?
C2ID C1ID C6ID C5ID -1.7(6) . . . . ?
Si27 C1ID C6ID C5ID -179.8(3) . . . . ?
C4ID C5ID C6ID C1ID -0.9(7) . . . . ?
O28 Si28 C1JD C2JD -3.4(3) . . . . ?
C1LD Si28 C1JD C2JD -123.3(3) . . . . ?
C1KD Si28 C1JD C2JD 116.8(3) . . . . ?
O28 Si28 C1JD C6JD -177.5(3) . . . . ?
C1LD Si28 C1JD C6JD 62.6(3) . . . . ?
C1KD Si28 C1JD C6JD -57.3(3) . . . . ?
C6JD C1JD C2JD C3JD 2.1(5) . . . . ?
Si28 C1JD C2JD C3JD -172.2(3) . . . . ?
C1JD C2JD C3JD C4JD -1.3(6) . . . . ?
C2JD C3JD C4JD C5JD -0.3(6) . . . . ?
C3JD C4JD C5JD C6JD 0.9(6) . . . . ?
C4JD C5JD C6JD C1JD 0.0(6) . . . . ?
C2JD C1JD C6JD C5JD -1.5(5) . . . . ?
Si28 C1JD C6JD C5JD 172.8(3) . . . . ?
O28 Si28 C1KD C6KD -87.9(3) . . . . ?
C1LD Si28 C1KD C6KD 31.4(4) . . . . ?
C1JD Si28 C1KD C6KD 156.4(3) . . . . ?
O28 Si28 C1KD C2KD 93.2(3) . . . . ?
C1LD Si28 C1KD C2KD -147.5(3) . . . . ?
C1JD Si28 C1KD C2KD -22.5(3) . . . . ?
C6KD C1KD C2KD C3KD 0.3(6) . . . . ?
Si28 C1KD C2KD C3KD 179.2(3) . . . . ?
C1KD C2KD C3KD C4KD 1.2(6) . . . . ?
C2KD C3KD C4KD C5KD -1.8(7) . . . . ?
C3KD C4KD C5KD C6KD 0.9(7) . . . . ?
C4KD C5KD C6KD C1KD 0.5(7) . . . . ?
C2KD C1KD C6KD C5KD -1.1(6) . . . . ?
Si28 C1KD C6KD C5KD 180.0(3) . . . . ?
O28 Si28 C1LD C6LD 16.6(3) . . . . ?
C1JD Si28 C1LD C6LD 135.4(3) . . . . ?
C1KD Si28 C1LD C6LD -105.5(3) . . . . ?
O28 Si28 C1LD C2LD -167.2(3) . . . . ?
C1JD Si28 C1LD C2LD -48.4(3) . . . . ?
C1KD Si28 C1LD C2LD 70.7(3) . . . . ?
C6LD C1LD C2LD C3LD 1.7(5) . . . . ?
Si28 C1LD C2LD C3LD -174.7(3) . . . . ?
C1LD C2LD C3LD C4LD 0.5(6) . . . . ?
C2LD C3LD C4LD C5LD -1.7(6) . . . . ?
C3LD C4LD C5LD C6LD 0.6(6) . . . . ?
C4LD C5LD C6LD C1LD 1.7(6) . . . . ?
C2LD C1LD C6LD C5LD -2.8(5) . . . . ?
Si28 C1LD C6LD C5LD 173.6(3) . . . . ?
O29 Si29 C1MD C2MD 57.2(3) . . . . ?
C1ND Si29 C1MD C2MD -57.8(3) . . . . ?
C1OD Si29 C1MD C2MD 178.0(3) . . . . ?
O29 Si29 C1MD C6MD -122.7(3) . . . . ?
C1ND Si29 C1MD C6MD 122.3(3) . . . . ?
C1OD Si29 C1MD C6MD -1.8(3) . . . . ?
C6MD C1MD C2MD C3MD 0.3(6) . . . . ?
Si29 C1MD C2MD C3MD -179.6(3) . . . . ?
C1MD C2MD C3MD C4MD -0.8(6) . . . . ?
C2MD C3MD C4MD C5MD 1.3(6) . . . . ?
C3MD C4MD C5MD C6MD -1.4(6) . . . . ?
C4MD C5MD C6MD C1MD 0.9(6) . . . . ?
C2MD C1MD C6MD C5MD -0.4(5) . . . . ?
Si29 C1MD C6MD C5MD 179.5(3) . . . . ?
O29 Si29 C1ND C2ND 33.9(3) . . . . ?
C1MD Si29 C1ND C2ND 152.7(3) . . . . ?
C1OD Si29 C1ND C2ND -84.3(3) . . . . ?
O29 Si29 C1ND C6ND -147.6(3) . . . . ?
C1MD Si29 C1ND C6ND -28.8(3) . . . . ?
C1OD Si29 C1ND C6ND 94.1(3) . . . . ?
C6ND C1ND C2ND C3ND 0.0(5) . . . . ?
Si29 C1ND C2ND C3ND 178.5(3) . . . . ?
C1ND C2ND C3ND C4ND -0.4(5) . . . . ?
C2ND C3ND C4ND C5ND 0.2(5) . . . . ?
C3ND C4ND C5ND C6ND 0.6(5) . . . . ?
C4ND C5ND C6ND C1ND -1.1(5) . . . . ?
C2ND C1ND C6ND C5ND 0.8(5) . . . . ?
Si29 C1ND C6ND C5ND -177.7(3) . . . . ?
O29 Si29 C1OD C6OD -1.8(3) . . . . ?
C1MD Si29 C1OD C6OD -124.0(3) . . . . ?
C1ND Si29 C1OD C6OD 114.3(3) . . . . ?
O29 Si29 C1OD C2OD 177.2(2) . . . . ?
C1MD Si29 C1OD C2OD 55.0(3) . . . . ?
C1ND Si29 C1OD C2OD -66.7(3) . . . . ?
C6OD C1OD C2OD C3OD 0.3(5) . . . . ?
Si29 C1OD C2OD C3OD -178.7(2) . . . . ?
C1OD C2OD C3OD C4OD -0.1(5) . . . . ?
C2OD C3OD C4OD C5OD 0.2(5) . . . . ?
C3OD C4OD C5OD C6OD -0.4(5) . . . . ?
C2OD C1OD C6OD C5OD -0.6(5) . . . . ?
Si29 C1OD C6OD C5OD 178.4(3) . . . . ?
C4OD C5OD C6OD C1OD 0.7(5) . . . . ?
O30 Si30 C1PD C2PD -155.3(3) . . . . ?
C1RD Si30 C1PD C2PD 84.2(3) . . . . ?
C1QD Si30 C1PD C2PD -38.5(3) . . . . ?
O30 Si30 C1PD C6PD 29.7(3) . . . . ?
C1RD Si30 C1PD C6PD -90.8(3) . . . . ?
C1QD Si30 C1PD C6PD 146.5(3) . . . . ?
C6PD C1PD C2PD C3PD 0.2(5) . . . . ?
Si30 C1PD C2PD C3PD -175.0(3) . . . . ?
C1PD C2PD C3PD C4PD -0.1(6) . . . . ?
C2PD C3PD C4PD C5PD -0.3(6) . . . . ?
C3PD C4PD C5PD C6PD 0.5(6) . . . . ?
C4PD C5PD C6PD C1PD -0.4(6) . . . . ?
C2PD C1PD C6PD C5PD 0.0(5) . . . . ?
Si30 C1PD C6PD C5PD 175.2(3) . . . . ?
O30 Si30 C1QD C6QD 33.8(3) . . . . ?
C1RD Si30 C1QD C6QD 153.3(3) . . . . ?
C1PD Si30 C1QD C6QD -84.6(3) . . . . ?
O30 Si30 C1QD C2QD -148.3(3) . . . . ?
C1RD Si30 C1QD C2QD -28.9(4) . . . . ?
C1PD Si30 C1QD C2QD 93.2(3) . . . . ?
C6QD C1QD C2QD C3QD 0.3(6) . . . . ?
Si30 C1QD C2QD C3QD -177.6(3) . . . . ?
C1QD C2QD C3QD C4QD -2.3(7) . . . . ?
C2QD C3QD C4QD C5QD 2.4(7) . . . . ?
C3QD C4QD C5QD C6QD -0.4(6) . . . . ?
C2QD C1QD C6QD C5QD 1.7(6) . . . . ?
Si30 C1QD C6QD C5QD 179.6(3) . . . . ?
C4QD C5QD C6QD C1QD -1.7(6) . . . . ?
O30 Si30 C1RD C6RD 51.0(4) . . . . ?
C1PD Si30 C1RD C6RD 170.5(3) . . . . ?
C1QD Si30 C1RD C6RD -65.7(4) . . . . ?
O30 Si30 C1RD C2RD -130.0(3) . . . . ?
C1PD Si30 C1RD C2RD -10.5(4) . . . . ?
C1QD Si30 C1RD C2RD 113.3(3) . . . . ?
C6RD C1RD C2RD C3RD 0.4(6) . . . . ?
Si30 C1RD C2RD C3RD -178.6(4) . . . . ?
C1RD C2RD C3RD C4RD -0.8(7) . . . . ?
C2RD C3RD C4RD C5RD -0.4(7) . . . . ?
C3RD C4RD C5RD C6RD 2.0(7) . . . . ?
C2RD C1RD C6RD C5RD 1.1(6) . . . . ?
Si30 C1RD C6RD C5RD -179.8(4) . . . . ?
C4RD C5RD C6RD C1RD -2.3(7) . . . . ?
O31 Si31 C1SD C2SD -162.6(3) . . . . ?
C1TD Si31 C1SD C2SD -47.2(3) . . . . ?
C1UD Si31 C1SD C2SD 76.8(3) . . . . ?
O31 Si31 C1SD C6SD 15.5(3) . . . . ?
C1TD Si31 C1SD C6SD 131.0(3) . . . . ?
C1UD Si31 C1SD C6SD -105.0(3) . . . . ?
C6SD C1SD C2SD C3SD -0.3(5) . . . . ?
Si31 C1SD C2SD C3SD 177.9(3) . . . . ?
C1SD C2SD C3SD C4SD -0.4(5) . . . . ?
C2SD C3SD C4SD C5SD 0.7(6) . . . . ?
C3SD C4SD C5SD C6SD -0.3(6) . . . . ?
C4SD C5SD C6SD C1SD -0.5(6) . . . . ?
C2SD C1SD C6SD C5SD 0.8(5) . . . . ?
Si31 C1SD C6SD C5SD -177.4(3) . . . . ?
O31 Si31 C1TD C6TD -120.9(3) . . . . ?
C1UD Si31 C1TD C6TD -3.0(3) . . . . ?
C1SD Si31 C1TD C6TD 121.2(3) . . . . ?
O31 Si31 C1TD C2TD 59.4(3) . . . . ?
C1UD Si31 C1TD C2TD 177.4(3) . . . . ?
C1SD Si31 C1TD C2TD -58.4(3) . . . . ?
C6TD C1TD C2TD C3TD 0.0(5) . . . . ?
Si31 C1TD C2TD C3TD 179.7(3) . . . . ?
C1TD C2TD C3TD C4TD -0.3(5) . . . . ?
C2TD C3TD C4TD C5TD 0.1(6) . . . . ?
C3TD C4TD C5TD C6TD 0.5(6) . . . . ?
C4TD C5TD C6TD C1TD -0.8(6) . . . . ?
C2TD C1TD C6TD C5TD 0.6(5) . . . . ?
Si31 C1TD C6TD C5TD -179.1(3) . . . . ?
O31 Si31 C1UD C2UD -138.6(3) . . . . ?
C1TD Si31 C1UD C2UD 105.3(3) . . . . ?
C1SD Si31 C1UD C2UD -17.7(3) . . . . ?
O31 Si31 C1UD C6UD 40.1(3) . . . . ?
C1TD Si31 C1UD C6UD -76.0(3) . . . . ?
C1SD Si31 C1UD C6UD 161.0(3) . . . . ?
C6UD C1UD C2UD C3UD 0.0(5) . . . . ?
Si31 C1UD C2UD C3UD 178.8(3) . . . . ?
C1UD C2UD C3UD C4UD 0.2(6) . . . . ?
C2UD C3UD C4UD C5UD -0.3(6) . . . . ?
C3UD C4UD C5UD C6UD 0.3(6) . . . . ?
C4UD C5UD C6UD C1UD -0.1(6) . . . . ?
C2UD C1UD C6UD C5UD 0.0(5) . . . . ?
Si31 C1UD C6UD C5UD -178.8(3) . . . . ?
O32 Si32 C1VD C2VD -131.1(3) . . . . ?
C1WD Si32 C1VD C2VD 109.2(3) . . . . ?
C1ZD Si32 C1VD C2VD -12.7(3) . . . . ?
O32 Si32 C1VD C6VD 47.9(3) . . . . ?
C1WD Si32 C1VD C6VD -71.8(3) . . . . ?
C1ZD Si32 C1VD C6VD 166.3(3) . . . . ?
C6VD C1VD C2VD C3VD 1.2(5) . . . . ?
Si32 C1VD C2VD C3VD -179.8(3) . . . . ?
C1VD C2VD C3VD C4VD -0.4(5) . . . . ?
C2VD C3VD C4VD C5VD -1.1(6) . . . . ?
C3VD C4VD C5VD C6VD 1.7(6) . . . . ?
C4VD C5VD C6VD C1VD -0.8(6) . . . . ?
C2VD C1VD C6VD C5VD -0.6(5) . . . . ?
Si32 C1VD C6VD C5VD -179.7(3) . . . . ?
O32 Si32 C1WD C2WD 18.8(3) . . . . ?
C1VD Si32 C1WD C2WD 137.3(3) . . . . ?
C1ZD Si32 C1WD C2WD -100.8(3) . . . . ?
O32 Si32 C1WD C6WD -164.4(3) . . . . ?
C1VD Si32 C1WD C6WD -46.0(3) . . . . ?
C1ZD Si32 C1WD C6WD 76.0(3) . . . . ?
C6WD C1WD C2WD C3WD -2.2(5) . . . . ?
Si32 C1WD C2WD C3WD 174.7(3) . . . . ?
C1WD C2WD C3WD C4WD 0.1(6) . . . . ?
C2WD C3WD C4WD C5WD 2.4(6) . . . . ?
C3WD C4WD C5WD C6WD -2.7(6) . . . . ?
C4WD C5WD C6WD C1WD 0.6(6) . . . . ?
C2WD C1WD C6WD C5WD 1.8(5) . . . . ?
Si32 C1WD C6WD C5WD -175.2(3) . . . . ?
O32 Si32 C1ZD C6ZD -136.2(3) . . . . ?
C1VD Si32 C1ZD C6ZD 106.5(3) . . . . ?
C1WD Si32 C1ZD C6ZD -16.5(3) . . . . ?
O32 Si32 C1ZD C2ZD 43.5(3) . . . . ?
C1VD Si32 C1ZD C2ZD -73.8(3) . . . . ?
C1WD Si32 C1ZD C2ZD 163.3(3) . . . . ?
C6ZD C1ZD C2ZD C3ZD -1.8(5) . . . . ?
Si32 C1ZD C2ZD C3ZD 178.5(3) . . . . ?
C1ZD C2ZD C3ZD C4ZD 0.6(6) . . . . ?
C2ZD C3ZD C4ZD C5ZD 0.1(6) . . . . ?
C3ZD C4ZD C5ZD C6ZD 0.3(7) . . . . ?
C2ZD C1ZD C6ZD C5ZD 2.2(6) . . . . ?
Si32 C1ZD C6ZD C5ZD -178.0(3) . . . . ?
C4ZD C5ZD C6ZD C1ZD -1.5(6) . . . . ?
